data_7718496
loop_
_publ_author_name
'Jin, Chao-Yi'
'Zhang, Qiuxue'
'Tang, Jinkui'
'Cheng, Peng'
'Li, Licun'

_publ_section_title
;
 Unusual zig-zag-shaped Ln-radical coordination networks derived from a
 nitronyl nitroxide with two imidazole groups:
 single-crystal-to-single-crystal transformations and magnetic properties.
;
_journal_issue 19
_journal_name_full 'Dalton transactions (Cambridge, England : 2003)'
_journal_page_first 7718
_journal_page_last 7725
_journal_paper_doi 10.1039/d4dt03488k
_journal_volume 54
_journal_year 2025
_chemical_formula_moiety 'C332 H204 F216 Gd12 N48 O88, 4[C6H14], 3.5[C6H14]'
_chemical_formula_sum 'C377 H309 F216 Gd12 N48 O88'
_chemical_formula_weight 12910.70
_space_group_crystal_system monoclinic
_space_group_IT_number 4
_space_group_name_Hall 'P 2yb'
_space_group_name_H-M_alt 'P 1 21 1'
_atom_sites_solution_hydrogens geom
_atom_sites_solution_primary iterative
_audit_creation_date 2025-03-12
_audit_creation_method
;
Olex2 1.5
(compiled 2024.02.16 svn.r378c4104 for OlexSys, GUI svn.r6928)
;
_audit_update_record
;
2025-03-27 deposited with the CCDC.	2025-04-07 downloaded from the CCDC.
;
_cell_angle_alpha 90
_cell_angle_beta 95.1262(12)
_cell_angle_gamma 90
_cell_formula_units_Z 2
_cell_length_a 27.9697(4)
_cell_length_b 22.8066(2)
_cell_length_c 40.7239(4)
_cell_measurement_reflns_used 40352
_cell_measurement_temperature 113.00
_cell_measurement_theta_max 77.4680
_cell_measurement_theta_min 3.6990
_cell_volume 25873.6(5)
_computing_cell_refinement 'CrysAlisPro 1.171.39.46 (Rigaku OD, 2018)'
_computing_data_collection 'CrysAlisPro 1.171.39.46 (Rigaku OD, 2018)'
_computing_data_reduction 'CrysAlisPro 1.171.39.46 (Rigaku OD, 2018)'
_computing_molecular_graphics 'Olex2 1.5 (Dolomanov et al., 2009)'
_computing_publication_material 'Olex2 1.5 (Dolomanov et al., 2009)'
_computing_structure_refinement 'SHELXL 2018/3 (Sheldrick, 2015)'
_computing_structure_solution 'olex2.solve 1.5 (Bourhis et al., 2015)'
_diffrn_ambient_temperature 113.00
_diffrn_detector 'CCD plate'
_diffrn_measured_fraction_theta_full 0.996
_diffrn_measured_fraction_theta_max 0.996
_diffrn_measurement_details
;
List of Runs (angles in degrees, time in seconds):

  # Type    Start    End  Width  t~exp~   \w     \q     \k     \f   Frames
#--------------------------------------------------------------------------
  1  \w   -138.00 -19.00   0.50    9.00    --  -49.00 -55.00  89.05  238
  2  \w   -138.00 -19.00   0.50    9.00    --  -49.00 -51.00-121.68  238
  3  \w    -82.00  40.00   0.50    9.00    --  -49.00  68.00  -0.35  244
  4  \w    -79.00  40.00   0.50    9.00    --  -49.00  57.00 -60.00  238
  5  \w   -144.00 -21.00   0.50   18.00    -- -110.00  72.00-120.00  246
  6  \w   -144.00 -60.00   0.50   18.00    -- -110.00  72.00-150.00  168
  7  \w   -110.00 -84.00   0.50   18.00    -- -110.00 -50.00 -77.28   52
  8  \w    -85.00 -39.00   0.50   18.00    -- -110.00  72.00 150.00   92
  9  \w   -144.00-102.00   0.50   18.00    -- -110.00  72.00 150.00   84
 10  \w   -189.00 -80.00   0.50   18.00    -- -110.00 -72.00  30.00  218
 11  \w    -46.00 -21.00   0.50   18.00    -- -110.00  72.00-150.00   50
 12  \w   -198.00-119.00   0.50   18.00    -- -110.00 -57.00 -90.00  158
 13  \w   -126.00 -76.00   0.50   18.00    -- -110.00 -36.00  68.71  100
 14  \w   -198.00-153.00   0.50   18.00    -- -110.00 -36.00  68.71   90
 15  \w   -193.00-139.00   0.50   18.00    -- -110.00 -50.00 -77.28  108
 16  \w   -193.00 -88.00   0.50   18.00    -- -110.00 -49.00 140.53  210
 17  \w   -114.00 -22.00   0.50   18.00    -- -110.00  72.00 120.00  184
 18  \w   -187.00-147.00   0.50   18.00    -- -110.00 -72.00  90.00   80
;
_diffrn_measurement_device 'four-circle diffractometer'
_diffrn_measurement_device_type 'XtaLAB AFC12 (RCD3): Kappa single'
_diffrn_measurement_method '\w scans'
_diffrn_orient_matrix_type 'CrysAlisPro convention (1999,Acta A55,543-557)'
_diffrn_orient_matrix_UB_11 0.0464307000
_diffrn_orient_matrix_UB_12 -0.0208736000
_diffrn_orient_matrix_UB_13 -0.0140876000
_diffrn_orient_matrix_UB_21 0.0177162000
_diffrn_orient_matrix_UB_22 0.0638952000
_diffrn_orient_matrix_UB_23 -0.0008529000
_diffrn_orient_matrix_UB_31 0.0242678000
_diffrn_orient_matrix_UB_32 -0.0067240000
_diffrn_orient_matrix_UB_33 0.0352538000
_diffrn_radiation_monochromator mirror
_diffrn_radiation_probe x-ray
_diffrn_radiation_type 'Cu K\a'
_diffrn_radiation_wavelength 1.54184
_diffrn_reflns_av_R_equivalents 0.1051
_diffrn_reflns_av_unetI/netI 0.1094
_diffrn_reflns_Laue_measured_fraction_full 0.996
_diffrn_reflns_Laue_measured_fraction_max 0.996
_diffrn_reflns_limit_h_max 27
_diffrn_reflns_limit_h_min -27
_diffrn_reflns_limit_k_max 22
_diffrn_reflns_limit_k_min -22
_diffrn_reflns_limit_l_max 40
_diffrn_reflns_limit_l_min -39
_diffrn_reflns_number 154615
_diffrn_reflns_point_group_measured_fraction_full 0.961
_diffrn_reflns_point_group_measured_fraction_max 0.961
_diffrn_reflns_theta_full 49.754
_diffrn_reflns_theta_max 49.754
_diffrn_reflns_theta_min 3.412
_diffrn_source 'Rotating-anode X-ray tube'
_diffrn_source_type 'Rigaku (Cu) X-ray Source'
_exptl_absorpt_coefficient_mu 11.106
_exptl_absorpt_correction_T_max 1.00000
_exptl_absorpt_correction_T_min 0.00055
_exptl_absorpt_correction_type multi-scan
_exptl_absorpt_process_details
;
CrysAlisPro 1.171.39.46 (Rigaku Oxford Diffraction, 2018)
Empirical absorption correction using spherical harmonics,
 implemented in SCALE3 ABSPACK scaling algorithm.
;
_exptl_crystal_colour 'clear bluish violet'
_exptl_crystal_colour_lustre clear
_exptl_crystal_colour_modifier bluish
_exptl_crystal_colour_primary violet
_exptl_crystal_density_diffrn 1.657
_exptl_crystal_description plate
_exptl_crystal_F_000 12646
_exptl_crystal_size_max 0.2
_exptl_crystal_size_mid 0.2
_exptl_crystal_size_min 0.1
_refine_diff_density_max 2.018
_refine_diff_density_min -0.929
_refine_diff_density_rms 0.120
_refine_ls_abs_structure_details
;
 Refined as an inversion twin.
;
_refine_ls_abs_structure_Flack 0.514(4)
_refine_ls_extinction_method none
_refine_ls_goodness_of_fit_ref 1.048
_refine_ls_hydrogen_treatment constr
_refine_ls_matrix_type full
_refine_ls_number_parameters 7798
_refine_ls_number_reflns 50547
_refine_ls_number_restraints 9341
_refine_ls_restrained_S_all 1.006
_refine_ls_R_factor_all 0.0960
_refine_ls_R_factor_gt 0.0817
_refine_ls_shift/su_max 0.010
_refine_ls_shift/su_mean 0.000
_refine_ls_structure_factor_coef Fsqd
_refine_ls_weighting_details 'w=1/[\s^2^(Fo^2^)+(0.1427P)^2^+59.3733P] where P=(Fo^2^+2Fc^2^)/3'
_refine_ls_weighting_scheme calc
_refine_ls_wR_factor_gt 0.2121
_refine_ls_wR_factor_ref 0.2250
_reflns_Friedel_coverage 0.867
_reflns_Friedel_fraction_full 0.923
_reflns_Friedel_fraction_max 0.923
_reflns_number_gt 41809
_reflns_number_total 50547
_reflns_threshold_expression 'I > 2\s(I)'
_cod_data_source_file d4dt03488k2.cif
_cod_data_source_block Gd
_cod_depositor_comments 'Adding full bibliography for 7718494--7718497.cif.'
_cod_database_code 7718496
_shelx_shelxl_version_number 2018/3
_shelx_space_group_comment
;
The symmetry employed for this shelxl refinement is uniquely defined
by the following loop, which should always be used as a source of
symmetry information in preference to the above space-group names.
They are only intended as comments.
;
_shelx_estimated_absorpt_t_max 0.403
_shelx_estimated_absorpt_t_min 0.215
_olex2_refinement_description
;
1. Twinned data refinement
 Scales: 0.486(4)
 0.514(4)
2. Fixed Uiso
 At 1.2 times of:
  All C(H) groups, All C(H,H) groups
 At 1.5 times of:
  All C(H,H,H) groups
3. Restrained distances
 F105-C111 = F18-C111 = F15-C111 = F81-C125 = F73-C125 = F84-C125 = F97-C351 =
 F39-C351 = F129-C351 = F142-C269 = F268-C352 = F153-C269 = F269-C352 = F144-
 C269 = F267-C352 = F177-C210 = F237-C338 = F88-C210 = F234-C338 = F126-C210 =
 F236-C338 = F215-C310 = F201-C310 = F124-C310 = F235-C342 = F239-C342 = F238-
 C342
 1.39 with sigma of 0.01
 C315-C155 = C384-C333 = C334-C336 = C288-C335 = C288-C252 = C322-C194 = C327-
 C330 = C331-C329 = C325-C294 = C10-C78 = C73-C181 = C3-C35 = C289-C166 = C173-
 C152 = C313-C312 = C376-C312 = C271-C146 = C371-C146 = C305-C266 = C305-C348 =
 C248-C115 = C150-C144 = C55-C147 = C253-C164 = C373-C187 = C187-C161 = C381-
 C190 = C309-C237 = C380-C160 = C193-C127 = C58-C154 = C60-C36 = C205-C195 =
 C349-C262 = C262-C258 = C186-C138 = C350-C186 = C59-C40 = C378-C40 = C377-C117
 = C117-C12 = C353-C170 = C290-C170 = C65-C64 = C311-C215 = C198-C153 = C379-
 C198 = C268-C139 = C81-C375 = C81-C278 = C298-C352 = C298-C269 = C351-C293 =
 C111-C203 = C276-C125 = C342-C340 = C310-C301 = C338-C339 = C297-C210 = C50-
 C319
 1.5 with sigma of 0.01
 F190-C252 = F171-C252 = F189-C252 = F233-C335 = F231-C335 = F232-C335 = F176-
 C325 = F202-C325 = F220-C331 = F133-C325 = F218-C331 = F219-C331 = F118-C322 =
 F217-C330 = F216-C330 = F116-C322 = F221-C330 = F213-C322 = F227-C333 = F210-
 C324 = F224-C333 = F225-C333 = F214-C324 = F209-C324 = F229-C334 = F58-C334 =
 F228-C334 = F51-C334 = F230-C334 = F148-C334 = F226-C332 = F212-C155 = F222-
 C332 = F163-C155 = F168-C155 = F223-C332
 1.39 with sigma of 0.01
 H11F-H19A = H27D-H30B
 2.01 with sigma of 0.01
 C293-C292 = C298-C292 = C341-C340 = C306-C301 = C306-C297 = C341-C339 = C276-
 C148 = C203-C148 = C329-C328 = C294-C264 = C327-C328 = C264-C194 = C315-C314 =
 C314-C384 = C288-C337 = C337-C336 = C61-C181 = C10-C61 = C7-C3 = C7-C166 =
 C312-C223 = C223-C173 = C295-C198 = C295-C215 = C86-C139 = C86-C81 = C65-C159 =
  C170-C159 = C205-C167 = C60-C167 = C282-C186 = C282-C262 = C40-C221 = C221-
 C117 = C55-C15 = C164-C15 = C144-C124 = C248-C124 = C238-C146 = C305-C238 =
 C154-C142 = C142-C127 = C160-C141 = C237-C141 = C220-C190 = C220-C187
 1.41 with sigma of 0.01
 H12A-H14B
 2.01 with sigma of 0.01
 F249-F251
 2.2 with sigma of 0.02
 F243-C346 = F179-C254 = F242-C346 = F1A-C254 = F244-C346 = F192-C254 = F240-
 C347 = F245-C347 = F241-C347 = F162-C326 = F193-C326 = F166-C326 = F122-C260 =
 F158-C260 = F285-C360 = F286-C360 = F287-C360 = F143-C260 = F145-C156 = F283-
 C359 = F68-C156 = F284-C359 = F160-C156 = F282-C359 = F164-C261 = F278-C355 =
 F276-C355 = F187-C261 = F137-C261 = F277-C355 = F280-C358 = F204-C321 = F281-
 C358 = F198-C321 = F279-C358 = F188-C321
 1.39 with sigma of 0.01
 F94-C240 = F181-C240 = F136-C240 = F98-C239 = F352-C383 = F139-C239 = F351-
 C383 = F43-C239 = F350-C383 = F288-C361 = F151-C216 = F49-C216 = F289-C361 =
 F56-C216 = F290-C361 = F41-C208 = F72-C208 = F71-C208 = F178-C1A = F110-C1A =
 F31-C1A = F349-C382 = F347-C382 = F121-C219 = F348-C382 = F170-C219 = F102-C219
 1.39 with sigma of 0.01
 F109-C363 = F130-C151 = F296-C151 = F295-C363 = F157-C363 = F294-C151 = F50-
 C79 = F293-C362 = F85-C79 = F291-C362 = F292-C362 = F87-C79 = F8-C42 = F10-C42
 = F206-C42 = F55-C113 = F12-C113 = F23-C113 = F298-C364 = F205-C323 = F194-
 C323 = F297-C364 = F299-C364 = F114-C323 = F96-C183 = F302-C365 = F300-C365 =
 F59-C183 = F301-C365 = F90-C183
 1.39 with sigma of 0.01
 F275-C354 = F64-C244 = F274-C354 = F26-C244 = F152-C244 = F273-C354 = F38-
 C140 = F24-C140 = F5-C140 = F83-C74 = F103-C74 = F119-C74 = F1-C16 = F9-C16 =
 F33-C16 = F11-C1 = F6-C1 = F3-C1 = F63-C171 = F13-C171 = F17-C171
 1.39 with sigma of 0.01
 F186-C197 = F305-C369 = F303-C369 = F147-C197 = F308-C369 = F131-C197 = F47-
 C57 = F19-C57 = F21-C57 = F28-C103 = F2-C103 = F14-C103 = F307-C368 = F146-
 C191 = F150-C191 = F304-C368 = F306-C368 = F169-C191 = F182-C317 = F316-C372 =
 F175-C317 = F314-C372 = F315-C372 = F95-C317 = F312-C85 = F92-C85 = F311-C85 =
 F195-C85 = F313-C85 = F52-C85
 1.39 with sigma of 0.01
 F101-C64 = F20-C64 = F93-C64 = F208-C311 = F207-C311 = F211-C311 = F89-C153 =
 F337-C379 = F120-C153 = F335-C379 = F30-C153 = F336-C379 = F325-C375 = F184-
 C278 = F323-C375 = F165-C278 = F324-C375 = F180-C278 = F123-C290 = F272-C353 =
 F183-C290 = F271-C353 = F104-C290 = F270-C353 = F320-C374 = F61-C268 = F172-
 C268 = F321-C374 = F82-C268 = F322-C374
 1.39 with sigma of 0.01
 F125-C138 = F259-C350 = F174-C138 = F260-C350 = F258-C350 = F155-C138 = F256-
 C349 = F191-C258 = F255-C349 = F128-C258 = F156-C258 = F257-C349 = F40-C12 =
 F329-C377 = F331-C377 = F53-C12 = F330-C377 = F141-C12 = F332-C378 = F62-C59 =
 F80-C59 = F333-C378 = F203-C59 = F334-C378 = F262-C36 = F67-C36 = F263-C36 =
 F86-C36 = F261-C36 = F77-C36
 1.39 with sigma of 0.01
 F135-C58 = F75-C58 = F7-C58 = F70-C193 = F16-C193 = F57-C193 = F107-C299 =
 F342-C380 = F140-C299 = F343-C380 = F197-C299 = F341-C380 = F199-C309 = F338-
 C309 = F106-C309 = F340-C309 = F161-C309 = F339-C309 = F200-C161 = F319-C373 =
 F317-C161 = F99-C373 = F159-C161 = F318-C373 = F346-C381 = F173-C286 = F344-
 C381 = F167-C286 = F345-C381 = F112-C286
 1.39 with sigma of 0.01
 F69-C150 = F251-C150 = F37-C150 = F250-C150 = F65-C150 = F249-C150 = F74-C115
 = F248-C115 = F115-C115 = F246-C115 = F100-C115 = F247-C115 = F254-C348 = F252-
 C348 = F149-C266 = F196-C266 = F253-C348 = F108-C266 = F35-C253 = F32-C253 =
 F34-C253 = F44-C147 = F48-C147 = F46-C147 = F127-C271 = F309-C371 = F138-C271 =
  F310-C371 = F113-C371 = F113-C271
 1.39 with sigma of 0.01
 F25-C35 = F54-C35 = F22-C35 = F79-C152 = F36-C152 = F66-C152 = F91-C289 = F78-
 C289 = F76-C289 = F42-C78 = F29-C78 = F4-C78 = F27-C73 = F45-C73 = F60-C73 =
 F327-C376 = F117-C313 = F326-C376 = F154-C313 = F111-C313 = F328-C376
 1.39 with sigma of 0.01
 O87-C384 = O75-C315
 1.26 with sigma of 0.001
 C169-C119 = C63-C169 = C255-C184 = C172-C184 = C366-C367 = C316-C128 = C157-
 C128 = C217-C206 = C107-C206 = C13-C14 = C13-C41 = C72-C168 = C43-C168 = C307-
 C116 = C8-C116 = C281-C200 = C200-C121 = C9-C2 = C9-C53 = C11-C56 = C56-C249 =
 C285-C263 = C285-C265 = C280-C158 = C158-C114 = C102-C256 = C256-C149 = C300-
 C274 = C277-C274 = C345-C344 = C251-C196 = C343-C344 = C196-C188
 1.41 with sigma of 0.01
 C57-C119 = C103-C63 = C255-C191 = C366-C369 = C172-C197 = C317-C316 = C372-
 C316 = C85-C157 = C217-C183 = C365-C217 = C107-C364 = C107-C323 = C42-C14 =
 C41-C113 = C363-C43 = C43-C151 = C362-C72 = C79-C72 = C307-C171 = C8-C1 = C74-
 C2 = C53-C16 = C140-C121 = C354-C281 = C281-C244 = C249-C208 = C11-C1A = C382-
 C263 = C263-C219 = C265-C216 = C361-C265 = C358-C357 = C321-C300 = C355-C277 =
 C277-C261 = C343-C346 = C254-C188 = C347-C345 = C326-C251 = C360-C149 = C260-
 C149 = C102-C359 = C102-C156 = C280-C240 = C383-C114 = C239-C114 = C384-C324
 1.5 with sigma of 0.01
 F124-C310 \\sim F235-C342
 with sigma of 0.02
 F126-C210 \\sim F236-C338
 with sigma of 0.02
 C310-F201 \\sim C310-F124 \\sim C310-F215
 with sigma of 0.02
 C335-F231 \\sim C335-F232 \\sim C335-F233
 with sigma of 0.02
 C252-F171 \\sim C252-F189 \\sim C252-F190
 with sigma of 0.02
 F124-C301 \\sim F235-C340
 with sigma of 0.04
 F126-C297 \\sim F236-C339
 with sigma of 0.04
 F88-C210 \\sim F234-C338
 with sigma of 0.02
 C210-C297 \\sim C338-C339
 with sigma of 0.02
 C210-F177 \\sim C210-F126
 with sigma of 0.02
 C301-C310 \\sim C340-C342
 with sigma of 0.02
 F124-F201 \\sim F235-F238
 with sigma of 0.04
 C301-C306 \\sim C340-C341
 with sigma of 0.02
 F88-F126 \\sim F234-F236
 with sigma of 0.04
 C210-F177 \\sim C338-F237
 with sigma of 0.02
 C297-C301 \\sim C339-C340
 with sigma of 0.04
 C297-C306 \\sim C339-C341
 with sigma of 0.02
 F201-C310 \\sim F238-C342
 with sigma of 0.02
 F126-F177 \\sim F236-F237
 with sigma of 0.04
 F124-F215 \\sim F235-F239
 with sigma of 0.04
 C210-C306 \\sim C338-C341
 with sigma of 0.04
 F88-C297 \\sim F234-C339
 with sigma of 0.04
 F201-C301 \\sim F238-C340
 with sigma of 0.04
 F130-C151 \\sim F295-C363
 with sigma of 0.04
 F177-C297 \\sim F126-C297
 with sigma of 0.04
 C338-F236 \\sim C338-F237
 with sigma of 0.02
 C301-F215 \\sim C340-F239
 with sigma of 0.04
 C310-F215 \\sim C342-F239
 with sigma of 0.02
 F177-C297 \\sim F237-C339
 with sigma of 0.04
 F236-C339 \\sim F237-C339
 with sigma of 0.04
 C161-C187 \\sim C373-C187
 with sigma of 0.02
 C306-C310 \\sim C341-C342
 with sigma of 0.04
 C43-C151 \\sim C43-C363
 with sigma of 0.02
 C43-F130 \\sim C43-F295
 with sigma of 0.04
 F99-C161 \\sim F317-C373
 with sigma of 0.04
 F109-C151 \\sim F294-C363
 with sigma of 0.02
 F109-F130 \\sim F294-F295
 with sigma of 0.04
 F116-C322 \\sim F216-C330
 with sigma of 0.02
 F130-F157 \\sim F295-F296
 with sigma of 0.04
 C151-F157 \\sim C363-F296
 with sigma of 0.04
 F118-C322 \\sim F217-C330
 with sigma of 0.02
 F133-C325 \\sim F218-C331
 with sigma of 0.02
 C194-C264 \\sim C327-C328
 with sigma of 0.02
 C194-C322 \\sim C327-C330
 with sigma of 0.02
 F176-C325 \\sim F219-C331
 with sigma of 0.02
 C264-C294 \\sim C328-C329
 with sigma of 0.02
 C294-C325 \\sim C329-C331
 with sigma of 0.02
 F202-C325 \\sim F220-C331
 with sigma of 0.02
 C322-F213 \\sim C330-F221
 with sigma of 0.02
 F116-F118 \\sim F216-F217
 with sigma of 0.04
 F116-C194 \\sim F216-C327
 with sigma of 0.04
 F116-F213 \\sim F216-F221
 with sigma of 0.04
 F118-C194 \\sim F217-C327
 with sigma of 0.04
 F118-F213 \\sim F217-F221
 with sigma of 0.04
 F133-F176 \\sim F218-F219
 with sigma of 0.04
 F133-C294 \\sim F218-C329
 with sigma of 0.04
 F133-F202 \\sim F218-F220
 with sigma of 0.04
 C194-C294 \\sim C327-C329
 with sigma of 0.04
 C194-F213 \\sim C327-F221
 with sigma of 0.04
 F176-C294 \\sim F219-C329
 with sigma of 0.04
 F176-F202 \\sim F219-F220
 with sigma of 0.04
 C264-C322 \\sim C328-C330
 with sigma of 0.04
 C264-C325 \\sim C328-C331
 with sigma of 0.04
 C294-F202 \\sim C329-F220
 with sigma of 0.04
 C155-F163 \\sim C332-F222
 with sigma of 0.02
 C155-F168 \\sim C332-F223
 with sigma of 0.02
 C155-F212 \\sim C332-F226
 with sigma of 0.02
 F209-C324 \\sim F224-C333
 with sigma of 0.02
 F210-C324 \\sim F225-C333
 with sigma of 0.02
 C324-F214 \\sim C333-F227
 with sigma of 0.02
 F163-F168 \\sim F222-F223
 with sigma of 0.04
 F163-F212 \\sim F222-F226
 with sigma of 0.04
 F168-F212 \\sim F223-F226
 with sigma of 0.04
 F209-F210 \\sim F224-F225
 with sigma of 0.04
 F209-F214 \\sim F224-F227
 with sigma of 0.04
 F210-F214 \\sim F225-F227
 with sigma of 0.04
 F51-F58 \\sim F228-F229
 with sigma of 0.04
 F51-F148 \\sim F228-F230
 with sigma of 0.04
 F58-F148 \\sim F229-F230
 with sigma of 0.04
 F171-F189 \\sim F231-F232
 with sigma of 0.04
 F171-F190 \\sim F231-F233
 with sigma of 0.04
 F189-F190 \\sim F232-F233
 with sigma of 0.04
 F88-F177 \\sim F234-F237
 with sigma of 0.04
 F201-F215 \\sim F238-F239
 with sigma of 0.04
 C188-C196 \\sim C343-C344
 with sigma of 0.02
 C188-C254 \\sim C343-C346
 with sigma of 0.02
 C196-C251 \\sim C344-C345
 with sigma of 0.02
 F162-C326 \\sim F240-C347
 with sigma of 0.02
 F166-C326 \\sim F241-C347
 with sigma of 0.02
 F1A-C254 \\sim F242-C346
 with sigma of 0.02
 C251-C326 \\sim C345-C347
 with sigma of 0.02
 C254-F179 \\sim C346-F243
 with sigma of 0.02
 C254-F192 \\sim C346-F244
 with sigma of 0.02
 F193-C326 \\sim F245-C347
 with sigma of 0.02
 C188-F1A \\sim C343-F242
 with sigma of 0.04
 C188-C251 \\sim C343-C345
 with sigma of 0.04
 C188-F179 \\sim C343-F243
 with sigma of 0.04
 C188-F192 \\sim C343-F244
 with sigma of 0.04
 C196-C254 \\sim C344-C346
 with sigma of 0.04
 C196-C326 \\sim C344-C347
 with sigma of 0.04
 F162-F166 \\sim F240-F241
 with sigma of 0.04
 F162-C251 \\sim F240-C345
 with sigma of 0.04
 F162-F193 \\sim F240-F245
 with sigma of 0.04
 F166-C251 \\sim F241-C345
 with sigma of 0.04
 F166-F193 \\sim F241-F245
 with sigma of 0.04
 F1A-F179 \\sim F242-F243
 with sigma of 0.04
 F1A-F192 \\sim F242-F244
 with sigma of 0.04
 C251-F193 \\sim C345-F245
 with sigma of 0.04
 F179-F192 \\sim F243-F244
 with sigma of 0.04
 F231-F232 \\sim F231-F233 \\sim F232-F233
 with sigma of 0.04
 F171-F189 \\sim F171-F190 \\sim F189-F190
 with sigma of 0.04
 F74-C115 \\sim F248-C115
 with sigma of 0.02
 F100-C115 \\sim F247-C115
 with sigma of 0.02
 C115-F115 \\sim C115-F246
 with sigma of 0.02
 F37-C150 \\sim F250-C150
 with sigma of 0.02
 F65-C150 \\sim F249-C150
 with sigma of 0.02
 F69-C150 \\sim F251-C150
 with sigma of 0.02
 F149-C266 \\sim F253-C348
 with sigma of 0.02
 C266-C305 \\sim C348-C305
 with sigma of 0.02
 F108-F149 \\sim F252-F253
 with sigma of 0.04
 F108-C266 \\sim F252-C348
 with sigma of 0.04
 F108-F196 \\sim F252-F254
 with sigma of 0.04
 F108-C305 \\sim F252-C305
 with sigma of 0.04
 F149-F196 \\sim F253-F254
 with sigma of 0.04
 F149-C305 \\sim F253-C305
 with sigma of 0.04
 C266-F196 \\sim C348-F254
 with sigma of 0.04
 F196-C305 \\sim F254-C305
 with sigma of 0.04
 F128-C258 \\sim F256-C349
 with sigma of 0.02
 F156-C258 \\sim F255-C349
 with sigma of 0.02
 C258-C262 \\sim C349-C262
 with sigma of 0.02
 C258-F191 \\sim C349-F257
 with sigma of 0.02
 F128-F156 \\sim F256-F255
 with sigma of 0.04
 F128-C262 \\sim F256-C262
 with sigma of 0.04
 F128-F191 \\sim F256-F257
 with sigma of 0.04
 F156-C262 \\sim F255-C262
 with sigma of 0.04
 F156-F191 \\sim F255-F257
 with sigma of 0.04
 C262-F191 \\sim C262-F257
 with sigma of 0.04
 F125-C138 \\sim F260-C350
 with sigma of 0.02
 C138-C186 \\sim C350-C186
 with sigma of 0.02
 C138-F155 \\sim C350-F259
 with sigma of 0.02
 C138-F174 \\sim C350-F258
 with sigma of 0.02
 F125-C186 \\sim F260-C186
 with sigma of 0.04
 F125-F155 \\sim F260-F259
 with sigma of 0.04
 F125-F174 \\sim F260-F258
 with sigma of 0.04
 C186-F155 \\sim C186-F259
 with sigma of 0.04
 C186-F174 \\sim C186-F258
 with sigma of 0.04
 F155-F174 \\sim F259-F258
 with sigma of 0.04
 F67-C36 \\sim F263-C36
 with sigma of 0.02
 C36-F77 \\sim C36-F262
 with sigma of 0.02
 C36-F86 \\sim C36-F261
 with sigma of 0.02
 F132-C195 \\sim F266-C195
 with sigma of 0.02
 F134-C195 \\sim F264-C195
 with sigma of 0.02
 C195-F185 \\sim C195-F265
 with sigma of 0.02
 F39-C351 \\sim F129-C351 \\sim F97-C351
 with sigma of 0.02
 F142-C269 \\sim F268-C352
 with sigma of 0.02
 F144-C269 \\sim F267-C352
 with sigma of 0.02
 F153-C269 \\sim F269-C352
 with sigma of 0.02
 C269-C298 \\sim C352-C298
 with sigma of 0.02
 F142-F144 \\sim F268-F267
 with sigma of 0.04
 F142-F153 \\sim F268-F269
 with sigma of 0.04
 F142-C298 \\sim F268-C298
 with sigma of 0.04
 F144-F153 \\sim F267-F269
 with sigma of 0.04
 F144-C298 \\sim F267-C298
 with sigma of 0.04
 F153-C298 \\sim F269-C298
 with sigma of 0.04
 F104-C290 \\sim F272-C353
 with sigma of 0.02
 F123-C290 \\sim F271-C353
 with sigma of 0.02
 C170-C290 \\sim C170-C353
 with sigma of 0.02
 F183-C290 \\sim F270-C353
 with sigma of 0.02
 F104-F123 \\sim F272-F271
 with sigma of 0.04
 F104-C170 \\sim F272-C170
 with sigma of 0.04
 F104-F183 \\sim F272-F270
 with sigma of 0.04
 F123-C170 \\sim F271-C170
 with sigma of 0.04
 F123-F183 \\sim F271-F270
 with sigma of 0.04
 C170-F183 \\sim C170-F270
 with sigma of 0.04
 F26-C244 \\sim F274-C354
 with sigma of 0.02
 F64-C244 \\sim F275-C354
 with sigma of 0.02
 F152-C244 \\sim F273-C354
 with sigma of 0.02
 C244-C281 \\sim C354-C281
 with sigma of 0.02
 F26-F64 \\sim F274-F275
 with sigma of 0.04
 F26-F152 \\sim F274-F273
 with sigma of 0.04
 F26-C281 \\sim F274-C281
 with sigma of 0.04
 F64-F152 \\sim F275-F273
 with sigma of 0.04
 F64-C281 \\sim F275-C281
 with sigma of 0.04
 F152-C281 \\sim F273-C281
 with sigma of 0.04
 F137-C261 \\sim F276-C355
 with sigma of 0.02
 F164-C261 \\sim F277-C355
 with sigma of 0.02
 C261-F187 \\sim C355-F278
 with sigma of 0.02
 C261-C277 \\sim C355-C277
 with sigma of 0.02
 F188-C321 \\sim F279-C358
 with sigma of 0.02
 F198-C321 \\sim F280-C358
 with sigma of 0.02
 C300-C321 \\sim C357-C358
 with sigma of 0.02
 F204-C321 \\sim F281-C358
 with sigma of 0.02
 F137-F164 \\sim F276-F277
 with sigma of 0.04
 F137-F187 \\sim F276-F278
 with sigma of 0.04
 F137-C277 \\sim F276-C277
 with sigma of 0.04
 F164-F187 \\sim F277-F278
 with sigma of 0.04
 F164-C277 \\sim F277-C277
 with sigma of 0.04
 F187-C277 \\sim F278-C277
 with sigma of 0.04
 F188-F198 \\sim F279-F280
 with sigma of 0.04
 F188-C300 \\sim F279-C357
 with sigma of 0.04
 F188-F204 \\sim F279-F281
 with sigma of 0.04
 C277-C300 \\sim C277-C357
 with sigma of 0.04
 F198-C300 \\sim F280-C357
 with sigma of 0.04
 F198-F204 \\sim F280-F281
 with sigma of 0.04
 C300-F204 \\sim C357-F281
 with sigma of 0.04
 F68-C156 \\sim F284-C359
 with sigma of 0.02
 C102-C156 \\sim C102-C359
 with sigma of 0.02
 C156-F145 \\sim C359-F283
 with sigma of 0.02
 C156-F160 \\sim C359-F282
 with sigma of 0.02
 F68-C102 \\sim F284-C102
 with sigma of 0.04
 F68-F145 \\sim F284-F283
 with sigma of 0.04
 F68-F160 \\sim F284-F282
 with sigma of 0.04
 C102-F145 \\sim C102-F283
 with sigma of 0.04
 C102-F160 \\sim C102-F282
 with sigma of 0.04
 F145-F160 \\sim F283-F282
 with sigma of 0.04
 F122-C260 \\sim F285-C360
 with sigma of 0.02
 C149-C260 \\sim C149-C360
 with sigma of 0.02
 F143-C260 \\sim F287-C360
 with sigma of 0.02
 F158-C260 \\sim F286-C360
 with sigma of 0.02
 F122-C149 \\sim F285-C149
 with sigma of 0.04
 F122-F143 \\sim F285-F287
 with sigma of 0.04
 F122-F158 \\sim F285-F286
 with sigma of 0.04
 C149-F143 \\sim C149-F287
 with sigma of 0.04
 C149-F158 \\sim C149-F286
 with sigma of 0.04
 F143-F158 \\sim F287-F286
 with sigma of 0.04
 F49-C216 \\sim F288-C361
 with sigma of 0.02
 F56-C216 \\sim F289-C361
 with sigma of 0.02
 F151-C216 \\sim F290-C361
 with sigma of 0.02
 C216-C265 \\sim C361-C265
 with sigma of 0.02
 F49-F56 \\sim F288-F289
 with sigma of 0.04
 F49-F151 \\sim F288-F290
 with sigma of 0.04
 F49-C265 \\sim F288-C265
 with sigma of 0.04
 F56-F151 \\sim F289-F290
 with sigma of 0.04
 F56-C265 \\sim F289-C265
 with sigma of 0.04
 F151-C265 \\sim F290-C265
 with sigma of 0.04
 F50-C79 \\sim F292-C362
 with sigma of 0.02
 F85-C79 \\sim F291-C362
 with sigma of 0.02
 F87-C79 \\sim F293-C362
 with sigma of 0.02
 C72-C79 \\sim C72-C362
 with sigma of 0.02
 F50-F85 \\sim F292-F291
 with sigma of 0.04
 F50-F87 \\sim F292-F293
 with sigma of 0.04
 F50-C72 \\sim F292-C72
 with sigma of 0.04
 F85-F87 \\sim F291-F293
 with sigma of 0.04
 F85-C72 \\sim F291-C72
 with sigma of 0.04
 F87-C72 \\sim F293-C72
 with sigma of 0.04
 C43-F109 \\sim C43-F294
 with sigma of 0.04
 C43-F157 \\sim C43-F296
 with sigma of 0.04
 F109-F157 \\sim F294-F296
 with sigma of 0.04
 C107-C323 \\sim C107-C364
 with sigma of 0.02
 F114-C323 \\sim F297-C364
 with sigma of 0.02
 F194-C323 \\sim F298-C364
 with sigma of 0.02
 F205-C323 \\sim F299-C364
 with sigma of 0.02
 C107-F114 \\sim C107-F297
 with sigma of 0.04
 C107-F194 \\sim C107-F298
 with sigma of 0.04
 C107-F205 \\sim C107-F299
 with sigma of 0.04
 F114-F194 \\sim F297-F298
 with sigma of 0.04
 F114-F205 \\sim F297-F299
 with sigma of 0.04
 F194-F205 \\sim F298-F299
 with sigma of 0.04
 F59-C183 \\sim F302-C365
 with sigma of 0.02
 F90-C183 \\sim F300-C365
 with sigma of 0.02
 F96-C183 \\sim F301-C365
 with sigma of 0.02
 C183-C217 \\sim C365-C217
 with sigma of 0.02
 F59-F90 \\sim F302-F300
 with sigma of 0.04
 F59-F96 \\sim F302-F301
 with sigma of 0.04
 F59-C217 \\sim F302-C217
 with sigma of 0.04
 F90-F96 \\sim F300-F301
 with sigma of 0.04
 F90-C217 \\sim F300-C217
 with sigma of 0.04
 F96-C217 \\sim F301-C217
 with sigma of 0.04
 F131-C197 \\sim F303-C369
 with sigma of 0.02
 F146-C191 \\sim F304-C368
 with sigma of 0.02
 F147-C197 \\sim F305-C369
 with sigma of 0.02
 C172-C184 \\sim C366-C367
 with sigma of 0.02
 C172-C197 \\sim C366-C369
 with sigma of 0.02
 F150-C191 \\sim F306-C368
 with sigma of 0.02
 C191-F169 \\sim C368-F307
 with sigma of 0.02
 C197-F186 \\sim C369-F308
 with sigma of 0.02
 F131-F147 \\sim F303-F305
 with sigma of 0.04
 F131-C172 \\sim F303-C366
 with sigma of 0.04
 F131-F186 \\sim F303-F308
 with sigma of 0.04
 F146-F150 \\sim F304-F306
 with sigma of 0.04
 F146-F169 \\sim F304-F307
 with sigma of 0.04
 F147-C172 \\sim F305-C366
 with sigma of 0.04
 F147-F186 \\sim F305-F308
 with sigma of 0.04
 C172-F186 \\sim C366-F308
 with sigma of 0.04
 F150-F169 \\sim F306-F307
 with sigma of 0.04
 C184-C191 \\sim C367-C368
 with sigma of 0.04
 C184-C197 \\sim C367-C369
 with sigma of 0.04
 F113-C271 \\sim F113-C371
 with sigma of 0.02
 F127-C271 \\sim F309-C371
 with sigma of 0.02
 F138-C271 \\sim F310-C371
 with sigma of 0.02
 C146-C271 \\sim C146-C371
 with sigma of 0.02
 F113-F127 \\sim F113-F309
 with sigma of 0.04
 F113-F138 \\sim F113-F310
 with sigma of 0.04
 F127-F138 \\sim F309-F310
 with sigma of 0.04
 F127-C146 \\sim F309-C146
 with sigma of 0.04
 F138-C146 \\sim F310-C146
 with sigma of 0.04
 F52-C85 \\sim F311-C85
 with sigma of 0.02
 F92-C85 \\sim F313-C85
 with sigma of 0.02
 C85-F195 \\sim C85-F312
 with sigma of 0.02
 F95-C317 \\sim F315-C372
 with sigma of 0.02
 F175-C317 \\sim F314-C372
 with sigma of 0.02
 F182-C317 \\sim F316-C372
 with sigma of 0.02
 C316-C317 \\sim C316-C372
 with sigma of 0.02
 F95-F175 \\sim F315-F314
 with sigma of 0.04
 F95-F182 \\sim F315-F316
 with sigma of 0.04
 F95-C316 \\sim F315-C316
 with sigma of 0.04
 F175-F182 \\sim F314-F316
 with sigma of 0.04
 F175-C316 \\sim F314-C316
 with sigma of 0.04
 F182-C316 \\sim F316-C316
 with sigma of 0.04
 F99-C187 \\sim F317-C187
 with sigma of 0.04
 F159-F200 \\sim F159-F317
 with sigma of 0.04
 F99-F318 \\sim F99-F319
 with sigma of 0.04
 C373-F99 \\sim C373-F319
 with sigma of 0.02
 F61-C268 \\sim F321-C374
 with sigma of 0.02
 F82-C268 \\sim F320-C374
 with sigma of 0.02
 C139-C268 \\sim C139-C374
 with sigma of 0.02
 F172-C268 \\sim F322-C374
 with sigma of 0.02
 F61-F82 \\sim F321-F320
 with sigma of 0.04
 F61-C139 \\sim F321-C139
 with sigma of 0.04
 F61-F172 \\sim F321-F322
 with sigma of 0.04
 F82-C139 \\sim F320-C139
 with sigma of 0.04
 F82-F172 \\sim F320-F322
 with sigma of 0.04
 C139-F172 \\sim C139-F322
 with sigma of 0.04
 C81-C278 \\sim C81-C375
 with sigma of 0.02
 F165-C278 \\sim F325-C375
 with sigma of 0.02
 F180-C278 \\sim F323-C375
 with sigma of 0.02
 F184-C278 \\sim F324-C375
 with sigma of 0.02
 C81-F165 \\sim C81-F325
 with sigma of 0.04
 C81-F180 \\sim C81-F323
 with sigma of 0.04
 C81-F184 \\sim C81-F324
 with sigma of 0.04
 F165-F180 \\sim F325-F323
 with sigma of 0.04
 F165-F184 \\sim F325-F324
 with sigma of 0.04
 F180-F184 \\sim F323-F324
 with sigma of 0.04
 F111-C313 \\sim F326-C376
 with sigma of 0.02
 F117-C313 \\sim F328-C376
 with sigma of 0.02
 F154-C313 \\sim F327-C376
 with sigma of 0.02
 C312-C313 \\sim C312-C376
 with sigma of 0.02
 F111-F117 \\sim F326-F328
 with sigma of 0.04
 F111-F154 \\sim F326-F327
 with sigma of 0.04
 F111-C312 \\sim F326-C312
 with sigma of 0.04
 F117-F154 \\sim F328-F327
 with sigma of 0.04
 F117-C312 \\sim F328-C312
 with sigma of 0.04
 F154-C312 \\sim F327-C312
 with sigma of 0.04
 C12-F40 \\sim C377-F330
 with sigma of 0.02
 C12-F53 \\sim C377-F329
 with sigma of 0.02
 C12-C117 \\sim C377-C117
 with sigma of 0.02
 C12-F141 \\sim C377-F331
 with sigma of 0.02
 F40-F53 \\sim F330-F329
 with sigma of 0.04
 F40-C117 \\sim F330-C117
 with sigma of 0.04
 F40-F141 \\sim F330-F331
 with sigma of 0.04
 F53-C117 \\sim F329-C117
 with sigma of 0.04
 F53-F141 \\sim F329-F331
 with sigma of 0.04
 C117-F141 \\sim C117-F331
 with sigma of 0.04
 F62-C59 \\sim F333-C378
 with sigma of 0.02
 C40-C59 \\sim C40-C378
 with sigma of 0.02
 F80-C59 \\sim F334-C378
 with sigma of 0.02
 C59-F203 \\sim C378-F332
 with sigma of 0.02
 F62-C40 \\sim F333-C40
 with sigma of 0.04
 F62-F80 \\sim F333-F334
 with sigma of 0.04
 F62-F203 \\sim F333-F332
 with sigma of 0.04
 C40-F80 \\sim C40-F334
 with sigma of 0.04
 C40-F203 \\sim C40-F332
 with sigma of 0.04
 F80-F203 \\sim F334-F332
 with sigma of 0.04
 F30-C153 \\sim F337-C379
 with sigma of 0.02
 F89-C153 \\sim F335-C379
 with sigma of 0.02
 F120-C153 \\sim F336-C379
 with sigma of 0.02
 C153-C198 \\sim C379-C198
 with sigma of 0.02
 F30-F89 \\sim F337-F335
 with sigma of 0.04
 F30-F120 \\sim F337-F336
 with sigma of 0.04
 F30-C198 \\sim F337-C198
 with sigma of 0.04
 F89-F120 \\sim F335-F336
 with sigma of 0.04
 F89-C198 \\sim F335-C198
 with sigma of 0.04
 F120-C198 \\sim F336-C198
 with sigma of 0.04
 F106-C309 \\sim F339-C309
 with sigma of 0.02
 F161-C309 \\sim F338-C309
 with sigma of 0.02
 F199-C309 \\sim F340-C309
 with sigma of 0.02
 F107-C299 \\sim F343-C380
 with sigma of 0.02
 F140-C299 \\sim F341-C380
 with sigma of 0.02
 C160-C299 \\sim C160-C380
 with sigma of 0.02
 F197-C299 \\sim F342-C380
 with sigma of 0.02
 F107-F140 \\sim F343-F341
 with sigma of 0.04
 F107-C160 \\sim F343-C160
 with sigma of 0.04
 F107-F197 \\sim F343-F342
 with sigma of 0.04
 F140-C160 \\sim F341-C160
 with sigma of 0.04
 F140-F197 \\sim F341-F342
 with sigma of 0.04
 C160-F197 \\sim C160-F342
 with sigma of 0.04
 F112-C286 \\sim F344-C381
 with sigma of 0.02
 C190-C286 \\sim C190-C381
 with sigma of 0.02
 F167-C286 \\sim F346-C381
 with sigma of 0.02
 F173-C286 \\sim F345-C381
 with sigma of 0.02
 F112-C190 \\sim F344-C190
 with sigma of 0.04
 F112-F167 \\sim F344-F346
 with sigma of 0.04
 F112-F173 \\sim F344-F345
 with sigma of 0.04
 C190-F167 \\sim C190-F346
 with sigma of 0.04
 C190-F173 \\sim C190-F345
 with sigma of 0.04
 F167-F173 \\sim F346-F345
 with sigma of 0.04
 F102-C219 \\sim F348-C382
 with sigma of 0.02
 F121-C219 \\sim F347-C382
 with sigma of 0.02
 F170-C219 \\sim F349-C382
 with sigma of 0.02
 C219-C263 \\sim C382-C263
 with sigma of 0.02
 F102-F121 \\sim F348-F347
 with sigma of 0.04
 F102-F170 \\sim F348-F349
 with sigma of 0.04
 F102-C263 \\sim F348-C263
 with sigma of 0.04
 F121-F170 \\sim F347-F349
 with sigma of 0.04
 F121-C263 \\sim F347-C263
 with sigma of 0.04
 F170-C263 \\sim F349-C263
 with sigma of 0.04
 F43-C239 \\sim F352-C383
 with sigma of 0.02
 F98-C239 \\sim F351-C383
 with sigma of 0.02
 C114-C239 \\sim C114-C383
 with sigma of 0.02
 F139-C239 \\sim F350-C383
 with sigma of 0.02
 F43-F98 \\sim F352-F351
 with sigma of 0.04
 F43-C114 \\sim F352-C114
 with sigma of 0.04
 F43-F139 \\sim F352-F350
 with sigma of 0.04
 F98-C114 \\sim F351-C114
 with sigma of 0.04
 F98-F139 \\sim F351-F350
 with sigma of 0.04
 C114-F139 \\sim C114-F350
 with sigma of 0.04
 F317-F159 \\sim F200-F159 \\sim F317-F200
 with sigma of 0.01
 F313-F311 \\sim F313-F312 \\sim F312-F311
 with sigma of 0.01
 F201-F124 \\sim F215-F124 \\sim F215-F201 \\sim F239-F235 \\sim F238-F235
\\sim F239-F238 \\sim F83-
 F103 \\sim F83-F119 \\sim F103-F119 \\sim F31-F178 \\sim F31-F110 \\sim
F110-F178
 with sigma of 0.02
4. Uiso/Uaniso restraints and constraints
All non-hydrogen atoms have similar U: within 1.8A with sigma of 0.01 and sigma
for terminal atoms of 0.02 within 1.8A
Uanis(F26) \\sim Ueq: with sigma of 0.01 and sigma for terminal atoms of 0.02
Uanis(F100) \\sim Ueq: with sigma of 0.01 and sigma for terminal atoms of 0.02
Uanis(Gd3) \\sim Ueq: with sigma of 0.01 and sigma for terminal atoms of 0.02
5. Others
 Sof(F216)=Sof(F217)=Sof(F218)=Sof(C327)=Sof(F219)=Sof(C328)=Sof(H328)=
 Sof(C329)=Sof(F220)=Sof(C330)=Sof(F221)=Sof(C331)=1-FVAR(1)
 Sof(F116)=Sof(F118)=Sof(F133)=Sof(C194)=Sof(F176)=Sof(C264)=Sof(H264)=
 Sof(C294)=Sof(F202)=Sof(C322)=Sof(F213)=Sof(C325)=FVAR(1)
 Sof(C332)=Sof(F222)=Sof(F223)=Sof(F224)=Sof(F225)=Sof(C333)=Sof(F226)=
 Sof(F227)=1-FVAR(2)
 Sof(C155)=Sof(F163)=Sof(F168)=Sof(F209)=Sof(F210)=Sof(C324)=Sof(F212)=
 Sof(F214)=FVAR(2)
 Sof(F228)=Sof(F229)=Sof(F230)=Sof(F231)=Sof(C335)=Sof(F232)=Sof(F233)=1-FVAR(3)
 Sof(F51)=Sof(F58)=Sof(F148)=Sof(F171)=Sof(C252)=Sof(F189)=Sof(F190)=FVAR(3)
 Sof(F234)=Sof(F235)=Sof(F236)=Sof(C338)=Sof(F237)=Sof(C339)=Sof(F238)=
 Sof(C340)=Sof(C341)=Sof(H341)=Sof(C342)=Sof(F239)=1-FVAR(4)
 Sof(F88)=Sof(F124)=Sof(F126)=Sof(C210)=Sof(F177)=Sof(C297)=Sof(F201)=
 Sof(C301)=Sof(C306)=Sof(H306)=Sof(C310)=Sof(F215)=FVAR(4)
 Sof(C343)=Sof(C344)=Sof(H344)=Sof(F240)=Sof(F241)=Sof(F242)=Sof(C345)=
 Sof(C346)=Sof(F243)=Sof(F244)=Sof(F245)=Sof(C347)=1-FVAR(5)
 Sof(C188)=Sof(C196)=Sof(H196)=Sof(F162)=Sof(F166)=Sof(F1A)=Sof(C251)=
 Sof(C254)=Sof(F179)=Sof(F192)=Sof(F193)=Sof(C326)=FVAR(5)
 Sof(F246)=Sof(F247)=Sof(F248)=1-FVAR(6)
 Sof(F74)=Sof(F100)=Sof(F115)=FVAR(6)
 Sof(F249)=Sof(F250)=Sof(F251)=1-FVAR(7)
 Sof(F37)=Sof(F65)=Sof(F69)=FVAR(7)
 Sof(F252)=Sof(C348)=Sof(F253)=Sof(F254)=1-FVAR(8)
 Sof(F108)=Sof(F149)=Sof(C266)=Sof(F196)=FVAR(8)
 Sof(F255)=Sof(F256)=Sof(C349)=Sof(F257)=1-FVAR(9)
 Sof(F128)=Sof(F156)=Sof(C258)=Sof(F191)=FVAR(9)
 Sof(F258)=Sof(C350)=Sof(F259)=Sof(F260)=1-FVAR(10)
 Sof(F125)=Sof(C138)=Sof(F155)=Sof(F174)=FVAR(10)
 Sof(F261)=Sof(F262)=Sof(F263)=1-FVAR(11)
 Sof(F67)=Sof(F77)=Sof(F86)=FVAR(11)
 Sof(F264)=Sof(F265)=Sof(F266)=1-FVAR(12)
 Sof(F132)=Sof(F134)=Sof(F185)=FVAR(12)
 Sof(F267)=Sof(F268)=Sof(C352)=Sof(F269)=1-FVAR(13)
 Sof(F142)=Sof(F144)=Sof(F153)=Sof(C269)=FVAR(13)
 Sof(F270)=Sof(C353)=Sof(F271)=Sof(F272)=1-FVAR(14)
 Sof(F104)=Sof(F123)=Sof(F183)=Sof(C290)=FVAR(14)
 Sof(C354)=Sof(F273)=Sof(F274)=Sof(F275)=1-FVAR(15)
 Sof(F26)=Sof(F64)=Sof(F152)=Sof(C244)=FVAR(15)
 Sof(H27J)=Sof(F276)=Sof(F277)=Sof(C355)=Sof(F278)=Sof(F279)=Sof(F280)=
 Sof(C357)=Sof(F281)=Sof(C358)=1-FVAR(16)
 Sof(F137)=Sof(F164)=Sof(C261)=Sof(F187)=Sof(F188)=Sof(H274)=Sof(F198)=
 Sof(C300)=Sof(F204)=Sof(C321)=FVAR(16)
 Sof(F282)=Sof(F283)=Sof(F284)=Sof(C359)=1-FVAR(17)
 Sof(F68)=Sof(C156)=Sof(F145)=Sof(F160)=FVAR(17)
 Sof(F285)=Sof(F286)=Sof(C360)=Sof(F287)=1-FVAR(18)
 Sof(F122)=Sof(F143)=Sof(F158)=Sof(C260)=FVAR(18)
 Sof(C361)=Sof(F288)=Sof(F289)=Sof(F290)=1-FVAR(19)
 Sof(F49)=Sof(F56)=Sof(F151)=Sof(C216)=FVAR(19)
 Sof(F291)=Sof(F292)=Sof(C362)=Sof(F293)=1-FVAR(20)
 Sof(F50)=Sof(F85)=Sof(F87)=Sof(C79)=FVAR(20)
 Sof(F130)=Sof(C151)=Sof(F294)=Sof(F296)=1-FVAR(21)
 Sof(F109)=Sof(F157)=Sof(C363)=Sof(F295)=FVAR(21)
 Sof(F297)=Sof(F298)=Sof(F299)=Sof(C364)=1-FVAR(22)
 Sof(F114)=Sof(F194)=Sof(F205)=Sof(C323)=FVAR(22)
 Sof(F300)=Sof(C365)=Sof(F301)=Sof(F302)=1-FVAR(23)
 Sof(F59)=Sof(F90)=Sof(F96)=Sof(C183)=FVAR(23)
 Sof(F303)=Sof(F304)=Sof(F305)=Sof(C366)=Sof(F306)=Sof(C367)=Sof(H367)=
 Sof(C368)=Sof(C369)=Sof(F307)=Sof(F308)=1-FVAR(24)
 Sof(F131)=Sof(F146)=Sof(F147)=Sof(C172)=Sof(F150)=Sof(C184)=Sof(H184)=
 Sof(C191)=Sof(C197)=Sof(F169)=Sof(F186)=FVAR(24)
 Sof(C371)=Sof(F309)=Sof(F310)=1-FVAR(25)
 Sof(F127)=Sof(F138)=Sof(C271)=FVAR(25)
 Sof(F311)=Sof(F312)=Sof(F313)=1-FVAR(26)
 Sof(F52)=Sof(F92)=Sof(F195)=FVAR(26)
 Sof(F314)=Sof(F315)=Sof(C372)=Sof(F316)=1-FVAR(27)
 Sof(F95)=Sof(F175)=Sof(F182)=Sof(C317)=FVAR(27)
 Sof(C161)=Sof(F159)=Sof(F200)=Sof(F317)=1-FVAR(28)
 Sof(F99)=Sof(F318)=Sof(F319)=Sof(C373)=FVAR(28)
 Sof(F320)=Sof(F321)=Sof(C374)=Sof(F322)=1-FVAR(29)
 Sof(F61)=Sof(F82)=Sof(F172)=Sof(C268)=FVAR(29)
 Sof(F323)=Sof(F324)=Sof(C375)=Sof(F325)=1-FVAR(30)
 Sof(F165)=Sof(F180)=Sof(F184)=Sof(C278)=FVAR(30)
 Sof(F326)=Sof(C376)=Sof(F327)=Sof(F328)=1-FVAR(31)
 Sof(F111)=Sof(F117)=Sof(F154)=Sof(C313)=FVAR(31)
 Sof(F329)=Sof(C377)=Sof(F330)=Sof(F331)=1-FVAR(32)
 Sof(C12)=Sof(F40)=Sof(F53)=Sof(F141)=FVAR(32)
 Sof(F332)=Sof(F333)=Sof(F334)=Sof(C378)=1-FVAR(33)
 Sof(F62)=Sof(F80)=Sof(C59)=Sof(F203)=FVAR(33)
 Sof(F335)=Sof(C379)=Sof(F336)=Sof(F337)=1-FVAR(34)
 Sof(F30)=Sof(F89)=Sof(F120)=Sof(C153)=FVAR(34)
 Sof(F338)=Sof(F339)=Sof(F340)=1-FVAR(35)
 Sof(F106)=Sof(F161)=Sof(F199)=FVAR(35)
 Sof(F341)=Sof(C380)=Sof(F342)=Sof(F343)=1-FVAR(36)
 Sof(F107)=Sof(F140)=Sof(F197)=Sof(C299)=FVAR(36)
 Sof(F344)=Sof(F345)=Sof(F346)=Sof(C381)=1-FVAR(37)
 Sof(F112)=Sof(F167)=Sof(F173)=Sof(C286)=FVAR(37)
 Sof(F347)=Sof(F348)=Sof(F349)=Sof(C382)=1-FVAR(38)
 Sof(F102)=Sof(F121)=Sof(F170)=Sof(C219)=FVAR(38)
 Sof(F350)=Sof(F351)=Sof(C383)=Sof(F352)=1-FVAR(39)
 Sof(F43)=Sof(F98)=Sof(F139)=Sof(C239)=FVAR(39)
6.a Aromatic/amide H refined with riding coordinates:
 C7(H7), C9(H9), C13(H13), C15(H15), C20(H20), C21(H21), C22(H22), C24(H24),
 C26(H26), C28(H28), C29(H29), C30(H30), C31(H31), C32(H32), C33(H33), C34(H34),
  C44(H44), C45(H45), C46(H46), C47(H47), C49(H49), C51(H51), C56(H56),
 C61(H61), C62(H62), C66(H66), C68(H68), C70(H70), C75(H75), C76(H76), C77(H77),
  C82(H82), C83(H83), C84(H84), C86(H86), C87(H87), C89(H89), C91(H91),
 C93(H93), C94(H94), C95(H95), C96(H96), C98(H98), C100(H100), C104(H104),
 C105(H105), C106(H106), C108(H108), C109(H109), C110(H110), C116(H116),
 C120(H120), C124(H124), C128(H128), C129(H129), C131(H131), C133(H133),
 C135(H135), C136(H136), C137(H137), C141(H141), C142(H142), C148(H148),
 C158(H158), C159(H159), C167(H167), C168(H168), C169(H169), C174(H174),
 C176(H176), C178(H178), C184(H184), C192(H192), C196(H196), C200(H200),
 C206(H206), C211(H211), C212(H212), C213(H213), C220(H220), C221(H221),
 C223(H223), C225(H225), C226(H226), C227(H227), C228(H228), C229(H229),
 C230(H230), C231(H231), C233(H233), C235(H235), C238(H238), C241(H241),
 C242(H242), C243(H243), C245(H245), C246(H246), C247(H247), C256(H256),
 C264(H264), C274(H274), C274(H27J), C282(H282), C285(H285), C292(H292),
 C295(H295), C306(H306), C314(H314), C328(H328), C337(H337), C341(H341),
 C344(H344), C367(H367)
6.b Fitted pentagon refined as free rotating group:
 N21(C20,C21,N30,C22), C29(N3,C30,N6,C31), N1A(C32,C33,N8,C34), N29(C44,C45,N7,
 C46), N35(C75,N19,C76,C77), N36(C82,C83,N38,C84), N37(C93,C94,N10,C95),
 C104(N41,C105,C106,N1), C108(N11,C109,C110,N39), N42(C135,C136,N14,C137),
 C211(N18,C212,C213,N40), C225(N24,C226,C227,N5), C228(C229,N22,C230,N27),
 C241(C242,N47,C243,N23), N45(C245,N16,C246,C247)
6.c Fitted hexagon refined as free rotating group:
 C23(C24,C25,C26,C27,C28), C47(C48,C49,C50,C51,C52), C66(C67,C68,C69,C70,C71),
 C87(C88,C89,C90,C91,C92), C96(C97,C98,C99,C100,C101), C129(C130,C131,C132,C133,
 C134), C174(C175,C176,C177,C178,C179), C231(C232,C233,C234,C235,C236)
6.d Idealised Me refined as rotating group:
 C80(H80A,H80B,H80C), C112(H11A,H11B,H11C), C118(H11D,H11E,H11F), C122(H12A,
 H12B,H12C), C123(H12D,H12E,H12F), C145(H14A,H14B,H14C), C162(H16A,H16B,H16C),
 C180(H18A,H18B,H18C), C189(H18D,H18E,H18F), C199(H19A,H19B,H19C), C201(H20A,
 H20B,H20C), C204(H20D,H20E,H20F), C207(H20G,H20H,H20I), C214(H21A,H21B,H21C),
 C222(H22A,H22B,H22C), C250(H25A,H25B,H25C), C257(H25D,H25E,H25F), C267(H26A,
 H26B,H26C), C270(H27A,H27B,H27C), C272(H27D,H27E,H27F), C273(H27G,H27H,H27I),
 C275(H27K,H27L,H27M), C279(H27N,H27O,H27P), C283(H28A,H28B,H28C), C284(H28D,
 H28E,H28F), C287(H28G,H28H,H28I), C291(H29A,H29B,H29C), C296(H29D,H29E,H29F),
 C302(H30A,H30B,H30C), C303(H30D,H30E,H30F), C304(H30G,H30H,H30I), C308(H30J,
 H30K,H30L)
;
_smtbx_masks_special_details
;
A solvent mask was calculated and 740 electrons were 
found in a volume of 6276\%A^3^ in 6 voids per unit cell. 
This is consistent with the presence of 
4[C6H14], 3.5[C6H14] per formula unit 
which account for 750 electrons 
per unit cell.
;
_smtbx_masks_void_probe_radius 1.2
_smtbx_masks_void_truncation_radius 1.2
_olex2_submission_special_instructions 'No special instructions were received'
_oxdiff_exptl_absorpt_empirical_details
;
Empirical correction (ABSPACK) includes:
- Absorption correction using spherical harmonics
- Frame scaling
;
_oxdiff_exptl_absorpt_empirical_full_max 755.845
_oxdiff_exptl_absorpt_empirical_full_min 0.295

loop_
_space_group_symop_operation_xyz
'x, y, z'
'-x, y+1/2, -z'

loop_
_atom_site_label
_atom_site_type_symbol
_atom_site_fract_x
_atom_site_fract_y
_atom_site_fract_z
_atom_site_U_iso_or_equiv
_atom_site_adp_type
_atom_site_occupancy
_atom_site_site_symmetry_order
_atom_site_calc_flag
_atom_site_refinement_flags_posn
_atom_site_refinement_flags_adp
_atom_site_refinement_flags_occupancy
_atom_site_disorder_assembly
_atom_site_disorder_group
Gd1 Gd 1.37528(6) 0.37655(8) 1.16473(4) 0.0553(4) Uani 1 1 d . . . . .
Gd2 Gd 1.12544(6) 0.85398(8) 0.32920(4) 0.0496(4) Uani 1 1 d . . . . .
Gd3 Gd 1.37401(6) 0.68587(8) 0.57887(4) 0.0486(4) Uani 1 1 d . U . . .
Gd4 Gd 1.50525(6) 0.77936(9) 0.38260(4) 0.0596(4) Uani 1 1 d . . . . .
Gd5 Gd 1.12312(7) 0.16645(8) 0.91411(4) 0.0582(5) Uani 1 1 d . . . . .
Gd6 Gd 1.00062(6) 0.23370(8) 1.11803(4) 0.0584(4) Uani 1 1 d . . . . .
Gd7 Gd 1.75760(6) 0.79471(9) 0.63540(4) 0.0578(4) Uani 1 1 d . . . . .
Gd8 Gd 0.74912(7) 0.27414(10) 0.86941(4) 0.0762(6) Uani 1 1 d . . . . .
Gd9 Gd 1.26032(7) 0.01749(9) 0.74270(5) 0.0732(5) Uani 1 1 d . . . . .
Gd10 Gd 1.49150(8) 0.54618(10) 0.99001(5) 0.0864(6) Uani 1 1 d . . . . .
Gd11 Gd 1.20643(8) 0.51433(9) 0.73221(5) 0.0825(6) Uani 1 1 d . . . . .
Gd12 Gd 0.96087(8) 1.00875(9) 0.48956(5) 0.0818(6) Uani 1 1 d . . . . .
O1 O 1.0039(8) 0.1643(10) 1.1633(5) 0.090(6) Uani 1 1 d . U . . .
F1 F 1.3910(6) 0.6601(7) 0.7025(4) 0.082(5) Uani 1 1 d D U . . .
F2 F 1.6359(6) 0.6387(9) 0.6599(4) 0.086(5) Uani 1 1 d D U . . .
O2 O 1.0518(6) 0.8025(7) 0.3123(4) 0.059(4) Uani 1 1 d . U . . .
F3 F 1.4322(7) 0.8382(10) 0.5138(5) 0.122(7) Uani 1 1 d D U . . .
F4 F 1.3975(6) 0.4219(9) 1.2851(4) 0.094(5) Uani 1 1 d D U . . .
O3 O 1.4391(7) 0.7149(8) 0.3741(4) 0.065(5) Uani 1 1 d . U . . .
F5 F 1.2411(6) 0.5221(9) 0.5717(5) 0.106(6) Uani 1 1 d D U . . .
O4 O 1.3640(7) 0.7811(8) 0.5991(4) 0.064(4) Uani 1 1 d . U . . .
O5 O 1.3500(6) 0.6762(7) 0.6327(4) 0.053(4) Uani 1 1 d . U . . .
O6 O 1.3814(7) 0.4160(9) 1.2192(4) 0.068(5) Uani 1 1 d . U . . .
O7 O 1.1362(7) 0.1551(7) 0.8575(4) 0.065(4) Uani 1 1 d . U . . .
O8 O 1.5173(8) 0.7108(10) 0.3404(5) 0.091(6) Uani 1 1 d . U . . .
O9 O 1.4241(8) 0.4609(9) 1.1639(5) 0.078(5) Uani 1 1 d . U . . .
F6 F 1.5042(7) 0.8115(7) 0.5218(5) 0.096(6) Uani 1 1 d D U . . .
O10 O 1.2004(7) 0.8475(8) 0.3644(4) 0.062(4) Uani 1 1 d . U . . .
O11 O 1.3033(7) 0.3451(8) 1.1294(4) 0.068(5) Uani 1 1 d . U . . .
O12 O 1.3301(6) 0.3102(8) 1.1948(4) 0.060(4) Uani 1 1 d . U . . .
F7 F 0.8564(8) 0.1058(11) 0.8389(5) 0.124(7) Uani 1 1 d D U . . .
O13 O 1.4430(6) 0.7039(7) 0.6147(4) 0.054(4) Uani 1 1 d . U . . .
F8 F 1.6188(7) 0.9012(9) 0.4580(4) 0.105(6) Uani 1 1 d D U . . .
F9 F 1.3218(8) 0.6261(9) 0.6870(4) 0.111(6) Uani 1 1 d D U . . .
O14 O 1.5490(6) 0.8351(8) 0.4242(5) 0.065(4) Uani 1 1 d . U . . .
O15 O 1.4285(6) 0.6038(7) 0.5762(4) 0.053(4) Uani 1 1 d . U . . .
O16 O 1.4247(6) 0.7478(7) 0.5514(4) 0.056(4) Uani 1 1 d . U . . .
O17 O 1.0797(8) 0.0787(8) 0.9202(5) 0.075(5) Uani 1 1 d . U . . .
O18 O 1.2755(8) 0.0159(8) 0.6867(5) 0.086(5) Uani 1 1 d . U . . .
F10 F 1.5946(6) 0.8301(9) 0.4885(4) 0.092(5) Uani 1 1 d D U . . .
F11 F 1.4803(8) 0.8821(7) 0.5511(4) 0.110(6) Uani 1 1 d D U . . .
O19 O 0.9502(7) 0.2895(9) 1.0799(5) 0.074(5) Uani 1 1 d . U . . .
O20 O 1.5806(8) 0.7358(9) 0.3980(5) 0.080(5) Uani 1 1 d . U . . .
N2 N 1.3899(9) 0.8607(10) 0.3086(5) 0.068(5) Uani 1 1 d . U . . .
O21 O 1.4539(7) 0.3510(8) 1.1873(4) 0.071(5) Uani 1 1 d . U . . .
O22 O 1.0473(6) 0.3011(8) 1.0922(4) 0.061(4) Uani 1 1 d . U . . .
F12 F 1.3755(6) 0.8628(8) 0.4457(4) 0.091(5) Uani 1 1 d D U . . .
F13 F 1.5445(7) 0.7121(10) 0.6447(4) 0.109(6) Uani 1 1 d D U . . .
O23 O 1.1795(7) 0.7947(8) 0.3014(4) 0.065(4) Uani 1 1 d . U . . .
O24 O 1.7035(7) 0.7247(8) 0.6579(4) 0.065(4) Uani 1 1 d . U . . .
O25 O 1.0754(7) 0.1849(8) 1.1242(4) 0.072(5) Uani 1 1 d . U . . .
O26 O 1.3929(8) 0.2733(8) 1.1479(4) 0.073(5) Uani 1 1 d . U . . .
O27 O 1.0471(7) 0.1755(8) 0.8827(4) 0.066(5) Uani 1 1 d . U . . .
C1 C 1.4668(7) 0.8288(8) 0.5390(5) 0.078(6) Uani 1 1 d D U . . .
F14 F 1.6276(6) 0.7067(8) 0.6982(4) 0.079(4) Uani 1 1 d D U . . .
C2 C 1.3626(11) 0.7995(9) 0.6273(7) 0.075(5) Uani 1 1 d D U . . .
F15 F 1.3148(8) 0.7070(8) 0.7919(5) 0.110(6) Uani 1 1 d D U . . .
F16 F 0.6430(8) 0.2201(10) 0.7672(5) 0.123(7) Uani 1 1 d D U . . .
O28 O 0.8205(8) 0.3299(9) 0.8780(5) 0.086(6) Uani 1 1 d . U . . .
O29 O 1.3904(7) 0.3737(7) 1.1089(4) 0.061(4) Uani 1 1 d . U . . .
F17 F 1.4874(7) 0.7229(8) 0.6754(4) 0.096(5) Uani 1 1 d D U . . .
F18 F 1.2437(8) 0.6808(8) 0.8065(5) 0.114(6) Uani 1 1 d D U . . .
O30 O 1.0731(8) 0.2218(9) 0.9432(4) 0.073(5) Uani 1 1 d . U . . .
O31 O 1.1818(10) 0.5197(11) 0.7851(7) 0.121(7) Uani 1 1 d . U . . .
O32 O 1.5600(8) 0.8301(9) 0.3548(5) 0.077(5) Uani 1 1 d . U . . .
O33 O 1.3039(9) 0.1030(9) 0.7358(6) 0.095(6) Uani 1 1 d . U . . .
O34 O 1.1213(8) 0.2622(8) 0.8925(5) 0.080(5) Uani 1 1 d . U . . .
F19 F 1.8435(7) 0.7275(7) 0.7442(4) 0.095(6) Uani 1 1 d D U . . .
C3 C 1.2813(11) 0.2990(12) 1.1292(5) 0.075(5) Uani 1 1 d D U . . .
F20 F 1.2658(10) -0.0123(12) 0.6250(5) 0.147(8) Uani 1 1 d D U . . .
F21 F 1.8238(7) 0.6367(9) 0.7439(5) 0.109(6) Uani 1 1 d D U . . .
F22 F 1.2358(9) 0.2315(9) 1.0928(4) 0.127(7) Uani 1 1 d D U . . .
N4 N 1.0443(10) 0.0493(10) 0.9023(6) 0.076(5) Uani 1 1 d . U . . .
C4 C 1.0573(13) -0.0011(12) 0.8805(8) 0.081(5) Uani 1 1 d . U . . .
C5 C 1.0109(13) -0.0079(14) 0.8632(9) 0.087(6) Uani 1 1 d . U . . .
N32 N 0.9773(11) 0.0150(12) 0.8870(7) 0.091(5) Uani 1 1 d . U . . .
C6 C 0.9969(12) 0.0541(12) 0.9071(7) 0.072(5) Uani 1 1 d . U . . .
O35 O 1.0429(9) 1.0225(9) 0.4838(5) 0.091(6) Uani 1 1 d . U . . .
F23 F 1.3831(7) 0.9251(9) 0.4095(4) 0.101(6) Uani 1 1 d D U . . .
F24 F 1.3065(8) 0.4886(9) 0.5997(5) 0.111(6) Uani 1 1 d D U . . .
F25 F 1.2672(8) 0.3101(7) 1.0707(4) 0.101(6) Uani 1 1 d D U . . .
F26 F 1.346(3) 0.645(3) 0.4589(12) 0.096(11) Uani 0.35(5) 1 d D U P A 1
O36 O 1.4530(6) 0.8431(9) 0.4070(4) 0.065(4) Uani 1 1 d . U . . .
F27 F 1.4407(8) 0.5729(10) 1.1420(5) 0.116(6) Uani 1 1 d D U . . .
F28 F 1.6591(6) 0.6177(9) 0.7096(5) 0.102(6) Uani 1 1 d D U . . .
O37 O 1.0652(7) 0.9237(8) 0.3258(4) 0.071(5) Uani 1 1 d . U . . .
F29 F 1.4187(9) 0.5149(12) 1.2824(5) 0.146(8) Uani 1 1 d D U . . .
C7 C 1.2735(11) 0.2619(12) 1.1558(5) 0.078(6) Uani 1 1 d D U . . .
H7 H 1.250030 0.231709 1.153530 0.094 Uiso 1 1 calc R U . . .
F30 F 1.280(3) -0.103(3) 0.8490(15) 0.104(11) Uani 0.39(8) 1 d D U P B 1
O38 O 1.1110(6) 0.8773(8) 0.2732(4) 0.059(4) Uani 1 1 d . U . . .
N12 N 1.2105(10) 0.4859(11) 1.1242(6) 0.071(5) Uani 1 1 d . U . . .
O39 O 0.7961(8) 0.2020(11) 0.8430(5) 0.086(5) Uani 1 1 d . U . . .
C8 C 1.4541(9) 0.7826(10) 0.5624(5) 0.059(5) Uani 1 1 d D U . . .
F31 F 1.2554(8) 0.8386(11) 0.4210(5) 0.141(8) Uani 1 1 d D U . . .
F32 F 0.8981(7) 0.2885(7) 1.0151(5) 0.100(6) Uani 1 1 d D U . . .
O40 O 1.2991(7) 0.7174(8) 0.5558(4) 0.064(4) Uani 1 1 d . U . . .
O41 O 0.9407(7) 0.2719(9) 1.1476(4) 0.071(5) Uani 1 1 d . U . . .
O42 O 1.1081(7) 0.8600(8) 0.3843(4) 0.066(4) Uani 1 1 d . U . . .
C9 C 1.3555(10) 0.7688(9) 0.6565(6) 0.067(5) Uani 1 1 d D U . . .
H9 H 1.352216 0.789841 0.676361 0.081 Uiso 1 1 calc R U . . .
F33 F 1.3311(8) 0.7138(8) 0.7129(4) 0.101(6) Uani 1 1 d D U . . .
O43 O 1.6818(7) 0.8403(9) 0.6256(5) 0.072(5) Uani 1 1 d . U . . .
O44 O 1.1285(6) 0.7546(7) 0.3541(4) 0.059(4) Uani 1 1 d . U . . .
O1A O 1.8013(7) 0.7293(10) 0.6762(5) 0.078(5) Uani 1 1 d . U . . .
F34 F 0.8750(7) 0.3501(9) 1.0501(5) 0.110(6) Uani 1 1 d D U . . .
F35 F 0.9178(7) 0.3818(8) 1.0127(5) 0.105(6) Uani 1 1 d D U . . .
N13 N 1.4545(9) 0.8257(10) 0.3367(5) 0.064(5) Uani 1 1 d . U . . .
O45 O 1.1809(8) -0.0018(8) 0.7540(6) 0.086(5) Uani 1 1 d . U . . .
C10 C 1.3988(11) 0.4598(13) 1.2308(5) 0.080(5) Uani 1 1 d D U . . .
O46 O 0.9300(7) 0.1797(8) 1.1038(4) 0.067(5) Uani 1 1 d . U . . .
F36 F 1.4424(10) 0.1728(10) 1.1474(6) 0.137(8) Uani 1 1 d D U . . .
F37 F 0.860(3) 0.147(4) 1.0496(9) 0.107(11) Uani 0.41(7) 1 d D U P C 1
F38 F 1.2868(7) 0.4566(7) 0.5502(5) 0.101(6) Uani 1 1 d D U . . .
F39 F 1.0846(9) 0.6997(11) 0.7582(7) 0.150(8) Uani 1 1 d D U . . .
O47 O 1.1802(8) 0.0873(9) 0.9126(5) 0.085(6) Uani 1 1 d . U . . .
C11 C 1.2361(10) 0.8135(11) 0.3630(5) 0.071(5) Uani 1 1 d D U . . .
C12 C 1.1189(10) 0.1551(11) 0.8010(5) 0.078(6) Uani 0.69(4) 1 d D U P D 1
F40 F 1.1527(11) 0.1117(13) 0.7988(7) 0.085(7) Uani 0.69(4) 1 d D U P D 1
O48 O 1.1381(8) 0.1257(10) 0.9698(5) 0.088(6) Uani 1 1 d . U . . .
O49 O 1.2923(9) 0.5142(9) 0.7338(6) 0.096(6) Uani 1 1 d . U . . .
C13 C 1.4932(7) 0.8881(11) 0.4537(6) 0.058(5) Uani 1 1 d D U . . .
H13 H 1.488536 0.912401 0.472106 0.070 Uiso 1 1 calc R U . . .
F41 F 1.2665(8) 0.7346(10) 0.2708(6) 0.131(7) Uani 1 1 d D U . . .
N17 N 1.4798(10) 0.3026(11) 1.1932(6) 0.078(5) Uani 1 1 d . U . . .
F42 F 1.3459(9) 0.4849(11) 1.2704(6) 0.135(8) Uani 1 1 d D U . . .
F43 F 1.1482(17) 0.9056(17) 0.4477(10) 0.078(9) Uani 0.56(6) 1 d D U P E 1
F44 F 1.0836(8) 0.4068(9) 1.0356(5) 0.121(7) Uani 1 1 d D U . . .
F45 F 1.5078(7) 0.5248(10) 1.1626(5) 0.109(6) Uani 1 1 d D U . . .
O51 O 1.2155(10) 0.4372(11) 0.6918(6) 0.111(6) Uani 1 1 d . U . . .
O52 O 1.2370(9) 0.6041(10) 0.7517(6) 0.098(6) Uani 1 1 d . U . . .
F46 F 1.1120(7) 0.3903(8) 1.0862(4) 0.100(6) Uani 1 1 d D U . . .
O53 O 1.2751(9) -0.0540(10) 0.7852(6) 0.099(6) Uani 1 1 d . U . . .
O54 O 1.3175(7) 0.4499(8) 1.1651(4) 0.065(4) Uani 1 1 d . U . . .
C14 C 1.5390(7) 0.8658(12) 0.4483(6) 0.066(5) Uani 1 1 d D U . . .
F47 F 1.8731(6) 0.6682(9) 0.7087(4) 0.095(5) Uani 1 1 d D U . . .
F48 F 1.1203(7) 0.3221(11) 1.0505(5) 0.119(7) Uani 1 1 d D U . . .
F49 F 0.9631(11) 0.9604(17) 0.3231(9) 0.101(9) Uani 0.66(4) 1 d D U P F 1
F50 F 1.5555(17) 0.637(2) 0.2938(12) 0.108(9) Uani 0.48(4) 1 d D U P G 1
F51 F 1.3044(14) 0.5383(18) 1.0171(8) 0.127(9) Uani 0.67(3) 1 d D U P H 1
F52 F 1.5961(12) 0.9281(15) 0.5861(9) 0.114(9) Uani 0.72(4) 1 d D U P I 1
C15 C 1.0011(8) 0.3480(12) 1.0488(6) 0.066(5) Uani 1 1 d D U . . .
H15 H 1.002243 0.373225 1.030322 0.079 Uiso 1 1 calc R U . . .
C16 C 1.3468(7) 0.6784(8) 0.6891(5) 0.079(6) Uani 1 1 d D U . . .
F53 F 1.1211(13) 0.1915(10) 0.7742(5) 0.083(7) Uani 0.69(4) 1 d D U P D 1
F54 F 1.2057(8) 0.3141(12) 1.0976(5) 0.129(7) Uani 1 1 d D U . . .
F55 F 1.4057(8) 0.9440(10) 0.4614(6) 0.129(7) Uani 1 1 d D U . . .
F56 F 1.0167(13) 1.0257(14) 0.3378(8) 0.088(8) Uani 0.66(4) 1 d D U P F 1
F57 F 0.6273(8) 0.1511(10) 0.8004(5) 0.120(7) Uani 1 1 d D U . . .
N20 N 1.0129(9) 0.6603(10) 0.3225(6) 0.071(5) Uani 1 1 d . U . . .
C17 C 1.0374(12) 0.6471(13) 0.2915(8) 0.077(5) Uani 1 1 d . U . . .
C18 C 1.0390(11) 0.7150(13) 0.2765(8) 0.074(5) Uani 1 1 d . U . . .
N9 N 1.0386(9) 0.7462(10) 0.3097(6) 0.067(4) Uani 1 1 d . U . . .
C19 C 1.0209(11) 0.7159(12) 0.3346(7) 0.067(5) Uani 1 1 d . U . . .
N21 N 1.5409(8) 0.1369(6) 1.0339(5) 0.086(6) Uani 1 1 d G U . . .
C20 C 1.5716(8) 0.1770(8) 1.0193(4) 0.087(6) Uani 1 1 d G U . . .
H20 H 1.588849 0.169462 1.000685 0.104 Uiso 1 1 calc R U . . .
C21 C 1.5719(8) 0.2302(7) 1.0374(5) 0.088(6) Uani 1 1 d G U . . .
H21 H 1.589459 0.264570 1.033021 0.106 Uiso 1 1 calc R U . . .
N30 N 1.5415(8) 0.2230(7) 1.0632(4) 0.085(5) Uani 1 1 d G U . . .
C22 C 1.5223(7) 0.1654(8) 1.0610(5) 0.082(6) Uani 1 1 d G U . . .
H22 H 1.500809 0.148744 1.075264 0.099 Uiso 1 1 calc R U . . .
F58 F 1.3262(17) 0.6126(11) 0.9857(9) 0.121(10) Uani 0.67(3) 1 d D U P H 1
F59 F 1.7050(16) 0.719(2) 0.4016(13) 0.122(9) Uani 0.44(4) 1 d D U P J 1
F60 F 1.4781(9) 0.5916(9) 1.1912(5) 0.128(7) Uani 1 1 d D U . . .
O55 O 1.3242(7) 0.5996(8) 0.5773(5) 0.073(5) Uani 1 1 d . U . . .
C23 C 1.6013(4) 0.6790(7) 0.5537(4) 0.052(4) Uani 1 1 d G U . . .
C24 C 1.5760(5) 0.6947(6) 0.5241(3) 0.050(5) Uani 1 1 d G U . . .
H24 H 1.590723 0.718879 0.508834 0.060 Uiso 1 1 calc R U . . .
C25 C 1.5292(5) 0.6751(7) 0.5167(3) 0.053(4) Uani 1 1 d G U . . .
C26 C 1.5077(5) 0.6398(7) 0.5390(4) 0.050(5) Uani 1 1 d G U . . .
H26 H 1.475741 0.626391 0.533957 0.061 Uiso 1 1 calc R U . . .
C27 C 1.5330(6) 0.6240(6) 0.5686(3) 0.056(5) Uani 1 1 d G U . . .
C28 C 1.5798(5) 0.6436(7) 0.5760(3) 0.052(5) Uani 1 1 d G U . . .
H28 H 1.597076 0.632845 0.596199 0.063 Uiso 1 1 calc R U . . .
F61 F 1.1774(17) 0.1573(18) 0.6653(9) 0.102(9) Uani 0.55(4) 1 d D U P K 1
C29 C 1.0724(6) 0.3345(8) 1.2103(3) 0.064(5) Uani 1 1 d G U . . .
H29 H 1.074504 0.348988 1.232245 0.077 Uiso 1 1 calc R U . . .
N3 N 1.1077(5) 0.3412(7) 1.1876(4) 0.059(4) Uani 1 1 d G U . . .
C30 C 1.0905(6) 0.3132(8) 1.1577(3) 0.057(5) Uani 1 1 d G U . . .
H30 H 1.106866 0.310865 1.138247 0.069 Uiso 1 1 calc R U . . .
N6 N 1.0446(6) 0.2892(7) 1.1619(3) 0.060(5) Uani 1 1 d G U . . .
C31 C 1.0334(5) 0.3024(8) 1.1944(4) 0.066(5) Uani 1 1 d G U . . .
H31 H 1.004857 0.291633 1.203914 0.079 Uiso 1 1 calc R U . . .
F62 F 1.1355(16) 0.3779(17) 0.8810(9) 0.091(9) Uani 0.51(4) 1 d D U P L 1
F63 F 1.5204(8) 0.8027(7) 0.6575(5) 0.105(6) Uani 1 1 d D U . . .
F64 F 1.404(2) 0.576(3) 0.4662(15) 0.097(9) Uani 0.35(5) 1 d D U P A 1
O56 O 1.0072(11) 0.9262(11) 0.5127(6) 0.111(7) Uani 1 1 d . U . . .
O57 O 0.9550(10) 1.0751(10) 0.4470(6) 0.102(6) Uani 1 1 d . U . . .
F65 F 0.8052(14) 0.142(4) 1.0910(17) 0.107(11) Uani 0.41(7) 1 d D U P C 1
O58 O 1.5789(9) 0.5447(9) 0.6176(5) 0.090(6) Uani 1 1 d . U . . .
F66 F 1.3632(9) 0.1584(10) 1.1383(7) 0.145(8) Uani 1 1 d D U . . .
N1A N 1.4923(6) 0.7248(8) 0.4337(3) 0.063(5) Uani 1 1 d G U . . .
C32 C 1.4471(5) 0.7195(9) 0.4469(4) 0.068(5) Uani 1 1 d G U . . .
H32 H 1.416762 0.728604 0.435699 0.081 Uiso 1 1 calc R U . . .
C33 C 1.4554(5) 0.6983(9) 0.4797(4) 0.061(5) Uani 1 1 d G U . . .
H33 H 1.431475 0.690682 0.494290 0.074 Uiso 1 1 calc R U . . .
N8 N 1.5056(5) 0.6904(8) 0.4868(3) 0.056(4) Uani 1 1 d G U . . .
C34 C 1.5284(4) 0.7068(8) 0.4584(4) 0.060(5) Uani 1 1 d G U . . .
H34 H 1.561933 0.705866 0.456227 0.072 Uiso 1 1 calc R U . . .
F67 F 1.0198(19) 0.3540(11) 0.9483(9) 0.107(10) Uani 0.58(3) 1 d D U P M 1
F68 F 1.1207(15) 1.0950(12) 0.4962(13) 0.110(10) Uani 0.54(5) 1 d D U P N 1
F69 F 0.863(3) 0.1008(13) 1.087(2) 0.104(12) Uani 0.41(7) 1 d D U P C 1
F70 F 0.6684(8) 0.1338(10) 0.7581(5) 0.119(7) Uani 1 1 d D U . . .
N25 N 1.2789(10) 0.7672(12) 0.5504(6) 0.078(5) Uani 1 1 d . U . . .
C35 C 1.2494(9) 0.2887(9) 1.0983(5) 0.095(6) Uani 1 1 d D U . . .
F71 F 1.2431(10) 0.6674(8) 0.3020(5) 0.135(8) Uani 1 1 d D U . . .
F72 F 1.1958(7) 0.7028(11) 0.2632(5) 0.131(8) Uani 1 1 d D U . . .
F73 F 1.3753(9) 0.4606(8) 0.7543(7) 0.140(8) Uani 1 1 d D U . . .
O59 O 1.1675(7) 0.9387(8) 0.3227(5) 0.070(5) Uani 1 1 d . U . . .
F74 F 0.860(2) 0.3540(19) 1.1535(12) 0.119(10) Uani 0.46(4) 1 d D U P O 1
F75 F 0.8686(8) 0.1717(12) 0.8031(5) 0.130(7) Uani 1 1 d D U . . .
C36 C 1.0284(9) 0.2987(9) 0.9614(5) 0.096(6) Uani 1 1 d D U . . .
F76 F 1.2479(8) 0.2418(12) 1.2267(6) 0.138(8) Uani 1 1 d D U . . .
F77 F 1.0666(12) 0.3099(19) 0.9844(9) 0.106(9) Uani 0.58(3) 1 d D U P M 1
N26 N 1.5340(10) 0.5520(11) 0.6149(6) 0.074(5) Uani 1 1 d . U . . .
C37 C 1.5141(11) 0.5886(11) 0.5930(7) 0.062(5) Uani 1 1 d . U . . .
N15 N 1.4640(9) 0.5838(9) 0.5953(5) 0.063(4) Uani 1 1 d . U . . .
C38 C 1.4554(12) 0.5349(12) 0.6218(7) 0.071(5) Uani 1 1 d . U . . .
C39 C 1.5027(13) 0.5267(14) 0.6383(8) 0.085(6) Uani 1 1 d . U . . .
F78 F 1.3234(8) 0.2216(11) 1.2364(5) 0.121(7) Uani 1 1 d D U . . .
F79 F 1.4106(10) 0.1600(8) 1.0969(5) 0.127(7) Uani 1 1 d D U . . .
C40 C 1.1167(11) 0.2811(8) 0.8624(6) 0.082(5) Uani 1 1 d D U . . .
F80 F 1.1240(19) 0.3688(15) 0.8279(8) 0.094(8) Uani 0.51(4) 1 d D U P L 1
F81 F 1.3873(9) 0.5234(12) 0.7170(5) 0.136(8) Uani 1 1 d D U . . .
O60 O 1.1678(9) 0.4902(11) 1.1202(5) 0.099(7) Uani 1 1 d . U . . .
F82 F 1.1630(17) 0.1970(16) 0.7135(10) 0.096(9) Uani 0.55(4) 1 d D U P K 1
C41 C 1.4545(7) 0.8728(12) 0.4304(6) 0.066(5) Uani 1 1 d D U . . .
O61 O 1.3391(8) -0.0161(10) 0.7484(7) 0.102(6) Uani 1 1 d . U . . .
C42 C 1.5799(7) 0.8808(9) 0.4730(5) 0.084(6) Uani 1 1 d D U . . .
F83 F 1.4042(8) 0.8899(10) 0.6152(6) 0.157(9) Uani 1 1 d D U . . .
C43 C 1.4230(10) 0.6838(14) 0.3528(7) 0.093(5) Uani 1 1 d D U . . .
F84 F 1.4092(8) 0.5480(12) 0.7679(7) 0.147(8) Uani 1 1 d D U . . .
O62 O 1.3705(8) 0.6452(8) 0.5230(4) 0.076(5) Uani 1 1 d . U . . .
F85 F 1.508(2) 0.704(2) 0.2665(11) 0.125(11) Uani 0.48(4) 1 d D U P G 1
O63 O 1.2101(9) 0.0886(8) 0.7191(5) 0.083(5) Uani 1 1 d . U . . .
N29 N 1.7155(5) 0.7355(8) 0.5900(3) 0.062(5) Uani 1 1 d G U . . .
C44 C 1.7268(5) 0.7301(9) 0.5569(4) 0.072(6) Uani 1 1 d G U . . .
H44 H 1.756556 0.739969 0.548725 0.086 Uiso 1 1 calc R U . . .
C45 C 1.6858(6) 0.7073(9) 0.5380(3) 0.070(6) Uani 1 1 d G U . . .
H45 H 1.683356 0.699259 0.515023 0.084 Uiso 1 1 calc R U . . .
N7 N 1.6492(5) 0.6987(8) 0.5595(4) 0.060(4) Uani 1 1 d G U . . .
C46 C 1.6675(6) 0.7161(8) 0.5917(3) 0.060(5) Uani 1 1 d G U . . .
H46 H 1.650669 0.714973 0.610902 0.072 Uiso 1 1 calc R U . . .
C47 C 1.3193(6) 0.8596(7) 0.2724(4) 0.066(5) Uani 1 1 d G U . . .
H47 H 1.334985 0.834628 0.258073 0.080 Uiso 1 1 calc R U . . .
C48 C 1.2717(6) 0.8758(8) 0.2643(3) 0.062(5) Uani 1 1 d G U . . .
C49 C 1.2487(5) 0.9124(8) 0.2852(4) 0.073(6) Uani 1 1 d G U . . .
H49 H 1.216244 0.923412 0.279683 0.088 Uiso 1 1 calc R U . . .
C50 C 1.2732(6) 0.9328(7) 0.3141(4) 0.069(5) Uani 1 1 d DG U . . .
C51 C 1.3208(6) 0.9166(7) 0.3222(3) 0.064(5) Uani 1 1 d G U . . .
H51 H 1.337502 0.930605 0.341971 0.077 Uiso 1 1 calc R U . . .
C52 C 1.3438(5) 0.8801(8) 0.3013(4) 0.062(5) Uani 1 1 d G U . . .
F86 F 0.9951(15) 0.2822(16) 0.9827(9) 0.100(9) Uani 0.58(3) 1 d D U P M 1
F87 F 1.4783(18) 0.621(2) 0.2677(10) 0.109(10) Uani 0.48(4) 1 d D U P G 1
C53 C 1.3533(10) 0.7075(9) 0.6564(6) 0.062(5) Uani 1 1 d D U . . .
C54 C 1.2376(11) 0.4604(12) 1.1501(6) 0.062(5) Uani 1 1 d . U . . .
O65 O 1.1986(7) 0.2047(9) 0.9309(5) 0.073(5) Uani 1 1 d . U . . .
O66 O 0.6939(8) 0.2209(12) 0.8998(6) 0.099(6) Uani 1 1 d . U . . .
O67 O 0.9443(9) 0.9990(8) 0.5442(5) 0.094(5) Uani 1 1 d . U . . .
F88 F 1.1073(18) 0.3161(19) 0.7486(11) 0.102(10) Uani 0.52(3) 1 d D U P P 1
N31 N 1.2403(11) 0.3457(13) 0.9286(7) 0.095(6) Uani 1 1 d . U . . .
C55 C 1.0430(8) 0.3344(12) 1.0689(6) 0.065(5) Uani 1 1 d D U . . .
C56 C 1.2442(10) 0.7672(11) 0.3413(5) 0.068(5) Uani 1 1 d D U . . .
H56 H 1.268991 0.739285 0.346242 0.081 Uiso 1 1 calc R U . . .
F89 F 1.253(3) -0.168(3) 0.8095(18) 0.110(11) Uani 0.39(8) 1 d D U P B 1
O68 O 1.8321(7) 0.8341(9) 0.6522(5) 0.079(5) Uani 1 1 d . U . . .
C57 C 1.8317(8) 0.6822(8) 0.7226(5) 0.085(6) Uani 1 1 d D U . . .
C58 C 0.8334(9) 0.1350(11) 0.8130(5) 0.099(7) Uani 1 1 d D U . . .
F90 F 1.648(2) 0.6503(19) 0.3998(16) 0.129(12) Uani 0.44(4) 1 d D U P J 1
O69 O 0.6983(8) 0.2168(11) 0.8290(5) 0.092(6) Uani 1 1 d . U . . .
F91 F 1.2806(10) 0.1727(8) 1.2009(5) 0.129(7) Uani 1 1 d D U . . .
O70 O 0.9306(10) 0.0069(13) 0.8846(6) 0.116(8) Uani 1 1 d . U . . .
F92 F 1.5973(12) 0.8869(19) 0.6372(6) 0.115(9) Uani 0.72(4) 1 d D U P I 1
F93 F 1.2644(13) 0.0823(13) 0.6112(6) 0.179(10) Uani 1 1 d D U . . .
O71 O 0.6760(8) 0.3177(11) 0.8583(6) 0.097(6) Uani 1 1 d . U . . .
F94 F 1.1781(9) 0.6525(8) 0.3626(5) 0.118(7) Uani 1 1 d D U . . .
C59 C 1.1097(14) 0.3455(9) 0.8568(8) 0.090(6) Uani 0.51(4) 1 d D U P L 1
C60 C 1.0384(12) 0.2531(12) 0.9365(6) 0.083(6) Uani 1 1 d D U . . .
C61 C 1.4238(11) 0.5017(13) 1.2146(6) 0.079(6) Uani 1 1 d D U . . .
H61 H 1.433288 0.536317 1.226386 0.095 Uiso 1 1 calc R U . . .
C62 C 1.4643(12) 0.8344(13) 0.3046(6) 0.070(6) Uani 1 1 d . U . . .
H62 H 1.494374 0.827323 0.296233 0.084 Uiso 1 1 calc R U . . .
F95 F 1.7178(13) 0.937(2) 0.5227(9) 0.123(9) Uani 0.60(4) 1 d D U P Q 1
C63 C 1.7061(7) 0.6860(13) 0.6820(6) 0.070(5) Uani 1 1 d D U . . .
C64 C 1.2873(9) 0.0411(13) 0.6318(6) 0.127(7) Uani 1 1 d D U . . .
C65 C 1.2885(14) 0.0558(13) 0.6678(7) 0.105(6) Uani 1 1 d D U . . .
F96 F 1.664(2) 0.717(3) 0.4414(12) 0.113(10) Uani 0.44(4) 1 d D U P J 1
F97 F 1.0626(10) 0.6504(11) 0.7134(7) 0.146(8) Uani 1 1 d D U . . .
C66 C 1.0091(8) 0.6962(5) 0.3904(4) 0.078(6) Uani 1 1 d G U . . .
H66 H 1.014284 0.655754 0.386541 0.094 Uiso 1 1 calc R U . . .
C67 C 1.0087(7) 0.7360(7) 0.3645(3) 0.070(5) Uani 1 1 d G U . . .
C68 C 1.0011(7) 0.7952(6) 0.3701(4) 0.074(6) Uani 1 1 d G U . . .
H68 H 1.000834 0.822400 0.352393 0.088 Uiso 1 1 calc R U . . .
C69 C 0.9939(8) 0.8147(5) 0.4016(5) 0.076(5) Uani 1 1 d G U . . .
C70 C 0.9942(7) 0.7750(7) 0.4275(4) 0.076(6) Uani 1 1 d G U . . .
H70 H 0.989277 0.788325 0.449040 0.092 Uiso 1 1 calc R U . . .
C71 C 1.0018(8) 0.7157(7) 0.4219(4) 0.079(5) Uani 1 1 d G U . . .
F98 F 1.1319(18) 0.8217(17) 0.4667(10) 0.081(9) Uani 0.56(6) 1 d D U P E 1
C72 C 1.4905(10) 0.6764(15) 0.3192(7) 0.098(6) Uani 1 1 d D U . . .
N34 N 1.5310(12) 0.2340(13) 1.1894(7) 0.100(6) Uani 1 1 d . U . . .
C73 C 1.4638(8) 0.5466(9) 1.1696(6) 0.101(7) Uani 1 1 d D U . . .
C74 C 1.3686(9) 0.8637(9) 0.6305(5) 0.101(7) Uani 1 1 d D U . . .
N35 N 0.8641(6) 0.1719(7) 0.9404(4) 0.067(4) Uani 1 1 d G U . . .
C75 C 0.8440(7) 0.1919(8) 0.9091(3) 0.067(5) Uani 1 1 d G U . . .
H75 H 0.858980 0.190252 0.889128 0.081 Uiso 1 1 calc R U . . .
N19 N 0.7976(6) 0.2147(8) 0.9131(3) 0.072(5) Uani 1 1 d G U . . .
C76 C 0.7890(6) 0.2088(8) 0.9467(4) 0.070(6) Uani 1 1 d G U . . .
H76 H 0.760746 0.220492 0.956288 0.084 Uiso 1 1 calc R U . . .
C77 C 0.8301(7) 0.1824(9) 0.9637(3) 0.074(6) Uani 1 1 d G U . . .
H77 H 0.834159 0.173340 0.986504 0.088 Uiso 1 1 calc R U . . .
C78 C 1.3929(9) 0.4717(9) 1.2660(5) 0.092(6) Uani 1 1 d D U . . .
O72 O 0.9940(8) 0.6181(8) 0.3372(5) 0.088(6) Uani 1 1 d . U . . .
C79 C 1.5087(16) 0.656(2) 0.2876(8) 0.110(7) Uani 0.48(4) 1 d D U P G 1
F99 F 0.9170(16) 0.3201(19) 0.9097(12) 0.165(12) Uani 0.59(3) 1 d D U P R 1
F100 F 0.9054(16) 0.317(3) 1.1987(9) 0.100(10) Uani 0.46(4) 1 d D U P O 1
F101 F 1.3327(10) 0.0332(13) 0.6217(6) 0.159(9) Uani 1 1 d D U . . .
F102 F 1.0864(15) 0.8536(14) 0.2108(8) 0.090(8) Uani 0.67(4) 1 d D U P S 1
C80 C 0.9920(11) 0.7326(15) 0.2575(8) 0.089(9) Uani 1 1 d . U . . .
H80A H 0.989620 0.714394 0.235672 0.133 Uiso 1 1 calc R U . . .
H80B H 0.990814 0.775382 0.255162 0.133 Uiso 1 1 calc R U . . .
H80C H 0.965123 0.719511 0.269597 0.133 Uiso 1 1 calc R U . . .
C81 C 1.1393(10) 0.0119(11) 0.7412(7) 0.091(5) Uani 1 1 d D U . . .
N36 N 1.2142(7) 0.5590(6) 0.6800(4) 0.076(5) Uani 1 1 d G U . . .
C82 C 1.2426(7) 0.5431(6) 0.6542(5) 0.080(6) Uani 1 1 d G U . . .
H82 H 1.254460 0.505014 0.650201 0.095 Uiso 1 1 calc R U . . .
C83 C 1.2500(7) 0.5942(7) 0.6354(4) 0.077(6) Uani 1 1 d G U . . .
H83 H 1.267733 0.596249 0.616559 0.092 Uiso 1 1 calc R U . . .
N38 N 1.2263(7) 0.6417(5) 0.6496(4) 0.069(4) Uani 1 1 d G U . . .
C84 C 1.2042(7) 0.6199(6) 0.6772(4) 0.070(5) Uani 1 1 d G U . . .
H84 H 1.185863 0.642241 0.691278 0.084 Uiso 1 1 calc R U . . .
C85 C 1.6129(9) 0.8827(11) 0.6062(6) 0.110(7) Uani 1 1 d D U . . .
F103 F 1.3719(10) 0.8867(9) 0.6612(4) 0.145(8) Uani 1 1 d D U . . .
C86 C 1.1261(10) 0.0579(10) 0.7192(7) 0.085(6) Uani 1 1 d D U . . .
H86 H 1.094212 0.063146 0.709559 0.102 Uiso 1 1 calc R U . . .
O74 O 1.2587(9) 0.3874(10) 0.9163(6) 0.105(7) Uani 1 1 d . U . . .
O75 O 1.5019(10) 0.6127(11) 1.0325(6) 0.126(7) Uani 1 1 d D U . . .
O88 O 0.7439(10) 0.3286(11) 0.9162(6) 0.108(6) Uani 1 1 d . U . . .
F104 F 1.2930(11) 0.2234(10) 0.7290(8) 0.114(8) Uani 0.76(2) 1 d D U P T 1
C87 C 1.2522(8) 0.2491(7) 0.8140(4) 0.080(6) Uani 1 1 d G U . . .
H87 H 1.256740 0.238744 0.791899 0.096 Uiso 1 1 calc R U . . .
C88 C 1.2488(8) 0.3078(6) 0.8227(4) 0.084(5) Uani 1 1 d G U . . .
C89 C 1.2422(8) 0.3229(6) 0.8551(5) 0.083(6) Uani 1 1 d G U . . .
H89 H 1.239871 0.363008 0.861070 0.100 Uiso 1 1 calc R U . . .
C90 C 1.2390(8) 0.2794(8) 0.8787(3) 0.081(5) Uani 1 1 d G U . . .
C91 C 1.2424(8) 0.2207(7) 0.8699(4) 0.079(6) Uani 1 1 d G U . . .
H91 H 1.240201 0.190989 0.886077 0.095 Uiso 1 1 calc R U . . .
C92 C 1.2490(8) 0.2056(5) 0.8376(4) 0.078(5) Uani 1 1 d G U . . .
N37 N 1.2362(7) 0.8212(9) 0.1816(3) 0.075(5) Uani 1 1 d G U . . .
C93 C 1.1909(5) 0.8268(10) 0.1944(4) 0.075(6) Uani 1 1 d G U . . .
H93 H 1.160655 0.817214 0.183184 0.090 Uiso 1 1 calc R U . . .
C94 C 1.1987(6) 0.8492(9) 0.2270(4) 0.073(6) Uani 1 1 d G U . . .
H94 H 1.174563 0.857215 0.241379 0.087 Uiso 1 1 calc R U . . .
N10 N 1.2488(6) 0.8574(8) 0.2343(3) 0.066(4) Uani 1 1 d G U . . .
C95 C 1.2720(5) 0.8401(9) 0.2062(4) 0.072(6) Uani 1 1 d G U . . .
H95 H 1.305610 0.841083 0.204242 0.087 Uiso 1 1 calc R U . . .
F105 F 1.2516(9) 0.7227(7) 0.7596(4) 0.111(6) Uani 1 1 d D U . . .
C96 C 1.1710(6) 0.3991(8) 1.1690(3) 0.064(5) Uani 1 1 d G U . . .
H96 H 1.152787 0.406359 1.148572 0.077 Uiso 1 1 calc R U . . .
C97 C 1.1518(5) 0.3650(7) 1.1929(4) 0.058(5) Uani 1 1 d G U . . .
C98 C 1.1784(6) 0.3544(7) 1.2228(3) 0.057(5) Uani 1 1 d G U . . .
H98 H 1.165296 0.331056 1.239080 0.069 Uiso 1 1 calc R U . . .
C99 C 1.2242(6) 0.3780(8) 1.2288(3) 0.060(5) Uani 1 1 d G U . . .
C100 C 1.2433(5) 0.4122(7) 1.2049(4) 0.058(5) Uani 1 1 d G U . . .
H100 H 1.274594 0.428310 1.209067 0.070 Uiso 1 1 calc R U . . .
C101 C 1.2167(6) 0.4227(7) 1.1750(3) 0.062(5) Uani 1 1 d G U . . .
F106 F 0.603(2) 0.142(2) 0.9117(13) 0.137(12) Uani 0.49(3) 1 d D U P U 1
C102 C 1.0813(12) 1.0004(12) 0.4975(8) 0.100(6) Uani 1 1 d D U . . .
F107 F 0.6013(10) 0.3408(15) 0.8102(7) 0.115(8) Uani 0.74(3) 1 d D U P V 1
F108 F 0.9870(10) 0.0754(13) 1.2105(7) 0.114(8) Uani 0.78(3) 1 d D U P W 1
C103 C 1.6577(7) 0.6640(8) 0.6879(4) 0.076(6) Uani 1 1 d D U . . .
C104 C 1.2253(5) 0.3540(9) 1.2876(4) 0.066(5) Uani 1 1 d G U . . .
H104 H 1.191615 0.353876 1.289256 0.079 Uiso 1 1 calc R U . . .
N41 N 1.2612(6) 0.3407(8) 1.3135(3) 0.068(5) Uani 1 1 d G U . . .
C105 C 1.3066(5) 0.3460(9) 1.3008(4) 0.076(6) Uani 1 1 d G U . . .
H105 H 1.336949 0.339572 1.312695 0.092 Uiso 1 1 calc R U . . .
C106 C 1.2989(6) 0.3626(9) 1.2671(4) 0.070(6) Uani 1 1 d G U . . .
H106 H 1.323032 0.369166 1.252554 0.084 Uiso 1 1 calc R U . . .
N1 N 1.2486(6) 0.3675(8) 1.2590(3) 0.064(4) Uani 1 1 d G U . . .
F109 F 1.372(2) 0.601(2) 0.3633(18) 0.109(9) Uani 0.34(2) 1 d D U P X 1
C107 C 1.6026(11) 0.8313(12) 0.3520(7) 0.087(5) Uani 1 1 d D U . . .
C108 C 0.9815(5) 0.1695(9) 1.0405(4) 0.067(5) Uani 1 1 d G U . . .
H108 H 0.948057 0.167243 1.042737 0.080 Uiso 1 1 calc R U . . .
N11 N 1.0177(6) 0.1846(8) 1.0659(3) 0.069(5) Uani 1 1 d G U . . .
C109 C 1.0627(5) 0.1828(9) 1.0523(4) 0.073(6) Uani 1 1 d G U . . .
H109 H 1.093029 0.190961 1.063784 0.088 Uiso 1 1 calc R U . . .
C110 C 1.0544(6) 0.1666(9) 1.0186(4) 0.065(5) Uani 1 1 d G U . . .
H110 H 1.078214 0.162102 1.003575 0.078 Uiso 1 1 calc R U . . .
N39 N 1.0042(6) 0.1584(8) 1.0113(3) 0.067(4) Uani 1 1 d G U . . .
C111 C 1.2722(8) 0.6808(9) 0.7806(5) 0.105(7) Uani 1 1 d D U . . .
C112 C 1.2531(14) 1.0953(13) 0.3880(9) 0.097(9) Uani 1 1 d . U . . .
H11A H 1.228343 1.117872 0.397939 0.145 Uiso 1 1 calc R U . . .
H11B H 1.260381 1.114153 0.367353 0.145 Uiso 1 1 calc R U . . .
H11C H 1.282280 1.093983 0.403226 0.145 Uiso 1 1 calc R U . . .
F110 F 1.2859(10) 0.7588(10) 0.4082(6) 0.166(10) Uani 1 1 d D U . . .
F111 F 1.4225(13) 0.3819(18) 1.0408(8) 0.115(8) Uani 0.62(2) 1 d D U P Y 1
O76 O 1.7634(7) 0.8608(9) 0.5917(5) 0.078(5) Uani 1 1 d . U . . .
C113 C 1.4089(7) 0.9023(9) 0.4372(5) 0.085(6) Uani 1 1 d D U . . .
O77 O 0.9093(10) 0.9210(10) 0.4925(6) 0.110(6) Uani 1 1 d . U . . .
C114 C 1.1156(10) 0.8278(9) 0.4086(5) 0.069(5) Uani 1 1 d D U . . .
C115 C 0.8744(9) 0.3044(11) 1.1712(6) 0.103(6) Uani 1 1 d D U . . .
C116 C 1.4798(9) 0.7879(9) 0.5933(5) 0.051(5) Uani 1 1 d D U . . .
H116 H 1.500661 0.820190 0.598134 0.061 Uiso 1 1 calc R U . . .
F112 F 0.7315(16) 0.3397(16) 0.9801(10) 0.140(10) Uani 0.69(4) 1 d D U P Z 1
O78 O 1.5026(10) 0.5381(11) 0.9342(6) 0.114(6) Uani 1 1 d . U . . .
F113 F 1.1770(9) 0.1176(13) 1.1622(6) 0.145(7) Uani 1 1 d D U . . .
C117 C 1.1246(10) 0.1868(9) 0.8335(5) 0.072(5) Uani 1 1 d D U . . .
F114 F 1.6281(13) 0.8460(12) 0.3010(7) 0.110(8) Uani 0.69(2) 1 d D U P A 1
F115 F 0.8398(19) 0.280(2) 1.1892(14) 0.114(10) Uani 0.46(4) 1 d D U P O 1
F116 F 1.478(2) 0.483(3) 0.8652(15) 0.131(10) Uani 0.40(3) 1 d D U P B 1
C118 C 1.5097(14) 0.5709(14) 0.6698(8) 0.096(9) Uani 1 1 d . U . . .
H11D H 1.523267 0.608101 0.662874 0.144 Uiso 1 1 calc R U . . .
H11E H 1.531492 0.553077 0.687107 0.144 Uiso 1 1 calc R U . . .
H11F H 1.478505 0.578240 0.678209 0.144 Uiso 1 1 calc DR U . . .
C119 C 1.7907(8) 0.6971(13) 0.6977(7) 0.075(5) Uani 1 1 d D U . . .
C120 C 1.4100(11) 0.8420(13) 0.3370(7) 0.069(6) Uani 1 1 d . U . . .
H120 H 1.393249 0.840368 0.356236 0.083 Uiso 1 1 calc R U . . .
F117 F 1.3445(13) 0.3929(15) 1.0479(7) 0.106(8) Uani 0.62(2) 1 d D U P Y 1
C121 C 1.3155(11) 0.5566(11) 0.5562(6) 0.075(5) Uani 1 1 d D U . . .
F118 F 1.558(2) 0.499(3) 0.8649(16) 0.130(10) Uani 0.40(3) 1 d D U P B 1
O79 O 1.8150(7) 0.7422(10) 0.6067(5) 0.081(5) Uani 1 1 d . U . . .
O80 O 1.5668(11) 0.2047(13) 1.1818(6) 0.129(9) Uani 1 1 d . U . . .
C122 C 1.5239(13) 0.1745(13) 1.2412(7) 0.088(9) Uani 1 1 d . U . . .
H12A H 1.493397 0.155550 1.233749 0.132 Uiso 1 1 calc DR U . . .
H12B H 1.527741 0.175202 1.265373 0.132 Uiso 1 1 calc R U . . .
H12C H 1.550450 0.152639 1.232954 0.132 Uiso 1 1 calc R U . . .
O81 O 1.1401(10) 0.4479(11) 0.7312(7) 0.112(6) Uani 1 1 d . U . . .
C123 C 1.1673(13) 1.0663(13) 0.3357(7) 0.082(8) Uani 1 1 d . U . . .
H12D H 1.141818 1.050506 0.320065 0.124 Uiso 1 1 calc R U . . .
H12E H 1.193628 1.080813 0.323581 0.124 Uiso 1 1 calc R U . . .
H12F H 1.154453 1.098544 0.348150 0.124 Uiso 1 1 calc R U . . .
F119 F 1.3290(8) 0.8931(9) 0.6167(6) 0.148(8) Uani 1 1 d D U . . .
F120 F 1.328(2) -0.164(3) 0.834(2) 0.111(10) Uani 0.39(8) 1 d D U P B 1
C124 C 0.8670(11) 0.2319(12) 1.1277(7) 0.082(6) Uani 1 1 d D U . . .
H124 H 0.833432 0.237646 1.128107 0.099 Uiso 1 1 calc R U . . .
O82 O 1.2174(9) 0.8920(11) 0.5700(5) 0.094(6) Uani 1 1 d . U . . .
C125 C 1.3732(10) 0.5201(9) 0.7485(6) 0.107(7) Uani 1 1 d D U . . .
F121 F 1.1164(13) 0.9425(17) 0.2096(7) 0.101(8) Uani 0.67(4) 1 d D U P S 1
C126 C 1.2683(12) 0.8612(15) 0.5279(8) 0.084(6) Uani 1 1 d . U . . .
F122 F 1.1072(15) 0.8438(16) 0.5470(9) 0.116(8) Uani 0.72(6) 1 d D U P C 1
C127 C 0.7058(9) 0.1843(16) 0.8070(7) 0.090(6) Uani 1 1 d D U . . .
O83 O 1.3125(9) 1.0171(12) 0.3610(6) 0.110(7) Uani 1 1 d . U . . .
C128 C 1.6840(10) 0.8948(14) 0.5748(7) 0.089(6) Uani 1 1 d D U . . .
H128 H 1.664521 0.913881 0.557734 0.107 Uiso 1 1 calc R U . . .
F123 F 1.3461(12) 0.2218(11) 0.6933(7) 0.112(8) Uani 0.76(2) 1 d D U P T 1
F124 F 1.2595(18) 0.322(2) 0.6793(13) 0.155(12) Uani 0.52(3) 1 d D U P P 1
C129 C 1.5070(8) 0.3526(7) 1.1277(4) 0.083(6) Uani 1 1 d G U . . .
H129 H 1.499981 0.382811 1.142586 0.100 Uiso 1 1 calc R U . . .
C130 C 1.5133(8) 0.2953(8) 1.1389(3) 0.081(5) Uani 1 1 d G U . . .
C131 C 1.5235(8) 0.2511(6) 1.1171(4) 0.080(6) Uani 1 1 d G U . . .
H131 H 1.527786 0.211901 1.124749 0.096 Uiso 1 1 calc R U . . .
C132 C 1.5275(8) 0.2641(7) 1.0841(4) 0.085(5) Uani 1 1 d G U . . .
C133 C 1.5212(8) 0.3214(8) 1.0729(3) 0.082(6) Uani 1 1 d G U . . .
H133 H 1.523906 0.330376 1.050379 0.099 Uiso 1 1 calc R U . . .
C134 C 1.5110(8) 0.3657(6) 1.0947(4) 0.082(5) Uani 1 1 d G U . . .
N42 N 1.2355(7) 0.9178(6) 0.7191(4) 0.083(5) Uani 1 1 d G U . . .
C135 C 1.2078(8) 0.8762(8) 0.7351(4) 0.084(6) Uani 1 1 d G U . . .
H135 H 1.196235 0.880773 0.756209 0.101 Uiso 1 1 calc R U . . .
C136 C 1.2004(7) 0.8268(7) 0.7141(5) 0.079(6) Uani 1 1 d G U . . .
H136 H 1.182966 0.792370 0.718694 0.094 Uiso 1 1 calc R U . . .
N14 N 1.2235(7) 0.8377(6) 0.6851(4) 0.070(5) Uani 1 1 d G U . . .
C137 C 1.2452(7) 0.8939(7) 0.6881(4) 0.070(6) Uani 1 1 d G U . . .
H137 H 1.263102 0.912374 0.672259 0.084 Uiso 1 1 calc R U . . .
F125 F 1.2811(14) 0.043(2) 0.9150(11) 0.127(11) Uani 0.62(4) 1 d D U P D 1
C138 C 1.2389(14) 0.0161(17) 0.9224(10) 0.110(7) Uani 0.62(4) 1 d D U P D 1
F126 F 1.0670(17) 0.3924(19) 0.7555(11) 0.118(9) Uani 0.52(3) 1 d D U P P 1
C139 C 1.1638(10) 0.0954(10) 0.7127(7) 0.087(5) Uani 1 1 d D U . . .
C140 C 1.2879(7) 0.5068(8) 0.5691(5) 0.084(6) Uani 1 1 d D U . . .
F127 F 1.1741(12) 0.2032(18) 1.1507(14) 0.140(11) Uani 0.55(3) 1 d D U P E 1
F128 F 1.1029(15) 0.047(2) 1.0190(9) 0.120(10) Uani 0.58(3) 1 d D U P F 1
O84 O 1.1432(8) 0.5791(9) 0.7287(6) 0.096(6) Uani 1 1 d . U . . .
C141 C 0.6220(14) 0.2663(17) 0.8866(9) 0.117(7) Uani 1 1 d D U . . .
H141 H 0.589001 0.261570 0.889846 0.141 Uiso 1 1 calc R U . . .
F129 F 1.1318(8) 0.6977(9) 0.7189(6) 0.132(7) Uani 1 1 d D U . . .
C142 C 0.7481(9) 0.1578(14) 0.7983(6) 0.077(6) Uani 1 1 d D U . . .
H142 H 0.748479 0.134131 0.779132 0.093 Uiso 1 1 calc R U . . .
F130 F 1.3724(12) 0.6194(17) 0.3859(8) 0.119(8) Uani 0.66(2) 1 d D U P X 2
C143 C 1.2564(12) 0.7972(14) 0.5724(7) 0.078(5) Uani 1 1 d . U . . .
F131 F 1.8575(12) 0.6944(17) 0.5570(9) 0.087(8) Uani 0.56(4) 1 d D U P G 1
F132 F 0.9937(12) 0.2187(18) 0.8252(6) 0.104(8) Uani 0.67(3) 1 d D U P H 1
F133 F 1.585(3) 0.368(3) 0.9971(16) 0.139(11) Uani 0.40(3) 1 d D U P B 1
F134 F 0.9356(12) 0.2416(16) 0.8588(9) 0.103(9) Uani 0.67(3) 1 d D U P H 1
F135 F 0.8327(9) 0.0998(13) 0.7859(6) 0.157(9) Uani 1 1 d D U . . .
F136 F 1.1125(9) 0.6382(9) 0.3825(7) 0.140(8) Uani 1 1 d D U . . .
C144 C 0.8838(10) 0.1891(12) 1.1067(6) 0.078(5) Uani 1 1 d D U . . .
F137 F 0.8187(14) 1.127(2) 0.5137(9) 0.103(9) Uani 0.56(3) 1 d D U P I 1
C145 C 1.4314(13) 0.2405(16) 1.2219(8) 0.100(10) Uani 1 1 d . U . . .
H14A H 1.416864 0.237624 1.242926 0.151 Uiso 1 1 calc R U . . .
H14B H 1.436519 0.201008 1.213424 0.151 Uiso 1 1 calc DR U . . .
H14C H 1.409877 0.262317 1.206025 0.151 Uiso 1 1 calc R U . . .
F138 F 1.1625(14) 0.135(2) 1.1096(8) 0.125(9) Uani 0.55(3) 1 d D U P E 1
C146 C 1.0979(11) 0.1577(17) 1.1452(8) 0.103(6) Uani 1 1 d D U . . .
C147 C 1.0876(8) 0.3633(9) 1.0593(5) 0.084(6) Uani 1 1 d D U . . .
C148 C 1.3207(12) 0.5956(12) 0.7673(8) 0.094(6) Uani 1 1 d D U . . .
H148 H 1.347807 0.612955 0.779195 0.113 Uiso 1 1 calc R U . . .
F139 F 1.0713(14) 0.8749(19) 0.4466(10) 0.084(9) Uani 0.56(6) 1 d D U P E 1
C149 C 1.0525(13) 0.9134(13) 0.5195(8) 0.112(6) Uani 1 1 d D U . . .
F140 F 0.6033(12) 0.4040(16) 0.8525(10) 0.149(9) Uani 0.74(3) 1 d D U P V 1
C150 C 0.8497(9) 0.1592(10) 1.0818(6) 0.100(6) Uani 1 1 d D U . . .
C151 C 1.3778(10) 0.6514(14) 0.3575(7) 0.106(6) Uani 0.66(2) 1 d D U P X 2
C152 C 1.4017(10) 0.1861(10) 1.1264(6) 0.111(7) Uani 1 1 d D U . . .
C153 C 1.290(2) -0.1308(19) 0.8202(11) 0.111(7) Uani 0.39(8) 1 d D U P B 1
F141 F 1.0727(10) 0.1333(14) 0.7960(7) 0.096(8) Uani 0.69(4) 1 d D U P D 1
C154 C 0.7896(8) 0.1681(14) 0.8192(6) 0.083(5) Uani 1 1 d D U . . .
C155 C 1.524(2) 0.684(2) 1.0693(14) 0.158(8) Uani 0.53(3) 1 d D U P J 1
N43 N 1.2452(10) 0.8528(12) 0.5581(6) 0.082(5) Uani 1 1 d . U . . .
C156 C 1.1248(12) 1.0352(12) 0.4906(8) 0.109(6) Uani 0.54(5) 1 d D U P N 1
F142 F 1.1165(19) 0.5857(19) 0.8462(12) 0.127(10) Uani 0.50(5) 1 d D U P K 1
F143 F 1.0475(16) 0.8106(14) 0.5153(9) 0.119(9) Uani 0.72(6) 1 d D U P C 1
F144 F 1.1941(16) 0.561(3) 0.8524(10) 0.136(10) Uani 0.50(5) 1 d D U P K 1
C157 C 1.6648(9) 0.8731(15) 0.6030(7) 0.085(6) Uani 1 1 d D U . . .
C158 C 1.1315(10) 0.7702(9) 0.4116(6) 0.061(5) Uani 1 1 d D U . . .
H158 H 1.140706 0.753791 0.432673 0.073 Uiso 1 1 calc R U . . .
C159 C 1.3108(13) 0.1087(12) 0.6780(7) 0.099(6) Uani 1 1 d D U . . .
H159 H 1.323190 0.133048 0.661873 0.118 Uiso 1 1 calc R U . . .
C160 C 0.6351(13) 0.3082(15) 0.8630(9) 0.111(6) Uani 1 1 d D U . . .
N44 N 1.2126(11) 0.2604(13) 0.9352(7) 0.090(5) Uani 1 1 d . U . . .
C161 C 0.8861(13) 0.383(2) 0.8903(12) 0.128(7) Uani 0.41(3) 1 d D U P R 2
C162 C 1.3351(10) 0.4987(12) 1.1017(7) 0.072(7) Uani 1 1 d . U . . .
H16A H 1.364446 0.504182 1.116463 0.108 Uiso 1 1 calc R U . . .
H16B H 1.335723 0.524948 1.082716 0.108 Uiso 1 1 calc R U . . .
H16C H 1.333193 0.457956 1.094123 0.108 Uiso 1 1 calc R U . . .
C163 C 1.2908(11) 0.5131(13) 1.1206(7) 0.073(5) Uani 1 1 d . U . . .
C164 C 0.9578(8) 0.3236(13) 1.0565(7) 0.073(5) Uani 1 1 d D U . . .
C165 C 1.5239(15) 0.2430(16) 1.2269(8) 0.098(6) Uani 1 1 d . U . . .
F145 F 1.1366(18) 1.037(2) 0.4582(9) 0.113(9) Uani 0.54(5) 1 d D U P N 1
F146 F 1.8968(14) 0.9108(18) 0.6772(11) 0.094(9) Uani 0.56(4) 1 d D U P G 1
F147 F 1.8780(17) 0.6434(16) 0.6005(10) 0.100(8) Uani 0.56(4) 1 d D U P G 1
C166 C 1.3015(11) 0.2708(12) 1.1856(5) 0.070(5) Uani 1 1 d D U . . .
C167 C 1.0068(11) 0.2509(12) 0.9072(5) 0.078(6) Uani 1 1 d D U . . .
H167 H 0.980661 0.277577 0.904662 0.093 Uiso 1 1 calc R U . . .
C168 C 1.4435(10) 0.6611(15) 0.3252(7) 0.093(6) Uani 1 1 d D U . . .
H168 H 1.425504 0.635321 0.310547 0.112 Uiso 1 1 calc R U . . .
F148 F 1.2903(13) 0.5360(14) 0.9656(9) 0.116(9) Uani 0.67(3) 1 d D U P H 1
C169 C 1.7461(8) 0.6731(12) 0.7039(6) 0.065(5) Uani 1 1 d D U . . .
H169 H 1.743298 0.648671 0.722519 0.078 Uiso 1 1 calc R U . . .
F149 F 1.0605(10) 0.0840(14) 1.2309(7) 0.118(9) Uani 0.78(3) 1 d D U P W 1
C170 C 1.3156(13) 0.1271(11) 0.7110(7) 0.102(6) Uani 1 1 d D U . . .
C171 C 1.5059(7) 0.7477(8) 0.6484(5) 0.076(6) Uani 1 1 d D U . . .
C172 C 1.8569(18) 0.747(3) 0.6053(15) 0.085(5) Uani 0.56(4) 1 d D U P G 1
C173 C 1.3958(14) 0.2511(10) 1.1223(6) 0.088(5) Uani 1 1 d D U . . .
C174 C 0.9349(6) 0.1647(7) 0.9751(3) 0.060(5) Uani 1 1 d G U . . .
H174 H 0.920847 0.189314 0.990478 0.072 Uiso 1 1 calc R U . . .
C175 C 0.9815(6) 0.1444(7) 0.9820(3) 0.062(5) Uani 1 1 d G U . . .
C176 C 1.0020(5) 0.1084(7) 0.9595(4) 0.060(5) Uani 1 1 d G U . . .
H176 H 1.033943 0.094525 0.964225 0.072 Uiso 1 1 calc R U . . .
C177 C 0.9759(6) 0.0927(7) 0.9302(4) 0.064(5) Uani 1 1 d G U . . .
C178 C 0.9292(6) 0.1131(7) 0.9234(3) 0.062(5) Uani 1 1 d G U . . .
H178 H 0.911296 0.102357 0.903343 0.075 Uiso 1 1 calc R U . . .
C179 C 0.9087(5) 0.1491(7) 0.9458(4) 0.062(5) Uani 1 1 d G U . . .
F150 F 1.9545(12) 0.8498(19) 0.6685(10) 0.092(8) Uani 0.56(4) 1 d D U P G 1
C180 C 1.2679(16) 0.264(2) 0.9850(9) 0.123(12) Uani 1 1 d . U . . .
H18A H 1.293207 0.288514 0.976798 0.184 Uiso 1 1 calc R U . . .
H18B H 1.272723 0.223283 0.979200 0.184 Uiso 1 1 calc R U . . .
H18C H 1.269010 0.268148 1.009080 0.184 Uiso 1 1 calc R U . . .
F151 F 0.9861(14) 1.0334(14) 0.2901(7) 0.092(8) Uani 0.66(4) 1 d D U P F 1
F152 F 1.327(3) 0.556(3) 0.4564(11) 0.100(10) Uani 0.35(5) 1 d D U P A 1
C181 C 1.4359(12) 0.4967(13) 1.1823(6) 0.088(6) Uani 1 1 d D U . . .
C182 C 1.2791(12) 0.7955(15) 0.5182(8) 0.081(5) Uani 1 1 d . U . . .
O85 O 1.5458(10) 0.4694(12) 0.9858(7) 0.117(6) Uani 1 1 d . U . . .
C183 C 1.6576(14) 0.7087(19) 0.4076(12) 0.113(7) Uani 0.44(4) 1 d D U P J 1
C184 C 1.886(2) 0.771(2) 0.6318(12) 0.083(6) Uani 0.56(4) 1 d D U P G 1
H184 H 1.916055 0.752291 0.637665 0.100 Uiso 0.56(4) 1 calc R U P G 1
F153 F 1.135(3) 0.4910(16) 0.8403(12) 0.140(10) Uani 0.50(5) 1 d D U P K 1
C185 C 1.2312(13) 0.2891(14) 0.9123(9) 0.086(5) Uani 1 1 d . U . . .
C186 C 1.1987(12) 0.0531(14) 0.9333(6) 0.101(6) Uani 1 1 d D U . . .
F154 F 1.3704(14) 0.3117(15) 1.0290(7) 0.109(8) Uani 0.62(2) 1 d D U P Y 1
C187 C 0.8384(12) 0.3613(16) 0.8992(9) 0.112(6) Uani 1 1 d D U . . .
F155 F 1.2243(18) -0.0117(17) 0.8929(10) 0.111(9) Uani 0.62(4) 1 d D U P D 1
F156 F 1.1516(15) 0.107(2) 1.0361(8) 0.109(9) Uani 0.58(3) 1 d D U P F 1
C188 C 0.929(2) 0.960(2) 0.5648(9) 0.108(5) Uani 0.62(3) 1 d D U P L 1
C189 C 1.2395(13) 0.4576(14) 1.0718(7) 0.088(9) Uani 1 1 d . U . . .
H18D H 1.206418 0.451840 1.062319 0.132 Uiso 1 1 calc R U . . .
H18E H 1.251355 0.421516 1.082709 0.132 Uiso 1 1 calc R U . . .
H18F H 1.259845 0.467562 1.054152 0.132 Uiso 1 1 calc R U . . .
C190 C 0.7736(13) 0.3592(17) 0.9362(9) 0.124(6) Uani 1 1 d D U . . .
C191 C 1.9074(12) 0.8514(18) 0.6764(9) 0.088(6) Uani 0.56(4) 1 d D U P G 1
F157 F 1.348(2) 0.682(3) 0.3810(16) 0.109(10) Uani 0.34(2) 1 d D U P X 1
F158 F 1.0299(19) 0.8453(16) 0.5620(8) 0.130(9) Uani 0.72(6) 1 d D U P C 1
F159 F 0.920(2) 0.399(3) 0.9156(14) 0.140(12) Uani 0.41(3) 1 d D U P R 2
C192 C 1.4277(11) 0.8528(13) 0.2881(7) 0.068(6) Uani 1 1 d . U . . .
H192 H 1.425515 0.860408 0.265085 0.081 Uiso 1 1 calc R U . . .
C193 C 0.6633(8) 0.1724(10) 0.7833(5) 0.097(7) Uani 1 1 d D U . . .
C1A C 1.2686(8) 0.8097(11) 0.3937(5) 0.108(7) Uani 1 1 d D U . . .
C194 C 1.527(3) 0.501(4) 0.9186(12) 0.122(6) Uani 0.40(3) 1 d D U P B 1
C195 C 0.9760(11) 0.2074(16) 0.8525(7) 0.091(6) Uani 1 1 d D U . . .
F160 F 1.1661(12) 1.0202(18) 0.5102(12) 0.115(9) Uani 0.54(5) 1 d D U P N 1
C196 C 0.903(3) 0.910(3) 0.5544(11) 0.108(6) Uani 0.62(3) 1 d D U P L 1
H196 H 0.889115 0.886065 0.570153 0.129 Uiso 0.62(3) 1 calc R U P L 1
O86 O 0.8842(8) 1.0473(9) 0.4912(5) 0.086(5) Uani 1 1 d . U . . .
C197 C 1.8811(13) 0.6993(15) 0.5880(9) 0.090(5) Uani 0.56(4) 1 d D U P G 1
C198 C 1.3076(11) -0.0829(14) 0.7989(9) 0.107(6) Uani 1 1 d D U . . .
C199 C 1.4159(11) 0.5575(11) 0.6419(7) 0.077(8) Uani 1 1 d . U . . .
H19A H 1.421373 0.599073 0.646953 0.115 Uiso 1 1 calc DR U . . .
H19B H 1.416077 0.535165 0.662445 0.115 Uiso 1 1 calc R U . . .
H19C H 1.384703 0.552783 0.629114 0.115 Uiso 1 1 calc R U . . .
C200 C 1.3318(11) 0.5493(12) 0.5248(6) 0.078(6) Uani 1 1 d D U . . .
H200 H 1.327298 0.513175 0.513364 0.094 Uiso 1 1 calc R U . . .
C201 C 1.2424(13) 0.9937(16) 0.4115(8) 0.096(9) Uani 1 1 d . U . . .
H20A H 1.274854 1.000544 0.421878 0.145 Uiso 1 1 calc R U . . .
H20B H 1.238630 0.952088 0.405733 0.145 Uiso 1 1 calc R U . . .
H20C H 1.218827 1.004543 0.426829 0.145 Uiso 1 1 calc R U . . .
C202 C 1.4797(14) 0.2725(15) 1.2274(7) 0.088(6) Uani 1 1 d . U . . .
C203 C 1.2747(12) 0.6208(11) 0.7660(8) 0.093(6) Uani 1 1 d D U . . .
C204 C 1.1461(10) 1.0007(14) 0.3815(7) 0.077(8) Uani 1 1 d . U . . .
H20D H 1.145440 1.029185 0.399441 0.116 Uiso 1 1 calc R U . . .
H20E H 1.151235 0.961298 0.390680 0.116 Uiso 1 1 calc R U . . .
H20F H 1.115424 1.001862 0.367791 0.116 Uiso 1 1 calc R U . . .
C205 C 1.0132(11) 0.2102(12) 0.8815(5) 0.076(5) Uani 1 1 d D U . . .
C206 C 1.6352(11) 0.7962(13) 0.3712(7) 0.090(6) Uani 1 1 d D U . . .
H206 H 1.668469 0.803097 0.369895 0.108 Uiso 1 1 calc R U . . .
F161 F 0.611(2) 0.211(3) 0.9519(12) 0.138(12) Uani 0.49(3) 1 d D U P U 1
C207 C 1.2973(13) 0.5681(12) 1.1379(8) 0.081(8) Uani 1 1 d . U . . .
H20G H 1.327791 0.567519 1.151699 0.122 Uiso 1 1 calc R U . . .
H20H H 1.270834 0.574089 1.151762 0.122 Uiso 1 1 calc R U . . .
H20I H 1.297614 0.600207 1.121865 0.122 Uiso 1 1 calc R U . . .
F162 F 0.9114(14) 0.7972(14) 0.5012(10) 0.110(8) Uani 0.62(3) 1 d D U P L 1
C208 C 1.2290(8) 0.7195(9) 0.2881(5) 0.085(6) Uani 1 1 d D U . . .
F163 F 1.494(2) 0.727(2) 1.0551(13) 0.158(11) Uani 0.53(3) 1 d D U P J 1
C209 C 1.2413(11) 0.5115(14) 1.0989(7) 0.076(5) Uani 1 1 d . U . . .
C210 C 1.0897(14) 0.3646(18) 0.7311(9) 0.112(6) Uani 0.52(3) 1 d D U P P 1
F164 F 0.7904(16) 1.0425(16) 0.4898(11) 0.119(10) Uani 0.56(3) 1 d D U P I 1
F165 F 1.1138(15) -0.0554(19) 0.7817(10) 0.109(9) Uani 0.50(3) 1 d D U P M 1
F166 F 0.8375(16) 0.8388(17) 0.4866(10) 0.117(9) Uani 0.62(3) 1 d D U P L 1
F167 F 0.7175(16) 0.4259(16) 0.9541(10) 0.141(10) Uani 0.69(4) 1 d D U P Z 1
F168 F 1.492(2) 0.664(3) 1.0905(12) 0.153(11) Uani 0.53(3) 1 d D U P J 1
F169 F 1.907(2) 0.822(2) 0.7062(12) 0.094(9) Uani 0.56(4) 1 d D U P G 1
C211 C 0.9640(9) 0.8903(7) 0.4357(5) 0.101(6) Uani 1 1 d G U . . .
H211 H 0.948720 0.866181 0.450684 0.121 Uiso 1 1 calc R U . . .
N18 N 0.9859(9) 0.8708(6) 0.4076(5) 0.093(5) Uani 1 1 d G U . . .
C212 C 1.0044(9) 0.9206(8) 0.3921(5) 0.092(6) Uani 1 1 d G U . . .
H212 H 1.020912 0.920342 0.372652 0.110 Uiso 1 1 calc R U . . .
C213 C 0.9940(9) 0.9709(6) 0.4107(5) 0.090(6) Uani 1 1 d G U . . .
H213 H 1.002256 1.010229 0.405908 0.108 Uiso 1 1 calc R U . . .
N40 N 0.9690(9) 0.9522(7) 0.4377(5) 0.094(6) Uani 1 1 d G U . . .
C214 C 1.4379(11) 0.4814(13) 0.5998(8) 0.077(8) Uani 1 1 d . U . . .
H21A H 1.406186 0.489939 0.588631 0.116 Uiso 1 1 calc R U . . .
H21B H 1.436011 0.446453 0.613590 0.116 Uiso 1 1 calc R U . . .
H21C H 1.460717 0.474319 0.583246 0.116 Uiso 1 1 calc R U . . .
C215 C 1.3673(11) -0.0401(17) 0.7679(10) 0.109(6) Uani 1 1 d D U . . .
C216 C 1.0019(11) 0.9892(14) 0.3119(7) 0.090(7) Uani 0.66(4) 1 d D U P F 1
C217 C 1.6220(12) 0.7517(13) 0.3922(7) 0.098(6) Uani 1 1 d D U . . .
F170 F 1.0340(12) 0.9261(17) 0.2020(7) 0.110(9) Uani 0.67(4) 1 d D U P S 1
F171 F 1.4285(15) 0.3343(16) 0.9668(8) 0.137(9) Uani 0.67(3) 1 d D U P H 1
C218 C 1.5080(12) 0.2795(14) 1.1752(7) 0.081(5) Uani 1 1 d . U . . .
F172 F 1.1055(13) 0.1542(18) 0.6803(11) 0.102(8) Uani 0.55(4) 1 d D U P K 1
C219 C 1.0775(12) 0.9111(15) 0.2190(6) 0.089(6) Uani 0.67(4) 1 d D U P S 1
C220 C 0.8209(13) 0.3729(17) 0.9299(9) 0.118(7) Uani 1 1 d D U . . .
H220 H 0.841651 0.390585 0.946776 0.142 Uiso 1 1 calc R U . . .
C221 C 1.1131(12) 0.2469(9) 0.8332(6) 0.076(6) Uani 1 1 d D U . . .
H221 H 1.102651 0.265086 0.812810 0.092 Uiso 1 1 calc R U . . .
C222 C 1.2241(13) 0.5689(14) 1.0864(9) 0.092(9) Uani 1 1 d . U . . .
H22A H 1.248450 0.586806 1.073708 0.138 Uiso 1 1 calc R U . . .
H22B H 1.218243 0.594338 1.105013 0.138 Uiso 1 1 calc R U . . .
H22C H 1.194249 0.563782 1.072203 0.138 Uiso 1 1 calc R U . . .
C223 C 1.3888(13) 0.2754(10) 1.0907(6) 0.084(6) Uani 1 1 d D U . . .
H223 H 1.384366 0.250731 1.071891 0.101 Uiso 1 1 calc R U . . .
C224 C 1.2214(14) 0.3487(17) 0.9627(9) 0.099(6) Uani 1 1 d . U . . .
F173 F 0.7891(14) 0.407(2) 0.9882(9) 0.137(9) Uani 0.69(4) 1 d D U P Z 1
C225 C 1.5129(8) 0.4372(8) 1.0496(5) 0.098(6) Uani 1 1 d G U . . .
H225 H 1.530244 0.414937 1.034945 0.118 Uiso 1 1 calc R U . . .
N24 N 1.4935(8) 0.4941(8) 1.0436(4) 0.094(6) Uani 1 1 d G U . . .
C226 C 1.4704(8) 0.5114(8) 1.0717(5) 0.089(6) Uani 1 1 d G U . . .
H226 H 1.454324 0.547579 1.074374 0.107 Uiso 1 1 calc R U . . .
C227 C 1.4754(9) 0.4652(9) 1.0951(4) 0.089(6) Uani 1 1 d G U . . .
H227 H 1.463352 0.464945 1.116167 0.106 Uiso 1 1 calc R U . . .
N5 N 1.5017(8) 0.4193(7) 1.0814(5) 0.090(5) Uani 1 1 d G U . . .
C228 C 1.2396(8) 0.0961(8) 0.8464(3) 0.077(6) Uani 1 1 d G U . . .
H228 H 1.230029 0.095039 0.868184 0.092 Uiso 1 1 calc R U . . .
C229 C 1.2432(8) 0.0471(6) 0.8253(4) 0.075(6) Uani 1 1 d G U . . .
H229 H 1.236558 0.007459 0.830444 0.090 Uiso 1 1 calc R U . . .
N22 N 1.2586(7) 0.0676(7) 0.7950(4) 0.071(5) Uani 1 1 d G U . . .
C230 C 1.2644(7) 0.1294(6) 0.7975(4) 0.074(5) Uani 1 1 d G U . . .
H230 H 1.274467 0.154515 0.780770 0.089 Uiso 1 1 calc R U . . .
N27 N 1.2527(7) 0.1470(6) 0.8292(4) 0.072(5) Uani 1 1 d G U . . .
C231 C 1.2373(7) 0.7179(6) 0.6102(3) 0.063(5) Uani 1 1 d G U . . .
H231 H 1.240400 0.690051 0.593183 0.076 Uiso 1 1 calc R U . . .
C232 C 1.2419(7) 0.7774(7) 0.6038(3) 0.067(5) Uani 1 1 d G U . . .
C233 C 1.2373(7) 0.8182(5) 0.6287(4) 0.067(5) Uani 1 1 d G U . . .
H233 H 1.240453 0.858870 0.624275 0.081 Uiso 1 1 calc R U . . .
C234 C 1.2283(7) 0.7995(6) 0.6600(4) 0.071(5) Uani 1 1 d G U . . .
C235 C 1.2237(7) 0.7400(7) 0.6664(3) 0.065(5) Uani 1 1 d G U . . .
H235 H 1.217488 0.727199 0.687832 0.078 Uiso 1 1 calc R U . . .
C236 C 1.2282(7) 0.6992(5) 0.6415(4) 0.066(5) Uani 1 1 d G U . . .
C237 C 0.6560(14) 0.2319(18) 0.9050(10) 0.119(7) Uani 1 1 d D U . . .
C238 C 1.0821(11) 0.1321(16) 1.1738(8) 0.099(6) Uani 1 1 d D U . . .
H238 H 1.103998 0.113298 1.189576 0.119 Uiso 1 1 calc R U . . .
F174 F 1.2565(16) -0.0309(18) 0.9414(9) 0.109(9) Uani 0.62(4) 1 d D U P D 1
C239 C 1.1174(14) 0.8591(15) 0.4409(6) 0.077(6) Uani 0.56(6) 1 d D U P E 1
F175 F 1.7807(18) 0.8813(19) 0.5273(10) 0.123(9) Uani 0.60(4) 1 d D U P Q 1
F176 F 1.621(2) 0.373(3) 0.9497(14) 0.135(11) Uani 0.40(3) 1 d D U P B 1
F177 F 1.0509(17) 0.352(2) 0.7089(10) 0.119(9) Uani 0.52(3) 1 d D U P P 1
C240 C 1.1512(9) 0.6754(10) 0.3863(6) 0.094(6) Uani 1 1 d D U . . .
F1A F 0.9439(18) 1.0275(13) 0.6072(9) 0.118(8) Uani 0.62(3) 1 d D U P L 1
C241 C 1.2879(7) 0.3455(8) 0.7751(5) 0.093(6) Uani 1 1 d G U . . .
H241 H 1.311993 0.316443 0.774044 0.112 Uiso 1 1 calc R U . . .
C242 C 1.2783(8) 0.3923(9) 0.7525(5) 0.092(6) Uani 1 1 d G U . . .
H242 H 1.294956 0.400028 0.733586 0.110 Uiso 1 1 calc R U . . .
N47 N 1.2396(8) 0.4255(7) 0.7630(5) 0.088(6) Uani 1 1 d G U . . .
C243 C 1.2252(7) 0.3993(8) 0.7922(5) 0.085(6) Uani 1 1 d G U . . .
H243 H 1.199977 0.412504 0.804496 0.102 Uiso 1 1 calc R U . . .
N23 N 1.2550(8) 0.3498(7) 0.7996(4) 0.087(5) Uani 1 1 d G U . . .
C244 C 1.3590(19) 0.592(2) 0.4741(6) 0.094(7) Uani 0.35(5) 1 d D U P A 1
N45 N 1.0143(7) 0.5987(7) 0.4839(4) 0.081(5) Uani 1 1 d G U . . .
C245 C 1.0232(7) 0.6224(8) 0.4528(4) 0.085(6) Uani 1 1 d G U . . .
H245 H 1.041690 0.604451 0.437107 0.103 Uiso 1 1 calc R U . . .
N16 N 0.9998(7) 0.6776(7) 0.4494(4) 0.082(5) Uani 1 1 d G U . . .
C246 C 0.9764(7) 0.6880(7) 0.4783(5) 0.077(6) Uani 1 1 d G U . . .
H246 H 0.957949 0.721632 0.482672 0.092 Uiso 1 1 calc R U . . .
C247 C 0.9853(8) 0.6392(8) 0.4997(4) 0.075(6) Uani 1 1 d G U . . .
H247 H 0.973872 0.634528 0.520826 0.090 Uiso 1 1 calc R U . . .
C248 C 0.8987(11) 0.2662(13) 1.1482(7) 0.080(5) Uani 1 1 d D U . . .
C249 C 1.2139(10) 0.7642(11) 0.3121(6) 0.071(5) Uani 1 1 d D U . . .
C250 C 1.0732(13) -0.0524(12) 0.9046(8) 0.089(9) Uani 1 1 d . U . . .
H25A H 1.080361 -0.036801 0.926879 0.134 Uiso 1 1 calc R U . . .
H25B H 1.101915 -0.071200 0.897286 0.134 Uiso 1 1 calc R U . . .
H25C H 1.047228 -0.081241 0.904568 0.134 Uiso 1 1 calc R U . . .
C251 C 0.897(3) 0.895(2) 0.5208(11) 0.110(6) Uani 0.62(3) 1 d D U P L 1
C252 C 1.4059(13) 0.3787(15) 0.9478(8) 0.137(7) Uani 0.67(3) 1 d D U P H 1
F178 F 1.3100(9) 0.8373(14) 0.3877(6) 0.193(11) Uani 1 1 d D U . . .
C253 C 0.9143(8) 0.3359(8) 1.0339(5) 0.088(6) Uani 1 1 d D U . . .
C254 C 0.9286(12) 0.9705(14) 0.6011(9) 0.115(6) Uani 0.62(3) 1 d D U P L 1
C255 C 1.8753(11) 0.8209(14) 0.6503(7) 0.081(5) Uani 1 1 d D U . . .
C256 C 1.0927(13) 0.9490(13) 0.5159(8) 0.108(7) Uani 1 1 d D U . . .
H256 H 1.124261 0.939489 0.524838 0.130 Uiso 1 1 calc R U . . .
C257 C 1.0808(11) 0.7327(14) 0.2586(8) 0.086(9) Uani 1 1 d . U . . .
H25D H 1.108787 0.738783 0.274485 0.129 Uiso 1 1 calc R U . . .
H25E H 1.073254 0.769179 0.246543 0.129 Uiso 1 1 calc R U . . .
H25F H 1.087824 0.701756 0.243055 0.129 Uiso 1 1 calc R U . . .
C258 C 1.1489(16) 0.0625(16) 1.0129(8) 0.113(7) Uani 0.58(3) 1 d D U P F 1
F179 F 0.8845(13) 0.958(2) 0.6127(11) 0.127(9) Uani 0.62(3) 1 d D U P L 1
F180 F 1.0617(13) 0.0058(16) 0.7600(12) 0.099(8) Uani 0.50(3) 1 d D U P M 1
C259 C 1.2232(14) 0.2833(17) 0.9709(9) 0.097(6) Uani 1 1 d . U . . .
F181 F 1.1795(10) 0.6616(9) 0.4145(5) 0.135(8) Uani 1 1 d D U . . .
F182 F 1.7901(15) 0.9583(19) 0.5580(9) 0.126(10) Uani 0.60(4) 1 d D U P Q 1
C260 C 1.0595(15) 0.8560(13) 0.5371(8) 0.120(7) Uani 0.72(6) 1 d D U P C 1
F183 F 1.3682(12) 0.1917(12) 0.7428(7) 0.119(8) Uani 0.76(2) 1 d D U P T 1
F184 F 1.0855(17) -0.0723(18) 0.7319(12) 0.115(9) Uani 0.50(3) 1 d D U P M 1
F185 F 0.9587(11) 0.1554(13) 0.8512(6) 0.101(8) Uani 0.67(3) 1 d D U P H 1
C261 C 0.8112(11) 1.0965(16) 0.4842(10) 0.107(7) Uani 0.56(3) 1 d D U P I 1
F186 F 1.9279(13) 0.715(2) 0.5838(11) 0.107(9) Uani 0.56(4) 1 d D U P G 1
F187 F 0.7875(18) 1.1442(18) 0.4692(11) 0.118(10) Uani 0.56(3) 1 d D U P I 1
C262 C 1.1640(12) 0.0894(14) 0.9820(6) 0.103(6) Uani 1 1 d D U . . .
C263 C 1.0806(10) 0.9123(12) 0.2559(5) 0.079(5) Uani 1 1 d D U . . .
C264 C 1.557(6) 0.455(4) 0.9314(19) 0.122(6) Uani 0.40(3) 1 d D U P B 1
H264 H 1.562753 0.422956 0.917584 0.147 Uiso 0.40(3) 1 calc R U P B 1
C265 C 1.0438(10) 0.9540(12) 0.3031(6) 0.081(5) Uani 1 1 d D U . . .
C266 C 1.0250(10) 0.1137(12) 1.2118(6) 0.110(7) Uani 0.78(3) 1 d D U P W 1
C267 C 1.0003(14) 0.0258(15) 0.8316(9) 0.103(10) Uani 1 1 d . U . . .
H26A H 1.011096 0.066479 0.834795 0.154 Uiso 1 1 calc R U . . .
H26B H 0.965703 0.025252 0.825156 0.154 Uiso 1 1 calc R U . . .
H26C H 1.017313 0.007702 0.814137 0.154 Uiso 1 1 calc R U . . .
C268 C 1.1526(13) 0.1498(13) 0.6928(8) 0.096(6) Uani 0.55(4) 1 d D U P K 1
F188 F 0.9662(17) 1.1960(19) 0.4231(11) 0.130(10) Uani 0.56(3) 1 d D U P I 1
C269 C 1.1504(15) 0.5476(16) 0.8351(8) 0.131(7) Uani 0.50(5) 1 d D U P K 1
C270 C 1.3160(13) 0.8903(17) 0.5384(9) 0.100(10) Uani 1 1 d . U . . .
H27A H 1.311027 0.922326 0.553786 0.150 Uiso 1 1 calc R U . . .
H27B H 1.329853 0.906063 0.518949 0.150 Uiso 1 1 calc R U . . .
H27C H 1.338062 0.861411 0.549243 0.150 Uiso 1 1 calc R U . . .
F189 F 1.3586(12) 0.3617(18) 0.9403(11) 0.150(10) Uani 0.67(3) 1 d D U P H 1
F190 F 1.4260(16) 0.3765(18) 0.9179(9) 0.144(9) Uani 0.67(3) 1 d D U P H 1
C271 C 1.1501(11) 0.1530(17) 1.1400(8) 0.125(7) Uani 0.55(3) 1 d D U P E 1
C272 C 1.5739(14) 0.2718(15) 1.2460(9) 0.103(10) Uani 1 1 d . U . . .
H27D H 1.565515 0.296571 1.264306 0.154 Uiso 1 1 calc DR U . . .
H27E H 1.590241 0.295516 1.230358 0.154 Uiso 1 1 calc R U . . .
H27F H 1.595213 0.240162 1.254573 0.154 Uiso 1 1 calc R U . . .
C273 C 1.1817(13) 0.2606(15) 0.9895(7) 0.090(9) Uani 1 1 d . U . . .
H27G H 1.187894 0.269713 1.012965 0.135 Uiso 1 1 calc R U . . .
H27H H 1.178779 0.218032 0.986566 0.135 Uiso 1 1 calc R U . . .
H27I H 1.151729 0.279480 0.980707 0.135 Uiso 1 1 calc R U . . .
F191 F 1.1756(17) 0.018(2) 1.0292(9) 0.130(9) Uani 0.58(3) 1 d D U P F 1
C274 C 0.8785(14) 1.1223(15) 0.4491(8) 0.108(6) Uani 1 1 d D U . . .
H274 H 0.860020 1.155016 0.440966 0.129 Uiso 0.56(3) 1 calc R U P I 1
H27J H 0.860143 1.155374 0.441362 0.129 Uiso 0.44(3) 1 calc R U P I 2
C275 C 1.0849(12) 0.6204(18) 0.2992(10) 0.106(10) Uani 1 1 d . U . . .
H27K H 1.099736 0.636540 0.319973 0.159 Uiso 1 1 calc R U . . .
H27L H 1.105217 0.629010 0.281420 0.159 Uiso 1 1 calc R U . . .
H27M H 1.081384 0.577848 0.301347 0.159 Uiso 1 1 calc R U . . .
C276 C 1.3238(11) 0.5430(12) 0.7497(8) 0.097(6) Uani 1 1 d D U . . .
C277 C 0.8610(11) 1.0880(14) 0.4740(7) 0.100(6) Uani 1 1 d D U . . .
C278 C 1.1007(11) -0.0267(14) 0.7524(10) 0.102(6) Uani 0.50(3) 1 d D U P M 1
F192 F 0.9666(14) 0.9432(18) 0.6191(10) 0.135(9) Uani 0.62(3) 1 d D U P L 1
F193 F 0.8556(16) 0.8108(15) 0.5356(10) 0.116(9) Uani 0.62(3) 1 d D U P L 1
C279 C 1.0999(12) 0.0149(13) 0.8624(7) 0.084(8) Uani 1 1 d . U . . .
H27N H 1.088982 0.027791 0.840014 0.126 Uiso 1 1 calc R U . . .
H27O H 1.120779 -0.019464 0.861222 0.126 Uiso 1 1 calc R U . . .
H27P H 1.117809 0.046619 0.874098 0.126 Uiso 1 1 calc R U . . .
C280 C 1.1338(11) 0.7369(9) 0.3829(6) 0.069(5) Uani 1 1 d D U . . .
F194 F 1.5851(11) 0.9166(13) 0.3174(8) 0.115(8) Uani 0.69(2) 1 d D U P A 1
F195 F 1.5879(10) 0.8332(14) 0.5948(9) 0.120(9) Uani 0.72(4) 1 d D U P I 1
F196 F 1.0069(12) 0.1543(14) 1.2325(6) 0.126(9) Uani 0.78(3) 1 d D U P W 1
C281 C 1.3549(12) 0.5967(12) 0.5105(6) 0.089(5) Uani 1 1 d D U . . .
C282 C 1.1956(13) 0.0510(16) 0.9677(6) 0.104(7) Uani 1 1 d D U . . .
H282 H 1.214622 0.024042 0.980955 0.125 Uiso 1 1 calc R U . . .
C283 C 1.0099(13) 0.6054(13) 0.2678(8) 0.093(9) Uani 1 1 d . U . . .
H28A H 1.010432 0.565968 0.277378 0.139 Uiso 1 1 calc R U . . .
H28B H 1.024931 0.604523 0.246968 0.139 Uiso 1 1 calc R U . . .
H28C H 0.976617 0.618778 0.263706 0.139 Uiso 1 1 calc R U . . .
C284 C 1.3225(10) 0.7824(16) 0.5018(8) 0.086(9) Uani 1 1 d . U . . .
H28D H 1.350733 0.797010 0.515307 0.129 Uiso 1 1 calc R U . . .
H28E H 1.320430 0.801567 0.480160 0.129 Uiso 1 1 calc R U . . .
H28F H 1.325282 0.739927 0.498940 0.129 Uiso 1 1 calc R U . . .
C285 C 1.0503(11) 0.9534(13) 0.2694(6) 0.083(6) Uani 1 1 d D U . . .
H285 H 1.033922 0.981479 0.255311 0.099 Uiso 1 1 calc R U . . .
F197 F 0.5525(11) 0.3287(19) 0.8483(10) 0.148(9) Uani 0.74(3) 1 d D U P V 1
C286 C 0.7532(13) 0.3866(16) 0.9655(9) 0.136(7) Uani 0.69(4) 1 d D U P Z 1
C287 C 1.1699(13) 0.3795(16) 0.9549(9) 0.104(10) Uani 1 1 d . U . . .
H28G H 1.147247 0.351248 0.944131 0.156 Uiso 1 1 calc R U . . .
H28H H 1.173175 0.413079 0.940187 0.156 Uiso 1 1 calc R U . . .
H28I H 1.158072 0.393050 0.975478 0.156 Uiso 1 1 calc R U . . .
F198 F 0.8980(16) 1.1633(18) 0.3841(10) 0.129(9) Uani 0.56(3) 1 d D U P I 1
C288 C 1.4094(15) 0.4376(15) 0.9644(11) 0.129(7) Uani 1 1 d D U . . .
C289 C 1.2883(8) 0.2292(9) 1.2116(5) 0.095(6) Uani 1 1 d D U . . .
C290 C 1.3299(11) 0.1892(10) 0.7187(7) 0.111(6) Uani 0.76(2) 1 d D U P T 1
C291 C 1.2437(14) 0.8965(17) 0.5044(8) 0.103(10) Uani 1 1 d . U . . .
H29A H 1.212095 0.879361 0.497932 0.155 Uiso 1 1 calc R U . . .
H29B H 1.261940 0.899338 0.484976 0.155 Uiso 1 1 calc R U . . .
H29C H 1.239622 0.935710 0.513544 0.155 Uiso 1 1 calc R U . . .
C292 C 1.1288(13) 0.6012(15) 0.7831(8) 0.114(7) Uani 1 1 d D U . . .
H292 H 1.111840 0.627869 0.795797 0.137 Uiso 1 1 calc R U . . .
C293 C 1.1265(13) 0.6077(14) 0.7487(8) 0.109(6) Uani 1 1 d D U . . .
C294 C 1.577(3) 0.456(3) 0.9644(16) 0.125(6) Uani 0.40(3) 1 d D U P B 1
C295 C 1.3567(11) -0.0755(15) 0.7947(9) 0.107(7) Uani 1 1 d D U . . .
H295 H 1.381178 -0.093329 0.809050 0.129 Uiso 1 1 calc R U . . .
C296 C 1.5189(14) 0.4717(15) 0.6508(9) 0.102(10) Uani 1 1 d . U . . .
H29D H 1.528390 0.447286 0.632669 0.152 Uiso 1 1 calc R U . . .
H29E H 1.493020 0.452315 0.661335 0.152 Uiso 1 1 calc R U . . .
H29F H 1.546524 0.477501 0.667009 0.152 Uiso 1 1 calc R U . . .
C297 C 1.129(2) 0.398(3) 0.7175(15) 0.113(6) Uani 0.52(3) 1 d D U P P 1
F199 F 0.6686(15) 0.159(3) 0.9420(14) 0.141(11) Uani 0.49(3) 1 d D U P U 1
C298 C 1.1559(15) 0.5556(15) 0.7991(8) 0.124(6) Uani 1 1 d D U . . .
C299 C 0.5990(12) 0.3454(16) 0.8440(8) 0.128(7) Uani 0.74(3) 1 d D U P V 1
F200 F 0.915(2) 0.349(3) 0.8723(14) 0.141(10) Uani 0.41(3) 1 d D U P R 2
F201 F 1.2498(17) 0.3851(17) 0.6414(11) 0.125(10) Uani 0.52(3) 1 d D U P P 1
C300 C 0.9222(18) 1.111(3) 0.4354(17) 0.113(6) Uani 0.56(3) 1 d D U P I 1
C301 C 1.187(2) 0.396(2) 0.6778(19) 0.120(6) Uani 0.52(3) 1 d D U P P 1
C302 C 1.4823(13) 0.3284(15) 1.2557(8) 0.099(10) Uani 1 1 d . U . . .
H30A H 1.453502 0.352863 1.251934 0.149 Uiso 1 1 calc R U . . .
H30B H 1.510858 0.352381 1.253270 0.149 Uiso 1 1 calc DR U . . .
H30C H 1.484006 0.311963 1.277976 0.149 Uiso 1 1 calc R U . . .
F202 F 1.648(2) 0.425(3) 0.9970(15) 0.144(13) Uani 0.40(3) 1 d D U P B 1
N46 N 1.2816(9) 0.4693(9) 1.1460(5) 0.061(4) Uani 1 1 d . U . . .
F203 F 1.0628(14) 0.3593(17) 0.8616(13) 0.096(8) Uani 0.51(4) 1 d D U P L 1
F204 F 0.9655(17) 1.130(2) 0.3907(11) 0.133(9) Uani 0.56(3) 1 d D U P I 1
C303 C 1.2544(14) 0.3871(16) 0.9839(9) 0.109(10) Uani 1 1 d . U . . .
H30D H 1.240061 0.395613 1.004496 0.163 Uiso 1 1 calc R U . . .
H30E H 1.259580 0.423829 0.972283 0.163 Uiso 1 1 calc R U . . .
H30F H 1.285159 0.367047 0.988916 0.163 Uiso 1 1 calc R U . . .
F205 F 1.6596(12) 0.9075(15) 0.3438(8) 0.120(8) Uani 0.69(2) 1 d D U P A 1
C304 C 1.2311(11) 0.7706(16) 0.4980(8) 0.082(8) Uani 1 1 d . U . . .
H30G H 1.233678 0.727972 0.495595 0.123 Uiso 1 1 calc R U . . .
H30H H 1.227149 0.788785 0.476104 0.123 Uiso 1 1 calc R U . . .
H30I H 1.203165 0.779848 0.509988 0.123 Uiso 1 1 calc R U . . .
C305 C 1.0330(11) 0.1354(16) 1.1781(7) 0.098(6) Uani 1 1 d D U . . .
C306 C 1.149(3) 0.368(3) 0.692(2) 0.116(6) Uani 0.52(3) 1 d D U P P 1
H306 H 1.136701 0.330716 0.684108 0.139 Uiso 0.52(3) 1 calc R U P P 1
F206 F 1.5713(8) 0.9221(11) 0.4962(5) 0.130(7) Uani 1 1 d D U . . .
C307 C 1.4740(9) 0.7444(10) 0.6170(5) 0.057(5) Uani 1 1 d D U . . .
C308 C 0.9968(13) -0.0768(14) 0.8579(9) 0.097(9) Uani 1 1 d . U . . .
H30J H 1.023654 -0.097692 0.849297 0.145 Uiso 1 1 calc R U . . .
H30K H 0.968293 -0.080133 0.842241 0.145 Uiso 1 1 calc R U . . .
H30L H 0.990124 -0.094053 0.879083 0.145 Uiso 1 1 calc R U . . .
C309 C 0.6310(13) 0.1881(14) 0.9248(7) 0.132(8) Uani 1 1 d D U . . .
C310 C 1.2231(14) 0.3565(17) 0.6636(10) 0.129(7) Uani 0.52(3) 1 d D U P P 1
F207 F 1.4495(10) -0.0712(14) 0.7815(8) 0.176(10) Uani 1 1 d D U . . .
C311 C 1.4183(10) -0.0397(13) 0.7602(8) 0.131(7) Uani 1 1 d D U . . .
F208 F 1.4275(8) -0.0643(12) 0.7305(7) 0.142(8) Uani 1 1 d D U . . .
C312 C 1.3885(11) 0.3369(10) 1.0872(5) 0.082(5) Uani 1 1 d D U . . .
C313 C 1.3829(12) 0.3551(14) 1.0519(5) 0.098(6) Uani 0.62(2) 1 d D U P Y 1
F209 F 1.674(2) 0.641(3) 1.0259(13) 0.170(12) Uani 0.53(3) 1 d D U P J 2
F210 F 1.651(2) 0.652(3) 0.9731(14) 0.167(11) Uani 0.53(3) 1 d D U P J 2
C314 C 1.5812(15) 0.656(2) 1.0295(11) 0.157(8) Uani 1 1 d D U . . .
H314 H 1.598657 0.691022 1.035324 0.188 Uiso 1 1 calc R U . . .
C315 C 1.5383(11) 0.6414(18) 1.0436(10) 0.151(7) Uani 1 1 d D U . . .
O87 O 1.5690(12) 0.5821(15) 0.9885(8) 0.158(9) Uani 1 1 d D U . . .
C316 C 1.7336(11) 0.8869(16) 0.5729(8) 0.099(6) Uani 1 1 d D U . . .
C317 C 1.7549(11) 0.9193(15) 0.5456(7) 0.115(7) Uani 0.60(4) 1 d D U P Q 1
C318 C 1.2344(13) 1.0305(13) 0.3805(8) 0.082(5) Uani 1 1 d . U . . .
N28 N 1.2689(10) 1.0092(11) 0.3580(6) 0.077(5) Uani 1 1 d . U . . .
C319 C 1.2453(11) 0.9683(11) 0.3374(6) 0.067(5) Uani 1 1 d D U . . .
N33 N 1.2022(9) 0.9693(9) 0.3396(5) 0.062(4) Uani 1 1 d . U . . .
C320 C 1.1867(11) 1.0160(12) 0.3604(6) 0.064(5) Uani 1 1 d . U . . .
C321 C 0.9327(14) 1.156(2) 0.4101(10) 0.121(6) Uani 0.56(3) 1 d D U P I 1
C322 C 1.518(2) 0.509(2) 0.8822(11) 0.126(6) Uani 0.40(3) 1 d D U P B 1
C323 C 1.6202(11) 0.8770(12) 0.3295(6) 0.104(6) Uani 0.69(2) 1 d D U P A 1
F211 F 1.4381(9) 0.0152(12) 0.7601(8) 0.168(9) Uani 1 1 d D U . . .
C324 C 1.6483(15) 0.614(2) 0.9994(14) 0.168(9) Uani 0.53(3) 1 d D U P J 2
F212 F 1.555(2) 0.727(2) 1.0839(14) 0.168(11) Uani 0.53(3) 1 d D U P J 1
F213 F 1.507(3) 0.567(2) 0.8739(17) 0.135(11) Uani 0.40(3) 1 d D U P B 1
C325 C 1.609(2) 0.405(2) 0.9767(13) 0.130(7) Uani 0.40(3) 1 d D U P B 1
C326 C 0.8769(14) 0.8366(14) 0.5097(9) 0.111(6) Uani 0.62(3) 1 d D U P L 1
F214 F 1.666(2) 0.560(2) 0.9902(15) 0.176(11) Uani 0.53(3) 1 d D U P J 2
F215 F 1.200(2) 0.315(2) 0.6428(12) 0.149(10) Uani 0.52(3) 1 d D U P P 1
F216 F 1.5075(18) 0.4680(14) 0.8612(10) 0.125(9) Uani 0.60(3) 1 d D U P B 2
F217 F 1.5661(14) 0.534(2) 0.8714(10) 0.129(9) Uani 0.60(3) 1 d D U P B 2
F218 F 1.5567(18) 0.3432(19) 0.9878(11) 0.146(11) Uani 0.60(3) 1 d D U P B 2
C327 C 1.528(3) 0.503(3) 0.9185(9) 0.122(6) Uani 0.60(3) 1 d D U P B 2
F219 F 1.5991(19) 0.351(2) 0.9432(11) 0.151(12) Uani 0.60(3) 1 d D U P B 2
C328 C 1.550(4) 0.450(3) 0.9292(13) 0.122(6) Uani 0.60(3) 1 d D U P B 2
H328 H 1.554148 0.420477 0.913208 0.146 Uiso 0.60(3) 1 calc R U P B 2
C329 C 1.565(2) 0.438(2) 0.9624(12) 0.125(6) Uani 0.60(3) 1 d D U P B 2
F220 F 1.6257(17) 0.387(2) 0.9944(10) 0.140(10) Uani 0.60(3) 1 d D U P B 2
C330 C 1.5239(14) 0.5128(16) 0.8821(9) 0.127(6) Uani 0.60(3) 1 d D U P B 2
F221 F 1.4909(16) 0.5550(18) 0.8705(12) 0.135(9) Uani 0.60(3) 1 d D U P B 2
C331 C 1.5865(17) 0.3794(19) 0.9713(10) 0.131(7) Uani 0.60(3) 1 d D U P B 2
C332 C 1.534(2) 0.682(3) 1.0725(13) 0.157(8) Uani 0.47(3) 1 d D U P J 2
F222 F 1.517(2) 0.655(3) 1.0999(14) 0.152(12) Uani 0.47(3) 1 d D U P J 2
F223 F 1.578(2) 0.694(3) 1.0892(16) 0.168(12) Uani 0.47(3) 1 d D U P J 2
F224 F 1.644(3) 0.687(3) 0.9822(17) 0.173(14) Uani 0.47(3) 1 d D U P J 1
F225 F 1.680(2) 0.619(3) 1.0122(16) 0.169(11) Uani 0.47(3) 1 d D U P J 1
C333 C 1.6410(19) 0.628(3) 0.9892(14) 0.168(9) Uani 0.47(3) 1 d D U P J 1
F226 F 1.500(3) 0.726(3) 1.0732(16) 0.164(10) Uani 0.47(3) 1 d D U P J 2
F227 F 1.647(2) 0.591(3) 0.9627(15) 0.170(11) Uani 0.47(3) 1 d D U P J 1
F228 F 1.323(3) 0.564(3) 1.0227(8) 0.127(13) Uani 0.33(3) 1 d D U P H 2
F229 F 1.328(3) 0.6064(18) 0.9737(17) 0.117(13) Uani 0.33(3) 1 d D U P H 2
O64A O 1.4522(11) 0.4536(12) 0.9727(7) 0.125(7) Uani 1 1 d . U . . .
O73A O 1.4087(11) 0.5511(12) 0.9977(7) 0.122(7) Uani 1 1 d . U . . .
F230 F 1.2783(14) 0.536(3) 0.9829(19) 0.124(11) Uani 0.33(3) 1 d D U P H 2
C334 C 1.3261(11) 0.5527(11) 0.9895(6) 0.125(7) Uani 1 1 d D U . . .
F231 F 1.449(2) 0.344(3) 0.952(2) 0.143(11) Uani 0.33(3) 1 d D U P H 2
C335 C 1.408(2) 0.3783(18) 0.9486(15) 0.138(8) Uani 0.33(3) 1 d D U P H 2
C336 C 1.3728(12) 0.5242(14) 0.9847(10) 0.115(7) Uani 1 1 d D U . . .
F232 F 1.371(3) 0.347(4) 0.961(2) 0.147(11) Uani 0.33(3) 1 d D U P H 2
F233 F 1.396(3) 0.388(3) 0.9153(16) 0.145(11) Uani 0.33(3) 1 d D U P H 2
C337 C 1.3678(14) 0.4713(15) 0.9674(10) 0.117(7) Uani 1 1 d D U . . .
H337 H 1.337294 0.458374 0.958072 0.140 Uiso 1 1 calc R U . . .
F234 F 1.104(2) 0.329(3) 0.7588(12) 0.111(9) Uani 0.48(3) 1 d D U P P 2
F235 F 1.230(2) 0.390(2) 0.6274(12) 0.137(11) Uani 0.48(3) 1 d D U P P 2
F236 F 1.0565(16) 0.395(2) 0.7403(14) 0.116(9) Uani 0.48(3) 1 d D U P P 2
C338 C 1.0932(15) 0.361(2) 0.7303(9) 0.113(6) Uani 0.48(3) 1 d D U P P 2
F237 F 1.0695(19) 0.329(2) 0.7049(10) 0.113(10) Uani 0.48(3) 1 d D U P P 2
C339 C 1.136(2) 0.396(3) 0.7226(18) 0.113(6) Uani 0.48(3) 1 d D U P P 2
F238 F 1.1704(19) 0.336(2) 0.6353(13) 0.148(12) Uani 0.48(3) 1 d D U P P 2
C340 C 1.197(3) 0.394(3) 0.6846(15) 0.120(6) Uani 0.48(3) 1 d D U P P 2
C341 C 1.158(3) 0.366(4) 0.698(2) 0.115(6) Uani 0.48(3) 1 d D U P P 2
H341 H 1.146977 0.328513 0.690074 0.138 Uiso 0.48(3) 1 calc R U P P 2
C342 C 1.2080(16) 0.3648(18) 0.6530(10) 0.129(7) Uani 0.48(3) 1 d D U P P 2
F239 F 1.239(2) 0.318(2) 0.6604(14) 0.148(10) Uani 0.48(3) 1 d D U P P 2
C343 C 0.922(4) 0.962(3) 0.5584(13) 0.108(6) Uani 0.38(3) 1 d D U P L 2
C344 C 0.906(6) 0.906(4) 0.5483(17) 0.108(6) Uani 0.38(3) 1 d D U P L 2
H344 H 0.896751 0.878637 0.564200 0.129 Uiso 0.38(3) 1 calc R U P L 2
F240 F 0.837(3) 0.857(3) 0.4777(17) 0.121(11) Uani 0.38(3) 1 d D U P L 2
F241 F 0.858(3) 0.798(2) 0.5212(15) 0.115(9) Uani 0.38(3) 1 d D U P L 2
F242 F 0.911(3) 1.0270(19) 0.6025(14) 0.113(10) Uani 0.38(3) 1 d D U P L 2
C345 C 0.903(4) 0.891(4) 0.5148(17) 0.110(6) Uani 0.38(3) 1 d D U P L 2
C346 C 0.9235(19) 0.9697(18) 0.5951(12) 0.115(6) Uani 0.38(3) 1 d D U P L 2
F243 F 0.892(2) 0.932(3) 0.6093(17) 0.124(11) Uani 0.38(3) 1 d D U P L 2
F244 F 0.9706(19) 0.971(3) 0.6088(16) 0.127(10) Uani 0.38(3) 1 d D U P L 2
F245 F 0.904(2) 0.806(2) 0.4831(17) 0.114(10) Uani 0.38(3) 1 d D U P L 2
C347 C 0.874(2) 0.840(2) 0.5005(13) 0.112(6) Uani 0.38(3) 1 d D U P L 2
F246 F 0.8900(19) 0.304(2) 1.2043(7) 0.114(10) Uani 0.54(4) 1 d D U P O 2
F247 F 0.8812(19) 0.3640(12) 1.1684(14) 0.122(10) Uani 0.54(4) 1 d D U P O 2
F248 F 0.8248(9) 0.3002(19) 1.1693(12) 0.107(9) Uani 0.54(4) 1 d D U P O 2
F249 F 0.8025(10) 0.170(2) 1.0881(12) 0.104(10) Uani 0.59(7) 1 d D U P C 2
F250 F 0.8579(18) 0.175(3) 1.0499(7) 0.106(10) Uani 0.59(7) 1 d D U P C 2
F251 F 0.852(2) 0.0982(10) 1.0806(15) 0.104(9) Uani 0.59(7) 1 d D U P C 2
F252 F 1.034(3) 0.062(4) 1.2200(19) 0.115(10) Uani 0.22(3) 1 d D U P W 2
C348 C 1.005(2) 0.098(3) 1.1993(15) 0.108(7) Uani 0.22(3) 1 d D U P W 2
F253 F 0.976(3) 0.125(4) 1.2209(19) 0.113(10) Uani 0.22(3) 1 d D U P W 2
F254 F 0.976(3) 0.054(3) 1.184(2) 0.121(13) Uani 0.22(3) 1 d D U P W 2
F255 F 1.129(2) 0.055(3) 1.0278(11) 0.115(9) Uani 0.42(3) 1 d D U P F 2
F256 F 1.203(2) 0.051(3) 1.0355(10) 0.122(11) Uani 0.42(3) 1 d D U P F 2
C349 C 1.1689(19) 0.086(2) 1.0188(7) 0.113(7) Uani 0.42(3) 1 d D U P F 2
F257 F 1.169(2) 0.138(2) 1.0362(12) 0.113(12) Uani 0.42(3) 1 d D U P F 2
F258 F 1.196(3) -0.023(3) 0.8895(13) 0.109(12) Uani 0.38(4) 1 d D U P D 2
C350 C 1.219(2) -0.0005(17) 0.9184(11) 0.108(8) Uani 0.38(4) 1 d D U P D 2
F259 F 1.264(2) 0.011(3) 0.9077(16) 0.113(10) Uani 0.38(4) 1 d D U P D 2
F260 F 1.228(3) -0.048(2) 0.9393(14) 0.112(11) Uani 0.38(4) 1 d D U P D 2
F261 F 1.047(2) 0.284(2) 0.9931(7) 0.102(10) Uani 0.42(3) 1 d D U P M 2
F262 F 1.050(2) 0.3520(16) 0.9567(14) 0.108(10) Uani 0.42(3) 1 d D U P M 2
F263 F 0.9798(11) 0.302(3) 0.9654(15) 0.107(11) Uani 0.42(3) 1 d D U P M 2
F264 F 0.985(2) 0.264(2) 0.8400(13) 0.100(10) Uani 0.33(3) 1 d D U P H 2
F265 F 0.9318(19) 0.212(4) 0.8585(19) 0.102(11) Uani 0.33(3) 1 d D U P H 2
F266 F 0.992(2) 0.180(3) 0.8285(12) 0.096(10) Uani 0.33(3) 1 d D U P H 2
C351 C 1.1017(9) 0.6620(10) 0.7354(7) 0.124(7) Uani 1 1 d D U . . .
F267 F 1.1836(19) 0.594(2) 0.8513(10) 0.136(11) Uani 0.50(5) 1 d D U P K 2
F268 F 1.1061(16) 0.567(3) 0.8442(12) 0.134(11) Uani 0.50(5) 1 d D U P K 2
C352 C 1.1520(15) 0.5540(15) 0.8356(8) 0.131(7) Uani 0.50(5) 1 d D U P K 2
F269 F 1.165(2) 0.4983(18) 0.8465(11) 0.131(10) Uani 0.50(5) 1 d D U P K 2
F270 F 1.292(3) 0.227(3) 0.697(2) 0.115(10) Uani 0.24(2) 1 d D U P T 2
C353 C 1.327(2) 0.1914(13) 0.7134(15) 0.110(7) Uani 0.24(2) 1 d D U P T 2
F271 F 1.331(4) 0.212(3) 0.7455(16) 0.113(10) Uani 0.24(2) 1 d D U P T 2
F272 F 1.370(3) 0.209(3) 0.703(2) 0.113(10) Uani 0.24(2) 1 d D U P T 2
C354 C 1.3740(12) 0.5825(13) 0.4783(7) 0.093(6) Uani 0.65(5) 1 d D U P A 2
F273 F 1.3530(16) 0.5348(14) 0.4617(7) 0.101(8) Uani 0.65(5) 1 d D U P A 2
F274 F 1.3618(15) 0.6270(16) 0.4560(6) 0.095(8) Uani 0.65(5) 1 d D U P A 2
F275 F 1.4228(13) 0.5727(16) 0.4800(10) 0.103(9) Uani 0.65(5) 1 d D U P A 2
F276 F 0.7844(19) 1.121(2) 0.4683(13) 0.108(10) Uani 0.44(3) 1 d D U P I 2
F277 F 0.836(2) 1.156(2) 0.5135(12) 0.112(12) Uani 0.44(3) 1 d D U P I 2
C355 C 0.8209(12) 1.110(2) 0.4929(11) 0.106(7) Uani 0.44(3) 1 d D U P I 2
F278 F 0.7940(19) 1.064(2) 0.5042(13) 0.113(10) Uani 0.44(3) 1 d D U P I 2
F279 F 0.902(2) 1.194(2) 0.4006(13) 0.131(10) Uani 0.44(3) 1 d D U P I 2
F280 F 0.943(2) 1.108(2) 0.3769(13) 0.135(10) Uani 0.44(3) 1 d D U P I 2
C357 C 0.923(3) 1.111(3) 0.4344(18) 0.113(6) Uani 0.44(3) 1 d D U P I 2
F281 F 0.969(2) 1.174(2) 0.4059(14) 0.128(10) Uani 0.44(3) 1 d D U P I 2
C358 C 0.9265(19) 1.1415(19) 0.4022(13) 0.121(6) Uani 0.44(3) 1 d D U P I 2
F282 F 1.1660(14) 1.007(2) 0.4909(17) 0.121(9) Uani 0.46(5) 1 d D U P N 2
F283 F 1.118(2) 1.059(2) 0.4556(9) 0.111(10) Uani 0.46(5) 1 d D U P N 2
F284 F 1.131(2) 1.085(2) 0.5076(13) 0.113(9) Uani 0.46(5) 1 d D U P N 2
C359 C 1.1222(12) 1.0366(14) 0.4874(9) 0.108(6) Uani 0.46(5) 1 d D U P N 2
F285 F 1.042(4) 0.810(3) 0.526(2) 0.121(10) Uani 0.28(6) 1 d D U P C 2
F286 F 1.119(2) 0.844(4) 0.536(2) 0.116(12) Uani 0.28(6) 1 d D U P C 2
C360 C 1.070(2) 0.858(2) 0.5359(14) 0.119(7) Uani 0.28(6) 1 d D U P C 2
F287 F 1.064(4) 0.860(3) 0.5693(15) 0.126(10) Uani 0.28(6) 1 d D U P C 2
C361 C 1.020(2) 1.0064(17) 0.3161(11) 0.089(7) Uani 0.34(4) 1 d D U P F 2
F288 F 1.012(3) 1.055(2) 0.2956(14) 0.099(11) Uani 0.34(4) 1 d D U P F 2
F289 F 0.9746(19) 0.989(3) 0.3238(17) 0.088(9) Uani 0.34(4) 1 d D U P F 2
F290 F 1.036(3) 1.025(3) 0.3474(12) 0.093(12) Uani 0.34(4) 1 d D U P F 2
F291 F 1.5008(16) 0.603(2) 0.2802(11) 0.116(9) Uani 0.52(4) 1 d D U P G 2
F292 F 1.5340(18) 0.694(2) 0.2738(10) 0.113(9) Uani 0.52(4) 1 d D U P G 2
C362 C 1.5231(14) 0.6510(17) 0.2957(10) 0.111(7) Uani 0.52(4) 1 d D U P G 2
F293 F 1.5621(16) 0.621(2) 0.3107(13) 0.122(11) Uani 0.52(4) 1 d D U P G 2
F294 F 1.3413(11) 0.6883(15) 0.3644(9) 0.108(8) Uani 0.66(2) 1 d D U P X 2
C363 C 1.3736(11) 0.660(2) 0.3559(15) 0.104(6) Uani 0.34(2) 1 d D U P X 1
F295 F 1.3373(18) 0.687(3) 0.3358(15) 0.113(9) Uani 0.34(2) 1 d D U P X 1
F296 F 1.3555(10) 0.6194(13) 0.3317(7) 0.103(7) Uani 0.66(2) 1 d D U P X 2
F297 F 1.627(3) 0.923(2) 0.3377(16) 0.112(10) Uani 0.31(2) 1 d D U P A 2
F298 F 1.668(2) 0.854(3) 0.3202(15) 0.107(9) Uani 0.31(2) 1 d D U P A 2
F299 F 1.591(2) 0.864(3) 0.2958(12) 0.116(10) Uani 0.31(2) 1 d D U P A 2
C364 C 1.6209(18) 0.8671(19) 0.3248(10) 0.104(7) Uani 0.31(2) 1 d D U P A 2
F300 F 1.7060(14) 0.751(2) 0.4150(11) 0.128(10) Uani 0.56(4) 1 d D U P J 2
C365 C 1.6608(14) 0.7264(17) 0.4155(9) 0.109(7) Uani 0.56(4) 1 d D U P J 2
F301 F 1.6639(19) 0.6657(18) 0.4142(11) 0.124(9) Uani 0.56(4) 1 d D U P J 2
F302 F 1.6507(16) 0.728(2) 0.4482(9) 0.109(9) Uani 0.56(4) 1 d D U P J 2
F303 F 1.905(2) 0.654(2) 0.6069(12) 0.099(10) Uani 0.44(4) 1 d D U P G 2
F304 F 1.9548(17) 0.820(3) 0.6742(13) 0.098(10) Uani 0.44(4) 1 d D U P G 2
F305 F 1.9222(19) 0.716(3) 0.5687(12) 0.099(10) Uani 0.44(4) 1 d D U P G 2
C366 C 1.864(2) 0.739(3) 0.6101(18) 0.084(5) Uani 0.44(4) 1 d D U P G 2
F306 F 1.899(2) 0.840(3) 0.7067(15) 0.088(10) Uani 0.44(4) 1 d D U P G 2
C367 C 1.897(3) 0.780(3) 0.6248(16) 0.083(6) Uani 0.44(4) 1 d D U P G 2
H367 H 1.929236 0.782744 0.619645 0.100 Uiso 0.44(4) 1 calc R U P G 2
C368 C 1.9122(18) 0.850(2) 0.6752(12) 0.088(6) Uani 0.44(4) 1 d D U P G 2
C369 C 1.8855(16) 0.6984(19) 0.5870(10) 0.090(6) Uani 0.44(4) 1 d D U P G 2
F307 F 1.916(2) 0.911(2) 0.6731(15) 0.097(9) Uani 0.44(4) 1 d D U P G 2
F308 F 1.8497(16) 0.671(2) 0.5670(12) 0.094(9) Uani 0.44(4) 1 d D U P G 2
C371 C 1.1453(11) 0.135(2) 1.1358(8) 0.126(7) Uani 0.45(3) 1 d D U P E 2
F309 F 1.1732(15) 0.181(3) 1.1256(15) 0.132(10) Uani 0.45(3) 1 d D U P E 2
F310 F 1.1474(17) 0.090(3) 1.1132(11) 0.133(12) Uani 0.45(3) 1 d D U P E 2
F311 F 1.588(3) 0.835(3) 0.618(2) 0.121(11) Uani 0.28(4) 1 d D U P I 2
F312 F 1.608(3) 0.923(3) 0.6314(15) 0.116(13) Uani 0.28(4) 1 d D U P I 2
F313 F 1.579(3) 0.904(3) 0.5823(17) 0.114(12) Uani 0.28(4) 1 d D U P I 2
F314 F 1.752(3) 0.871(2) 0.5195(11) 0.120(10) Uani 0.40(4) 1 d D U P Q 2
F315 F 1.728(2) 0.961(2) 0.5316(14) 0.114(11) Uani 0.40(4) 1 d D U P Q 2
C372 C 1.7552(14) 0.9135(18) 0.5440(9) 0.115(7) Uani 0.40(4) 1 d D U P Q 2
F316 F 1.8036(15) 0.925(3) 0.5513(14) 0.126(10) Uani 0.40(4) 1 d D U P Q 2
F317 F 0.887(2) 0.434(2) 0.8717(14) 0.143(13) Uani 0.41(3) 1 d D U P R 2
F318 F 0.9002(17) 0.4202(17) 0.9183(12) 0.135(10) Uani 0.59(3) 1 d D U P R 1
F319 F 0.8990(17) 0.387(2) 0.8672(10) 0.138(10) Uani 0.59(3) 1 d D U P R 1
C373 C 0.8917(13) 0.3702(17) 0.8992(9) 0.130(7) Uani 0.59(3) 1 d D U P R 1
F320 F 1.151(2) 0.144(2) 0.6616(11) 0.107(9) Uani 0.45(4) 1 d D U P K 2
F321 F 1.1025(14) 0.175(2) 0.6983(14) 0.100(10) Uani 0.45(4) 1 d D U P K 2
C374 C 1.1471(15) 0.1510(15) 0.6950(11) 0.096(6) Uani 0.45(4) 1 d D U P K 2
F322 F 1.1780(18) 0.196(2) 0.7048(13) 0.092(10) Uani 0.45(4) 1 d D U P K 2
F323 F 1.1073(16) -0.0817(13) 0.7480(12) 0.097(8) Uani 0.50(3) 1 d D U P M 2
F324 F 1.0973(16) -0.023(2) 0.7880(9) 0.115(9) Uani 0.50(3) 1 d D U P M 2
C375 C 1.0999(12) -0.0231(13) 0.7543(10) 0.102(6) Uani 0.50(3) 1 d D U P M 2
F325 F 1.0545(13) -0.0123(19) 0.7396(12) 0.113(9) Uani 0.50(3) 1 d D U P M 2
F326 F 1.3414(19) 0.341(3) 1.0347(11) 0.113(9) Uani 0.38(2) 1 d D U P Y 2
C376 C 1.3834(16) 0.3590(19) 1.0524(7) 0.098(6) Uani 0.38(2) 1 d D U P Y 2
F327 F 1.383(2) 0.4190(18) 1.0475(11) 0.112(9) Uani 0.38(2) 1 d D U P Y 2
F328 F 1.4218(18) 0.341(3) 1.0355(11) 0.107(9) Uani 0.38(2) 1 d D U P Y 2
F329 F 1.138(2) 0.099(2) 0.8037(16) 0.076(10) Uani 0.31(4) 1 d D U P D 2
C377 C 1.1225(19) 0.1566(19) 0.8006(8) 0.079(6) Uani 0.31(4) 1 d D U P D 2
F330 F 1.078(2) 0.156(3) 0.7832(14) 0.090(9) Uani 0.31(4) 1 d D U P D 2
F331 F 1.155(3) 0.184(2) 0.7815(13) 0.084(9) Uani 0.31(4) 1 d D U P D 2
F332 F 1.1478(15) 0.377(2) 0.8697(12) 0.095(9) Uani 0.49(4) 1 d D U P L 2
F333 F 1.094(2) 0.3672(17) 0.8300(9) 0.101(9) Uani 0.49(4) 1 d D U P L 2
F334 F 1.0697(15) 0.3649(16) 0.8795(12) 0.086(9) Uani 0.49(4) 1 d D U P L 2
C378 C 1.1062(14) 0.3456(10) 0.8614(9) 0.090(6) Uani 0.49(4) 1 d D U P L 2
F335 F 1.3353(15) -0.146(2) 0.8464(12) 0.118(10) Uani 0.61(8) 1 d D U P B 2
C379 C 1.2970(13) -0.1238(18) 0.8262(10) 0.111(7) Uani 0.61(8) 1 d D U P B 2
F336 F 1.261(2) -0.1047(19) 0.8447(10) 0.104(9) Uani 0.61(8) 1 d D U P B 2
F337 F 1.271(2) -0.1708(17) 0.8117(12) 0.103(9) Uani 0.61(8) 1 d D U P B 2
F338 F 0.634(2) 0.1282(15) 0.9210(14) 0.141(11) Uani 0.51(3) 1 d D U P U 2
F339 F 0.649(2) 0.192(3) 0.9574(9) 0.137(11) Uani 0.51(3) 1 d D U P U 2
F340 F 0.5909(17) 0.211(3) 0.9376(14) 0.141(13) Uani 0.51(3) 1 d D U P U 2
F341 F 0.577(3) 0.300(4) 0.8179(18) 0.134(10) Uani 0.26(3) 1 d D U P V 2
C380 C 0.5970(19) 0.339(3) 0.8415(14) 0.127(7) Uani 0.26(3) 1 d D U P V 2
F342 F 0.612(3) 0.390(3) 0.827(2) 0.135(10) Uani 0.26(3) 1 d D U P V 2
F343 F 0.562(3) 0.359(4) 0.861(2) 0.137(11) Uani 0.26(3) 1 d D U P V 2
F344 F 0.752(4) 0.437(3) 0.9672(19) 0.138(11) Uani 0.31(4) 1 d D U P Z 2
F345 F 0.712(2) 0.355(4) 0.974(2) 0.138(12) Uani 0.31(4) 1 d D U P Z 2
F346 F 0.794(3) 0.368(4) 0.9945(15) 0.137(11) Uani 0.31(4) 1 d D U P Z 2
C381 C 0.758(2) 0.376(3) 0.9693(10) 0.134(7) Uani 0.31(4) 1 d D U P Z 2
F347 F 1.094(3) 0.872(3) 0.2058(14) 0.088(10) Uani 0.33(4) 1 d D U P S 2
F348 F 1.059(2) 0.958(3) 0.2058(13) 0.104(10) Uani 0.33(4) 1 d D U P S 2
F349 F 1.138(2) 0.957(3) 0.2214(14) 0.093(12) Uani 0.33(4) 1 d D U P S 2
C382 C 1.0954(18) 0.926(2) 0.2222(8) 0.089(7) Uani 0.33(4) 1 d D U P S 2
F350 F 1.1601(17) 0.892(2) 0.4427(13) 0.072(9) Uani 0.44(6) 1 d D U P E 2
F351 F 1.0827(19) 0.900(3) 0.4401(11) 0.088(10) Uani 0.44(6) 1 d D U P E 2
C383 C 1.1186(16) 0.8584(18) 0.4411(6) 0.077(6) Uani 0.44(6) 1 d D U P E 2
F352 F 1.116(2) 0.832(2) 0.4714(10) 0.074(9) Uani 0.44(6) 1 d D U P E 2
C384 C 1.5963(14) 0.6158(18) 1.0061(11) 0.163(8) Uani 1 1 d D U . . .

loop_
_atom_site_aniso_label
_atom_site_aniso_U_11
_atom_site_aniso_U_22
_atom_site_aniso_U_33
_atom_site_aniso_U_23
_atom_site_aniso_U_13
_atom_site_aniso_U_12
Gd1 0.0820(11) 0.0427(9) 0.0416(9) -0.0073(7) 0.0068(8) 0.0009(8)
Gd2 0.0735(10) 0.0352(8) 0.0410(9) 0.0023(6) 0.0098(8) 0.0000(7)
Gd3 0.0715(10) 0.0365(8) 0.0392(9) -0.0065(6) 0.0128(7) -0.0061(7)
Gd4 0.0785(11) 0.0582(10) 0.0424(9) 0.0024(7) 0.0070(8) -0.0120(8)
Gd5 0.0979(13) 0.0391(9) 0.0373(9) 0.0039(6) 0.0043(8) -0.0065(8)
Gd6 0.0818(11) 0.0506(9) 0.0416(9) -0.0033(7) -0.0008(8) 0.0021(8)
Gd7 0.0711(10) 0.0627(10) 0.0385(9) 0.0072(7) -0.0020(8) 0.0026(8)
Gd8 0.1029(14) 0.0842(13) 0.0410(10) 0.0110(9) 0.0032(9) -0.0123(11)
Gd9 0.1098(14) 0.0389(9) 0.0761(12) -0.0013(8) 0.0372(11) 0.0126(9)
Gd10 0.1271(17) 0.0608(11) 0.0751(13) 0.0071(10) 0.0300(12) -0.0068(11)
Gd11 0.1245(16) 0.0448(9) 0.0867(13) -0.0062(9) 0.0562(12) -0.0154(10)
Gd12 0.1300(16) 0.0382(9) 0.0850(13) -0.0007(9) 0.0519(12) 0.0146(10)
O1 0.119(14) 0.078(12) 0.074(12) 0.017(10) 0.019(11) -0.007(11)
F1 0.102(12) 0.079(11) 0.063(10) 0.003(8) 0.002(9) 0.004(9)
F2 0.083(11) 0.122(13) 0.053(10) 0.005(9) 0.009(8) -0.029(10)
O2 0.081(10) 0.044(9) 0.051(9) -0.008(7) 0.011(8) 0.002(8)
F3 0.117(14) 0.136(16) 0.115(14) 0.085(13) 0.015(12) -0.033(12)
F4 0.095(11) 0.146(16) 0.038(9) 0.003(9) -0.006(8) -0.011(11)
O3 0.081(10) 0.072(11) 0.041(9) -0.032(8) 0.008(8) -0.014(9)
F5 0.105(12) 0.105(13) 0.117(14) -0.050(11) 0.054(11) -0.040(11)
O4 0.091(11) 0.050(9) 0.054(10) -0.010(8) 0.019(9) 0.016(9)
O5 0.075(10) 0.031(8) 0.055(10) -0.009(7) 0.015(8) -0.010(7)
O6 0.080(11) 0.082(12) 0.043(9) -0.018(9) 0.011(9) -0.016(9)
O7 0.108(12) 0.035(9) 0.053(10) 0.004(7) 0.010(9) -0.012(8)
O8 0.104(13) 0.085(12) 0.084(12) -0.022(10) 0.019(11) 0.016(11)
O9 0.102(12) 0.064(11) 0.070(11) -0.018(9) 0.025(10) -0.010(10)
F6 0.117(13) 0.070(11) 0.110(13) 0.027(10) 0.063(11) -0.013(10)
O10 0.083(11) 0.053(10) 0.052(9) -0.011(8) 0.011(9) -0.020(9)
O11 0.121(13) 0.044(9) 0.036(8) 0.013(8) -0.007(9) 0.006(9)
O12 0.087(11) 0.063(10) 0.033(8) 0.018(8) 0.016(8) 0.003(9)
F7 0.128(15) 0.144(17) 0.103(14) 0.037(13) 0.029(12) 0.048(14)
O13 0.084(10) 0.029(8) 0.052(9) -0.014(7) 0.019(8) 0.002(7)
F8 0.113(13) 0.124(14) 0.074(11) 0.045(10) -0.009(10) -0.052(11)
F9 0.148(15) 0.124(15) 0.060(10) 0.021(10) 0.006(11) -0.058(13)
O14 0.068(10) 0.062(10) 0.067(11) -0.006(8) 0.020(9) -0.013(8)
O15 0.074(10) 0.038(8) 0.051(9) -0.004(7) 0.026(8) 0.017(8)
O16 0.074(10) 0.046(9) 0.046(9) 0.000(7) 0.001(8) -0.015(8)
O17 0.116(13) 0.054(10) 0.056(10) -0.020(8) 0.015(10) -0.001(9)
O18 0.153(14) 0.038(9) 0.072(11) 0.004(9) 0.038(11) 0.013(10)
F10 0.077(10) 0.123(14) 0.074(11) 0.017(10) -0.015(9) -0.027(10)
F11 0.191(18) 0.053(10) 0.087(12) 0.025(9) 0.009(12) -0.008(11)
O19 0.093(11) 0.067(11) 0.064(11) -0.008(9) 0.009(9) 0.018(10)
O20 0.089(12) 0.077(11) 0.076(11) -0.004(10) 0.029(10) 0.008(10)
N2 0.091(10) 0.070(10) 0.042(9) 0.001(8) 0.005(9) -0.002(9)
O21 0.116(12) 0.063(10) 0.036(9) -0.009(8) 0.017(9) 0.011(10)
O22 0.078(10) 0.072(11) 0.030(9) -0.007(8) -0.012(8) -0.006(9)
F12 0.094(11) 0.103(13) 0.081(11) 0.012(10) 0.027(9) -0.008(10)
F13 0.112(13) 0.163(17) 0.050(10) -0.023(11) -0.009(10) 0.041(13)
O23 0.098(12) 0.050(10) 0.046(9) 0.004(8) 0.002(9) 0.002(9)
O24 0.085(11) 0.064(10) 0.046(9) 0.023(8) 0.005(8) 0.007(9)
O25 0.092(12) 0.069(11) 0.053(10) 0.021(9) -0.002(9) 0.023(9)
O26 0.124(13) 0.048(9) 0.051(10) -0.008(8) 0.034(10) 0.003(9)
O27 0.112(13) 0.049(10) 0.040(9) -0.004(8) 0.025(9) -0.005(9)
C1 0.109(13) 0.054(11) 0.070(12) 0.023(10) 0.005(11) -0.018(11)
F14 0.090(11) 0.096(12) 0.050(9) -0.006(8) 0.009(8) 0.010(9)
C2 0.097(11) 0.058(10) 0.073(10) -0.005(9) 0.015(10) 0.006(9)
F15 0.163(16) 0.058(10) 0.112(14) -0.034(10) 0.031(13) -0.015(11)
F16 0.144(16) 0.125(16) 0.094(14) 0.009(12) -0.031(12) -0.006(14)
O28 0.110(13) 0.067(11) 0.076(12) -0.009(10) -0.014(11) -0.019(10)
O29 0.109(11) 0.031(8) 0.043(9) -0.006(7) 0.008(9) 0.006(8)
F17 0.143(14) 0.103(13) 0.039(9) -0.018(9) -0.005(9) -0.026(11)
F18 0.188(18) 0.062(10) 0.097(13) -0.015(10) 0.043(13) 0.009(12)
O30 0.118(14) 0.070(11) 0.031(9) -0.012(8) 0.011(9) -0.018(10)
O31 0.172(16) 0.065(12) 0.141(15) 0.002(12) 0.088(13) 0.003(12)
O32 0.097(12) 0.077(11) 0.057(10) 0.013(9) 0.010(10) -0.021(10)
O33 0.123(13) 0.055(11) 0.112(14) -0.012(10) 0.033(12) 0.008(10)
O34 0.133(13) 0.036(9) 0.072(11) 0.004(8) 0.015(11) -0.019(9)
F19 0.132(14) 0.075(11) 0.069(11) -0.015(9) -0.049(10) 0.021(10)
C3 0.121(12) 0.063(10) 0.038(9) 0.004(9) -0.002(9) -0.008(10)
F20 0.21(2) 0.156(19) 0.076(13) -0.018(13) 0.025(14) 0.029(17)
F21 0.117(13) 0.106(13) 0.096(13) 0.040(11) -0.039(11) 0.005(11)
F22 0.211(19) 0.111(14) 0.047(10) -0.007(10) -0.046(12) -0.057(14)
N4 0.118(11) 0.043(9) 0.068(10) -0.016(8) 0.025(9) -0.016(9)
C4 0.124(12) 0.042(10) 0.082(11) -0.012(9) 0.038(10) -0.023(10)
C5 0.120(12) 0.060(10) 0.087(12) -0.016(10) 0.042(11) -0.025(10)
N32 0.119(12) 0.070(10) 0.088(11) -0.029(9) 0.025(11) -0.020(11)
C6 0.107(11) 0.046(9) 0.066(10) -0.022(8) 0.015(10) -0.017(10)
O35 0.138(14) 0.054(11) 0.086(12) -0.006(9) 0.045(11) 0.028(10)
F23 0.132(14) 0.106(13) 0.066(11) 0.005(10) 0.015(11) 0.009(11)
F24 0.145(15) 0.093(12) 0.100(13) -0.015(11) 0.040(12) -0.059(12)
F25 0.181(16) 0.057(10) 0.059(10) 0.000(8) -0.029(11) -0.029(11)
F26 0.127(19) 0.101(18) 0.060(15) -0.030(15) 0.014(15) -0.005(16)
O36 0.078(10) 0.081(11) 0.035(9) -0.001(8) -0.006(8) -0.008(9)
F27 0.140(16) 0.119(15) 0.091(13) 0.009(12) 0.017(12) -0.023(13)
F28 0.095(11) 0.121(14) 0.090(12) 0.067(11) 0.002(10) -0.006(11)
O37 0.099(12) 0.063(10) 0.048(10) 0.021(8) -0.005(9) 0.024(9)
F29 0.180(18) 0.177(19) 0.080(13) -0.066(14) 0.012(13) -0.043(17)
C7 0.114(13) 0.068(11) 0.052(11) 0.017(10) 0.004(11) -0.015(11)
F30 0.14(2) 0.067(17) 0.104(19) 0.016(16) 0.01(2) 0.015(19)
O38 0.083(10) 0.061(10) 0.032(8) 0.001(7) 0.002(8) 0.015(8)
N12 0.085(11) 0.072(10) 0.056(10) 0.019(8) 0.013(10) 0.011(10)
O39 0.104(12) 0.117(14) 0.037(10) 0.002(10) -0.001(10) -0.017(11)
C8 0.084(11) 0.042(9) 0.051(9) 0.007(8) 0.006(9) -0.005(9)
F31 0.158(17) 0.19(2) 0.067(12) -0.050(13) -0.032(12) 0.035(16)
F32 0.127(13) 0.068(11) 0.098(13) -0.013(10) -0.032(11) 0.008(10)
O40 0.082(11) 0.069(10) 0.043(9) 0.005(8) 0.015(8) -0.018(9)
O41 0.086(11) 0.070(10) 0.059(10) -0.017(8) 0.017(10) 0.020(10)
O42 0.108(12) 0.047(9) 0.043(9) 0.002(7) 0.009(9) 0.002(9)
C9 0.084(11) 0.057(10) 0.059(11) -0.016(10) 0.004(10) 0.006(10)
F33 0.163(16) 0.090(12) 0.056(10) 0.012(9) 0.038(10) 0.020(12)
O43 0.079(11) 0.078(11) 0.056(10) 0.019(9) -0.020(9) 0.007(9)
O44 0.080(10) 0.053(9) 0.039(9) 0.013(7) -0.015(9) 0.004(8)
O1A 0.094(11) 0.083(12) 0.056(11) 0.015(9) -0.008(10) 0.023(10)
F34 0.109(13) 0.104(13) 0.107(14) -0.027(11) -0.043(11) 0.017(11)
F35 0.127(14) 0.081(12) 0.098(13) 0.021(10) -0.029(11) 0.020(11)
N13 0.091(12) 0.071(11) 0.029(9) -0.004(8) 0.000(10) 0.005(10)
O45 0.112(13) 0.047(10) 0.108(13) -0.004(9) 0.059(11) 0.011(10)
C10 0.094(11) 0.090(12) 0.060(10) -0.032(9) 0.019(10) -0.008(10)
O46 0.096(11) 0.047(9) 0.060(10) -0.005(8) 0.024(9) -0.007(9)
F36 0.20(2) 0.088(13) 0.126(17) 0.023(12) 0.042(15) 0.033(14)
F37 0.120(18) 0.09(2) 0.105(18) 0.021(18) -0.014(17) -0.01(2)
F38 0.122(13) 0.068(11) 0.112(14) -0.042(10) 0.011(11) -0.033(10)
F39 0.160(18) 0.107(16) 0.19(2) 0.012(15) 0.073(16) 0.039(14)
O47 0.110(13) 0.075(12) 0.075(12) 0.037(10) 0.029(10) 0.038(10)
C11 0.101(12) 0.067(11) 0.045(9) -0.011(9) 0.002(10) -0.018(10)
C12 0.129(12) 0.065(10) 0.044(10) -0.011(9) 0.021(10) -0.004(10)
F40 0.131(17) 0.073(13) 0.053(12) -0.014(11) 0.022(13) 0.010(12)
O48 0.116(14) 0.084(13) 0.063(11) 0.015(10) 0.001(10) 0.026(11)
O49 0.149(15) 0.046(10) 0.105(13) -0.018(10) 0.078(12) -0.009(11)
C13 0.071(11) 0.066(11) 0.039(10) -0.006(9) 0.014(9) -0.036(10)
F41 0.152(17) 0.117(15) 0.133(16) -0.042(13) 0.064(14) -0.011(14)
N17 0.120(11) 0.072(10) 0.043(8) 0.013(8) 0.014(9) 0.028(9)
F42 0.179(18) 0.116(15) 0.118(15) -0.038(13) 0.058(14) -0.001(15)
F43 0.118(18) 0.069(17) 0.051(14) -0.028(13) 0.030(14) 0.015(15)
F44 0.162(17) 0.114(14) 0.085(13) 0.055(11) -0.009(12) -0.019(13)
F45 0.099(12) 0.126(15) 0.103(13) -0.019(12) 0.018(11) -0.038(12)
O51 0.140(14) 0.090(12) 0.110(13) -0.028(11) 0.045(11) -0.028(11)
O52 0.121(15) 0.078(12) 0.097(14) -0.021(11) 0.028(12) 0.006(12)
F46 0.132(14) 0.088(12) 0.080(12) -0.010(10) 0.003(11) -0.019(11)
O53 0.118(14) 0.069(12) 0.110(14) 0.007(11) 0.017(12) 0.017(11)
O54 0.091(11) 0.051(9) 0.052(10) -0.010(8) 0.006(9) 0.021(9)
C14 0.077(10) 0.069(11) 0.054(10) 0.002(9) 0.010(9) -0.031(9)
F47 0.095(12) 0.100(13) 0.084(12) 0.001(10) -0.027(10) 0.016(10)
F48 0.110(14) 0.161(18) 0.085(13) -0.016(13) 0.010(11) -0.003(13)
F49 0.101(17) 0.11(2) 0.099(16) 0.000(17) 0.025(14) 0.060(16)
F50 0.121(17) 0.132(18) 0.077(17) -0.026(15) 0.036(16) 0.043(15)
F51 0.17(2) 0.12(2) 0.103(16) 0.014(16) 0.065(16) -0.020(17)
F52 0.088(17) 0.127(19) 0.125(17) 0.060(16) -0.007(15) 0.019(15)
C15 0.098(12) 0.057(11) 0.041(10) -0.009(9) -0.002(10) 0.005(10)
C16 0.101(12) 0.077(12) 0.059(11) 0.000(10) 0.010(11) -0.011(11)
F53 0.138(17) 0.063(12) 0.048(11) -0.003(9) 0.007(12) -0.015(13)
F54 0.128(15) 0.169(19) 0.081(13) 0.001(13) -0.032(12) 0.005(15)
F55 0.141(15) 0.130(16) 0.115(15) -0.065(13) 0.000(13) 0.001(14)
F56 0.106(18) 0.079(13) 0.072(15) -0.001(12) -0.025(14) 0.041(14)
F57 0.126(15) 0.127(16) 0.103(14) -0.005(12) -0.009(12) -0.035(13)
N20 0.094(11) 0.052(9) 0.071(10) -0.012(9) 0.024(9) -0.017(9)
C17 0.091(11) 0.059(10) 0.083(11) -0.025(10) 0.028(10) -0.017(10)
C18 0.089(11) 0.062(10) 0.075(11) -0.027(9) 0.026(10) -0.004(10)
N9 0.089(9) 0.048(8) 0.066(9) -0.009(8) 0.017(8) -0.009(8)
C19 0.086(10) 0.053(9) 0.066(10) -0.006(8) 0.029(9) -0.010(9)
N21 0.128(14) 0.055(11) 0.075(12) 0.008(9) 0.017(11) 0.011(10)
C20 0.127(14) 0.061(12) 0.075(12) 0.000(10) 0.024(12) 0.012(12)
C21 0.125(14) 0.070(12) 0.074(12) -0.004(11) 0.031(11) 0.014(12)
N30 0.125(12) 0.065(9) 0.070(10) -0.008(9) 0.029(9) 0.020(10)
C22 0.126(14) 0.056(11) 0.067(12) 0.002(10) 0.024(11) 0.022(11)
F58 0.164(19) 0.085(16) 0.12(2) -0.030(16) 0.05(2) 0.017(16)
F59 0.131(17) 0.116(19) 0.122(19) -0.029(17) 0.022(17) 0.046(17)
F60 0.194(19) 0.088(13) 0.109(14) -0.044(11) 0.042(14) -0.053(13)
O55 0.107(12) 0.045(9) 0.071(11) -0.031(8) 0.037(9) -0.033(9)
C23 0.071(9) 0.044(9) 0.041(9) -0.001(8) 0.010(8) 0.008(8)
C24 0.076(11) 0.045(10) 0.033(9) 0.009(8) 0.014(9) 0.005(9)
C25 0.078(10) 0.050(9) 0.035(8) 0.002(8) 0.016(8) 0.003(8)
C26 0.080(11) 0.037(9) 0.036(9) -0.006(8) 0.012(9) 0.006(9)
C27 0.085(10) 0.040(9) 0.044(9) -0.011(8) 0.016(9) 0.012(9)
C28 0.077(11) 0.037(10) 0.043(10) 0.012(8) 0.004(10) 0.021(9)
F61 0.13(2) 0.088(16) 0.092(16) 0.051(14) 0.026(16) 0.007(17)
C29 0.087(12) 0.070(11) 0.035(10) 0.000(9) -0.003(10) 0.000(10)
N3 0.082(10) 0.064(9) 0.029(8) 0.005(7) -0.006(8) 0.010(8)
C30 0.080(11) 0.060(11) 0.028(9) 0.007(9) -0.015(9) 0.006(10)
N6 0.086(11) 0.063(10) 0.030(8) 0.005(8) -0.006(9) 0.001(9)
C31 0.091(12) 0.066(11) 0.038(10) 0.000(9) -0.008(10) 0.012(10)
F62 0.147(19) 0.051(13) 0.080(18) 0.006(15) 0.043(16) -0.024(15)
F63 0.153(15) 0.072(11) 0.089(12) 0.005(9) 0.000(11) -0.038(11)
F64 0.127(18) 0.105(16) 0.063(16) -0.028(15) 0.024(15) -0.008(16)
O56 0.177(17) 0.088(13) 0.072(12) 0.000(10) 0.042(14) -0.008(13)
O57 0.147(14) 0.065(11) 0.097(12) 0.004(10) 0.030(11) 0.005(10)
F65 0.113(18) 0.09(2) 0.113(19) 0.01(2) -0.011(17) -0.008(18)
O58 0.120(16) 0.075(12) 0.081(13) 0.032(11) 0.036(12) 0.044(12)
F66 0.176(19) 0.096(15) 0.17(2) 0.019(14) 0.030(16) 0.013(14)
N1A 0.069(10) 0.061(10) 0.060(10) 0.003(9) 0.017(9) -0.012(9)
C32 0.066(11) 0.074(12) 0.063(11) 0.000(10) 0.010(10) -0.011(10)
C33 0.066(10) 0.063(11) 0.055(11) 0.001(10) 0.004(10) -0.006(10)
N8 0.070(9) 0.061(9) 0.039(8) 0.001(8) 0.007(8) -0.003(8)
C34 0.075(11) 0.062(11) 0.044(10) 0.005(9) 0.010(9) -0.006(10)
F67 0.17(2) 0.056(14) 0.091(19) -0.016(14) -0.013(19) 0.002(18)
F68 0.149(19) 0.067(15) 0.116(19) -0.016(15) 0.025(17) 0.011(15)
F69 0.12(2) 0.095(19) 0.09(2) -0.017(18) 0.00(2) -0.004(19)
F70 0.132(15) 0.125(15) 0.093(13) -0.013(12) -0.040(12) -0.008(13)
N25 0.095(10) 0.083(10) 0.059(9) 0.016(9) 0.017(9) -0.005(9)
C35 0.146(14) 0.077(12) 0.058(11) -0.002(11) -0.014(12) -0.014(12)
F71 0.23(2) 0.069(12) 0.107(14) -0.043(11) 0.031(14) 0.032(14)
F72 0.130(15) 0.139(16) 0.120(15) -0.078(13) -0.010(13) 0.041(13)
F73 0.163(18) 0.064(11) 0.20(2) 0.020(13) 0.050(16) 0.007(12)
O59 0.097(12) 0.048(10) 0.069(11) 0.007(8) 0.032(9) -0.009(9)
F74 0.14(2) 0.108(18) 0.11(2) -0.021(18) 0.012(18) 0.019(18)
F75 0.110(14) 0.20(2) 0.077(13) -0.005(14) 0.013(11) 0.007(15)
C36 0.150(15) 0.073(11) 0.063(11) -0.009(10) 0.006(11) -0.009(12)
F76 0.134(16) 0.152(18) 0.130(17) 0.059(15) 0.031(14) 0.022(15)
F77 0.15(2) 0.087(18) 0.082(16) -0.026(14) 0.005(16) -0.002(16)
N26 0.099(11) 0.063(10) 0.062(10) -0.006(9) 0.015(10) 0.014(10)
C37 0.091(10) 0.045(9) 0.051(9) -0.008(8) 0.015(9) 0.010(9)
N15 0.093(10) 0.040(8) 0.057(9) -0.001(7) 0.017(8) 0.009(8)
C38 0.106(11) 0.044(10) 0.065(10) 0.005(9) 0.020(10) 0.008(10)
C39 0.117(12) 0.064(11) 0.075(11) 0.009(10) 0.011(10) 0.012(10)
F78 0.134(15) 0.150(17) 0.074(12) 0.054(12) -0.021(11) -0.027(14)
F79 0.23(2) 0.070(11) 0.087(13) -0.034(10) 0.037(13) 0.022(13)
C40 0.136(11) 0.044(8) 0.069(10) 0.016(8) 0.029(10) -0.013(9)
F80 0.144(19) 0.051(13) 0.093(14) 0.039(12) 0.041(16) -0.014(15)
F81 0.153(16) 0.148(18) 0.116(15) -0.006(14) 0.063(13) 0.028(15)
O60 0.120(16) 0.109(16) 0.072(13) 0.042(12) 0.029(13) 0.035(14)
F82 0.130(19) 0.045(13) 0.121(19) 0.032(14) 0.050(17) 0.018(15)
C41 0.078(10) 0.080(11) 0.042(10) 0.007(9) 0.010(9) -0.014(9)
O61 0.093(13) 0.072(12) 0.147(16) 0.033(12) 0.039(12) 0.028(10)
C42 0.093(12) 0.093(13) 0.067(12) 0.001(11) 0.005(11) -0.031(12)
F83 0.19(2) 0.079(13) 0.21(2) -0.035(15) 0.085(18) -0.013(14)
C43 0.101(10) 0.101(11) 0.077(10) -0.026(9) 0.009(10) -0.004(10)
F84 0.121(16) 0.123(17) 0.20(2) -0.016(17) 0.035(15) 0.010(14)
O62 0.124(13) 0.062(10) 0.041(9) -0.009(8) 0.007(9) -0.013(10)
F85 0.14(2) 0.15(2) 0.089(18) -0.016(17) 0.021(19) 0.03(2)
O63 0.129(13) 0.039(9) 0.086(12) 0.001(9) 0.032(12) 0.013(10)
N29 0.080(11) 0.063(10) 0.044(9) -0.018(9) 0.006(9) 0.017(9)
C44 0.089(12) 0.074(12) 0.052(11) -0.004(10) 0.005(10) -0.001(11)
C45 0.083(12) 0.074(12) 0.052(11) -0.003(10) 0.004(10) -0.003(11)
N7 0.073(9) 0.062(9) 0.046(8) -0.003(8) 0.005(8) 0.006(8)
C46 0.083(11) 0.054(10) 0.043(10) -0.021(9) 0.008(10) 0.010(10)
C47 0.100(12) 0.049(10) 0.052(10) 0.001(9) 0.014(10) -0.003(10)
C48 0.096(11) 0.046(9) 0.043(9) 0.002(8) 0.006(9) -0.003(9)
C49 0.101(12) 0.059(11) 0.061(11) 0.007(10) 0.014(11) -0.005(10)
C50 0.094(11) 0.054(10) 0.060(10) 0.008(9) 0.023(9) -0.005(9)
C51 0.092(12) 0.048(10) 0.055(11) 0.018(9) 0.021(10) -0.003(10)
C52 0.089(10) 0.051(9) 0.048(9) 0.013(8) 0.013(9) -0.013(9)
F86 0.148(19) 0.077(17) 0.079(18) -0.012(15) 0.037(16) -0.021(16)
F87 0.14(2) 0.13(2) 0.061(18) -0.044(16) 0.013(17) 0.034(18)
C53 0.079(10) 0.054(9) 0.055(10) 0.001(8) 0.013(9) -0.005(9)
C54 0.082(10) 0.057(9) 0.045(9) 0.009(8) 0.004(9) 0.011(9)
O65 0.088(11) 0.075(11) 0.057(10) -0.025(9) 0.012(9) -0.002(10)
O66 0.090(13) 0.128(15) 0.083(13) 0.018(12) 0.026(11) -0.005(13)
O67 0.146(13) 0.049(9) 0.096(11) 0.012(9) 0.056(10) 0.005(9)
F88 0.136(17) 0.083(18) 0.091(19) 0.012(15) 0.028(17) -0.030(15)
N31 0.118(12) 0.080(11) 0.088(11) -0.026(10) 0.018(10) -0.006(11)
C55 0.091(10) 0.066(11) 0.038(10) -0.011(9) -0.002(9) -0.004(9)
C56 0.107(12) 0.053(11) 0.043(10) -0.012(9) 0.008(10) -0.002(10)
F89 0.14(2) 0.071(17) 0.119(19) 0.017(16) 0.01(2) 0.006(19)
O68 0.084(11) 0.080(11) 0.071(11) 0.010(9) 0.005(10) -0.008(10)
C57 0.107(12) 0.075(12) 0.071(12) 0.011(11) -0.007(11) 0.006(12)
C58 0.112(13) 0.142(15) 0.046(11) -0.010(12) 0.014(12) 0.003(12)
F90 0.14(2) 0.13(2) 0.13(2) -0.02(2) 0.02(2) 0.05(2)
O69 0.100(12) 0.119(15) 0.054(11) 0.012(11) -0.005(10) -0.013(12)
F91 0.22(2) 0.064(11) 0.103(14) 0.047(11) 0.027(14) 0.009(13)
O70 0.128(17) 0.113(17) 0.110(17) -0.016(15) 0.023(15) -0.032(15)
F92 0.109(16) 0.125(19) 0.116(17) 0.019(16) 0.040(14) 0.025(16)
F93 0.28(3) 0.15(2) 0.109(17) -0.007(15) 0.019(18) 0.05(2)
O71 0.097(13) 0.098(13) 0.096(13) 0.012(11) 0.010(12) 0.014(12)
F94 0.174(18) 0.063(11) 0.117(15) -0.001(11) 0.014(14) 0.015(12)
C59 0.143(13) 0.052(10) 0.080(12) 0.023(10) 0.034(12) -0.013(11)
C60 0.130(13) 0.069(11) 0.050(10) -0.005(9) 0.004(10) -0.012(10)
C61 0.094(12) 0.074(12) 0.070(11) -0.032(10) 0.018(11) -0.011(11)
C62 0.091(13) 0.078(12) 0.040(11) 0.000(10) 0.001(10) 0.001(11)
F95 0.155(18) 0.120(18) 0.095(16) 0.048(15) 0.016(15) 0.013(16)
C63 0.089(10) 0.076(10) 0.046(10) 0.004(9) 0.012(9) 0.014(10)
C64 0.187(15) 0.104(14) 0.096(13) -0.006(13) 0.047(13) 0.028(14)
C65 0.163(13) 0.067(11) 0.089(11) 0.001(10) 0.045(11) 0.019(11)
F96 0.131(19) 0.105(18) 0.106(18) -0.004(16) 0.036(17) 0.059(17)
F97 0.161(19) 0.110(16) 0.17(2) -0.023(15) 0.034(16) 0.020(15)
C66 0.096(12) 0.054(11) 0.089(12) -0.008(10) 0.041(11) 0.001(10)
C67 0.088(10) 0.049(9) 0.076(10) -0.008(9) 0.035(9) 0.000(9)
C68 0.094(11) 0.051(10) 0.081(12) -0.003(10) 0.031(11) 0.010(10)
C69 0.102(11) 0.044(9) 0.088(11) -0.006(9) 0.044(10) 0.010(9)
C70 0.097(12) 0.057(11) 0.083(12) -0.010(10) 0.052(11) 0.005(10)
C71 0.100(11) 0.059(10) 0.083(11) -0.007(9) 0.044(10) 0.001(9)
F98 0.13(2) 0.073(16) 0.048(14) -0.005(12) 0.031(15) 0.011(15)
C72 0.115(12) 0.105(12) 0.075(11) -0.024(10) 0.020(10) 0.019(11)
N34 0.144(13) 0.088(11) 0.070(10) 0.011(10) 0.021(10) 0.043(11)
C73 0.123(13) 0.093(13) 0.089(13) -0.019(12) 0.027(12) -0.025(12)
C74 0.140(14) 0.064(12) 0.105(13) -0.008(12) 0.035(13) 0.005(12)
N35 0.114(11) 0.045(9) 0.043(8) -0.003(7) 0.022(9) -0.002(9)
C75 0.117(13) 0.045(10) 0.040(10) 0.018(9) 0.010(10) 0.006(10)
N19 0.131(13) 0.049(10) 0.037(9) 0.012(8) 0.013(10) -0.003(10)
C76 0.121(14) 0.050(11) 0.039(10) 0.005(9) 0.012(11) 0.003(11)
C77 0.124(14) 0.053(11) 0.045(11) 0.006(9) 0.017(10) 0.007(11)
C78 0.105(13) 0.101(13) 0.070(12) -0.044(11) 0.018(12) -0.013(12)
O72 0.127(15) 0.038(10) 0.101(14) -0.031(10) 0.025(12) -0.019(11)
C79 0.126(15) 0.125(14) 0.078(13) -0.026(12) 0.018(13) 0.023(13)
F99 0.18(2) 0.14(2) 0.16(2) 0.00(2) -0.02(2) -0.03(2)
F100 0.126(19) 0.094(17) 0.091(16) -0.029(14) 0.062(15) 0.008(15)
F101 0.20(2) 0.17(2) 0.122(16) -0.016(15) 0.100(15) 0.008(18)
F102 0.123(16) 0.100(17) 0.048(13) 0.000(13) 0.000(12) 0.018(15)
C80 0.090(18) 0.075(18) 0.10(2) -0.046(16) 0.018(17) 0.017(16)
C81 0.114(11) 0.058(10) 0.108(12) -0.007(9) 0.052(11) 0.002(10)
N36 0.105(12) 0.052(10) 0.077(11) -0.021(9) 0.042(10) -0.021(10)
C82 0.109(13) 0.053(11) 0.082(12) -0.019(10) 0.037(11) -0.029(11)
C83 0.108(13) 0.051(10) 0.076(12) -0.014(10) 0.033(11) -0.019(11)
N38 0.093(10) 0.051(8) 0.068(9) -0.015(8) 0.035(8) -0.021(8)
C84 0.096(12) 0.048(10) 0.071(11) -0.018(10) 0.035(10) -0.015(10)
C85 0.101(12) 0.117(14) 0.112(13) 0.025(12) 0.010(12) 0.007(12)
F103 0.26(2) 0.072(12) 0.099(14) -0.033(11) -0.003(16) 0.000(14)
C86 0.115(13) 0.049(11) 0.096(12) -0.006(10) 0.045(11) 0.013(11)
O74 0.145(18) 0.070(14) 0.107(16) -0.025(12) 0.056(14) -0.011(13)
O75 0.22(2) 0.085(14) 0.075(13) -0.013(11) 0.009(14) -0.058(14)
O88 0.145(16) 0.086(13) 0.095(14) -0.025(11) 0.015(12) 0.013(12)
F104 0.160(17) 0.061(12) 0.124(16) -0.011(12) 0.038(14) 0.003(12)
C87 0.117(12) 0.051(10) 0.080(12) -0.025(10) 0.048(11) -0.007(11)
C88 0.118(11) 0.056(10) 0.087(11) -0.020(9) 0.048(10) -0.008(10)
C89 0.110(12) 0.056(11) 0.090(12) -0.030(10) 0.041(11) -0.007(11)
C90 0.106(11) 0.057(10) 0.085(11) -0.022(9) 0.033(10) -0.014(10)
C91 0.108(12) 0.057(11) 0.079(12) -0.017(10) 0.040(11) -0.016(11)
C92 0.108(11) 0.050(9) 0.081(10) -0.015(9) 0.036(10) -0.002(10)
N37 0.103(12) 0.078(11) 0.045(10) -0.003(9) 0.011(9) 0.011(11)
C93 0.099(13) 0.083(12) 0.044(11) -0.008(10) 0.015(10) 0.000(11)
C94 0.099(12) 0.075(12) 0.046(10) -0.015(10) 0.021(11) 0.002(11)
N10 0.099(10) 0.064(9) 0.036(8) -0.010(8) 0.011(8) 0.006(9)
C95 0.106(13) 0.070(11) 0.041(10) -0.009(10) 0.011(10) 0.011(11)
F105 0.196(18) 0.053(10) 0.079(12) -0.008(9) -0.009(12) 0.010(11)
C96 0.087(11) 0.065(11) 0.036(10) 0.000(9) -0.009(10) 0.011(10)
C97 0.077(10) 0.057(10) 0.037(9) 0.002(8) -0.004(9) 0.004(9)
C98 0.082(11) 0.049(10) 0.040(10) 0.004(9) 0.001(10) 0.010(10)
C99 0.086(10) 0.053(9) 0.038(9) -0.003(8) -0.009(9) 0.009(9)
C100 0.084(11) 0.051(10) 0.039(10) -0.005(9) -0.004(10) 0.018(10)
C101 0.086(10) 0.060(10) 0.038(9) -0.002(8) 0.002(9) 0.012(9)
F106 0.14(3) 0.16(2) 0.13(2) 0.03(2) 0.03(2) -0.01(2)
C102 0.145(13) 0.067(10) 0.093(11) -0.009(9) 0.045(11) 0.019(10)
F107 0.094(14) 0.123(17) 0.127(16) -0.012(15) 0.010(14) 0.009(14)
F108 0.134(15) 0.125(16) 0.086(14) 0.044(13) 0.017(13) -0.032(14)
C103 0.090(12) 0.089(12) 0.049(11) 0.013(11) 0.006(11) 0.005(11)
C104 0.094(12) 0.060(11) 0.042(10) -0.012(9) -0.002(10) 0.004(10)
N41 0.092(12) 0.065(11) 0.046(10) -0.006(9) -0.004(9) 0.003(10)
C105 0.100(13) 0.078(12) 0.050(11) 0.002(10) 0.007(11) -0.004(11)
C106 0.097(12) 0.072(11) 0.043(10) 0.006(10) 0.013(10) -0.003(11)
N1 0.092(10) 0.058(9) 0.039(8) 0.005(8) -0.001(8) 0.010(9)
F109 0.111(17) 0.111(18) 0.106(18) -0.034(17) 0.011(18) -0.003(17)
C107 0.106(11) 0.083(10) 0.080(10) -0.001(9) 0.042(10) -0.010(10)
C108 0.082(12) 0.065(11) 0.054(11) 0.003(10) 0.013(10) -0.004(10)
N11 0.079(11) 0.070(11) 0.059(11) -0.002(9) 0.007(9) -0.006(10)
C109 0.091(12) 0.073(12) 0.054(11) -0.016(10) -0.001(10) -0.015(11)
C110 0.088(12) 0.065(11) 0.042(10) 0.001(9) -0.004(10) -0.016(11)
N39 0.091(10) 0.063(9) 0.045(8) 0.005(8) 0.001(8) -0.003(9)
C111 0.157(15) 0.066(12) 0.095(13) -0.024(11) 0.027(13) 0.010(12)
C112 0.14(2) 0.049(16) 0.09(2) -0.025(15) -0.014(19) -0.030(16)
F110 0.20(2) 0.16(2) 0.124(17) -0.019(15) -0.073(17) 0.025(17)
F111 0.163(17) 0.110(17) 0.074(14) 0.011(14) 0.015(14) -0.023(16)
O76 0.096(12) 0.074(11) 0.065(11) 0.022(9) 0.012(10) -0.023(10)
C113 0.098(12) 0.103(13) 0.054(11) -0.010(11) 0.020(11) -0.010(11)
O77 0.160(13) 0.074(10) 0.107(12) -0.005(10) 0.065(11) -0.016(10)
C114 0.105(10) 0.056(9) 0.047(9) -0.002(8) 0.015(9) 0.005(9)
C115 0.119(13) 0.091(12) 0.102(13) -0.009(11) 0.032(12) 0.017(12)
C116 0.080(11) 0.027(9) 0.044(10) -0.007(8) 0.000(9) -0.015(9)
F112 0.19(2) 0.109(19) 0.124(18) -0.018(16) 0.031(18) 0.005(17)
O78 0.165(14) 0.094(12) 0.090(11) 0.003(10) 0.045(11) 0.028(11)
F113 0.124(12) 0.170(15) 0.143(14) 0.036(12) 0.017(11) 0.025(12)
C117 0.121(11) 0.048(9) 0.049(9) -0.005(8) 0.018(9) -0.006(9)
F114 0.137(17) 0.100(14) 0.104(15) 0.011(13) 0.074(14) 0.011(14)
F115 0.132(19) 0.104(19) 0.11(2) -0.013(17) 0.048(18) 0.015(18)
F116 0.18(2) 0.103(18) 0.115(17) 0.000(16) 0.042(18) 0.008(18)
C118 0.14(2) 0.059(17) 0.083(19) -0.002(15) -0.004(18) 0.038(17)
C119 0.092(11) 0.070(11) 0.064(11) 0.005(9) 0.002(10) 0.026(10)
C120 0.094(12) 0.076(12) 0.038(10) 0.001(10) 0.005(11) -0.013(11)
F117 0.152(18) 0.116(17) 0.050(12) 0.010(13) 0.015(14) 0.003(15)
C121 0.102(11) 0.056(10) 0.071(10) -0.020(9) 0.027(10) -0.027(9)
F118 0.174(19) 0.108(19) 0.113(17) -0.001(17) 0.042(17) 0.023(18)
O79 0.084(10) 0.095(11) 0.067(10) 0.000(9) 0.026(9) 0.008(9)
O80 0.17(2) 0.112(18) 0.109(17) 0.032(14) 0.045(16) 0.064(17)
C122 0.13(2) 0.067(17) 0.062(17) 0.020(14) -0.021(17) 0.002(17)
O81 0.146(13) 0.087(12) 0.108(12) 0.000(10) 0.029(11) -0.030(11)
C123 0.13(2) 0.065(17) 0.051(15) 0.019(13) 0.011(16) -0.029(16)
F119 0.20(2) 0.072(13) 0.18(2) 0.031(14) 0.029(17) 0.010(14)
F120 0.146(19) 0.066(17) 0.121(19) 0.015(16) 0.009(17) 0.009(16)
C124 0.095(12) 0.075(12) 0.079(12) -0.003(10) 0.019(11) 0.017(11)
O82 0.122(16) 0.097(15) 0.064(13) 0.010(11) 0.015(12) 0.009(13)
C125 0.142(14) 0.068(12) 0.119(14) -0.016(12) 0.050(13) 0.004(12)
F121 0.129(17) 0.130(16) 0.044(13) 0.026(12) 0.003(12) 0.008(14)
C126 0.102(12) 0.078(11) 0.072(11) 0.022(10) 0.007(10) 0.011(11)
F122 0.183(18) 0.083(13) 0.087(16) 0.035(13) 0.036(14) 0.034(14)
C127 0.105(11) 0.108(13) 0.055(11) 0.015(10) -0.009(10) -0.019(11)
O83 0.116(16) 0.118(17) 0.099(16) -0.034(14) 0.024(14) -0.036(15)
C128 0.104(12) 0.074(12) 0.086(12) 0.030(11) -0.002(12) 0.002(11)
F123 0.165(18) 0.063(12) 0.115(15) 0.019(11) 0.044(14) -0.019(13)
F124 0.19(2) 0.13(2) 0.14(2) -0.05(2) 0.01(2) 0.00(2)
C129 0.117(13) 0.061(11) 0.075(11) 0.006(10) 0.029(11) 0.008(11)
C130 0.113(11) 0.065(10) 0.065(10) 0.000(9) 0.016(10) 0.027(10)
C131 0.125(13) 0.060(11) 0.056(11) 0.007(10) 0.016(11) 0.015(11)
C132 0.128(12) 0.064(10) 0.068(10) -0.006(9) 0.031(10) 0.006(10)
C133 0.127(13) 0.055(11) 0.069(11) -0.001(10) 0.032(11) -0.005(11)
C134 0.122(11) 0.057(10) 0.073(10) 0.000(9) 0.036(10) 0.003(10)
N42 0.098(12) 0.061(11) 0.093(12) -0.006(10) 0.034(11) 0.016(10)
C135 0.102(13) 0.060(11) 0.095(13) -0.007(11) 0.037(12) 0.004(11)
C136 0.099(13) 0.050(11) 0.091(13) -0.005(10) 0.030(11) 0.006(11)
N14 0.093(10) 0.038(8) 0.085(10) -0.007(8) 0.035(9) 0.014(8)
C137 0.093(12) 0.040(10) 0.082(12) -0.006(10) 0.031(11) 0.018(10)
F125 0.14(2) 0.11(2) 0.14(2) 0.026(19) 0.043(18) 0.053(19)
C138 0.126(15) 0.105(14) 0.102(13) 0.026(12) 0.032(13) 0.051(13)
F126 0.123(17) 0.113(16) 0.119(19) 0.015(16) 0.017(16) -0.024(15)
C139 0.121(11) 0.054(9) 0.090(10) 0.003(9) 0.041(11) 0.018(10)
C140 0.107(12) 0.069(11) 0.079(12) -0.030(11) 0.027(12) -0.032(11)
F127 0.086(17) 0.18(2) 0.16(2) 0.02(2) 0.02(2) 0.014(19)
F128 0.16(2) 0.15(2) 0.054(16) 0.000(16) -0.007(18) 0.01(2)
O84 0.121(14) 0.055(11) 0.124(14) 0.013(10) 0.077(12) 0.011(10)
C141 0.111(14) 0.136(15) 0.110(14) 0.012(12) 0.037(13) 0.003(13)
F129 0.121(14) 0.099(14) 0.190(19) 0.038(14) 0.090(14) 0.008(12)
C142 0.098(12) 0.095(13) 0.039(11) 0.015(10) -0.001(10) -0.012(12)
F130 0.114(15) 0.135(17) 0.107(16) -0.010(15) -0.003(15) -0.014(14)
C143 0.098(10) 0.078(10) 0.060(10) 0.014(9) 0.019(9) 0.005(10)
F131 0.086(15) 0.084(17) 0.099(17) -0.018(14) 0.049(14) -0.010(14)
F132 0.153(17) 0.107(19) 0.046(13) 0.003(14) -0.018(13) -0.013(18)
F133 0.17(2) 0.10(2) 0.146(19) 0.020(18) 0.02(2) 0.018(18)
F134 0.133(17) 0.100(19) 0.071(14) -0.014(16) -0.023(13) 0.006(15)
F135 0.146(17) 0.20(2) 0.121(16) -0.077(16) 0.008(14) 0.035(17)
F136 0.170(18) 0.059(11) 0.19(2) 0.003(13) 0.021(17) 0.024(12)
C144 0.100(11) 0.062(10) 0.074(10) 0.007(9) 0.016(10) -0.002(10)
F137 0.103(17) 0.12(2) 0.087(15) 0.004(16) 0.004(15) 0.043(16)
C145 0.13(2) 0.09(2) 0.076(19) 0.037(17) -0.012(18) -0.006(19)
F138 0.098(16) 0.15(2) 0.130(18) 0.022(18) 0.025(15) 0.024(17)
C146 0.105(11) 0.109(12) 0.096(11) 0.025(10) 0.012(10) 0.009(10)
C147 0.107(13) 0.092(13) 0.051(11) 0.001(11) 0.003(11) -0.001(11)
C148 0.130(14) 0.067(12) 0.091(13) -0.031(11) 0.039(12) -0.007(12)
F139 0.134(17) 0.054(17) 0.063(15) -0.018(14) 0.003(14) -0.002(15)
C149 0.175(14) 0.087(11) 0.081(11) -0.001(9) 0.050(12) 0.014(11)
F140 0.138(16) 0.156(18) 0.156(18) 0.007(17) 0.027(16) 0.030(16)
C150 0.110(12) 0.089(12) 0.099(12) 0.012(11) -0.001(11) -0.005(12)
C151 0.110(12) 0.115(12) 0.091(12) -0.027(11) 0.003(12) -0.009(11)
C152 0.168(15) 0.076(12) 0.093(13) -0.009(12) 0.034(13) 0.009(13)
C153 0.139(15) 0.072(12) 0.122(13) 0.016(11) 0.015(13) 0.009(12)
F141 0.154(16) 0.092(16) 0.041(13) -0.014(12) 0.002(13) -0.008(14)
C154 0.101(11) 0.114(13) 0.035(10) 0.008(10) 0.008(10) -0.008(11)
C155 0.23(2) 0.129(15) 0.110(15) -0.032(13) -0.003(15) -0.024(15)
N43 0.105(11) 0.075(11) 0.067(10) 0.017(9) 0.010(10) 0.009(10)
C156 0.150(14) 0.075(12) 0.106(13) -0.017(11) 0.041(12) 0.020(11)
F142 0.21(2) 0.055(19) 0.124(17) 0.001(16) 0.081(18) 0.004(17)
F143 0.181(18) 0.087(14) 0.097(18) 0.011(13) 0.054(16) 0.027(14)
F144 0.20(2) 0.076(17) 0.137(17) 0.018(17) 0.059(17) 0.004(18)
C157 0.089(11) 0.082(11) 0.083(11) 0.019(10) -0.004(10) 0.012(10)
C158 0.088(11) 0.051(10) 0.043(10) 0.004(9) 0.005(10) -0.001(10)
C159 0.148(14) 0.059(11) 0.095(13) 0.001(11) 0.046(12) 0.007(12)
C160 0.103(12) 0.124(13) 0.111(12) 0.009(11) 0.033(11) 0.015(11)
N44 0.111(11) 0.083(10) 0.075(10) -0.027(9) 0.003(9) -0.005(10)
C161 0.138(15) 0.106(15) 0.136(14) -0.017(14) -0.007(14) -0.018(13)
C162 0.093(18) 0.057(16) 0.069(17) -0.014(13) 0.028(15) 0.010(14)
C163 0.097(11) 0.062(10) 0.062(10) -0.011(9) 0.022(9) 0.012(10)
C164 0.095(11) 0.060(10) 0.062(11) -0.009(9) -0.007(10) 0.020(10)
C165 0.146(13) 0.082(11) 0.068(11) 0.009(10) 0.016(11) 0.035(11)
F145 0.151(19) 0.089(17) 0.110(16) -0.023(15) 0.064(15) 0.013(15)
F146 0.076(18) 0.133(17) 0.074(15) -0.008(14) 0.011(16) -0.031(16)
F147 0.106(17) 0.092(15) 0.106(16) 0.010(13) 0.037(15) 0.005(15)
C166 0.104(12) 0.063(10) 0.045(9) 0.024(9) 0.014(9) -0.008(10)
C167 0.127(14) 0.058(11) 0.046(10) 0.000(10) -0.002(11) -0.010(11)
C168 0.108(13) 0.100(13) 0.073(12) -0.026(11) 0.016(11) 0.007(12)
F148 0.17(2) 0.075(15) 0.11(2) 0.017(17) 0.041(17) 0.014(16)
C169 0.085(11) 0.065(11) 0.045(11) -0.001(10) 0.007(10) 0.030(10)
F149 0.136(18) 0.124(17) 0.094(15) 0.074(14) 0.003(14) -0.013(15)
C170 0.139(12) 0.062(10) 0.111(12) 0.002(10) 0.042(11) 0.007(10)
C171 0.101(12) 0.068(11) 0.057(11) 0.004(10) -0.002(11) -0.011(11)
C172 0.087(10) 0.094(10) 0.076(10) 0.005(9) 0.030(9) 0.001(9)
C173 0.138(12) 0.060(10) 0.068(11) -0.008(9) 0.028(11) -0.001(10)
C174 0.104(12) 0.051(10) 0.026(9) -0.003(9) 0.009(10) -0.005(10)
C175 0.098(10) 0.051(9) 0.037(9) -0.003(8) 0.008(9) -0.007(9)
C176 0.094(12) 0.046(10) 0.041(10) -0.002(9) 0.014(10) -0.011(10)
C177 0.095(11) 0.049(9) 0.048(9) -0.010(8) 0.015(9) -0.021(9)
C178 0.100(12) 0.048(10) 0.040(10) -0.001(9) 0.012(10) -0.018(10)
C179 0.103(11) 0.048(9) 0.035(9) 0.005(8) 0.012(9) -0.003(9)
F150 0.087(14) 0.103(17) 0.087(14) 0.024(15) 0.008(13) -0.027(16)
C180 0.17(3) 0.12(2) 0.07(2) 0.005(19) -0.02(2) -0.01(2)
F151 0.122(17) 0.073(15) 0.082(14) -0.001(12) 0.014(14) 0.034(14)
F152 0.13(2) 0.11(2) 0.061(17) -0.028(17) 0.024(18) -0.016(19)
C181 0.106(12) 0.077(12) 0.082(11) -0.019(10) 0.016(10) -0.017(10)
C182 0.095(11) 0.083(11) 0.063(10) 0.025(10) 0.004(10) 0.000(10)
O85 0.143(14) 0.098(13) 0.115(13) 0.021(11) 0.038(12) 0.021(11)
C183 0.123(13) 0.110(14) 0.109(14) -0.018(12) 0.025(12) 0.040(12)
C184 0.084(11) 0.095(11) 0.073(11) 0.007(10) 0.025(10) -0.003(10)
F153 0.21(2) 0.086(17) 0.132(18) 0.030(16) 0.07(2) 0.005(19)
C185 0.110(11) 0.067(10) 0.081(10) -0.022(9) 0.012(10) -0.008(10)
C186 0.121(13) 0.104(12) 0.084(11) 0.026(10) 0.035(11) 0.046(11)
F154 0.160(18) 0.106(16) 0.065(13) -0.022(12) 0.029(14) -0.010(15)
C187 0.132(12) 0.089(12) 0.114(12) -0.015(11) -0.005(12) -0.016(11)
F155 0.13(2) 0.094(16) 0.114(16) 0.018(14) 0.033(18) 0.050(18)
F156 0.14(2) 0.13(2) 0.049(13) -0.006(16) -0.007(15) 0.030(17)
C188 0.161(12) 0.065(9) 0.105(11) 0.008(9) 0.058(10) 0.008(9)
C189 0.14(2) 0.073(18) 0.053(16) -0.012(14) 0.023(16) -0.013(17)
C190 0.159(14) 0.098(12) 0.115(12) -0.027(11) 0.019(11) 0.003(11)
C191 0.086(11) 0.104(12) 0.074(10) 0.011(11) 0.009(10) -0.017(11)
F157 0.105(17) 0.122(18) 0.097(19) -0.011(18) -0.010(18) -0.016(16)
F158 0.19(2) 0.112(15) 0.089(14) 0.019(13) 0.039(15) 0.021(16)
F159 0.14(2) 0.12(2) 0.16(2) -0.02(2) -0.01(2) -0.02(2)
C192 0.087(12) 0.075(12) 0.042(11) 0.004(10) 0.008(10) 0.010(11)
C193 0.109(13) 0.109(14) 0.069(13) 0.008(12) -0.012(12) -0.027(12)
C1A 0.120(14) 0.127(14) 0.072(12) -0.019(12) -0.018(12) -0.018(13)
C194 0.165(13) 0.098(11) 0.109(10) 0.004(10) 0.042(11) 0.022(10)
C195 0.129(13) 0.088(13) 0.052(10) 0.003(11) -0.010(11) -0.004(12)
F160 0.152(17) 0.084(15) 0.114(19) -0.016(15) 0.034(16) 0.023(15)
C196 0.162(12) 0.063(10) 0.108(12) 0.008(10) 0.062(11) 0.001(10)
O86 0.115(13) 0.074(12) 0.071(11) -0.014(10) 0.023(10) 0.022(10)
C197 0.091(11) 0.097(11) 0.086(11) 0.006(10) 0.032(10) 0.001(10)
C198 0.129(13) 0.071(11) 0.124(12) 0.018(10) 0.024(11) 0.011(10)
C199 0.12(2) 0.035(14) 0.084(18) 0.017(13) 0.056(16) 0.011(14)
C200 0.110(13) 0.062(11) 0.064(11) -0.025(10) 0.022(11) -0.026(11)
C201 0.13(2) 0.10(2) 0.060(17) 0.014(16) 0.011(17) -0.029(18)
C202 0.137(13) 0.074(11) 0.054(10) 0.014(10) 0.018(11) 0.030(10)
C203 0.133(13) 0.063(11) 0.087(12) -0.027(10) 0.034(12) 0.005(11)
C204 0.087(17) 0.077(18) 0.068(17) 0.001(15) 0.010(15) -0.013(15)
C205 0.120(12) 0.063(11) 0.044(9) 0.005(9) 0.007(10) -0.004(10)
C206 0.101(13) 0.089(13) 0.084(12) -0.014(11) 0.033(11) 0.002(11)
F161 0.13(2) 0.18(2) 0.10(2) 0.01(2) 0.03(2) 0.00(2)
C207 0.12(2) 0.046(15) 0.074(18) -0.002(13) -0.008(17) -0.018(15)
F162 0.173(16) 0.055(13) 0.111(18) -0.013(14) 0.066(16) -0.008(13)
C208 0.123(14) 0.071(12) 0.062(12) -0.016(11) 0.010(11) 0.019(12)
F163 0.24(2) 0.124(19) 0.11(2) -0.05(2) -0.01(2) -0.02(2)
C209 0.101(11) 0.063(10) 0.064(10) 0.007(9) 0.013(10) 0.010(10)
C210 0.136(12) 0.096(12) 0.107(12) 0.002(10) 0.025(11) -0.022(11)
F164 0.133(18) 0.12(2) 0.105(19) -0.005(17) 0.020(17) 0.022(17)
F165 0.136(17) 0.072(16) 0.126(18) 0.013(15) 0.051(16) 0.011(15)
F166 0.176(17) 0.061(15) 0.121(18) 0.015(14) 0.052(16) -0.013(15)
F167 0.17(2) 0.117(18) 0.141(19) -0.015(16) 0.027(18) 0.008(17)
F168 0.24(2) 0.126(18) 0.09(2) -0.033(17) 0.01(2) -0.02(2)
F169 0.099(18) 0.11(2) 0.071(14) 0.019(16) -0.008(14) -0.019(16)
C211 0.145(14) 0.058(11) 0.108(13) 0.005(11) 0.052(12) 0.011(12)
N18 0.136(12) 0.054(9) 0.095(11) 0.000(9) 0.050(10) 0.004(9)
C212 0.140(14) 0.050(11) 0.091(13) 0.000(10) 0.045(12) 0.000(11)
C213 0.142(15) 0.043(11) 0.092(13) -0.005(11) 0.045(12) 0.011(11)
N40 0.143(14) 0.043(10) 0.103(13) -0.010(10) 0.050(11) 0.010(11)
C214 0.097(19) 0.061(16) 0.080(18) -0.002(14) 0.040(16) 0.001(15)
C215 0.103(12) 0.084(12) 0.145(14) 0.031(11) 0.043(12) 0.015(11)
C216 0.109(14) 0.087(12) 0.074(12) 0.011(11) 0.003(12) 0.027(12)
C217 0.105(11) 0.099(11) 0.094(11) -0.015(10) 0.028(10) 0.028(10)
F170 0.13(2) 0.13(2) 0.067(14) -0.012(15) -0.013(15) 0.023(17)
F171 0.18(2) 0.117(17) 0.126(18) -0.017(15) 0.072(17) -0.002(16)
C218 0.117(11) 0.072(10) 0.055(10) 0.010(9) 0.016(9) 0.040(10)
F172 0.122(16) 0.080(15) 0.104(18) 0.019(14) 0.012(16) 0.015(15)
C219 0.106(13) 0.104(13) 0.054(11) 0.010(11) -0.003(11) 0.017(12)
C220 0.149(14) 0.090(13) 0.115(14) -0.019(12) 0.007(13) -0.012(13)
C221 0.130(13) 0.046(10) 0.055(11) 0.007(9) 0.020(11) -0.006(10)
C222 0.11(2) 0.060(17) 0.10(2) 0.023(16) -0.004(18) 0.013(16)
C223 0.127(13) 0.071(11) 0.058(11) 0.003(10) 0.023(11) -0.001(11)
C224 0.125(12) 0.092(12) 0.080(11) -0.033(11) 0.000(11) -0.001(11)
F173 0.179(19) 0.108(18) 0.122(17) -0.042(16) 0.004(15) -0.008(17)
C225 0.134(14) 0.080(12) 0.084(12) 0.009(11) 0.027(12) 0.000(12)
N24 0.129(14) 0.078(12) 0.079(12) -0.005(10) 0.034(11) 0.005(11)
C226 0.126(14) 0.074(12) 0.071(12) -0.006(11) 0.030(12) 0.000(12)
C227 0.124(14) 0.076(12) 0.068(12) -0.006(10) 0.018(12) -0.002(12)
N5 0.127(12) 0.072(10) 0.074(10) 0.004(9) 0.023(10) 0.001(10)
C228 0.101(12) 0.055(11) 0.076(12) 0.018(10) 0.014(11) 0.002(11)
C229 0.090(12) 0.057(11) 0.078(12) 0.018(10) 0.016(11) 0.006(11)
N22 0.076(11) 0.059(10) 0.079(11) 0.010(9) 0.020(10) 0.013(9)
C230 0.092(12) 0.051(10) 0.083(12) 0.008(10) 0.028(10) 0.014(10)
N27 0.102(10) 0.047(8) 0.070(10) 0.007(8) 0.032(9) 0.004(9)
C231 0.083(11) 0.064(10) 0.044(10) -0.009(9) 0.014(10) -0.008(10)
C232 0.087(10) 0.066(10) 0.051(9) 0.006(9) 0.020(9) 0.001(9)
C233 0.096(11) 0.043(10) 0.065(11) 0.005(9) 0.020(10) 0.003(10)
C234 0.092(10) 0.046(9) 0.079(10) -0.001(8) 0.025(9) 0.010(9)
C235 0.079(11) 0.043(10) 0.077(11) -0.002(9) 0.024(10) -0.008(10)
C236 0.084(10) 0.053(9) 0.065(10) -0.004(8) 0.026(9) -0.017(9)
C237 0.114(14) 0.143(14) 0.103(13) 0.018(12) 0.032(12) -0.009(13)
C238 0.117(13) 0.097(13) 0.085(12) 0.032(11) 0.019(12) -0.007(12)
F174 0.123(19) 0.107(17) 0.099(15) 0.032(14) 0.026(16) 0.068(16)
C239 0.116(12) 0.062(11) 0.055(10) -0.006(9) 0.023(10) 0.007(10)
F175 0.141(19) 0.131(17) 0.096(16) 0.031(14) 0.015(16) 0.018(17)
F176 0.15(2) 0.11(2) 0.15(2) -0.01(2) 0.02(2) 0.03(2)
F177 0.142(19) 0.114(18) 0.100(16) 0.002(15) 0.010(16) -0.011(16)
C240 0.129(14) 0.064(12) 0.089(12) 0.002(11) 0.009(12) 0.006(12)
F1A 0.181(19) 0.087(14) 0.091(14) 0.003(13) 0.046(17) 0.013(16)
C241 0.130(14) 0.057(12) 0.099(13) -0.020(11) 0.049(12) 0.001(12)
C242 0.134(15) 0.051(12) 0.096(14) -0.012(11) 0.041(12) 0.003(11)
N47 0.127(14) 0.047(11) 0.096(13) -0.011(10) 0.045(11) -0.004(10)
C243 0.122(14) 0.043(11) 0.095(13) -0.018(10) 0.051(12) -0.011(11)
N23 0.125(11) 0.051(9) 0.092(11) -0.024(9) 0.056(10) -0.003(9)
C244 0.128(14) 0.094(13) 0.063(11) -0.029(11) 0.020(12) -0.015(12)
N45 0.096(12) 0.070(11) 0.084(12) -0.001(10) 0.045(10) 0.002(10)
C245 0.107(13) 0.063(11) 0.091(12) 0.003(11) 0.036(11) -0.008(11)
N16 0.108(11) 0.060(9) 0.083(10) -0.004(8) 0.045(9) 0.006(9)
C246 0.108(13) 0.054(11) 0.076(12) -0.003(10) 0.042(11) 0.016(11)
C247 0.102(13) 0.059(11) 0.073(12) 0.003(10) 0.050(11) -0.001(11)
C248 0.098(12) 0.071(10) 0.075(10) -0.012(9) 0.028(11) 0.023(11)
C249 0.104(12) 0.058(10) 0.054(10) -0.008(9) 0.013(10) 0.004(9)
C250 0.14(2) 0.027(13) 0.11(2) -0.025(14) 0.043(18) 0.002(15)
C251 0.164(12) 0.065(9) 0.109(12) 0.002(9) 0.065(11) -0.005(9)
C252 0.172(16) 0.110(13) 0.137(15) -0.026(12) 0.052(15) -0.002(13)
F178 0.142(18) 0.30(3) 0.125(18) -0.01(2) -0.028(15) -0.09(2)
C253 0.105(12) 0.077(12) 0.078(12) -0.002(11) -0.010(11) 0.009(12)
C254 0.168(13) 0.076(10) 0.108(11) 0.010(10) 0.059(11) 0.010(11)
C255 0.083(9) 0.092(10) 0.069(9) 0.013(8) 0.016(9) -0.008(9)
C256 0.162(15) 0.083(12) 0.087(12) -0.008(11) 0.048(12) 0.017(12)
C257 0.097(19) 0.059(16) 0.11(2) -0.042(15) 0.040(17) -0.012(15)
C258 0.142(16) 0.132(15) 0.063(12) 0.012(12) -0.002(12) 0.023(13)
F179 0.177(19) 0.087(18) 0.126(17) 0.001(17) 0.068(16) 0.017(17)
F180 0.111(16) 0.071(15) 0.125(19) -0.004(15) 0.072(15) 0.007(14)
C259 0.124(12) 0.095(11) 0.068(11) -0.023(10) -0.007(11) -0.006(11)
F181 0.21(2) 0.086(13) 0.103(14) -0.004(11) -0.019(14) 0.056(14)
F182 0.147(19) 0.11(2) 0.125(18) 0.034(17) 0.031(16) 0.012(17)
C260 0.183(15) 0.098(11) 0.087(12) 0.010(11) 0.048(13) 0.023(12)
F183 0.159(18) 0.077(13) 0.124(16) -0.003(13) 0.025(14) -0.014(14)
F184 0.129(18) 0.081(15) 0.14(2) -0.001(16) 0.040(17) -0.010(15)
F185 0.126(16) 0.112(17) 0.055(13) 0.011(13) -0.049(13) -0.002(14)
C261 0.121(13) 0.106(15) 0.094(13) -0.005(12) 0.007(12) 0.031(12)
F186 0.089(15) 0.130(17) 0.11(2) 0.009(18) 0.042(17) 0.013(14)
F187 0.124(17) 0.13(2) 0.099(16) -0.009(18) -0.010(15) 0.043(18)
C262 0.129(14) 0.116(13) 0.062(10) 0.016(10) 0.004(10) 0.030(11)
C263 0.093(11) 0.090(11) 0.055(9) 0.009(9) 0.011(9) 0.020(9)
C264 0.160(14) 0.097(12) 0.115(11) 0.008(11) 0.040(11) 0.022(11)
C265 0.103(11) 0.076(10) 0.064(10) 0.021(9) 0.008(10) 0.021(9)
C266 0.134(14) 0.114(14) 0.083(12) 0.039(11) 0.013(12) -0.008(12)
C267 0.14(2) 0.067(18) 0.10(2) -0.027(17) 0.036(19) -0.028(18)
C268 0.125(13) 0.069(11) 0.098(12) 0.018(10) 0.035(12) 0.013(11)
F188 0.19(2) 0.093(19) 0.11(2) 0.010(17) 0.025(18) -0.003(17)
C269 0.198(16) 0.071(12) 0.133(13) 0.013(12) 0.073(13) 0.008(13)
C270 0.12(2) 0.09(2) 0.09(2) 0.024(17) 0.023(19) 0.021(19)
F189 0.19(2) 0.115(17) 0.15(2) -0.024(17) 0.041(18) -0.002(16)
F190 0.17(2) 0.120(17) 0.149(18) -0.027(15) 0.050(18) -0.014(17)
C271 0.108(12) 0.144(14) 0.125(13) 0.032(12) 0.017(11) 0.019(12)
C272 0.15(2) 0.069(18) 0.09(2) -0.014(16) -0.003(19) 0.034(18)
C273 0.15(2) 0.081(19) 0.042(15) -0.011(14) 0.005(17) 0.016(18)
F191 0.17(2) 0.16(2) 0.064(14) 0.011(15) -0.003(16) 0.017(18)
C274 0.145(13) 0.082(12) 0.098(12) -0.003(10) 0.016(11) 0.016(11)
C275 0.10(2) 0.11(2) 0.12(2) -0.038(19) 0.016(19) -0.004(19)
C276 0.135(13) 0.067(11) 0.097(12) -0.016(10) 0.059(11) -0.009(11)
C277 0.125(12) 0.088(12) 0.086(11) -0.012(10) 0.015(10) 0.025(10)
C278 0.122(13) 0.068(11) 0.122(14) -0.004(11) 0.050(12) 0.003(11)
F192 0.193(19) 0.090(17) 0.129(18) 0.035(16) 0.054(17) 0.007(17)
F193 0.186(17) 0.061(15) 0.117(19) 0.007(14) 0.094(16) -0.009(14)
C279 0.15(2) 0.047(14) 0.066(17) -0.015(14) 0.050(16) -0.021(16)
C280 0.093(11) 0.059(10) 0.053(10) 0.012(9) -0.008(10) -0.002(9)
F194 0.130(17) 0.103(15) 0.117(16) 0.024(13) 0.040(14) -0.004(14)
F195 0.095(15) 0.147(18) 0.116(19) 0.023(17) 0.002(15) -0.006(14)
F196 0.16(2) 0.15(2) 0.077(15) 0.033(14) 0.043(15) 0.008(17)
C281 0.123(12) 0.084(10) 0.063(9) -0.025(9) 0.020(9) -0.018(10)
C282 0.127(14) 0.119(14) 0.068(11) 0.028(11) 0.016(12) 0.045(12)
C283 0.13(2) 0.061(17) 0.087(19) -0.049(15) 0.021(17) -0.051(16)
C284 0.081(17) 0.11(2) 0.071(18) 0.045(16) 0.011(15) -0.012(17)
C285 0.104(12) 0.077(12) 0.068(11) 0.016(10) 0.009(11) 0.028(11)
F197 0.118(15) 0.168(19) 0.160(18) -0.004(17) 0.021(15) 0.012(16)
C286 0.174(16) 0.111(14) 0.124(14) -0.028(12) 0.023(13) 0.000(13)
C287 0.13(2) 0.09(2) 0.09(2) -0.043(18) 0.015(19) 0.018(19)
F198 0.178(18) 0.094(18) 0.113(19) 0.017(15) 0.005(16) 0.014(16)
C288 0.165(15) 0.101(12) 0.127(13) -0.025(11) 0.051(13) 0.001(12)
C289 0.124(14) 0.086(12) 0.073(12) 0.033(11) 0.011(11) -0.012(12)
C290 0.152(14) 0.068(11) 0.119(13) -0.003(11) 0.037(12) -0.002(11)
C291 0.13(2) 0.11(2) 0.075(19) 0.032(17) 0.018(18) 0.018(19)
C292 0.154(14) 0.070(12) 0.132(14) 0.012(12) 0.084(13) 0.014(12)
C293 0.135(13) 0.073(11) 0.132(13) 0.016(11) 0.077(12) 0.013(11)
C294 0.158(14) 0.099(12) 0.122(12) 0.012(11) 0.036(11) 0.021(11)
C295 0.112(13) 0.078(12) 0.137(14) 0.027(12) 0.039(13) 0.018(12)
C296 0.15(2) 0.080(19) 0.084(19) 0.050(16) 0.038(18) 0.020(18)
C297 0.140(12) 0.092(11) 0.110(12) -0.005(10) 0.029(10) -0.022(10)
F199 0.14(2) 0.17(2) 0.12(2) 0.031(19) 0.042(19) -0.01(2)
C298 0.182(14) 0.066(11) 0.136(12) 0.007(10) 0.079(12) 0.008(11)
C299 0.114(12) 0.140(14) 0.133(14) 0.006(13) 0.026(12) 0.012(13)
F200 0.15(2) 0.12(2) 0.152(19) -0.009(19) -0.002(18) -0.016(19)
F201 0.16(2) 0.103(16) 0.108(19) -0.059(16) 0.017(17) -0.005(17)
C300 0.155(13) 0.080(12) 0.104(12) 0.004(10) 0.021(11) 0.008(11)
C301 0.151(13) 0.096(11) 0.116(12) -0.027(10) 0.030(11) -0.017(10)
C302 0.15(2) 0.089(19) 0.067(17) -0.020(16) 0.029(17) 0.044(18)
F202 0.18(3) 0.11(2) 0.14(2) 0.02(2) 0.02(2) 0.02(2)
N46 0.088(10) 0.047(8) 0.049(9) -0.015(7) 0.013(8) 0.019(8)
F203 0.146(17) 0.051(13) 0.095(18) 0.040(15) 0.031(17) -0.001(14)
F204 0.20(2) 0.097(18) 0.107(19) 0.014(16) 0.019(17) -0.002(17)
C303 0.14(2) 0.09(2) 0.09(2) -0.013(18) -0.02(2) -0.046(19)
F205 0.134(17) 0.110(15) 0.118(16) 0.003(14) 0.028(15) -0.019(15)
C304 0.079(17) 0.10(2) 0.064(17) 0.004(16) -0.007(15) 0.007(16)
C305 0.123(12) 0.095(12) 0.076(11) 0.032(10) 0.015(10) -0.009(11)
C306 0.146(13) 0.093(11) 0.112(12) -0.016(10) 0.031(11) -0.018(11)
F206 0.126(15) 0.151(18) 0.110(15) -0.028(14) -0.010(13) -0.037(14)
C307 0.087(11) 0.037(9) 0.047(9) -0.012(8) 0.011(9) -0.006(9)
C308 0.12(2) 0.069(17) 0.11(2) -0.052(16) 0.065(18) -0.028(16)
C309 0.126(16) 0.163(16) 0.111(14) 0.017(14) 0.032(13) -0.011(14)
C310 0.162(15) 0.104(12) 0.124(14) -0.035(12) 0.022(12) -0.012(12)
F207 0.145(18) 0.17(2) 0.22(2) 0.03(2) 0.037(18) 0.019(17)
C311 0.115(14) 0.109(14) 0.174(16) 0.044(14) 0.036(14) 0.017(13)
F208 0.113(14) 0.157(19) 0.160(19) 0.035(16) 0.037(14) 0.046(14)
C312 0.125(11) 0.073(10) 0.050(9) 0.003(8) 0.015(9) 0.008(10)
C313 0.143(13) 0.095(12) 0.058(10) -0.002(10) 0.017(11) -0.001(11)
F209 0.17(2) 0.18(2) 0.16(2) -0.01(2) 0.02(2) -0.03(2)
F210 0.159(19) 0.18(2) 0.16(2) -0.02(2) 0.030(19) -0.04(2)
C314 0.193(17) 0.152(16) 0.123(16) -0.013(14) 0.006(15) -0.037(15)
C315 0.220(18) 0.128(14) 0.104(13) -0.021(11) 0.003(13) -0.033(13)
O87 0.163(18) 0.17(2) 0.141(18) -0.011(16) 0.022(16) -0.031(17)
C316 0.119(12) 0.091(11) 0.088(11) 0.032(9) 0.008(10) 0.004(10)
C317 0.137(14) 0.108(14) 0.101(13) 0.036(11) 0.014(12) 0.014(12)
C318 0.120(12) 0.063(10) 0.064(10) -0.007(9) 0.020(10) -0.019(10)
N28 0.113(12) 0.062(10) 0.059(10) -0.015(9) 0.026(10) -0.013(10)
C319 0.100(11) 0.047(9) 0.057(9) -0.002(8) 0.021(10) -0.009(9)
N33 0.096(10) 0.044(8) 0.049(9) 0.007(7) 0.026(9) -0.006(8)
C320 0.098(11) 0.041(9) 0.054(10) 0.007(9) 0.020(9) -0.018(9)
C321 0.167(14) 0.088(13) 0.110(13) 0.008(11) 0.018(12) 0.006(11)
C322 0.170(14) 0.103(12) 0.112(11) 0.002(11) 0.042(11) 0.018(11)
C323 0.122(13) 0.095(12) 0.103(12) 0.002(11) 0.052(11) -0.016(11)
F211 0.128(16) 0.140(18) 0.24(2) 0.04(2) 0.033(17) 0.013(16)
C324 0.167(16) 0.181(19) 0.157(18) -0.012(16) 0.023(15) -0.034(17)
F212 0.24(2) 0.13(2) 0.125(19) -0.031(18) -0.01(2) -0.02(2)
F213 0.18(2) 0.12(2) 0.113(18) 0.010(18) 0.047(19) 0.007(19)
C325 0.161(16) 0.103(14) 0.130(13) 0.011(12) 0.032(13) 0.020(12)
C326 0.170(12) 0.063(10) 0.111(13) 0.001(11) 0.067(12) -0.005(10)
F214 0.17(2) 0.19(2) 0.17(2) -0.01(2) 0.033(19) -0.02(2)
F215 0.18(2) 0.128(18) 0.138(19) -0.033(17) 0.006(18) -0.010(18)
F216 0.173(19) 0.088(16) 0.119(16) -0.018(14) 0.043(16) 0.030(16)
F217 0.178(19) 0.109(19) 0.107(17) 0.011(17) 0.045(16) 0.000(18)
F218 0.19(2) 0.10(2) 0.16(2) 0.010(19) 0.01(2) 0.04(2)
C327 0.165(13) 0.098(11) 0.109(10) 0.004(10) 0.042(10) 0.022(10)
F219 0.17(3) 0.12(2) 0.17(2) 0.00(2) 0.03(2) 0.03(2)
C328 0.159(14) 0.096(12) 0.115(11) 0.008(10) 0.040(11) 0.023(11)
C329 0.157(14) 0.099(12) 0.122(11) 0.012(11) 0.036(11) 0.020(11)
F220 0.17(2) 0.113(19) 0.140(17) 0.017(17) 0.022(18) 0.018(18)
C330 0.170(14) 0.104(12) 0.112(11) 0.001(10) 0.042(11) 0.018(11)
F221 0.18(2) 0.120(17) 0.114(15) 0.009(15) 0.048(16) 0.007(16)
C331 0.162(15) 0.104(13) 0.132(13) 0.009(12) 0.031(12) 0.021(12)
C332 0.23(2) 0.128(15) 0.110(15) -0.032(13) -0.004(15) -0.023(15)
F222 0.23(3) 0.14(2) 0.09(2) -0.032(18) 0.01(2) -0.02(2)
F223 0.24(3) 0.14(2) 0.12(2) -0.04(2) -0.01(2) -0.02(2)
F224 0.16(2) 0.18(3) 0.17(3) 0.00(3) 0.02(2) -0.04(3)
F225 0.16(2) 0.18(2) 0.16(2) -0.02(2) 0.02(2) -0.03(2)
C333 0.167(16) 0.181(19) 0.158(18) -0.010(15) 0.024(15) -0.036(17)
F226 0.24(2) 0.125(18) 0.12(2) -0.041(19) -0.01(2) -0.022(18)
F227 0.16(2) 0.19(2) 0.16(2) -0.01(2) 0.035(19) -0.03(2)
F228 0.17(3) 0.10(3) 0.12(2) 0.02(2) 0.07(2) -0.01(2)
F229 0.17(2) 0.08(2) 0.11(3) -0.03(2) 0.04(2) 0.03(2)
O64A 0.158(17) 0.094(14) 0.131(15) -0.029(13) 0.057(15) 0.015(14)
O73A 0.174(18) 0.095(14) 0.104(15) 0.014(12) 0.051(14) 0.011(14)
F230 0.17(2) 0.092(19) 0.12(2) 0.01(2) 0.05(2) 0.02(2)
C334 0.170(15) 0.095(13) 0.117(14) 0.005(13) 0.052(13) 0.007(13)
F231 0.17(2) 0.115(19) 0.15(2) -0.021(18) 0.06(2) -0.001(19)
C335 0.172(16) 0.110(13) 0.137(15) -0.025(13) 0.052(15) -0.002(13)
C336 0.160(15) 0.083(13) 0.109(13) 0.009(11) 0.051(13) 0.008(12)
F232 0.18(2) 0.121(19) 0.14(2) -0.021(19) 0.05(2) 0.000(19)
F233 0.18(2) 0.112(18) 0.15(2) -0.027(18) 0.05(2) 0.000(19)
C337 0.156(16) 0.089(13) 0.112(14) -0.008(12) 0.044(14) -0.001(13)
F234 0.134(17) 0.097(17) 0.106(19) 0.018(16) 0.033(17) -0.030(15)
F235 0.17(2) 0.112(18) 0.13(2) -0.040(18) 0.023(19) -0.007(19)
F236 0.129(18) 0.112(17) 0.108(18) 0.009(16) 0.019(17) -0.020(15)
C338 0.136(12) 0.096(12) 0.108(12) 0.002(10) 0.024(11) -0.022(11)
F237 0.13(2) 0.11(2) 0.103(18) 0.006(17) 0.007(17) -0.003(18)
C339 0.141(12) 0.092(11) 0.110(12) -0.006(10) 0.029(10) -0.021(10)
F238 0.17(3) 0.13(2) 0.14(2) -0.05(2) -0.01(2) 0.00(2)
C340 0.150(13) 0.096(11) 0.117(12) -0.027(10) 0.031(11) -0.017(11)
C341 0.145(13) 0.092(11) 0.112(12) -0.017(10) 0.031(11) -0.019(11)
C342 0.161(15) 0.104(12) 0.122(14) -0.035(11) 0.020(12) -0.012(12)
F239 0.18(2) 0.126(16) 0.134(19) -0.051(17) 0.005(17) 0.002(17)
C343 0.161(12) 0.065(9) 0.105(11) 0.008(9) 0.059(10) 0.007(10)
C344 0.162(12) 0.063(10) 0.106(12) 0.007(10) 0.062(11) 0.001(10)
F240 0.19(2) 0.07(2) 0.12(2) 0.008(18) 0.059(19) -0.005(19)
F241 0.176(17) 0.062(15) 0.116(19) -0.001(15) 0.064(17) -0.012(15)
F242 0.17(2) 0.082(17) 0.091(18) -0.010(16) 0.06(2) 0.016(19)
C345 0.165(12) 0.065(9) 0.109(12) 0.002(10) 0.064(11) -0.005(10)
C346 0.169(13) 0.075(10) 0.109(12) 0.010(10) 0.058(11) 0.011(11)
F243 0.18(2) 0.07(2) 0.130(19) 0.010(19) 0.062(19) 0.018(19)
F244 0.186(19) 0.088(18) 0.112(18) 0.021(17) 0.048(18) 0.010(18)
F245 0.176(19) 0.058(17) 0.12(2) -0.006(19) 0.07(2) -0.007(17)
C347 0.170(12) 0.063(10) 0.112(14) 0.001(11) 0.066(12) -0.006(10)
F246 0.14(2) 0.098(19) 0.108(18) -0.021(16) 0.057(18) 0.015(17)
F247 0.14(2) 0.108(18) 0.12(2) -0.017(17) 0.021(18) 0.020(17)
F248 0.122(18) 0.099(18) 0.11(2) -0.008(16) 0.046(16) 0.022(16)
F249 0.108(17) 0.08(2) 0.122(18) 0.02(2) -0.008(16) -0.015(17)
F250 0.112(17) 0.09(2) 0.114(18) 0.021(17) -0.012(16) -0.02(2)
F251 0.115(18) 0.097(15) 0.096(18) 0.006(14) -0.009(15) -0.003(14)
F252 0.14(2) 0.118(19) 0.089(18) 0.041(18) 0.013(18) -0.017(19)
C348 0.131(15) 0.109(15) 0.084(13) 0.037(13) 0.015(13) -0.013(13)
F253 0.14(2) 0.13(2) 0.080(18) 0.041(18) 0.027(18) -0.016(19)
F254 0.15(2) 0.12(2) 0.10(2) 0.04(2) 0.02(2) -0.02(2)
F255 0.14(2) 0.140(18) 0.060(15) 0.008(16) 0.003(16) 0.021(18)
F256 0.15(2) 0.16(2) 0.059(17) 0.013(18) -0.010(18) 0.02(2)
C349 0.142(16) 0.133(16) 0.063(12) 0.012(12) -0.001(12) 0.025(14)
F257 0.14(2) 0.14(3) 0.063(18) 0.00(2) 0.003(19) 0.02(2)
F258 0.13(3) 0.09(2) 0.11(2) 0.016(19) 0.02(2) 0.07(2)
C350 0.126(16) 0.103(14) 0.100(13) 0.025(12) 0.030(14) 0.051(14)
F259 0.128(19) 0.105(18) 0.110(17) 0.019(16) 0.037(17) 0.056(17)
F260 0.13(2) 0.10(2) 0.104(18) 0.032(17) 0.03(2) 0.05(2)
F261 0.16(2) 0.074(19) 0.075(17) -0.021(16) 0.011(18) -0.005(19)
F262 0.16(2) 0.079(17) 0.084(19) -0.020(16) 0.01(2) -0.001(19)
F263 0.15(2) 0.09(2) 0.08(2) -0.020(19) 0.03(2) -0.01(2)
F264 0.15(2) 0.09(2) 0.059(18) 0.017(17) -0.018(17) -0.003(19)
F265 0.13(2) 0.10(2) 0.062(17) 0.01(2) -0.024(17) 0.00(2)
F266 0.137(19) 0.10(2) 0.046(17) -0.009(19) -0.037(16) -0.01(2)
C351 0.140(15) 0.088(13) 0.155(15) 0.009(13) 0.071(13) 0.019(13)
F267 0.20(2) 0.074(19) 0.136(19) 0.006(18) 0.056(19) 0.006(19)
F268 0.21(2) 0.07(2) 0.125(18) 0.013(17) 0.085(18) 0.005(18)
C352 0.198(16) 0.071(12) 0.134(13) 0.014(12) 0.073(13) 0.007(13)
F269 0.20(2) 0.076(15) 0.121(17) 0.030(15) 0.068(18) 0.001(18)
F270 0.16(2) 0.065(17) 0.123(19) -0.004(17) 0.031(19) -0.002(17)
C353 0.152(14) 0.066(11) 0.117(13) -0.001(11) 0.038(12) -0.002(12)
F271 0.16(2) 0.064(17) 0.123(19) -0.007(17) 0.035(19) -0.008(18)
F272 0.16(2) 0.068(17) 0.119(19) -0.002(17) 0.037(18) -0.005(18)
C354 0.126(14) 0.092(12) 0.063(11) -0.028(10) 0.021(11) -0.015(12)
F273 0.138(19) 0.101(16) 0.065(13) -0.047(12) 0.018(14) -0.007(15)
F274 0.133(18) 0.105(16) 0.046(12) -0.032(12) 0.006(12) -0.001(14)
F275 0.124(19) 0.115(17) 0.076(18) -0.029(16) 0.042(16) -0.012(17)
F276 0.124(18) 0.11(2) 0.091(17) -0.001(18) -0.008(16) 0.02(2)
F277 0.13(2) 0.12(2) 0.092(19) 0.01(2) 0.005(19) 0.05(2)
C355 0.120(13) 0.106(15) 0.093(13) -0.005(12) 0.008(12) 0.033(12)
F278 0.121(17) 0.13(2) 0.093(18) 0.002(17) 0.020(17) 0.028(17)
F279 0.17(2) 0.10(2) 0.12(2) 0.021(18) 0.014(19) 0.021(19)
F280 0.19(2) 0.101(19) 0.117(19) 0.012(16) 0.010(18) -0.005(17)
C357 0.156(13) 0.080(12) 0.104(12) 0.004(10) 0.021(11) 0.008(11)
F281 0.189(19) 0.082(19) 0.11(2) 0.014(17) 0.015(18) -0.007(17)
C358 0.167(14) 0.088(13) 0.109(14) 0.008(11) 0.018(12) 0.005(11)
F282 0.150(18) 0.095(17) 0.122(19) -0.021(17) 0.040(17) 0.028(15)
F283 0.16(2) 0.068(19) 0.114(18) -0.016(16) 0.042(18) 0.011(17)
F284 0.152(18) 0.072(16) 0.119(19) -0.017(15) 0.029(17) 0.014(15)
C359 0.150(14) 0.075(12) 0.106(13) -0.017(11) 0.041(12) 0.020(11)
F285 0.18(2) 0.097(17) 0.087(19) 0.017(17) 0.048(19) 0.024(18)
F286 0.18(2) 0.086(18) 0.09(2) 0.03(2) 0.04(2) 0.03(2)
C360 0.182(15) 0.096(12) 0.087(13) 0.011(11) 0.047(13) 0.022(12)
F287 0.19(2) 0.100(17) 0.092(18) 0.019(17) 0.039(19) 0.026(18)
C361 0.108(14) 0.084(13) 0.074(12) 0.011(11) 0.004(12) 0.029(12)
F288 0.12(2) 0.09(2) 0.086(18) 0.003(18) 0.005(19) 0.031(18)
F289 0.103(17) 0.078(17) 0.082(15) 0.004(16) 0.009(15) 0.047(16)
F290 0.11(3) 0.09(2) 0.08(2) 0.01(2) -0.01(2) 0.06(2)
F291 0.133(19) 0.134(18) 0.083(18) -0.049(15) 0.021(16) 0.047(16)
F292 0.12(2) 0.147(18) 0.072(16) -0.013(15) 0.033(16) 0.028(17)
C362 0.127(15) 0.127(14) 0.080(13) -0.025(11) 0.019(13) 0.024(13)
F293 0.12(2) 0.15(2) 0.09(2) -0.01(2) 0.02(2) 0.028(19)
F294 0.111(15) 0.117(15) 0.096(17) -0.021(16) 0.000(16) -0.023(13)
C363 0.108(12) 0.114(13) 0.090(12) -0.027(12) 0.003(12) -0.007(11)
F295 0.115(17) 0.130(18) 0.093(18) -0.031(17) 0.006(17) 0.004(16)
F296 0.100(14) 0.113(15) 0.092(14) -0.067(13) -0.009(13) -0.004(12)
F297 0.13(2) 0.096(18) 0.114(18) -0.008(17) 0.045(18) -0.011(18)
F298 0.123(19) 0.100(17) 0.107(18) -0.001(16) 0.060(17) -0.008(17)
F299 0.133(19) 0.111(18) 0.113(18) 0.020(16) 0.059(18) -0.012(18)
C364 0.122(13) 0.095(12) 0.102(12) 0.003(11) 0.051(12) -0.013(12)
F300 0.131(18) 0.12(2) 0.13(2) -0.021(18) 0.021(18) 0.036(18)
C365 0.120(13) 0.103(14) 0.106(14) -0.022(12) 0.027(13) 0.042(12)
F301 0.137(17) 0.112(17) 0.124(18) -0.027(15) 0.012(15) 0.049(15)
F302 0.132(19) 0.107(18) 0.093(17) -0.003(16) 0.035(16) 0.063(17)
F303 0.10(2) 0.082(17) 0.113(18) 0.000(16) 0.022(18) -0.001(17)
F304 0.091(16) 0.12(2) 0.089(17) 0.012(19) 0.014(16) -0.022(19)
F305 0.096(17) 0.126(18) 0.08(2) 0.015(19) 0.027(18) 0.009(16)
C366 0.086(10) 0.093(10) 0.076(10) 0.005(9) 0.030(9) 0.002(9)
F306 0.087(18) 0.10(2) 0.071(16) 0.010(17) -0.006(15) -0.016(17)
C367 0.086(11) 0.094(11) 0.073(11) 0.007(10) 0.026(10) -0.004(11)
C368 0.086(11) 0.104(12) 0.074(10) 0.011(11) 0.009(11) -0.018(12)
C369 0.091(11) 0.097(11) 0.086(11) 0.006(10) 0.032(10) 0.002(10)
F307 0.093(19) 0.118(16) 0.080(16) 0.004(15) 0.007(17) -0.023(17)
F308 0.095(16) 0.102(18) 0.090(17) -0.006(15) 0.037(15) 0.003(16)
C371 0.110(12) 0.144(14) 0.124(13) 0.030(12) 0.017(11) 0.019(12)
F309 0.095(16) 0.16(2) 0.14(2) 0.022(18) 0.014(18) 0.026(17)
F310 0.11(2) 0.15(3) 0.14(2) 0.02(2) 0.03(2) 0.02(2)
F311 0.104(19) 0.14(2) 0.12(2) 0.02(2) 0.02(2) 0.008(19)
F312 0.10(2) 0.13(3) 0.12(2) 0.02(2) 0.04(2) 0.02(2)
F313 0.10(2) 0.13(2) 0.12(2) 0.03(2) 0.002(19) 0.007(19)
F314 0.14(2) 0.123(18) 0.097(18) 0.030(16) 0.020(17) 0.018(18)
F315 0.14(2) 0.11(2) 0.093(19) 0.060(17) 0.018(17) 0.015(18)
C372 0.137(14) 0.108(14) 0.100(13) 0.036(11) 0.014(12) 0.014(12)
F316 0.142(19) 0.12(2) 0.120(18) 0.031(17) 0.026(17) 0.019(18)
F317 0.14(2) 0.13(3) 0.16(2) 0.00(2) 0.00(2) -0.02(2)
F318 0.13(2) 0.11(2) 0.158(19) -0.046(17) -0.007(18) -0.016(17)
F319 0.137(18) 0.13(2) 0.148(18) -0.010(19) 0.007(17) -0.020(18)
C373 0.141(15) 0.109(15) 0.138(14) -0.021(13) -0.010(14) -0.019(13)
F320 0.137(19) 0.081(16) 0.103(16) 0.040(15) 0.017(17) 0.004(17)
F321 0.121(18) 0.081(18) 0.10(2) 0.029(16) 0.010(18) 0.007(16)
C374 0.124(13) 0.068(11) 0.099(12) 0.019(11) 0.034(12) 0.014(11)
F322 0.13(2) 0.046(14) 0.106(19) 0.029(15) 0.055(18) 0.016(16)
F323 0.124(18) 0.049(13) 0.123(19) 0.009(14) 0.040(16) -0.001(14)
F324 0.135(17) 0.086(17) 0.132(18) -0.002(16) 0.055(16) 0.007(15)
C375 0.122(13) 0.068(11) 0.122(14) -0.004(11) 0.050(12) 0.003(11)
F325 0.123(16) 0.083(16) 0.14(2) 0.005(16) 0.040(17) -0.007(15)
F326 0.152(19) 0.113(18) 0.076(16) 0.007(16) 0.013(16) -0.008(17)
C376 0.143(13) 0.094(12) 0.058(11) -0.002(11) 0.017(11) -0.002(12)
F327 0.157(19) 0.112(18) 0.065(15) 0.005(16) 0.001(17) -0.009(17)
F328 0.153(18) 0.104(19) 0.068(15) -0.011(16) 0.030(15) -0.005(17)
F329 0.12(2) 0.067(18) 0.046(17) -0.016(16) 0.034(18) -0.004(18)
C377 0.129(13) 0.064(11) 0.045(10) -0.010(10) 0.020(11) -0.004(11)
F330 0.140(18) 0.077(17) 0.052(17) -0.011(15) 0.012(16) -0.006(16)
F331 0.134(19) 0.072(16) 0.050(16) -0.006(14) 0.019(16) 0.000(17)
F332 0.143(18) 0.063(14) 0.087(17) 0.001(15) 0.047(16) -0.024(15)
F333 0.158(19) 0.049(13) 0.100(15) 0.036(13) 0.028(17) -0.004(16)
F334 0.140(18) 0.045(14) 0.074(19) 0.030(16) 0.020(17) 0.008(14)
C378 0.142(13) 0.052(10) 0.079(12) 0.024(10) 0.035(12) -0.013(11)
F335 0.154(18) 0.069(17) 0.13(2) 0.018(16) -0.002(17) 0.009(16)
C379 0.140(15) 0.073(11) 0.122(13) 0.016(11) 0.015(12) 0.009(12)
F336 0.14(2) 0.072(14) 0.099(17) 0.018(13) 0.014(17) 0.011(17)
F337 0.13(2) 0.059(13) 0.121(16) 0.014(13) 0.018(17) -0.002(15)
F338 0.13(2) 0.17(2) 0.12(2) 0.03(2) 0.04(2) -0.01(2)
F339 0.13(2) 0.17(2) 0.11(2) 0.019(19) 0.04(2) -0.01(2)
F340 0.14(3) 0.19(2) 0.10(2) 0.01(2) 0.02(2) 0.00(2)
F341 0.116(19) 0.15(2) 0.14(2) -0.001(19) 0.020(18) 0.016(18)
C380 0.113(13) 0.139(15) 0.133(14) 0.004(13) 0.025(13) 0.014(13)
F342 0.123(18) 0.14(2) 0.14(2) 0.005(19) 0.019(19) 0.023(19)
F343 0.117(18) 0.15(2) 0.15(2) -0.004(19) 0.021(18) 0.018(19)
F344 0.18(2) 0.110(19) 0.13(2) -0.033(18) 0.021(18) 0.004(19)
F345 0.18(2) 0.12(2) 0.12(2) -0.03(2) 0.02(2) 0.00(2)
F346 0.18(2) 0.11(2) 0.13(2) -0.04(2) 0.021(19) 0.00(2)
C381 0.173(16) 0.109(14) 0.123(14) -0.028(13) 0.022(13) 0.001(13)
F347 0.116(18) 0.107(19) 0.039(16) 0.014(16) -0.001(15) 0.016(18)
F348 0.124(19) 0.123(19) 0.061(16) 0.019(16) -0.006(16) 0.019(17)
F349 0.13(2) 0.12(2) 0.03(2) 0.033(19) 0.01(2) -0.01(2)
C382 0.109(14) 0.106(14) 0.052(11) 0.014(11) 0.001(11) 0.016(12)
F350 0.115(19) 0.047(17) 0.054(16) -0.029(15) 0.018(16) 0.018(16)
F351 0.136(19) 0.07(2) 0.058(16) -0.013(16) 0.020(16) 0.010(17)
C383 0.116(12) 0.062(11) 0.054(10) -0.007(10) 0.023(10) 0.007(10)
F352 0.12(2) 0.056(16) 0.051(16) 0.014(14) 0.038(16) 0.013(16)
C384 0.170(15) 0.174(17) 0.146(16) -0.012(14) 0.022(13) -0.033(15)

loop_
_atom_type_symbol
_atom_type_description
_atom_type_scat_dispersion_real
_atom_type_scat_dispersion_imag
_atom_type_scat_source
C C 0.0181 0.0091 'International Tables Vol C Tables 4.2.6.8 and 6.1.1.4'
H H 0.0000 0.0000 'International Tables Vol C Tables 4.2.6.8 and 6.1.1.4'
F F 0.0727 0.0534 'International Tables Vol C Tables 4.2.6.8 and 6.1.1.4'
Gd Gd -8.8380 11.9157 'International Tables Vol C Tables 4.2.6.8 and 6.1.1.4'
N N 0.0311 0.0180 'International Tables Vol C Tables 4.2.6.8 and 6.1.1.4'
O O 0.0492 0.0322 'International Tables Vol C Tables 4.2.6.8 and 6.1.1.4'

loop_
_geom_angle_atom_site_label_1
_geom_angle_atom_site_label_2
_geom_angle_atom_site_label_3
_geom_angle
_geom_angle_site_symmetry_1
_geom_angle_site_symmetry_3
_geom_angle_publ_flag
O6 Gd1 O11 129.6(6) . . ?
O6 Gd1 O26 127.4(7) . . ?
O9 Gd1 O6 73.3(7) . . ?
O9 Gd1 O11 132.0(7) . . ?
O9 Gd1 O12 149.3(6) . . ?
O9 Gd1 O21 71.9(7) . . ?
O9 Gd1 O26 129.2(7) . . ?
O11 Gd1 O26 74.9(7) . . ?
O12 Gd1 O6 76.0(6) . . ?
O12 Gd1 O11 70.9(6) . . ?
O12 Gd1 O26 70.8(6) . . ?
O21 Gd1 O6 75.3(6) . . ?
O21 Gd1 O11 146.1(6) . . ?
O21 Gd1 O12 99.2(6) . . ?
O21 Gd1 O26 71.3(7) . . ?
O29 Gd1 O6 154.9(6) . . ?
O29 Gd1 O9 81.6(6) . . ?
O29 Gd1 O11 68.7(6) . . ?
O29 Gd1 O12 129.0(6) . . ?
O29 Gd1 O21 97.3(6) . . ?
O29 Gd1 O26 69.7(6) . . ?
O54 Gd1 O6 73.5(7) . . ?
O54 Gd1 O9 79.5(7) . . ?
O54 Gd1 O11 71.5(6) . . ?
O54 Gd1 O12 93.0(6) . . ?
O54 Gd1 O21 142.4(6) . . ?
O54 Gd1 O26 145.9(7) . . ?
O54 Gd1 O29 102.2(6) . . ?
O2 Gd2 O10 143.6(6) . . ?
O2 Gd2 O44 70.8(6) . . ?
O10 Gd2 O44 73.0(6) . . ?
O23 Gd2 O2 98.6(6) . . ?
O23 Gd2 O10 72.4(6) . . ?
O23 Gd2 O44 71.1(6) . . ?
O37 Gd2 O2 73.7(7) . . ?
O37 Gd2 O10 131.4(6) . . ?
O37 Gd2 O23 148.2(6) . . ?
O37 Gd2 O38 74.0(6) . . ?
O37 Gd2 O42 78.7(6) . . ?
O37 Gd2 O44 130.6(7) . . ?
O38 Gd2 O2 76.4(6) . . ?
O38 Gd2 O10 130.6(6) . . ?
O38 Gd2 O23 74.2(6) . . ?
O38 Gd2 O44 127.0(6) . . ?
O42 Gd2 O2 93.3(6) . . ?
O42 Gd2 O10 71.4(6) . . ?
O42 Gd2 O23 133.0(6) . . ?
O42 Gd2 O38 152.6(6) . . ?
O42 Gd2 O44 70.4(6) . . ?
O59 Gd2 O2 144.1(7) . . ?
O59 Gd2 O10 72.3(7) . . ?
O59 Gd2 O23 93.9(6) . . ?
O59 Gd2 O37 78.0(7) . . ?
O59 Gd2 O38 75.0(7) . . ?
O59 Gd2 O42 102.4(6) . . ?
O59 Gd2 O44 145.0(7) . . ?
O4 Gd3 O5 73.0(6) . . ?
O4 Gd3 O15 145.6(6) . . ?
O4 Gd3 O16 73.0(6) . . ?
O4 Gd3 O55 132.7(6) . . ?
O4 Gd3 O62 132.8(6) . . ?
O5 Gd3 O15 101.6(6) . . ?
O5 Gd3 O55 74.7(6) . . ?
O5 Gd3 O62 146.7(6) . . ?
O13 Gd3 O4 74.8(6) . . ?
O13 Gd3 O5 74.0(6) . . ?
O13 Gd3 O15 71.2(6) . . ?
O13 Gd3 O16 72.2(6) . . ?
O13 Gd3 O55 126.9(7) . . ?
O13 Gd3 O62 127.3(6) . . ?
O15 Gd3 O62 68.9(6) . . ?
O16 Gd3 O5 136.9(6) . . ?
O16 Gd3 O15 92.0(6) . . ?
O16 Gd3 O55 148.2(6) . . ?
O16 Gd3 O62 76.3(6) . . ?
O40 Gd3 O4 74.1(7) . . ?
O40 Gd3 O5 94.8(6) . . ?
O40 Gd3 O13 148.8(6) . . ?
O40 Gd3 O15 140.0(6) . . ?
O40 Gd3 O16 100.4(6) . . ?
O40 Gd3 O55 75.2(7) . . ?
O40 Gd3 O62 77.4(7) . . ?
O55 Gd3 O15 74.5(6) . . ?
O55 Gd3 O62 72.0(6) . . ?
O3 Gd4 O8 69.2(7) . . ?
O3 Gd4 O14 141.8(6) . . ?
O3 Gd4 N13 76.5(7) . . ?
O3 Gd4 N1A 68.9(6) . . ?
O8 Gd4 N13 81.0(7) . . ?
O8 Gd4 N1A 108.6(7) . . ?
O14 Gd4 O8 140.8(7) . . ?
O14 Gd4 N13 122.3(7) . . ?
O14 Gd4 N1A 77.0(6) . . ?
O20 Gd4 O3 116.5(7) . . ?
O20 Gd4 O8 74.5(7) . . ?
O20 Gd4 O14 69.2(7) . . ?
O20 Gd4 N13 144.7(7) . . ?
O20 Gd4 N1A 76.2(6) . . ?
O32 Gd4 O3 142.1(6) . . ?
O32 Gd4 O8 80.2(8) . . ?
O32 Gd4 O14 75.9(6) . . ?
O32 Gd4 O20 73.9(7) . . ?
O32 Gd4 O36 111.4(7) . . ?
O32 Gd4 N13 77.1(8) . . ?
O32 Gd4 N1A 145.1(6) . . ?
O36 Gd4 O3 86.4(6) . . ?
O36 Gd4 O8 148.3(7) . . ?
O36 Gd4 O14 70.5(6) . . ?
O36 Gd4 O20 136.3(6) . . ?
O36 Gd4 N13 73.6(6) . . ?
O36 Gd4 N1A 79.2(6) . . ?
N13 Gd4 N1A 136.8(7) . . ?
O7 Gd5 O27 72.4(6) . . ?
O7 Gd5 O47 74.7(7) . . ?
O7 Gd5 O48 145.8(7) . . ?
O17 Gd5 O7 97.7(6) . . ?
O17 Gd5 O27 71.9(7) . . ?
O17 Gd5 O47 73.5(8) . . ?
O17 Gd5 O48 68.2(7) . . ?
O27 Gd5 O47 127.6(7) . . ?
O27 Gd5 O48 126.7(7) . . ?
O30 Gd5 O7 135.5(7) . . ?
O30 Gd5 O17 93.9(7) . . ?
O30 Gd5 O27 70.9(6) . . ?
O30 Gd5 O34 71.9(7) . . ?
O30 Gd5 O47 149.4(7) . . ?
O30 Gd5 O48 78.0(7) . . ?
O30 Gd5 O65 102.8(7) . . ?
O34 Gd5 O7 74.8(6) . . ?
O34 Gd5 O17 146.2(8) . . ?
O34 Gd5 O27 74.4(7) . . ?
O34 Gd5 O47 132.6(7) . . ?
O34 Gd5 O48 133.9(7) . . ?
O47 Gd5 O48 71.4(7) . . ?
O65 Gd5 O7 96.4(6) . . ?
O65 Gd5 O17 138.2(7) . . ?
O65 Gd5 O27 149.8(7) . . ?
O65 Gd5 O34 75.6(8) . . ?
O65 Gd5 O47 72.7(8) . . ?
O65 Gd5 O48 78.2(7) . . ?
O1 Gd6 N6 78.4(7) . . ?
O1 Gd6 N11 111.0(7) . . ?
O19 Gd6 O1 145.8(8) . . ?
O19 Gd6 N6 115.7(6) . . ?
O19 Gd6 N11 80.2(6) . . ?
O22 Gd6 O1 142.2(7) . . ?
O22 Gd6 O19 71.0(7) . . ?
O22 Gd6 O25 80.4(6) . . ?
O22 Gd6 O46 136.5(6) . . ?
O22 Gd6 N6 73.8(5) . . ?
O22 Gd6 N11 75.7(6) . . ?
O25 Gd6 O1 68.8(7) . . ?
O25 Gd6 O19 142.3(6) . . ?
O25 Gd6 N6 77.4(6) . . ?
O25 Gd6 N11 69.1(6) . . ?
O41 Gd6 O1 80.2(7) . . ?
O41 Gd6 O19 73.9(7) . . ?
O41 Gd6 O22 116.6(7) . . ?
O41 Gd6 O25 142.7(7) . . ?
O41 Gd6 O46 72.2(7) . . ?
O41 Gd6 N6 76.4(6) . . ?
O41 Gd6 N11 144.7(6) . . ?
O46 Gd6 O1 79.6(7) . . ?
O46 Gd6 O19 71.5(7) . . ?
O46 Gd6 O25 119.6(7) . . ?
O46 Gd6 N6 144.2(6) . . ?
O46 Gd6 N11 77.0(6) . . ?
N6 Gd6 N11 137.7(6) . . ?
O24 Gd7 O1A 68.8(7) . . ?
O24 Gd7 N29 69.9(6) . . ?
O43 Gd7 O24 76.9(6) . . ?
O43 Gd7 O1A 139.5(7) . . ?
O43 Gd7 N29 75.9(6) . . ?
O43 Gd7 N41 72(8) . 2_857 ?
O43 Gd7 O79 140.3(7) . . ?
O1A Gd7 N29 110.1(7) . . ?
O68 Gd7 O24 135.7(6) . . ?
O68 Gd7 O43 130.4(7) . . ?
O68 Gd7 O1A 70.0(7) . . ?
O68 Gd7 N29 141.4(6) . . ?
O68 Gd7 N41 81(8) . 2_857 ?
O68 Gd7 O76 81.6(7) . . ?
O68 Gd7 O79 73.4(8) . . ?
N41 Gd7 O24 77(9) 2_857 . ?
N41 Gd7 O1A 79(9) 2_857 . ?
N41 Gd7 N29 138(8) 2_857 . ?
O76 Gd7 O24 142.5(6) . . ?
O76 Gd7 O43 73.2(7) . . ?
O76 Gd7 O1A 146.3(7) . . ?
O76 Gd7 N29 81.2(6) . . ?
O76 Gd7 N41 114(10) . 2_857 ?
O76 Gd7 O79 81.7(7) . . ?
O79 Gd7 O24 108.8(7) . . ?
O79 Gd7 O1A 73.3(7) . . ?
O79 Gd7 N29 70.2(6) . . ?
O79 Gd7 N41 147(8) . 2_857 ?
O28 Gd8 O39 87.0(7) . . ?
O28 Gd8 O66 140.3(8) . . ?
O28 Gd8 O69 144.7(7) . . ?
O28 Gd8 N19 78.0(7) . . ?
O28 Gd8 N37 71.4(7) . 2_746 ?
O39 Gd8 O69 69.1(8) . . ?
O39 Gd8 N19 70.7(6) . . ?
O66 Gd8 O39 106.7(8) . . ?
O66 Gd8 O69 73.5(8) . . ?
O66 Gd8 N19 72.2(7) . . ?
O66 Gd8 N37 147.2(7) . 2_746 ?
O69 Gd8 N19 115.3(7) . . ?
O71 Gd8 O28 121.6(9) . . ?
O71 Gd8 O39 136.1(8) . . ?
O71 Gd8 O66 73.5(9) . . ?
O71 Gd8 O69 69.1(9) . . ?
O71 Gd8 N19 141.9(7) . . ?
O71 Gd8 O88 78.8(9) . . ?
O71 Gd8 N37 81.5(8) . 2_746 ?
O88 Gd8 O28 72.6(9) . . ?
O88 Gd8 O39 144.9(8) . . ?
O88 Gd8 O66 75.6(9) . . ?
O88 Gd8 O69 140.4(9) . . ?
O88 Gd8 N19 77.1(8) . . ?
O88 Gd8 N37 120.3(8) . 2_746 ?
N37 Gd8 O39 77.2(7) 2_746 . ?
N37 Gd8 O69 78.0(7) 2_746 . ?
N37 Gd8 N19 136.3(6) 2_746 . ?
O18 Gd9 O53 131.0(7) . . ?
O18 Gd9 N42 71.7(6) . 1_545 ?
O18 Gd9 N22 151.4(6) . . ?
O33 Gd9 O18 75.8(8) . . ?
O33 Gd9 O45 134.0(7) . . ?
O33 Gd9 O53 126.9(9) . . ?
O33 Gd9 N42 146.2(7) . 1_545 ?
O33 Gd9 N22 76.3(7) . . ?
O45 Gd9 O18 116.2(8) . . ?
O45 Gd9 O53 80.5(8) . . ?
O45 Gd9 N42 71.1(6) . 1_545 ?
O45 Gd9 N22 79.8(7) . . ?
O53 Gd9 N42 71.8(8) . 1_545 ?
O53 Gd9 N22 72.6(7) . . ?
O61 Gd9 O18 80.8(9) . . ?
O61 Gd9 O33 77.7(8) . . ?
O61 Gd9 O45 145.3(7) . . ?
O61 Gd9 O53 66.5(8) . . ?
O61 Gd9 N42 88.1(8) . 1_545 ?
O61 Gd9 N22 99.3(8) . . ?
O63 Gd9 O18 76.3(7) . . ?
O63 Gd9 O33 70.5(8) . . ?
O63 Gd9 O45 70.2(8) . . ?
O63 Gd9 O53 147.6(8) . . ?
O63 Gd9 O61 144.4(8) . . ?
O63 Gd9 N42 109.7(7) . 1_545 ?
O63 Gd9 N22 88.5(7) . . ?
N22 Gd9 N42 136.8(6) . 1_545 ?
N21 Gd10 N24 137.7(6) 2_857 . ?
N21 Gd10 O64A 118.4(9) 2_857 . ?
O75 Gd10 N21 76.0(8) . 2_857 ?
O75 Gd10 O78 140.2(9) . . ?
O75 Gd10 O85 120.8(10) . . ?
O75 Gd10 N24 70.3(8) . . ?
O75 Gd10 O87 74.4(10) . . ?
O75 Gd10 O64A 143.8(9) . . ?
O75 Gd10 O73A 85.9(10) . . ?
O78 Gd10 N21 75.7(8) . 2_857 ?
O78 Gd10 O85 74.0(9) . . ?
O78 Gd10 N24 145.7(8) . . ?
O78 Gd10 O64A 75.3(10) . . ?
O78 Gd10 O73A 110.5(10) . . ?
O85 Gd10 N21 146.3(8) . 2_857 ?
O85 Gd10 N24 75.1(8) . . ?
O85 Gd10 O64A 67.1(10) . . ?
O85 Gd10 O73A 134.1(10) . . ?
O87 Gd10 N21 90.3(10) . 2_857 ?
O87 Gd10 O78 78.3(11) . . ?
O87 Gd10 O85 69.4(11) . . ?
O87 Gd10 N24 104.1(10) . . ?
O87 Gd10 O64A 133.7(11) . . ?
O87 Gd10 O73A 155.9(11) . . ?
O64A Gd10 N24 79.4(9) . . ?
O73A Gd10 N21 71.2(8) . 2_857 ?
O73A Gd10 N24 81.5(8) . . ?
O73A Gd10 O64A 70.2(9) . . ?
O31 Gd11 O49 110.7(9) . . ?
O31 Gd11 O51 136.2(9) . . ?
O31 Gd11 O52 76.6(9) . . ?
O31 Gd11 N36 149.6(7) . . ?
O31 Gd11 O81 75.9(9) . . ?
O31 Gd11 N47 72.9(8) . . ?
O49 Gd11 O51 81.5(8) . . ?
O49 Gd11 N47 70.2(7) . . ?
O51 Gd11 N47 72.5(8) . . ?
O52 Gd11 O49 69.9(8) . . ?
O52 Gd11 O51 143.8(8) . . ?
O52 Gd11 N36 82.4(7) . . ?
O52 Gd11 O81 145.3(9) . . ?
O52 Gd11 N47 115.4(8) . . ?
N36 Gd11 O49 81.6(7) . . ?
N36 Gd11 O51 71.6(7) . . ?
N36 Gd11 O81 112.8(8) . . ?
N36 Gd11 N47 136.9(6) . . ?
O81 Gd11 O49 140.6(8) . . ?
O81 Gd11 O51 70.0(9) . . ?
O81 Gd11 N47 75.5(9) . . ?
O84 Gd11 O31 74.6(9) . . ?
O84 Gd11 O49 140.0(7) . . ?
O84 Gd11 O51 123.2(10) . . ?
O84 Gd11 O52 73.4(9) . . ?
O84 Gd11 N36 78.5(7) . . ?
O84 Gd11 O81 79.3(8) . . ?
O84 Gd11 N47 142.7(7) . . ?
O35 Gd12 O56 69.5(8) . . ?
O35 Gd12 O77 133.7(8) . . ?
O35 Gd12 N40 79.7(7) . . ?
O35 Gd12 N45 71.5(7) . 2_756 ?
O56 Gd12 O77 69.3(10) . . ?
O56 Gd12 N40 80.9(7) . . ?
O57 Gd12 O35 80.8(8) . . ?
O57 Gd12 O56 143.5(8) . . ?
O57 Gd12 O67 141.2(7) . . ?
O57 Gd12 O77 124.5(9) . . ?
O57 Gd12 O86 76.6(8) . . ?
O57 Gd12 N40 73.0(7) . . ?
O57 Gd12 N45 76.9(8) . 2_756 ?
O67 Gd12 O35 112.8(8) . . ?
O67 Gd12 O56 72.5(7) . . ?
O67 Gd12 O77 73.2(8) . . ?
O67 Gd12 N40 143.1(7) . . ?
O67 Gd12 N45 74.0(7) . 2_756 ?
O77 Gd12 N40 73.8(7) . . ?
O86 Gd12 O35 149.8(7) . . ?
O86 Gd12 O56 138.1(8) . . ?
O86 Gd12 O67 75.2(8) . . ?
O86 Gd12 O77 76.2(9) . . ?
O86 Gd12 N40 111.9(8) . . ?
O86 Gd12 N45 84.0(7) . 2_756 ?
N45 Gd12 O56 111.5(8) 2_756 . ?
N45 Gd12 O77 145.0(7) 2_756 . ?
N45 Gd12 N40 141.1(6) 2_756 . ?
C305 O1 Gd6 137.3(19) . . ?
N9 O2 Gd2 135.4(15) . . ?
C43 O3 Gd4 136.4(17) . . ?
C2 O4 Gd3 131.2(15) . . ?
C53 O5 Gd3 133.4(14) . . ?
C10 O6 Gd1 132.8(16) . . ?
C117 O7 Gd5 130.6(15) . . ?
C72 O8 Gd4 137.9(17) . . ?
C181 O9 Gd1 135.0(18) . . ?
C11 O10 Gd2 130.4(14) . . ?
C3 O11 Gd1 129.6(15) . . ?
C166 O12 Gd1 131.6(14) . . ?
C307 O13 Gd3 133.9(14) . . ?
C14 O14 Gd4 136.1(15) . . ?
N15 O15 Gd3 134.6(14) . . ?
C8 O16 Gd3 130.0(14) . . ?
N4 O17 Gd5 136.1(16) . . ?
C65 O18 Gd9 131.6(16) . . ?
C164 O19 Gd6 134.0(17) . . ?
C217 O20 Gd4 130.2(18) . . ?
C52 N2 C192 131(2) . . ?
C120 N2 C52 128(2) . . ?
C120 N2 C192 101(2) . . ?
N17 O21 Gd1 137.9(18) . . ?
C55 O22 Gd6 138.3(15) . . ?
C249 O23 Gd2 131.0(15) . . ?
C63 O24 Gd7 136.6(15) . . ?
C146 O25 Gd6 136.7(18) . . ?
C173 O26 Gd1 132.9(16) . . ?
C205 O27 Gd5 136.2(16) . . ?
F3 C1 F6 100.7(18) . . ?
F3 C1 C8 113.5(16) . . ?
F6 C1 C8 111.2(18) . . ?
F11 C1 F3 106.8(19) . . ?
F11 C1 F6 104.2(18) . . ?
F11 C1 C8 118.6(18) . . ?
O4 C2 C9 130(2) . . ?
O4 C2 C74 114(2) . . ?
C9 C2 C74 116(2) . . ?
C187 O28 Gd8 136(2) . . ?
C312 O29 Gd1 136.1(15) . . ?
C60 O30 Gd5 136.1(16) . . ?
C298 O31 Gd11 133(2) . . ?
C107 O32 Gd4 140.0(18) . . ?
C170 O33 Gd9 131(2) . . ?
C40 O34 Gd5 131.3(14) . . ?
O11 C3 C7 129(2) . . ?
O11 C3 C35 113.8(18) . . ?
C7 C3 C35 115(2) . . ?
O17 N4 C4 119(3) . . ?
O17 N4 C6 124(2) . . ?
C6 N4 C4 116(2) . . ?
N4 C4 C250 106(2) . . ?
C5 C4 N4 97(3) . . ?
C5 C4 C250 115(3) . . ?
C5 C4 C279 121(3) . . ?
C279 C4 N4 110(2) . . ?
C279 C4 C250 107(3) . . ?
C4 C5 N32 104(3) . . ?
C4 C5 C267 118(3) . . ?
C4 C5 C308 112(3) . . ?
N32 C5 C267 107(3) . . ?
N32 C5 C308 105(2) . . ?
C267 C5 C308 111(3) . . ?
C6 N32 C5 113(3) . . ?
C6 N32 O70 120(3) . . ?
O70 N32 C5 125(3) . . ?
N4 C6 C177 127(2) . . ?
N32 C6 N4 102(3) . . ?
N32 C6 C177 131(3) . . ?
C102 O35 Gd12 134.3(18) . . ?
C41 O36 Gd4 136.7(16) . . ?
C265 O37 Gd2 135.7(16) . . ?
C3 C7 H7 121.1 . . ?
C166 C7 C3 118(2) . . ?
C166 C7 H7 121.1 . . ?
C263 O38 Gd2 134.6(14) . . ?
O60 N12 C54 128(2) . . ?
O60 N12 C209 120(2) . . ?
C54 N12 C209 112(2) . . ?
C154 O39 Gd8 136.5(18) . . ?
O16 C8 C1 115.3(18) . . ?
O16 C8 C116 132.2(19) . . ?
C116 C8 C1 112.6(19) . . ?
N25 O40 Gd3 135.3(17) . . ?
C248 O41 Gd6 137.2(17) . . ?
C114 O42 Gd2 134.3(15) . . ?
C2 C9 H9 119.9 . . ?
C53 C9 C2 120(2) . . ?
C53 C9 H9 119.9 . . ?
C157 O43 Gd7 131.7(17) . . ?
C280 O44 Gd2 133.0(14) . . ?
C119 O1A Gd7 136.0(18) . . ?
C62 N13 Gd4 129(2) . . ?
C120 N13 Gd4 126.9(18) . . ?
C120 N13 C62 104(2) . . ?
C81 O45 Gd9 135.9(17) . . ?
O6 C10 C61 126(2) . . ?
O6 C10 C78 118(2) . . ?
C61 C10 C78 116(2) . . ?
C144 O46 Gd6 134.1(15) . . ?
C186 O47 Gd5 134.2(17) . . ?
O10 C11 C56 131(2) . . ?
O10 C11 C1A 115.0(19) . . ?
C56 C11 C1A 112(2) . . ?
F40 C12 C117 113(2) . . ?
F40 C12 F141 112(3) . . ?
F53 C12 F40 108(2) . . ?
F53 C12 C117 114(2) . . ?
F53 C12 F141 102(2) . . ?
F141 C12 C117 109(2) . . ?
C262 O48 Gd5 134.5(19) . . ?
C276 O49 Gd11 132.9(17) . . ?
C14 C13 H13 121.5 . . ?
C14 C13 C41 117.0(19) . . ?
C41 C13 H13 121.5 . . ?
O21 N17 C202 119(2) . . ?
C218 N17 O21 128(2) . . ?
C218 N17 C202 113(2) . . ?
C301 O51 Gd11 135(2) . . ?
C340 O51 Gd11 137(3) . . ?
C203 O52 Gd11 135(2) . . ?
C198 O53 Gd9 141(2) . . ?
N46 O54 Gd1 138.2(14) . . ?
O14 C14 C13 126(2) . . ?
O14 C14 C42 116(2) . . ?
C13 C14 C42 118(2) . . ?
C55 C15 H15 120.7 . . ?
C164 C15 H15 120.7 . . ?
C164 C15 C55 119(2) . . ?
F1 C16 F9 101.1(17) . . ?
F1 C16 C53 108.1(18) . . ?
F9 C16 C53 115.2(17) . . ?
F33 C16 F1 103.3(17) . . ?
F33 C16 F9 111.1(19) . . ?
F33 C16 C53 116.0(18) . . ?
C19 N20 C17 114(2) . . ?
O72 N20 C17 119(2) . . ?
O72 N20 C19 126(2) . . ?
N20 C17 C18 99(2) . . ?
N20 C17 C283 114(3) . . ?
C275 C17 N20 112(3) . . ?
C275 C17 C18 114(3) . . ?
C275 C17 C283 106(3) . . ?
C283 C17 C18 112(3) . . ?
N9 C18 C17 96(2) . . ?
C80 C18 C17 112(3) . . ?
C80 C18 N9 104(2) . . ?
C257 C18 C17 119(3) . . ?
C257 C18 N9 112(2) . . ?
C257 C18 C80 111(3) . . ?
O2 N9 C18 119(2) . . ?
O2 N9 C19 123(2) . . ?
C19 N9 C18 117(2) . . ?
N9 C19 N20 105(2) . . ?
N9 C19 C67 129(2) . . ?
C67 C19 N20 126(2) . . ?
C20 N21 Gd10 126.7(10) . 2_847 ?
C22 N21 Gd10 123.5(10) . 2_847 ?
C22 N21 C20 108.0 . . ?
N21 C20 H20 126.0 . . ?
N21 C20 C21 108.0 . . ?
C21 C20 H20 126.0 . . ?
C20 C21 H21 126.0 . . ?
N30 C21 C20 108.0 . . ?
N30 C21 H21 126.0 . . ?
C21 N30 C22 108.0 . . ?
C132 N30 C21 127.9(16) . . ?
C132 N30 C22 123.6(16) . . ?
N21 C22 N30 108.0 . . ?
N21 C22 H22 126.0 . . ?
N30 C22 H22 126.0 . . ?
C121 O55 Gd3 134.5(14) . . ?
C24 C23 C28 120.0 . . ?
C24 C23 N7 117.7(12) . . ?
C28 C23 N7 122.3(12) . . ?
C23 C24 H24 120.0 . . ?
C23 C24 C25 120.0 . . ?
C25 C24 H24 120.0 . . ?
C26 C25 C24 120.0 . . ?
N8 C25 C24 118.5(12) . . ?
N8 C25 C26 121.5(12) . . ?
C25 C26 H26 120.0 . . ?
C25 C26 C27 120.0 . . ?
C27 C26 H26 120.0 . . ?
C26 C27 C37 124.2(16) . . ?
C28 C27 C26 120.0 . . ?
C28 C27 C37 115.8(16) . . ?
C23 C28 H28 120.0 . . ?
C27 C28 C23 120.0 . . ?
C27 C28 H28 120.0 . . ?
N3 C29 H29 126.0 . . ?
C31 C29 H29 126.0 . . ?
C31 C29 N3 108.0 . . ?
C30 N3 C29 108.0 . . ?
C97 N3 C29 128.2(13) . . ?
C97 N3 C30 123.6(13) . . ?
N3 C30 H30 126.0 . . ?
N3 C30 N6 108.0 . . ?
N6 C30 H30 126.0 . . ?
C30 N6 Gd6 121.0(8) . . ?
C31 N6 Gd6 131.0(8) . . ?
C31 N6 C30 108.0 . . ?
C29 C31 H31 126.0 . . ?
N6 C31 C29 108.0 . . ?
N6 C31 H31 126.0 . . ?
C149 O56 Gd12 137(2) . . ?
C300 O57 Gd12 134(2) . . ?
C357 O57 Gd12 136(3) . . ?
C32 N1A Gd4 124.1(8) . . ?
C34 N1A Gd4 126.2(8) . . ?
C34 N1A C32 108.0 . . ?
N1A C32 H32 126.0 . . ?
C33 C32 N1A 108.0 . . ?
C33 C32 H32 126.0 . . ?
C32 C33 H33 126.0 . . ?
N8 C33 C32 108.0 . . ?
N8 C33 H33 126.0 . . ?
C25 N8 C33 126.8(13) . . ?
C25 N8 C34 124.9(13) . . ?
C33 N8 C34 108.0 . . ?
N1A C34 N8 108.0 . . ?
N1A C34 H34 126.0 . . ?
N8 C34 H34 126.0 . . ?
O40 N25 C143 125(2) . . ?
O40 N25 C182 121(3) . . ?
C143 N25 C182 115(3) . . ?
F22 C35 C3 115(2) . . ?
F25 C35 C3 113.8(18) . . ?
F25 C35 F22 108.9(18) . . ?
F54 C35 C3 115(2) . . ?
F54 C35 F22 100(2) . . ?
F54 C35 F25 103(2) . . ?
N33 O59 Gd2 137.6(15) . . ?
F67 C36 C60 114(2) . . ?
F77 C36 F67 101(3) . . ?
F77 C36 F86 99(3) . . ?
F77 C36 C60 114(2) . . ?
F86 C36 F67 113(3) . . ?
F86 C36 C60 114(2) . . ?
F261 C36 C60 113(3) . . ?
F262 C36 C60 114(3) . . ?
F262 C36 F261 102(4) . . ?
F262 C36 F263 115(4) . . ?
F263 C36 C60 111(3) . . ?
F263 C36 F261 101(4) . . ?
O58 N26 C37 120(3) . . ?
O58 N26 C39 123(3) . . ?
C37 N26 C39 117(3) . . ?
N26 C37 C27 133(3) . . ?
N26 C37 N15 106(2) . . ?
N15 C37 C27 121(2) . . ?
O15 N15 C37 130(2) . . ?
O15 N15 C38 120(2) . . ?
C37 N15 C38 108(2) . . ?
C39 C38 N15 103(2) . . ?
C39 C38 C199 118(3) . . ?
C39 C38 C214 113(3) . . ?
C199 C38 N15 107(2) . . ?
C199 C38 C214 112(3) . . ?
C214 C38 N15 102(2) . . ?
N26 C39 C118 103(3) . . ?
C38 C39 N26 103(3) . . ?
C38 C39 C118 109(3) . . ?
C296 C39 N26 113(3) . . ?
C296 C39 C38 122(3) . . ?
C296 C39 C118 105(3) . . ?
O34 C40 C59 118(2) . . ?
O34 C40 C221 127.2(19) . . ?
O34 C40 C378 111(2) . . ?
C221 C40 C59 114(2) . . ?
C221 C40 C378 121(2) . . ?
O36 C41 C13 131(2) . . ?
O36 C41 C113 116.4(19) . . ?
C13 C41 C113 112(2) . . ?
C215 O61 Gd9 141(2) . . ?
F8 C42 C14 111.6(18) . . ?
F10 C42 F8 106.0(17) . . ?
F10 C42 C14 107.4(18) . . ?
F10 C42 F206 109(2) . . ?
F206 C42 F8 105.5(19) . . ?
F206 C42 C14 117(2) . . ?
O3 C43 C151 118(2) . . ?
O3 C43 C168 131(3) . . ?
O3 C43 C363 117(3) . . ?
C168 C43 C151 109(2) . . ?
C168 C43 C363 112(3) . . ?
C281 O62 Gd3 132.9(15) . . ?
C139 O63 Gd9 136.5(16) . . ?
C44 N29 Gd7 128.4(9) . . ?
C44 N29 C46 108.0 . . ?
C46 N29 Gd7 121.3(8) . . ?
N29 C44 H44 126.0 . . ?
N29 C44 C45 108.0 . . ?
C45 C44 H44 126.0 . . ?
C44 C45 H45 126.0 . . ?
N7 C45 C44 108.0 . . ?
N7 C45 H45 126.0 . . ?
C23 N7 C45 131.8(12) . . ?
C23 N7 C46 120.2(12) . . ?
C45 N7 C46 108.0 . . ?
N29 C46 H46 126.0 . . ?
N7 C46 N29 108.0 . . ?
N7 C46 H46 126.0 . . ?
C48 C47 H47 120.0 . . ?
C48 C47 C52 120.0 . . ?
C52 C47 H47 120.0 . . ?
C47 C48 N10 118.9(14) . . ?
C49 C48 C47 120.0 . . ?
C49 C48 N10 121.0(14) . . ?
C48 C49 H49 120.0 . . ?
C50 C49 C48 120.0 . . ?
C50 C49 H49 120.0 . . ?
C49 C50 C51 120.0 . . ?
C49 C50 C319 117.8(17) . . ?
C51 C50 C319 122.0(17) . . ?
C50 C51 H51 120.0 . . ?
C50 C51 C52 120.0 . . ?
C52 C51 H51 120.0 . . ?
N2 C52 C47 117.3(15) . . ?
N2 C52 C51 122.6(15) . . ?
C51 C52 C47 120.0 . . ?
O5 C53 C9 127(2) . . ?
O5 C53 C16 116.2(18) . . ?
C9 C53 C16 116(2) . . ?
N12 C54 C101 123(2) . . ?
N46 C54 N12 108(2) . . ?
N46 C54 C101 129(2) . . ?
N44 O65 Gd5 129.9(18) . . ?
C237 O66 Gd8 130(2) . . ?
C188 O67 Gd12 141(2) . . ?
C343 O67 Gd12 132(3) . . ?
O74 N31 C185 125(3) . . ?
O74 N31 C224 122(3) . . ?
C185 N31 C224 113(3) . . ?
O22 C55 C15 128(2) . . ?
O22 C55 C147 117.1(19) . . ?
C15 C55 C147 115(2) . . ?
C11 C56 H56 121.6 . . ?
C249 C56 C11 117(2) . . ?
C249 C56 H56 121.6 . . ?
C255 O68 Gd7 137(2) . . ?
F19 C57 F21 101.7(17) . . ?
F19 C57 C119 112.7(19) . . ?
F21 C57 C119 116.0(19) . . ?
F47 C57 F19 106.0(18) . . ?
F47 C57 F21 105.9(19) . . ?
F47 C57 C119 113.3(18) . . ?
F7 C58 F75 103(2) . . ?
F7 C58 F135 108(2) . . ?
F7 C58 C154 117(2) . . ?
F75 C58 C154 111(2) . . ?
F135 C58 F75 95(2) . . ?
F135 C58 C154 119(2) . . ?
C127 O69 Gd8 135(2) . . ?
C160 O71 Gd8 138(2) . . ?
F62 C59 C40 111(3) . . ?
F80 C59 F62 103(3) . . ?
F80 C59 C40 118(3) . . ?
F203 C59 F62 103(3) . . ?
F203 C59 C40 108(3) . . ?
F203 C59 F80 113(3) . . ?
O30 C60 C36 117(2) . . ?
O30 C60 C167 126(2) . . ?
C167 C60 C36 117(2) . . ?
C10 C61 H61 117.7 . . ?
C10 C61 C181 125(2) . . ?
C181 C61 H61 117.7 . . ?
N13 C62 H62 125.1 . . ?
C192 C62 N13 110(3) . . ?
C192 C62 H62 125.1 . . ?
O24 C63 C103 110.9(18) . . ?
O24 C63 C169 127(2) . . ?
C169 C63 C103 121(2) . . ?
F20 C64 F93 108(3) . . ?
F20 C64 C65 111(2) . . ?
F20 C64 F101 103(3) . . ?
F93 C64 C65 114(3) . . ?
F93 C64 F101 107(3) . . ?
F101 C64 C65 112(2) . . ?
O18 C65 C64 117(2) . . ?
O18 C65 C159 125(3) . . ?
C159 C65 C64 117(3) . . ?
C67 C66 H66 120.0 . . ?
C67 C66 C71 120.0 . . ?
C71 C66 H66 120.0 . . ?
C19 C67 C66 118.0(17) . . ?
C19 C67 C68 121.7(16) . . ?
C68 C67 C66 120.0 . . ?
C67 C68 H68 120.0 . . ?
C67 C68 C69 120.0 . . ?
C69 C68 H68 120.0 . . ?
C68 C69 C70 120.0 . . ?
N18 C69 C68 121.2(15) . . ?
N18 C69 C70 118.7(15) . . ?
C69 C70 H70 120.0 . . ?
C71 C70 C69 120.0 . . ?
C71 C70 H70 120.0 . . ?
C66 C71 N16 123.3(13) . . ?
C70 C71 C66 120.0 . . ?
C70 C71 N16 116.6(13) . . ?
O8 C72 C79 121(3) . . ?
O8 C72 C168 121(2) . . ?
O8 C72 C362 107(3) . . ?
C168 C72 C79 118(3) . . ?
C168 C72 C362 130(3) . . ?
O80 N34 C165 119(3) . . ?
O80 N34 C218 132(3) . . ?
C218 N34 C165 103(3) . . ?
F27 C73 F60 106(2) . . ?
F27 C73 C181 113(2) . . ?
F45 C73 F27 111(2) . . ?
F45 C73 F60 100.7(19) . . ?
F45 C73 C181 107(2) . . ?
F60 C73 C181 118(2) . . ?
F83 C74 C2 119(2) . . ?
F83 C74 F119 101.2(16) . . ?
F103 C74 C2 118(2) . . ?
F103 C74 F83 105.1(17) . . ?
F103 C74 F119 100.1(16) . . ?
F119 C74 C2 112(2) . . ?
C75 N35 C77 108.0 . . ?
C179 N35 C75 123.7(13) . . ?
C179 N35 C77 128.3(13) . . ?
N35 C75 H75 126.0 . . ?
N35 C75 N19 108.0 . . ?
N19 C75 H75 126.0 . . ?
C75 N19 Gd8 123.7(9) . . ?
C76 N19 Gd8 127.0(9) . . ?
C76 N19 C75 108.0 . . ?
N19 C76 H76 126.0 . . ?
C77 C76 N19 108.0 . . ?
C77 C76 H76 126.0 . . ?
N35 C77 H77 126.0 . . ?
C76 C77 N35 108.0 . . ?
C76 C77 H77 126.0 . . ?
F4 C78 C10 112.4(19) . . ?
F29 C78 F4 108(2) . . ?
F29 C78 C10 121(2) . . ?
F29 C78 F42 104(2) . . ?
F42 C78 F4 99(2) . . ?
F42 C78 C10 111(2) . . ?
F50 C79 F85 109(4) . . ?
F50 C79 C72 109(3) . . ?
F85 C79 C72 108(3) . . ?
F87 C79 F50 116(4) . . ?
F87 C79 F85 97(3) . . ?
F87 C79 C72 116(3) . . ?
C18 C80 H80A 109.5 . . ?
C18 C80 H80B 109.5 . . ?
C18 C80 H80C 109.5 . . ?
H80A C80 H80B 109.5 . . ?
H80A C80 H80C 109.5 . . ?
H80B C80 H80C 109.5 . . ?
O45 C81 C86 129(2) . . ?
O45 C81 C278 113(2) . . ?
O45 C81 C375 113(2) . . ?
C86 C81 C278 118(3) . . ?
C86 C81 C375 118(2) . . ?
C82 N36 Gd11 130.8(9) . . ?
C84 N36 Gd11 117.3(9) . . ?
C84 N36 C82 108.0 . . ?
N36 C82 H82 126.0 . . ?
C83 C82 N36 108.0 . . ?
C83 C82 H82 126.0 . . ?
C82 C83 H83 126.0 . . ?
C82 C83 N38 108.0 . . ?
N38 C83 H83 126.0 . . ?
C84 N38 C83 108.0 . . ?
C236 N38 C83 127.6(13) . . ?
C236 N38 C84 124.0(13) . . ?
N36 C84 H84 126.0 . . ?
N38 C84 N36 108.0 . . ?
N38 C84 H84 126.0 . . ?
F52 C85 F92 112(3) . . ?
F52 C85 C157 110(2) . . ?
F52 C85 F195 106(3) . . ?
F92 C85 C157 119(2) . . ?
F92 C85 F195 100(3) . . ?
F195 C85 C157 109(2) . . ?
F311 C85 C157 116(4) . . ?
F312 C85 C157 109(4) . . ?
F312 C85 F311 100(3) . . ?
F313 C85 C157 127(5) . . ?
F313 C85 F311 101(3) . . ?
F313 C85 F312 101(3) . . ?
C81 C86 H86 122.7 . . ?
C139 C86 C81 115(2) . . ?
C139 C86 H86 122.7 . . ?
C315 O75 Gd10 131(2) . . ?
C190 O88 Gd8 136(2) . . ?
C88 C87 H87 120.0 . . ?
C88 C87 C92 120.0 . . ?
C92 C87 H87 120.0 . . ?
C87 C88 C89 120.0 . . ?
N23 C88 C87 119.0(13) . . ?
N23 C88 C89 120.9(13) . . ?
C88 C89 H89 120.0 . . ?
C88 C89 C90 120.0 . . ?
C90 C89 H89 120.0 . . ?
C89 C90 C91 120.0 . . ?
C89 C90 C185 125.4(18) . . ?
C91 C90 C185 114.6(18) . . ?
C90 C91 H91 120.0 . . ?
C92 C91 C90 120.0 . . ?
C92 C91 H91 120.0 . . ?
C91 C92 C87 120.0 . . ?
N27 C92 C87 120.5(13) . . ?
N27 C92 C91 119.5(13) . . ?
C93 N37 Gd8 125.8(9) . 2_756 ?
C95 N37 Gd8 125.6(9) . 2_756 ?
C95 N37 C93 108.0 . . ?
N37 C93 H93 126.0 . . ?
N37 C93 C94 108.0 . . ?
C94 C93 H93 126.0 . . ?
C93 C94 H94 126.0 . . ?
N10 C94 C93 108.0 . . ?
N10 C94 H94 126.0 . . ?
C48 N10 C94 126.3(14) . . ?
C48 N10 C95 125.6(14) . . ?
C94 N10 C95 108.0 . . ?
N37 C95 N10 108.0 . . ?
N37 C95 H95 126.0 . . ?
N10 C95 H95 126.0 . . ?
C97 C96 H96 120.0 . . ?
C97 C96 C101 120.0 . . ?
C101 C96 H96 120.0 . . ?
N3 C97 C96 121.2(12) . . ?
N3 C97 C98 118.8(12) . . ?
C98 C97 C96 120.0 . . ?
C97 C98 H98 120.0 . . ?
C97 C98 C99 120.0 . . ?
C99 C98 H98 120.0 . . ?
C100 C99 C98 120.0 . . ?
N1 C99 C98 117.9(13) . . ?
N1 C99 C100 122.1(13) . . ?
C99 C100 H100 120.0 . . ?
C99 C100 C101 120.0 . . ?
C101 C100 H100 120.0 . . ?
C96 C101 C54 120.9(15) . . ?
C100 C101 C54 119.1(16) . . ?
C100 C101 C96 120.0 . . ?
O35 C102 C156 112(3) . . ?
O35 C102 C256 135(3) . . ?
O35 C102 C359 107(3) . . ?
C256 C102 C156 113(3) . . ?
C256 C102 C359 117(3) . . ?
F2 C103 F14 108.2(17) . . ?
F2 C103 F28 101.3(16) . . ?
F2 C103 C63 110.5(17) . . ?
F14 C103 F28 109.4(17) . . ?
F14 C103 C63 113.7(18) . . ?
F28 C103 C63 112.8(18) . . ?
N41 C104 H104 126.0 . . ?
N1 C104 H104 126.0 . . ?
N1 C104 N41 108.0 . . ?
C104 N41 Gd7 122.3(9) . 2_847 ?
C104 N41 C105 108.0 . . ?
C105 N41 Gd7 128.1(9) . 2_847 ?
N41 C105 H105 126.0 . . ?
C106 C105 N41 108.0 . . ?
C106 C105 H105 126.0 . . ?
C105 C106 H106 126.0 . . ?
N1 C106 C105 108.0 . . ?
N1 C106 H106 126.0 . . ?
C99 N1 C104 123.1(14) . . ?
C99 N1 C106 128.7(14) . . ?
C104 N1 C106 108.0 . . ?
O32 C107 C206 122(2) . . ?
O32 C107 C323 117(2) . . ?
O32 C107 C364 119(3) . . ?
C206 C107 C323 120(3) . . ?
C206 C107 C364 118(3) . . ?
N11 C108 H108 126.0 . . ?
N39 C108 H108 126.0 . . ?
N39 C108 N11 108.0 . . ?
C108 N11 Gd6 123.5(9) . . ?
C109 N11 Gd6 126.1(9) . . ?
C109 N11 C108 108.0 . . ?
N11 C109 H109 126.0 . . ?
C110 C109 N11 108.0 . . ?
C110 C109 H109 126.0 . . ?
C109 C110 H110 126.0 . . ?
C109 C110 N39 108.0 . . ?
N39 C110 H110 126.0 . . ?
C108 N39 C110 108.0 . . ?
C175 N39 C108 125.3(14) . . ?
C175 N39 C110 126.7(14) . . ?
F15 C111 F18 107(2) . . ?
F15 C111 F105 102(2) . . ?
F15 C111 C203 117(2) . . ?
F18 C111 C203 111(2) . . ?
F105 C111 F18 103.7(19) . . ?
F105 C111 C203 115(2) . . ?
H11A C112 H11B 109.5 . . ?
H11A C112 H11C 109.5 . . ?
H11B C112 H11C 109.5 . . ?
C318 C112 H11A 109.5 . . ?
C318 C112 H11B 109.5 . . ?
C318 C112 H11C 109.5 . . ?
C316 O76 Gd7 133.7(17) . . ?
F12 C113 F23 97.9(17) . . ?
F12 C113 F55 100.6(18) . . ?
F12 C113 C41 111.4(18) . . ?
F23 C113 C41 114.2(18) . . ?
F55 C113 F23 105.1(19) . . ?
F55 C113 C41 124(2) . . ?
C251 O77 Gd12 126(2) . . ?
C345 O77 Gd12 130(3) . . ?
O42 C114 C158 131.5(19) . . ?
O42 C114 C239 114(2) . . ?
O42 C114 C383 115(2) . . ?
C158 C114 C239 113(2) . . ?
C158 C114 C383 112(2) . . ?
F74 C115 F100 112(4) . . ?
F74 C115 C248 106(3) . . ?
F100 C115 C248 110(3) . . ?
F115 C115 F74 115(4) . . ?
F115 C115 F100 94(3) . . ?
F115 C115 C248 119(3) . . ?
F246 C115 C248 119(3) . . ?
F246 C115 F247 94(3) . . ?
F246 C115 F248 106(3) . . ?
F247 C115 C248 117(3) . . ?
F247 C115 F248 102(3) . . ?
F248 C115 C248 116(3) . . ?
C8 C116 H116 120.7 . . ?
C8 C116 C307 118.5(18) . . ?
C307 C116 H116 120.7 . . ?
C194 O78 Gd10 131(3) . . ?
C327 O78 Gd10 132(2) . . ?
O7 C117 C12 114.5(18) . . ?
O7 C117 C221 128(2) . . ?
O7 C117 C377 115(2) . . ?
C221 C117 C12 117(2) . . ?
C221 C117 C377 117(2) . . ?
C39 C118 H11D 109.5 . . ?
C39 C118 H11E 109.5 . . ?
C39 C118 H11F 109.5 . . ?
H11D C118 H11E 109.5 . . ?
H11D C118 H11F 109.5 . . ?
H11E C118 H11F 109.5 . . ?
O1A C119 C57 114(2) . . ?
O1A C119 C169 131(2) . . ?
C169 C119 C57 115(2) . . ?
N2 C120 H120 122.5 . . ?
N13 C120 N2 115(3) . . ?
N13 C120 H120 122.5 . . ?
O55 C121 C140 114.0(17) . . ?
O55 C121 C200 129(2) . . ?
C200 C121 C140 117(2) . . ?
C172 O79 Gd7 133(2) . . ?
C366 O79 Gd7 133(2) . . ?
H12A C122 H12B 109.5 . . ?
H12A C122 H12C 109.5 . . ?
H12B C122 H12C 109.5 . . ?
C165 C122 H12A 109.5 . . ?
C165 C122 H12B 109.5 . . ?
C165 C122 H12C 109.5 . . ?
C297 O81 Gd11 136(3) . . ?
C339 O81 Gd11 132(3) . . ?
H12D C123 H12E 109.5 . . ?
H12D C123 H12F 109.5 . . ?
H12E C123 H12F 109.5 . . ?
C320 C123 H12D 109.5 . . ?
C320 C123 H12E 109.5 . . ?
C320 C123 H12F 109.5 . . ?
C144 C124 H124 119.3 . . ?
C248 C124 H124 119.3 . . ?
C248 C124 C144 121(2) . . ?
F73 C125 C276 111(2) . . ?
F81 C125 F73 102(2) . . ?
F81 C125 F84 105(2) . . ?
F81 C125 C276 111(2) . . ?
F84 C125 F73 110(2) . . ?
F84 C125 C276 117(2) . . ?
N43 C126 C182 101(2) . . ?
N43 C126 C270 105(3) . . ?
C270 C126 C182 108(3) . . ?
C291 C126 N43 116(3) . . ?
C291 C126 C182 118(3) . . ?
C291 C126 C270 108(3) . . ?
O69 C127 C142 132(3) . . ?
O69 C127 C193 114(2) . . ?
C142 C127 C193 114(2) . . ?
C157 C128 H128 121.6 . . ?
C157 C128 C316 117(2) . . ?
C316 C128 H128 121.6 . . ?
C130 C129 H129 120.0 . . ?
C130 C129 C134 120.0 . . ?
C134 C129 H129 120.0 . . ?
C129 C130 C218 120.9(16) . . ?
C131 C130 C129 120.0 . . ?
C131 C130 C218 119.1(16) . . ?
C130 C131 H131 120.0 . . ?
C132 C131 C130 120.0 . . ?
C132 C131 H131 120.0 . . ?
N30 C132 C131 120.9(14) . . ?
N30 C132 C133 118.8(14) . . ?
C131 C132 C133 120.0 . . ?
C132 C133 H133 120.0 . . ?
C134 C133 C132 120.0 . . ?
C134 C133 H133 120.0 . . ?
C133 C134 C129 120.0 . . ?
N5 C134 C129 123.4(15) . . ?
N5 C134 C133 116.4(15) . . ?
C135 N42 Gd9 124.3(9) . 1_565 ?
C137 N42 Gd9 127.7(9) . 1_565 ?
C137 N42 C135 108.0 . . ?
N42 C135 H135 126.0 . . ?
C136 C135 N42 108.0 . . ?
C136 C135 H135 126.0 . . ?
C135 C136 H136 126.0 . . ?
C135 C136 N14 108.0 . . ?
N14 C136 H136 126.0 . . ?
C136 N14 C137 108.0 . . ?
C234 N14 C136 126.6(13) . . ?
C234 N14 C137 125.1(14) . . ?
N42 C137 N14 108.0 . . ?
N42 C137 H137 126.0 . . ?
N14 C137 H137 126.0 . . ?
F125 C138 C186 119(3) . . ?
F125 C138 F174 101(3) . . ?
F155 C138 F125 102(3) . . ?
F155 C138 C186 110(3) . . ?
F155 C138 F174 101(3) . . ?
F174 C138 C186 120(3) . . ?
O63 C139 C86 130(2) . . ?
O63 C139 C268 111(2) . . ?
O63 C139 C374 117(2) . . ?
C86 C139 C268 119(3) . . ?
C86 C139 C374 113(3) . . ?
F5 C140 F24 107(2) . . ?
F5 C140 F38 106.3(17) . . ?
F5 C140 C121 111.2(19) . . ?
F24 C140 F38 104.0(18) . . ?
F24 C140 C121 112.6(19) . . ?
F38 C140 C121 114.9(18) . . ?
C293 O84 Gd11 132(2) . . ?
C160 C141 H141 118.9 . . ?
C237 C141 H141 118.9 . . ?
C237 C141 C160 122(3) . . ?
C127 C142 H142 121.7 . . ?
C154 C142 C127 117(2) . . ?
C154 C142 H142 121.7 . . ?
N25 C143 N43 106(3) . . ?
N25 C143 C232 128(3) . . ?
N43 C143 C232 125(3) . . ?
O46 C144 C124 123(2) . . ?
O46 C144 C150 116(2) . . ?
C124 C144 C150 120(2) . . ?
H14A C145 H14B 109.5 . . ?
H14A C145 H14C 109.5 . . ?
H14B C145 H14C 109.5 . . ?
C202 C145 H14A 109.5 . . ?
C202 C145 H14B 109.5 . . ?
C202 C145 H14C 109.5 . . ?
O25 C146 C238 129(3) . . ?
O25 C146 C271 113(2) . . ?
O25 C146 C371 115(2) . . ?
C238 C146 C271 118(3) . . ?
C238 C146 C371 115(3) . . ?
F44 C147 F46 103.7(18) . . ?
F44 C147 F48 109(2) . . ?
F44 C147 C55 119(2) . . ?
F46 C147 C55 110.7(18) . . ?
F48 C147 F46 102.5(19) . . ?
F48 C147 C55 110.8(19) . . ?
C203 C148 H148 122.3 . . ?
C276 C148 H148 122.3 . . ?
C276 C148 C203 115(2) . . ?
O56 C149 C256 128(3) . . ?
O56 C149 C260 112(3) . . ?
O56 C149 C360 124(3) . . ?
C256 C149 C260 119(3) . . ?
C256 C149 C360 107(3) . . ?
F37 C150 C144 124(4) . . ?
F65 C150 F37 117(5) . . ?
F65 C150 F69 86(5) . . ?
F65 C150 C144 119(4) . . ?
F69 C150 F37 82(5) . . ?
F69 C150 C144 101(4) . . ?
F249 C150 C144 111(3) . . ?
F249 C150 F250 111(4) . . ?
F249 C150 F251 103(2) . . ?
F250 C150 C144 111(3) . . ?
F250 C150 F251 103(4) . . ?
F251 C150 C144 117(3) . . ?
F130 C151 C43 122(3) . . ?
F294 C151 C43 112(3) . . ?
F294 C151 F130 91(3) . . ?
F294 C151 F296 101(2) . . ?
F296 C151 C43 120(3) . . ?
F296 C151 F130 106(3) . . ?
F36 C152 C173 111(2) . . ?
F66 C152 F36 108(2) . . ?
F66 C152 F79 109(2) . . ?
F66 C152 C173 114(2) . . ?
F79 C152 F36 104(2) . . ?
F79 C152 C173 111(2) . . ?
F30 C153 C198 105(4) . . ?
F89 C153 F30 110(4) . . ?
F89 C153 F120 109(4) . . ?
F89 C153 C198 122(4) . . ?
F120 C153 F30 96(4) . . ?
F120 C153 C198 112(4) . . ?
O39 C154 C58 113(2) . . ?
O39 C154 C142 129(3) . . ?
C142 C154 C58 118(2) . . ?
F163 C155 C315 111(5) . . ?
F168 C155 F163 94(4) . . ?
F168 C155 C315 116(4) . . ?
F168 C155 F212 112(4) . . ?
F212 C155 F163 91(4) . . ?
F212 C155 C315 124(4) . . ?
O82 N43 C126 123(2) . . ?
O82 N43 C143 125(3) . . ?
C143 N43 C126 111(3) . . ?
F68 C156 C102 114(3) . . ?
F68 C156 F145 99(3) . . ?
F68 C156 F160 103(3) . . ?
F145 C156 C102 117(3) . . ?
F160 C156 C102 114(3) . . ?
F160 C156 F145 107(3) . . ?
O43 C157 C85 110(2) . . ?
O43 C157 C128 132(2) . . ?
C128 C157 C85 118(2) . . ?
C114 C158 H158 120.7 . . ?
C114 C158 C280 118.5(19) . . ?
C280 C158 H158 120.7 . . ?
C65 C159 H159 118.5 . . ?
C65 C159 C170 123(3) . . ?
C170 C159 H159 118.5 . . ?
O71 C160 C141 123(3) . . ?
O71 C160 C299 115(3) . . ?
O71 C160 C380 118(3) . . ?
C141 C160 C299 122(3) . . ?
C141 C160 C380 120(4) . . ?
O65 N44 C259 118(3) . . ?
C185 N44 O65 121(3) . . ?
C185 N44 C259 117(3) . . ?
F159 C161 C187 118(5) . . ?
F159 C161 F200 98(3) . . ?
F159 C161 F317 98(3) . . ?
F200 C161 C187 121(5) . . ?
F317 C161 C187 118(4) . . ?
F317 C161 F200 98(3) . . ?
H16A C162 H16B 109.5 . . ?
H16A C162 H16C 109.5 . . ?
H16B C162 H16C 109.5 . . ?
C163 C162 H16A 109.5 . . ?
C163 C162 H16B 109.5 . . ?
C163 C162 H16C 109.5 . . ?
C162 C163 C209 115(2) . . ?
C207 C163 C162 111(3) . . ?
C207 C163 C209 111(3) . . ?
C207 C163 N46 106(2) . . ?
N46 C163 C162 114(2) . . ?
N46 C163 C209 100(2) . . ?
O19 C164 C15 129(2) . . ?
O19 C164 C253 114(2) . . ?
C15 C164 C253 118(2) . . ?
N34 C165 C122 103(3) . . ?
N34 C165 C272 109(3) . . ?
C122 C165 C272 103(3) . . ?
C202 C165 N34 105(3) . . ?
C202 C165 C122 115(3) . . ?
C202 C165 C272 120(3) . . ?
O12 C166 C7 132(2) . . ?
O12 C166 C289 116(2) . . ?
C7 C166 C289 112(2) . . ?
C60 C167 H167 118.9 . . ?
C60 C167 C205 122(2) . . ?
C205 C167 H167 118.9 . . ?
C43 C168 H168 119.9 . . ?
C72 C168 C43 120(2) . . ?
C72 C168 H168 119.9 . . ?
C63 C169 C119 119(2) . . ?
C63 C169 H169 120.7 . . ?
C119 C169 H169 120.7 . . ?
O33 C170 C159 130(3) . . ?
O33 C170 C290 110(2) . . ?
O33 C170 C353 117(3) . . ?
C159 C170 C290 119(3) . . ?
C159 C170 C353 111(3) . . ?
F13 C171 F17 101.5(17) . . ?
F13 C171 C307 106.9(17) . . ?
F17 C171 C307 115.1(17) . . ?
F63 C171 F13 111(2) . . ?
F63 C171 F17 106.7(17) . . ?
F63 C171 C307 114.9(18) . . ?
O79 C172 C184 121(4) . . ?
O79 C172 C197 117(4) . . ?
C184 C172 C197 113(3) . . ?
O26 C173 C152 110(2) . . ?
O26 C173 C223 129(2) . . ?
C223 C173 C152 120(2) . . ?
C175 C174 H174 120.0 . . ?
C175 C174 C179 120.0 . . ?
C179 C174 H174 120.0 . . ?
N39 C175 C174 117.5(14) . . ?
N39 C175 C176 122.5(14) . . ?
C174 C175 C176 120.0 . . ?
C175 C176 H176 120.0 . . ?
C177 C176 C175 120.0 . . ?
C177 C176 H176 120.0 . . ?
C176 C177 C6 120.0(17) . . ?
C178 C177 C6 120.0(17) . . ?
C178 C177 C176 120.0 . . ?
C177 C178 H178 120.0 . . ?
C177 C178 C179 120.0 . . ?
C179 C178 H178 120.0 . . ?
N35 C179 C174 116.6(13) . . ?
N35 C179 C178 123.4(13) . . ?
C178 C179 C174 120.0 . . ?
H18A C180 H18B 109.5 . . ?
H18A C180 H18C 109.5 . . ?
H18B C180 H18C 109.5 . . ?
C259 C180 H18A 109.5 . . ?
C259 C180 H18B 109.5 . . ?
C259 C180 H18C 109.5 . . ?
O9 C181 C61 127(2) . . ?
O9 C181 C73 116(2) . . ?
C61 C181 C73 116(2) . . ?
N25 C182 C126 100(3) . . ?
N25 C182 C304 103(2) . . ?
C126 C182 C304 107(3) . . ?
C284 C182 N25 113(3) . . ?
C284 C182 C126 119(3) . . ?
C284 C182 C304 112(3) . . ?
C294 O85 Gd10 134(3) . . ?
C329 O85 Gd10 139(3) . . ?
F59 C183 F90 107(4) . . ?
F59 C183 C217 115(4) . . ?
F90 C183 C217 115(3) . . ?
F96 C183 F59 96(3) . . ?
F96 C183 F90 111(4) . . ?
F96 C183 C217 111(3) . . ?
C172 C184 H184 117.2 . . ?
C172 C184 C255 126(4) . . ?
C255 C184 H184 117.2 . . ?
C90 C185 N31 122(3) . . ?
N44 C185 N31 101(3) . . ?
N44 C185 C90 136(3) . . ?
O47 C186 C138 116(2) . . ?
O47 C186 C282 130(2) . . ?
O47 C186 C350 113(3) . . ?
C282 C186 C138 113(3) . . ?
C282 C186 C350 116(3) . . ?
O28 C187 C161 110(3) . . ?
O28 C187 C220 126(3) . . ?
O28 C187 C373 116(3) . . ?
C220 C187 C161 123(3) . . ?
C220 C187 C373 114(3) . . ?
O67 C188 C196 123(3) . . ?
O67 C188 C254 124(3) . . ?
C196 C188 C254 112(3) . . ?
H18D C189 H18E 109.5 . . ?
H18D C189 H18F 109.5 . . ?
H18E C189 H18F 109.5 . . ?
C209 C189 H18D 109.5 . . ?
C209 C189 H18E 109.5 . . ?
C209 C189 H18F 109.5 . . ?
O88 C190 C220 124(3) . . ?
O88 C190 C286 117(3) . . ?
O88 C190 C381 118(3) . . ?
C220 C190 C286 119(3) . . ?
C220 C190 C381 117(3) . . ?
F146 C191 F169 116(3) . . ?
F146 C191 C255 111(3) . . ?
F150 C191 F146 104(3) . . ?
F150 C191 F169 105(3) . . ?
F150 C191 C255 110(3) . . ?
F169 C191 C255 110(4) . . ?
N2 C192 H192 124.9 . . ?
C62 C192 N2 110(3) . . ?
C62 C192 H192 124.9 . . ?
F16 C193 F70 102(2) . . ?
F16 C193 C127 116(2) . . ?
F57 C193 F16 104(2) . . ?
F57 C193 F70 107(2) . . ?
F57 C193 C127 109(2) . . ?
F70 C193 C127 118(2) . . ?
F31 C1A C11 117.9(19) . . ?
F110 C1A F31 99.7(16) . . ?
F110 C1A C11 125(2) . . ?
F178 C1A F31 102.7(17) . . ?
F178 C1A C11 107(2) . . ?
F178 C1A F110 101.3(17) . . ?
O78 C194 C264 129(5) . . ?
O78 C194 C322 111(4) . . ?
C264 C194 C322 120(4) . . ?
F132 C195 F134 115(3) . . ?
F132 C195 C205 112(3) . . ?
F134 C195 C205 110(3) . . ?
F185 C195 F132 109(3) . . ?
F185 C195 F134 102(3) . . ?
F185 C195 C205 108(3) . . ?
F264 C195 C205 96(3) . . ?
F265 C195 C205 117(4) . . ?
F265 C195 F264 102(5) . . ?
F266 C195 C205 111(4) . . ?
F266 C195 F264 94(5) . . ?
F266 C195 F265 127(5) . . ?
C188 C196 H196 119.8 . . ?
C251 C196 C188 120(3) . . ?
C251 C196 H196 119.8 . . ?
C277 O86 Gd12 132.2(19) . . ?
F131 C197 F147 103(3) . . ?
F131 C197 C172 107(3) . . ?
F131 C197 F186 107(3) . . ?
F147 C197 C172 117(4) . . ?
F147 C197 F186 112(3) . . ?
F186 C197 C172 111(3) . . ?
O53 C198 C153 113(3) . . ?
O53 C198 C295 125(3) . . ?
O53 C198 C379 119(3) . . ?
C295 C198 C153 122(3) . . ?
C295 C198 C379 115(3) . . ?
C38 C199 H19A 109.5 . . ?
C38 C199 H19B 109.5 . . ?
C38 C199 H19C 109.5 . . ?
H19A C199 H19B 109.5 . . ?
H19A C199 H19C 109.5 . . ?
H19B C199 H19C 109.5 . . ?
C121 C200 H200 120.5 . . ?
C121 C200 C281 119(2) . . ?
C281 C200 H200 120.5 . . ?
H20A C201 H20B 109.5 . . ?
H20A C201 H20C 109.5 . . ?
H20B C201 H20C 109.5 . . ?
C318 C201 H20A 109.5 . . ?
C318 C201 H20B 109.5 . . ?
C318 C201 H20C 109.5 . . ?
N17 C202 C302 106(2) . . ?
C145 C202 N17 99(3) . . ?
C145 C202 C302 116(3) . . ?
C165 C202 N17 97(3) . . ?
C165 C202 C145 122(3) . . ?
C165 C202 C302 112(3) . . ?
O52 C203 C111 114(3) . . ?
O52 C203 C148 130(2) . . ?
C148 C203 C111 116(2) . . ?
H20D C204 H20E 109.5 . . ?
H20D C204 H20F 109.5 . . ?
H20E C204 H20F 109.5 . . ?
C320 C204 H20D 109.5 . . ?
C320 C204 H20E 109.5 . . ?
C320 C204 H20F 109.5 . . ?
O27 C205 C167 122(2) . . ?
O27 C205 C195 119(2) . . ?
C167 C205 C195 119(3) . . ?
C107 C206 H206 117.9 . . ?
C217 C206 C107 124(3) . . ?
C217 C206 H206 117.9 . . ?
C163 C207 H20G 109.5 . . ?
C163 C207 H20H 109.5 . . ?
C163 C207 H20I 109.5 . . ?
H20G C207 H20H 109.5 . . ?
H20G C207 H20I 109.5 . . ?
H20H C207 H20I 109.5 . . ?
F41 C208 F72 101(2) . . ?
F41 C208 C249 116(2) . . ?
F71 C208 F41 103(2) . . ?
F71 C208 F72 103(2) . . ?
F71 C208 C249 114.4(19) . . ?
F72 C208 C249 117.6(19) . . ?
N12 C209 C163 99(2) . . ?
N12 C209 C189 101(2) . . ?
C163 C209 C189 111(2) . . ?
C222 C209 N12 113(3) . . ?
C222 C209 C163 115(3) . . ?
C222 C209 C189 116(3) . . ?
F88 C210 C297 111(3) . . ?
F126 C210 F88 99(3) . . ?
F126 C210 C297 116(3) . . ?
F177 C210 F88 113(3) . . ?
F177 C210 F126 101(3) . . ?
F177 C210 C297 116(3) . . ?
N18 C211 H211 126.0 . . ?
N18 C211 N40 108.0 . . ?
N40 C211 H211 126.0 . . ?
C69 N18 C211 122.8(15) . . ?
C69 N18 C212 128.2(16) . . ?
C211 N18 C212 108.0 . . ?
N18 C212 H212 126.0 . . ?
C213 C212 N18 108.0 . . ?
C213 C212 H212 126.0 . . ?
C212 C213 H213 126.0 . . ?
C212 C213 N40 108.0 . . ?
N40 C213 H213 126.0 . . ?
C211 N40 Gd12 122.9(10) . . ?
C211 N40 C213 108.0 . . ?
C213 N40 Gd12 125.9(10) . . ?
C38 C214 H21A 109.5 . . ?
C38 C214 H21B 109.5 . . ?
C38 C214 H21C 109.5 . . ?
H21A C214 H21B 109.5 . . ?
H21A C214 H21C 109.5 . . ?
H21B C214 H21C 109.5 . . ?
O61 C215 C295 127(3) . . ?
O61 C215 C311 116(3) . . ?
C295 C215 C311 116(3) . . ?
F49 C216 F151 110(2) . . ?
F49 C216 C265 119(2) . . ?
F56 C216 F49 103(3) . . ?
F56 C216 F151 96(2) . . ?
F56 C216 C265 109(2) . . ?
F151 C216 C265 117(2) . . ?
O20 C217 C183 109(3) . . ?
O20 C217 C206 128(3) . . ?
O20 C217 C365 114(3) . . ?
C206 C217 C183 122(3) . . ?
C206 C217 C365 117(3) . . ?
N17 C218 N34 113(3) . . ?
N17 C218 C130 126(3) . . ?
N34 C218 C130 121(3) . . ?
F102 C219 F121 105(3) . . ?
F102 C219 F170 106(3) . . ?
F102 C219 C263 105(2) . . ?
F121 C219 F170 114(3) . . ?
F121 C219 C263 107(2) . . ?
F170 C219 C263 118(2) . . ?
C187 C220 H220 119.0 . . ?
C190 C220 C187 122(3) . . ?
C190 C220 H220 119.0 . . ?
C40 C221 H221 119.1 . . ?
C117 C221 C40 122(2) . . ?
C117 C221 H221 119.1 . . ?
C209 C222 H22A 109.5 . . ?
C209 C222 H22B 109.5 . . ?
C209 C222 H22C 109.5 . . ?
H22A C222 H22B 109.5 . . ?
H22A C222 H22C 109.5 . . ?
H22B C222 H22C 109.5 . . ?
C173 C223 H223 120.5 . . ?
C173 C223 C312 119(2) . . ?
C312 C223 H223 120.5 . . ?
N31 C224 C259 98(3) . . ?
N31 C224 C287 102(3) . . ?
C259 C224 C287 119(3) . . ?
C303 C224 N31 108(3) . . ?
C303 C224 C259 116(3) . . ?
C303 C224 C287 111(3) . . ?
N24 C225 H225 126.0 . . ?
N24 C225 N5 108.0 . . ?
N5 C225 H225 126.0 . . ?
C225 N24 Gd10 124.6(10) . . ?
C225 N24 C226 108.0 . . ?
C226 N24 Gd10 126.9(10) . . ?
N24 C226 H226 126.0 . . ?
C227 C226 N24 108.0 . . ?
C227 C226 H226 126.0 . . ?
C226 C227 H227 126.0 . . ?
C226 C227 N5 108.0 . . ?
N5 C227 H227 126.0 . . ?
C134 N5 C225 125.1(16) . . ?
C134 N5 C227 126.7(16) . . ?
C225 N5 C227 108.0 . . ?
C229 C228 H228 126.0 . . ?
N27 C228 H228 126.0 . . ?
N27 C228 C229 108.0 . . ?
C228 C229 H229 126.0 . . ?
C228 C229 N22 108.0 . . ?
N22 C229 H229 126.0 . . ?
C229 N22 Gd9 129.7(9) . . ?
C230 N22 Gd9 121.2(9) . . ?
C230 N22 C229 108.0 . . ?
N22 C230 H230 126.0 . . ?
N22 C230 N27 108.0 . . ?
N27 C230 H230 126.0 . . ?
C92 N27 C228 129.7(14) . . ?
C92 N27 C230 121.7(14) . . ?
C230 N27 C228 108.0 . . ?
C232 C231 H231 120.0 . . ?
C232 C231 C236 120.0 . . ?
C236 C231 H231 120.0 . . ?
C231 C232 C143 120.6(17) . . ?
C231 C232 C233 120.0 . . ?
C233 C232 C143 119.1(17) . . ?
C232 C233 H233 120.0 . . ?
C232 C233 C234 120.0 . . ?
C234 C233 H233 120.0 . . ?
N14 C234 C233 122.1(13) . . ?
N14 C234 C235 117.9(13) . . ?
C233 C234 C235 120.0 . . ?
C234 C235 H235 120.0 . . ?
C236 C235 C234 120.0 . . ?
C236 C235 H235 120.0 . . ?
N38 C236 C231 122.3(13) . . ?
N38 C236 C235 117.6(13) . . ?
C235 C236 C231 120.0 . . ?
O66 C237 C141 129(3) . . ?
O66 C237 C309 116(3) . . ?
C141 C237 C309 110(3) . . ?
C146 C238 H238 121.1 . . ?
C305 C238 C146 118(3) . . ?
C305 C238 H238 121.1 . . ?
F43 C239 F98 101(3) . . ?
F43 C239 C114 121(3) . . ?
F43 C239 F139 110(3) . . ?
F98 C239 C114 111(3) . . ?
F139 C239 F98 104(3) . . ?
F139 C239 C114 108(3) . . ?
F94 C240 C280 119(2) . . ?
F136 C240 F94 99(2) . . ?
F136 C240 C280 109(2) . . ?
F181 C240 F94 101(2) . . ?
F181 C240 F136 110(2) . . ?
F181 C240 C280 117(2) . . ?
C242 C241 H241 126.0 . . ?
N23 C241 H241 126.0 . . ?
N23 C241 C242 108.0 . . ?
C241 C242 H242 126.0 . . ?
N47 C242 C241 108.0 . . ?
N47 C242 H242 126.0 . . ?
C242 N47 Gd11 122.4(10) . . ?
C242 N47 C243 108.0 . . ?
C243 N47 Gd11 129.6(10) . . ?
N47 C243 H243 126.0 . . ?
N47 C243 N23 108.0 . . ?
N23 C243 H243 126.0 . . ?
C88 N23 C241 124.5(15) . . ?
C88 N23 C243 126.7(16) . . ?
C241 N23 C243 108.0 . . ?
F26 C244 F152 99(3) . . ?
F26 C244 C281 110(3) . . ?
F64 C244 F26 110(4) . . ?
F64 C244 F152 106(4) . . ?
F64 C244 C281 114(3) . . ?
F152 C244 C281 117(3) . . ?
C245 N45 Gd12 131.4(9) . 2_746 ?
C247 N45 Gd12 120.6(9) . 2_746 ?
C247 N45 C245 108.0 . . ?
N45 C245 H245 126.0 . . ?
N16 C245 N45 108.0 . . ?
N16 C245 H245 126.0 . . ?
C245 N16 C71 124.8(13) . . ?
C245 N16 C246 108.0 . . ?
C246 N16 C71 127.2(13) . . ?
N16 C246 H246 126.0 . . ?
N16 C246 C247 108.0 . . ?
C247 C246 H246 126.0 . . ?
N45 C247 C246 108.0 . . ?
N45 C247 H247 126.0 . . ?
C246 C247 H247 126.0 . . ?
O41 C248 C115 117(2) . . ?
O41 C248 C124 129(2) . . ?
C124 C248 C115 114(2) . . ?
O23 C249 C56 132(2) . . ?
O23 C249 C208 114(2) . . ?
C56 C249 C208 114(2) . . ?
C4 C250 H25A 109.5 . . ?
C4 C250 H25B 109.5 . . ?
C4 C250 H25C 109.5 . . ?
H25A C250 H25B 109.5 . . ?
H25A C250 H25C 109.5 . . ?
H25B C250 H25C 109.5 . . ?
O77 C251 C196 134(3) . . ?
O77 C251 C326 104(3) . . ?
C196 C251 C326 121(3) . . ?
F171 C252 C288 113(3) . . ?
F189 C252 F171 107(3) . . ?
F189 C252 F190 104(3) . . ?
F189 C252 C288 112(3) . . ?
F190 C252 F171 105(3) . . ?
F190 C252 C288 114(3) . . ?
F32 C253 C164 114.1(19) . . ?
F34 C253 F32 102.5(18) . . ?
F34 C253 C164 113.1(18) . . ?
F35 C253 F32 106.8(18) . . ?
F35 C253 F34 103(2) . . ?
F35 C253 C164 116(2) . . ?
F1A C254 C188 107(3) . . ?
F1A C254 F179 113(3) . . ?
F179 C254 C188 113(3) . . ?
F192 C254 C188 112(3) . . ?
F192 C254 F1A 97(3) . . ?
F192 C254 F179 113(3) . . ?
O68 C255 C184 119(3) . . ?
O68 C255 C191 111(3) . . ?
O68 C255 C367 128(4) . . ?
O68 C255 C368 117(3) . . ?
C184 C255 C191 127(3) . . ?
C368 C255 C367 115(4) . . ?
C102 C256 H256 123.5 . . ?
C149 C256 C102 113(3) . . ?
C149 C256 H256 123.5 . . ?
C18 C257 H25D 109.5 . . ?
C18 C257 H25E 109.5 . . ?
C18 C257 H25F 109.5 . . ?
H25D C257 H25E 109.5 . . ?
H25D C257 H25F 109.5 . . ?
H25E C257 H25F 109.5 . . ?
F128 C258 F156 94(3) . . ?
F128 C258 C262 126(3) . . ?
F128 C258 F191 101(3) . . ?
F156 C258 C262 106(3) . . ?
F191 C258 F156 103(3) . . ?
F191 C258 C262 121(3) . . ?
C180 C259 N44 112(3) . . ?
C180 C259 C224 114(4) . . ?
C180 C259 C273 112(3) . . ?
C224 C259 N44 97(3) . . ?
C273 C259 N44 105(3) . . ?
C273 C259 C224 115(3) . . ?
F122 C260 C149 113(3) . . ?
F143 C260 F122 102(3) . . ?
F143 C260 C149 109(3) . . ?
F143 C260 F158 102(3) . . ?
F158 C260 F122 112(3) . . ?
F158 C260 C149 116(3) . . ?
F137 C261 F164 109(3) . . ?
F137 C261 C277 103(3) . . ?
F164 C261 C277 110(3) . . ?
F187 C261 F137 91(3) . . ?
F187 C261 F164 125(4) . . ?
F187 C261 C277 114(4) . . ?
O48 C262 C258 116(3) . . ?
O48 C262 C282 130(3) . . ?
O48 C262 C349 117(3) . . ?
C282 C262 C258 109(3) . . ?
C282 C262 C349 112(3) . . ?
O38 C263 C219 120(2) . . ?
O38 C263 C285 125(2) . . ?
O38 C263 C382 113(2) . . ?
C285 C263 C219 115(2) . . ?
C285 C263 C382 117(3) . . ?
C194 C264 H264 119.2 . . ?
C194 C264 C294 122(4) . . ?
C294 C264 H264 119.2 . . ?
O37 C265 C216 117(2) . . ?
O37 C265 C285 128(2) . . ?
O37 C265 C361 112(3) . . ?
C285 C265 C216 114(2) . . ?
C285 C265 C361 117(3) . . ?
F108 C266 F149 103(2) . . ?
F108 C266 F196 97(3) . . ?
F108 C266 C305 111(2) . . ?
F149 C266 C305 121(3) . . ?
F196 C266 F149 106(2) . . ?
F196 C266 C305 116(2) . . ?
C5 C267 H26A 109.5 . . ?
C5 C267 H26B 109.5 . . ?
C5 C267 H26C 109.5 . . ?
H26A C267 H26B 109.5 . . ?
H26A C267 H26C 109.5 . . ?
H26B C267 H26C 109.5 . . ?
F61 C268 F82 108(3) . . ?
F61 C268 C139 116(3) . . ?
F82 C268 C139 107(3) . . ?
F172 C268 F61 103(3) . . ?
F172 C268 F82 108(3) . . ?
F172 C268 C139 114(3) . . ?
F142 C269 C298 112(3) . . ?
F144 C269 F142 107(3) . . ?
F144 C269 C298 108(3) . . ?
F153 C269 F142 107(3) . . ?
F153 C269 F144 114(4) . . ?
F153 C269 C298 109(3) . . ?
C126 C270 H27A 109.5 . . ?
C126 C270 H27B 109.5 . . ?
C126 C270 H27C 109.5 . . ?
H27A C270 H27B 109.5 . . ?
H27A C270 H27C 109.5 . . ?
H27B C270 H27C 109.5 . . ?
F113 C271 C146 115(3) . . ?
F127 C271 F113 93(3) . . ?
F127 C271 C146 110(3) . . ?
F138 C271 F113 104(3) . . ?
F138 C271 F127 112(4) . . ?
F138 C271 C146 118(3) . . ?
C165 C272 H27D 109.5 . . ?
C165 C272 H27E 109.5 . . ?
C165 C272 H27F 109.5 . . ?
H27D C272 H27E 109.5 . . ?
H27D C272 H27F 109.5 . . ?
H27E C272 H27F 109.5 . . ?
C259 C273 H27G 109.5 . . ?
C259 C273 H27H 109.5 . . ?
C259 C273 H27I 109.5 . . ?
H27G C273 H27H 109.5 . . ?
H27G C273 H27I 109.5 . . ?
H27H C273 H27I 109.5 . . ?
C277 C274 H274 118.3 . . ?
C277 C274 H27J 117.9 . . ?
C277 C274 C300 123(3) . . ?
C277 C274 C357 124(4) . . ?
C300 C274 H274 118.3 . . ?
C357 C274 H27J 117.9 . . ?
C17 C275 H27K 109.5 . . ?
C17 C275 H27L 109.5 . . ?
C17 C275 H27M 109.5 . . ?
H27K C275 H27L 109.5 . . ?
H27K C275 H27M 109.5 . . ?
H27L C275 H27M 109.5 . . ?
O49 C276 C125 115(2) . . ?
O49 C276 C148 130(3) . . ?
C148 C276 C125 115(3) . . ?
O86 C277 C261 112(3) . . ?
O86 C277 C274 127(3) . . ?
O86 C277 C355 109(3) . . ?
C274 C277 C261 121(3) . . ?
C274 C277 C355 121(3) . . ?
F165 C278 C81 114(3) . . ?
F180 C278 C81 111(3) . . ?
F180 C278 F165 102(3) . . ?
F184 C278 C81 117(3) . . ?
F184 C278 F165 102(3) . . ?
F184 C278 F180 110(3) . . ?
C4 C279 H27N 109.5 . . ?
C4 C279 H27O 109.5 . . ?
C4 C279 H27P 109.5 . . ?
H27N C279 H27O 109.5 . . ?
H27N C279 H27P 109.5 . . ?
H27O C279 H27P 109.5 . . ?
O44 C280 C158 127(2) . . ?
O44 C280 C240 114.1(19) . . ?
C158 C280 C240 118(2) . . ?
O62 C281 C200 131(2) . . ?
O62 C281 C244 113(3) . . ?
O62 C281 C354 114(2) . . ?
C200 C281 C244 116(3) . . ?
C200 C281 C354 114(2) . . ?
C186 C282 H282 120.5 . . ?
C262 C282 C186 119(2) . . ?
C262 C282 H282 120.5 . . ?
C17 C283 H28A 109.5 . . ?
C17 C283 H28B 109.5 . . ?
C17 C283 H28C 109.5 . . ?
H28A C283 H28B 109.5 . . ?
H28A C283 H28C 109.5 . . ?
H28B C283 H28C 109.5 . . ?
C182 C284 H28D 109.5 . . ?
C182 C284 H28E 109.5 . . ?
C182 C284 H28F 109.5 . . ?
H28D C284 H28E 109.5 . . ?
H28D C284 H28F 109.5 . . ?
H28E C284 H28F 109.5 . . ?
C263 C285 H285 119.2 . . ?
C265 C285 C263 122(2) . . ?
C265 C285 H285 119.2 . . ?
F112 C286 C190 103(3) . . ?
F167 C286 F112 108(3) . . ?
F167 C286 C190 108(3) . . ?
F173 C286 F112 107(3) . . ?
F173 C286 C190 111(3) . . ?
F173 C286 F167 117(3) . . ?
C224 C287 H28G 109.5 . . ?
C224 C287 H28H 109.5 . . ?
C224 C287 H28I 109.5 . . ?
H28G C287 H28H 109.5 . . ?
H28G C287 H28I 109.5 . . ?
H28H C287 H28I 109.5 . . ?
O64A C288 C252 113(3) . . ?
O64A C288 C335 111(4) . . ?
O64A C288 C337 126(3) . . ?
C337 C288 C252 120(3) . . ?
C337 C288 C335 122(4) . . ?
F76 C289 F91 103(2) . . ?
F76 C289 C166 117(2) . . ?
F78 C289 F76 105(2) . . ?
F78 C289 F91 102(2) . . ?
F78 C289 C166 113.7(19) . . ?
F91 C289 C166 114(2) . . ?
F104 C290 C170 114(2) . . ?
F123 C290 F104 103(2) . . ?
F123 C290 C170 117(3) . . ?
F123 C290 F183 103(3) . . ?
F183 C290 F104 108(3) . . ?
F183 C290 C170 111(2) . . ?
C126 C291 H29A 109.5 . . ?
C126 C291 H29B 109.5 . . ?
C126 C291 H29C 109.5 . . ?
H29A C291 H29B 109.5 . . ?
H29A C291 H29C 109.5 . . ?
H29B C291 H29C 109.5 . . ?
C293 C292 H292 119.6 . . ?
C293 C292 C298 121(3) . . ?
C298 C292 H292 119.6 . . ?
O84 C293 C292 130(3) . . ?
O84 C293 C351 114(3) . . ?
C292 C293 C351 115(3) . . ?
O85 C294 C264 113(8) . . ?
O85 C294 C325 111(5) . . ?
C264 C294 C325 119(4) . . ?
C198 C295 H295 122.1 . . ?
C215 C295 C198 116(3) . . ?
C215 C295 H295 122.1 . . ?
C39 C296 H29D 109.5 . . ?
C39 C296 H29E 109.5 . . ?
C39 C296 H29F 109.5 . . ?
H29D C296 H29E 109.5 . . ?
H29D C296 H29F 109.5 . . ?
H29E C296 H29F 109.5 . . ?
O81 C297 C210 116(3) . . ?
O81 C297 C306 132(4) . . ?
C306 C297 C210 112(3) . . ?
O31 C298 C269 118(3) . . ?
O31 C298 C292 125(3) . . ?
O31 C298 C352 122(3) . . ?
C292 C298 C269 116(3) . . ?
C292 C298 C352 113(3) . . ?
F107 C299 C160 113(3) . . ?
F140 C299 F107 108(3) . . ?
F140 C299 C160 112(3) . . ?
F197 C299 F107 103(3) . . ?
F197 C299 F140 107(3) . . ?
F197 C299 C160 112(3) . . ?
O57 C300 C274 126(4) . . ?
O57 C300 C321 121(3) . . ?
C274 C300 C321 112(4) . . ?
O51 C301 C306 127(5) . . ?
O51 C301 C310 101(4) . . ?
C306 C301 C310 117(4) . . ?
C202 C302 H30A 109.5 . . ?
C202 C302 H30B 109.5 . . ?
C202 C302 H30C 109.5 . . ?
H30A C302 H30B 109.5 . . ?
H30A C302 H30C 109.5 . . ?
H30B C302 H30C 109.5 . . ?
O54 N46 C163 119(2) . . ?
C54 N46 O54 125(2) . . ?
C54 N46 C163 116(2) . . ?
C224 C303 H30D 109.5 . . ?
C224 C303 H30E 109.5 . . ?
C224 C303 H30F 109.5 . . ?
H30D C303 H30E 109.5 . . ?
H30D C303 H30F 109.5 . . ?
H30E C303 H30F 109.5 . . ?
C182 C304 H30G 109.5 . . ?
C182 C304 H30H 109.5 . . ?
C182 C304 H30I 109.5 . . ?
H30G C304 H30H 109.5 . . ?
H30G C304 H30I 109.5 . . ?
H30H C304 H30I 109.5 . . ?
O1 C305 C238 128(3) . . ?
O1 C305 C266 120(3) . . ?
O1 C305 C348 104(3) . . ?
C238 C305 C266 109(2) . . ?
C238 C305 C348 128(3) . . ?
C297 C306 C301 116(4) . . ?
C297 C306 H306 122.1 . . ?
C301 C306 H306 122.1 . . ?
O13 C307 C116 125.9(19) . . ?
O13 C307 C171 116.9(17) . . ?
C116 C307 C171 117.1(19) . . ?
C5 C308 H30J 109.5 . . ?
C5 C308 H30K 109.5 . . ?
C5 C308 H30L 109.5 . . ?
H30J C308 H30K 109.5 . . ?
H30J C308 H30L 109.5 . . ?
H30K C308 H30L 109.5 . . ?
F106 C309 C237 125(4) . . ?
F106 C309 F199 102(4) . . ?
F161 C309 F106 110(4) . . ?
F161 C309 C237 115(4) . . ?
F161 C309 F199 97(4) . . ?
F199 C309 C237 103(3) . . ?
F338 C309 C237 125(3) . . ?
F338 C309 F339 98(4) . . ?
F338 C309 F340 119(4) . . ?
F339 C309 C237 109(3) . . ?
F339 C309 F340 81(3) . . ?
F340 C309 C237 112(4) . . ?
F124 C310 C301 130(4) . . ?
F201 C310 F124 98.5(18) . . ?
F201 C310 C301 113(3) . . ?
F215 C310 F124 100.4(18) . . ?
F215 C310 F201 99.7(18) . . ?
F215 C310 C301 111(4) . . ?
F207 C311 C215 115(3) . . ?
F207 C311 F208 101(3) . . ?
F208 C311 C215 116(3) . . ?
F211 C311 C215 114(3) . . ?
F211 C311 F207 104(3) . . ?
F211 C311 F208 105(3) . . ?
O29 C312 C223 128(2) . . ?
O29 C312 C313 120(2) . . ?
O29 C312 C376 117(2) . . ?
C223 C312 C313 112(2) . . ?
C223 C312 C376 115(2) . . ?
F111 C313 F154 105(3) . . ?
F111 C313 C312 115(2) . . ?
F117 C313 F111 109(3) . . ?
F117 C313 F154 103(3) . . ?
F117 C313 C312 108(2) . . ?
F154 C313 C312 117(3) . . ?
C315 C314 H314 122.3 . . ?
C384 C314 H314 122.3 . . ?
C384 C314 C315 115(4) . . ?
O75 C315 C155 110(3) . . ?
O75 C315 C314 132(4) . . ?
O75 C315 C332 119(4) . . ?
C314 C315 C155 114(3) . . ?
C314 C315 C332 107(3) . . ?
C384 O87 Gd10 136(3) . . ?
O76 C316 C128 130(3) . . ?
O76 C316 C317 114(2) . . ?
O76 C316 C372 113(3) . . ?
C128 C316 C317 116(3) . . ?
C128 C316 C372 117(3) . . ?
F95 C317 C316 109(3) . . ?
F175 C317 F95 102(3) . . ?
F175 C317 F182 102(3) . . ?
F175 C317 C316 110(3) . . ?
F182 C317 F95 122(3) . . ?
F182 C317 C316 111(3) . . ?
C201 C318 C112 110(3) . . ?
C201 C318 C320 112(3) . . ?
N28 C318 C112 102(3) . . ?
N28 C318 C201 106(3) . . ?
N28 C318 C320 101(2) . . ?
C320 C318 C112 124(3) . . ?
O83 N28 C318 126(3) . . ?
O83 N28 C319 125(2) . . ?
C319 N28 C318 107(2) . . ?
N28 C319 C50 120(2) . . ?
N33 C319 C50 129(3) . . ?
N33 C319 N28 111(2) . . ?
O59 N33 C320 116(2) . . ?
C319 N33 O59 129(2) . . ?
C319 N33 C320 114(2) . . ?
C204 C320 C123 107(2) . . ?
C204 C320 C318 114(2) . . ?
C318 C320 C123 114(2) . . ?
N33 C320 C123 105(2) . . ?
N33 C320 C204 116(2) . . ?
N33 C320 C318 100(2) . . ?
F188 C321 C300 111(4) . . ?
F188 C321 F204 92(3) . . ?
F198 C321 F188 128(4) . . ?
F198 C321 C300 116(4) . . ?
F198 C321 F204 94(3) . . ?
F204 C321 C300 106(3) . . ?
F116 C322 C194 121(4) . . ?
F116 C322 F213 99(4) . . ?
F118 C322 F116 108(4) . . ?
F118 C322 C194 114(4) . . ?
F118 C322 F213 101(4) . . ?
F213 C322 C194 111(4) . . ?
F114 C323 C107 104(2) . . ?
F114 C323 F194 101(2) . . ?
F194 C323 C107 114(2) . . ?
F205 C323 C107 113(2) . . ?
F205 C323 F114 115(3) . . ?
F205 C323 F194 109(3) . . ?
F209 C324 F210 105(4) . . ?
F209 C324 F214 116(4) . . ?
F209 C324 C384 107(5) . . ?
F210 C324 F214 107(4) . . ?
F210 C324 C384 104(5) . . ?
F214 C324 C384 116(5) . . ?
F133 C325 F176 108(4) . . ?
F133 C325 C294 112(4) . . ?
F133 C325 F202 103(4) . . ?
F176 C325 C294 108(4) . . ?
F202 C325 F176 114(5) . . ?
F202 C325 C294 111(4) . . ?
F162 C326 F166 113(3) . . ?
F162 C326 C251 114(4) . . ?
F162 C326 F193 106(3) . . ?
F166 C326 C251 115(4) . . ?
F166 C326 F193 99(3) . . ?
F193 C326 C251 109(3) . . ?
O78 C327 C328 129(5) . . ?
O78 C327 C330 114(3) . . ?
C328 C327 C330 115(3) . . ?
C327 C328 H328 118.5 . . ?
C327 C328 C329 123(4) . . ?
C329 C328 H328 118.5 . . ?
O85 C329 C328 118(4) . . ?
O85 C329 C331 119(4) . . ?
C328 C329 C331 119(4) . . ?
F216 C330 F217 108(3) . . ?
F216 C330 C327 119(3) . . ?
F216 C330 F221 97(3) . . ?
F217 C330 C327 112(3) . . ?
F217 C330 F221 102(3) . . ?
F221 C330 C327 115(3) . . ?
F218 C331 F219 109(3) . . ?
F218 C331 C329 114(4) . . ?
F218 C331 F220 103(4) . . ?
F219 C331 C329 110(3) . . ?
F220 C331 F219 112(4) . . ?
F220 C331 C329 109(3) . . ?
F222 C332 C315 115(5) . . ?
F222 C332 F226 91(4) . . ?
F223 C332 C315 112(4) . . ?
F223 C332 F222 92(4) . . ?
F223 C332 F226 115(5) . . ?
F226 C332 C315 124(5) . . ?
F224 C333 F225 103(4) . . ?
F224 C333 F227 115(4) . . ?
F224 C333 C384 110(5) . . ?
F225 C333 F227 106(4) . . ?
F225 C333 C384 107(5) . . ?
F227 C333 C384 114(5) . . ?
C288 O64A Gd10 135(2) . . ?
C336 O73A Gd10 132(2) . . ?
F51 C334 F58 110(3) . . ?
F51 C334 F148 100(3) . . ?
F51 C334 C336 118(3) . . ?
F58 C334 F148 102(3) . . ?
F58 C334 C336 114(3) . . ?
F148 C334 C336 112(3) . . ?
F228 C334 C336 111(4) . . ?
F229 C334 F228 107(4) . . ?
F229 C334 F230 103(4) . . ?
F229 C334 C336 105(4) . . ?
F230 C334 F228 95(4) . . ?
F230 C334 C336 134(4) . . ?
F231 C335 C288 118(5) . . ?
F232 C335 C288 107(5) . . ?
F232 C335 F231 109(3) . . ?
F233 C335 C288 106(5) . . ?
F233 C335 F231 108(3) . . ?
F233 C335 F232 109(3) . . ?
O73A C336 C334 114(3) . . ?
O73A C336 C337 133(3) . . ?
C337 C336 C334 113(3) . . ?
C288 C337 H337 121.0 . . ?
C336 C337 C288 118(3) . . ?
C336 C337 H337 121.0 . . ?
F234 C338 C339 110(3) . . ?
F236 C338 F234 99(3) . . ?
F236 C338 F237 101(3) . . ?
F236 C338 C339 113(3) . . ?
F237 C338 F234 114(3) . . ?
F237 C338 C339 117(3) . . ?
O81 C339 C338 120(4) . . ?
O81 C339 C341 129(4) . . ?
C341 C339 C338 108(3) . . ?
O51 C340 C341 130(4) . . ?
O51 C340 C342 119(4) . . ?
C341 C340 C342 111(3) . . ?
C339 C341 C340 117(4) . . ?
C339 C341 H341 121.3 . . ?
C340 C341 H341 121.3 . . ?
F235 C342 F238 100.0(18) . . ?
F235 C342 C340 127(4) . . ?
F235 C342 F239 99.8(18) . . ?
F238 C342 C340 117(3) . . ?
F238 C342 F239 100.3(18) . . ?
F239 C342 C340 109(4) . . ?
O67 C343 C344 130(5) . . ?
O67 C343 C346 115(4) . . ?
C344 C343 C346 112(3) . . ?
C343 C344 H344 120.0 . . ?
C345 C344 C343 120(4) . . ?
C345 C344 H344 120.0 . . ?
O77 C345 C344 128(5) . . ?
O77 C345 C347 105(5) . . ?
C344 C345 C347 124(4) . . ?
F242 C346 C343 109(3) . . ?
F243 C346 C343 112(4) . . ?
F243 C346 F242 108(4) . . ?
F244 C346 C343 110(4) . . ?
F244 C346 F242 97(4) . . ?
F244 C346 F243 117(4) . . ?
F240 C347 F241 110(4) . . ?
F240 C347 C345 113(5) . . ?
F240 C347 F245 105(4) . . ?
F241 C347 C345 120(4) . . ?
F241 C347 F245 100(4) . . ?
F245 C347 C345 108(4) . . ?
F252 C348 C305 111(4) . . ?
F252 C348 F253 103(4) . . ?
F252 C348 F254 98(4) . . ?
F253 C348 C305 118(4) . . ?
F253 C348 F254 105(4) . . ?
F254 C348 C305 119(4) . . ?
F255 C349 C262 107(3) . . ?
F255 C349 F256 97(4) . . ?
F256 C349 C262 122(3) . . ?
F257 C349 C262 117(3) . . ?
F257 C349 F255 106(4) . . ?
F257 C349 F256 106(3) . . ?
F258 C350 C186 119(4) . . ?
F259 C350 C186 111(3) . . ?
F259 C350 F258 99(4) . . ?
F259 C350 F260 103(4) . . ?
F260 C350 C186 116(3) . . ?
F260 C350 F258 106(3) . . ?
F39 C351 F129 103(2) . . ?
F39 C351 C293 117(2) . . ?
F97 C351 F39 105(2) . . ?
F97 C351 F129 106(2) . . ?
F97 C351 C293 113(3) . . ?
F129 C351 C293 112(2) . . ?
F267 C352 C298 110(3) . . ?
F268 C352 C298 113(3) . . ?
F268 C352 F267 108(4) . . ?
F269 C352 C298 107(3) . . ?
F269 C352 F267 109(4) . . ?
F269 C352 F268 110(3) . . ?
F270 C353 C170 114(4) . . ?
F270 C353 F271 104(4) . . ?
F271 C353 C170 113(4) . . ?
F272 C353 C170 117(4) . . ?
F272 C353 F270 106(4) . . ?
F272 C353 F271 102(4) . . ?
F273 C354 C281 115(2) . . ?
F274 C354 C281 109(2) . . ?
F274 C354 F273 101(2) . . ?
F275 C354 C281 115(2) . . ?
F275 C354 F273 106(3) . . ?
F275 C354 F274 110(3) . . ?
F276 C355 C277 103(4) . . ?
F276 C355 F278 89(3) . . ?
F277 C355 C277 112(3) . . ?
F277 C355 F276 118(4) . . ?
F277 C355 F278 121(4) . . ?
F278 C355 C277 112(4) . . ?
O57 C357 C274 123(4) . . ?
O57 C357 C358 122(5) . . ?
C274 C357 C358 114(5) . . ?
F279 C358 C357 112(4) . . ?
F279 C358 F281 87(4) . . ?
F280 C358 F279 129(4) . . ?
F280 C358 C357 117(4) . . ?
F280 C358 F281 93(4) . . ?
F281 C358 C357 107(4) . . ?
F282 C359 C102 113(3) . . ?
F282 C359 F283 106(3) . . ?
F283 C359 C102 117(3) . . ?
F284 C359 C102 112(3) . . ?
F284 C359 F282 102(3) . . ?
F284 C359 F283 105(3) . . ?
F285 C360 C149 112(4) . . ?
F285 C360 F286 110(5) . . ?
F286 C360 C149 119(4) . . ?
F287 C360 C149 110(4) . . ?
F287 C360 F285 101(4) . . ?
F287 C360 F286 102(4) . . ?
F288 C361 C265 118(3) . . ?
F289 C361 C265 107(3) . . ?
F289 C361 F288 106(4) . . ?
F290 C361 C265 117(4) . . ?
F290 C361 F288 109(3) . . ?
F290 C361 F289 96(4) . . ?
F291 C362 C72 109(3) . . ?
F291 C362 F292 113(4) . . ?
F291 C362 F293 97(3) . . ?
F292 C362 C72 108(3) . . ?
F293 C362 C72 114(3) . . ?
F293 C362 F292 115(4) . . ?
F109 C363 C43 114(3) . . ?
F157 C363 C43 118(4) . . ?
F157 C363 F109 99(4) . . ?
F295 C363 C43 115(3) . . ?
F295 C363 F109 121(5) . . ?
F295 C363 F157 83(4) . . ?
F297 C364 C107 105(3) . . ?
F297 C364 F299 115(4) . . ?
F298 C364 C107 112(3) . . ?
F298 C364 F297 99(4) . . ?
F298 C364 F299 113(4) . . ?
F299 C364 C107 112(3) . . ?
F300 C365 C217 116(3) . . ?
F300 C365 F301 111(4) . . ?
F301 C365 C217 114(3) . . ?
F302 C365 C217 114(3) . . ?
F302 C365 F300 106(3) . . ?
F302 C365 F301 95(3) . . ?
O79 C366 C367 129(5) . . ?
O79 C366 C369 115(4) . . ?
C367 C366 C369 113(4) . . ?
C255 C367 H367 123.2 . . ?
C366 C367 C255 114(5) . . ?
C366 C367 H367 123.2 . . ?
F304 C368 C255 107(4) . . ?
F304 C368 F306 104(4) . . ?
F304 C368 F307 115(4) . . ?
F306 C368 C255 108(5) . . ?
F307 C368 C255 117(4) . . ?
F307 C368 F306 105(3) . . ?
F303 C369 C366 105(4) . . ?
F305 C369 F303 105(3) . . ?
F305 C369 C366 122(4) . . ?
F308 C369 F303 104(3) . . ?
F308 C369 F305 110(3) . . ?
F308 C369 C366 110(4) . . ?
F113 C371 C146 115(3) . . ?
F309 C371 F113 96(3) . . ?
F309 C371 C146 111(3) . . ?
F309 C371 F310 107(4) . . ?
F310 C371 F113 104(3) . . ?
F310 C371 C146 121(3) . . ?
F314 C372 C316 106(3) . . ?
F314 C372 F315 107(4) . . ?
F315 C372 C316 111(3) . . ?
F316 C372 C316 111(3) . . ?
F316 C372 F314 106(4) . . ?
F316 C372 F315 115(4) . . ?
F99 C373 C187 111(3) . . ?
F318 C373 F99 116(3) . . ?
F318 C373 C187 103(3) . . ?
F318 C373 F319 105(4) . . ?
F319 C373 F99 114(3) . . ?
F319 C373 C187 106(3) . . ?
F320 C374 C139 109(3) . . ?
F320 C374 F322 105(4) . . ?
F321 C374 C139 122(3) . . ?
F321 C374 F320 107(3) . . ?
F321 C374 F322 103(3) . . ?
F322 C374 C139 109(3) . . ?
F323 C375 C81 109(3) . . ?
F323 C375 F324 102(3) . . ?
F324 C375 C81 117(3) . . ?
F325 C375 C81 115(3) . . ?
F325 C375 F323 104(3) . . ?
F325 C375 F324 108(3) . . ?
F326 C376 C312 113(3) . . ?
F326 C376 F328 108(4) . . ?
F327 C376 C312 118(3) . . ?
F327 C376 F326 103(3) . . ?
F327 C376 F328 102(3) . . ?
F328 C376 C312 111(3) . . ?
F329 C377 C117 112(4) . . ?
F330 C377 C117 115(3) . . ?
F330 C377 F329 108(4) . . ?
F331 C377 C117 109(3) . . ?
F331 C377 F329 105(4) . . ?
F331 C377 F330 108(4) . . ?
F332 C378 C40 110(3) . . ?
F333 C378 C40 114(3) . . ?
F333 C378 F332 100(3) . . ?
F334 C378 C40 117(3) . . ?
F334 C378 F332 110(3) . . ?
F334 C378 F333 104(3) . . ?
F335 C379 C198 118(3) . . ?
F335 C379 F337 108(3) . . ?
F336 C379 C198 114(3) . . ?
F336 C379 F335 111(3) . . ?
F336 C379 F337 96(3) . . ?
F337 C379 C198 107(3) . . ?
F341 C380 C160 109(4) . . ?
F341 C380 F342 110(5) . . ?
F341 C380 F343 110(5) . . ?
F342 C380 C160 115(4) . . ?
F342 C380 F343 102(4) . . ?
F343 C380 C160 110(4) . . ?
F344 C381 C190 104(4) . . ?
F345 C381 C190 111(4) . . ?
F345 C381 F344 104(4) . . ?
F346 C381 C190 112(4) . . ?
F346 C381 F344 105(4) . . ?
F346 C381 F345 118(4) . . ?
F347 C382 C263 105(3) . . ?
F347 C382 F349 115(4) . . ?
F348 C382 C263 107(3) . . ?
F348 C382 F347 104(4) . . ?
F348 C382 F349 109(3) . . ?
F349 C382 C263 116(3) . . ?
F350 C383 C114 106(3) . . ?
F351 C383 C114 108(3) . . ?
F351 C383 F350 103(3) . . ?
F352 C383 C114 126(4) . . ?
F352 C383 F350 108(4) . . ?
F352 C383 F351 104(3) . . ?
C314 C384 C324 119(3) . . ?
C314 C384 C333 120(3) . . ?
O87 C384 C314 125(4) . . ?
O87 C384 C324 115(4) . . ?
O87 C384 C333 110(4) . . ?

loop_
_geom_bond_atom_site_label_1
_geom_bond_atom_site_label_2
_geom_bond_distance
_geom_bond_site_symmetry_2
_geom_bond_publ_flag
Gd1 O6 2.384(17) . ?
Gd1 O9 2.36(2) . ?
Gd1 O11 2.474(19) . ?
Gd1 O12 2.381(17) . ?
Gd1 O21 2.38(2) . ?
Gd1 O26 2.512(18) . ?
Gd1 O29 2.352(16) . ?
Gd1 O54 2.326(17) . ?
Gd2 O2 2.417(17) . ?
Gd2 O10 2.437(19) . ?
Gd2 O23 2.388(19) . ?
Gd2 O37 2.312(18) . ?
Gd2 O38 2.341(15) . ?
Gd2 O42 2.342(17) . ?
Gd2 O44 2.480(16) . ?
Gd2 O59 2.290(18) . ?
Gd3 O4 2.350(17) . ?
Gd3 O5 2.360(16) . ?
Gd3 O13 2.349(18) . ?
Gd3 O15 2.422(15) . ?
Gd3 O16 2.352(17) . ?
Gd3 O40 2.33(2) . ?
Gd3 O55 2.408(16) . ?
Gd3 O62 2.451(17) . ?
Gd4 O3 2.364(18) . ?
Gd4 O8 2.37(2) . ?
Gd4 O14 2.368(18) . ?
Gd4 O20 2.36(2) . ?
Gd4 O32 2.297(19) . ?
Gd4 O36 2.345(19) . ?
Gd4 N13 2.48(2) . ?
Gd4 N1A 2.479(11) . ?
Gd5 O7 2.380(18) . ?
Gd5 O17 2.36(2) . ?
Gd5 O27 2.39(2) . ?
Gd5 O30 2.29(2) . ?
Gd5 O34 2.352(18) . ?
Gd5 O47 2.415(19) . ?
Gd5 O48 2.45(2) . ?
Gd5 O65 2.329(19) . ?
Gd6 O1 2.43(2) . ?
Gd6 O19 2.37(2) . ?
Gd6 O22 2.328(19) . ?
Gd6 O25 2.363(19) . ?
Gd6 O41 2.320(18) . ?
Gd6 O46 2.354(19) . ?
Gd6 N6 2.433(11) . ?
Gd6 N11 2.485(12) . ?
Gd7 O24 2.434(18) . ?
Gd7 O43 2.364(19) . ?
Gd7 O1A 2.475(18) . ?
Gd7 N29 2.496(12) . ?
Gd7 O68 2.32(2) . ?
Gd7 N41 2.43(8) 2_857 ?
Gd7 O76 2.349(18) . ?
Gd7 O79 2.39(2) . ?
Gd8 O28 2.37(2) . ?
Gd8 O39 2.42(2) . ?
Gd8 O66 2.40(2) . ?
Gd8 O69 2.45(2) . ?
Gd8 O71 2.28(2) . ?
Gd8 N19 2.531(12) . ?
Gd8 O88 2.29(2) . ?
Gd8 N37 2.404(11) 2_746 ?
Gd9 O18 2.357(19) . ?
Gd9 O33 2.33(2) . ?
Gd9 O45 2.35(2) . ?
Gd9 O53 2.39(2) . ?
Gd9 O61 2.33(2) . ?
Gd9 O63 2.30(2) . ?
Gd9 N42 2.543(12) 1_545 ?
Gd9 N22 2.422(13) . ?
Gd10 N21 2.427(14) 2_857 ?
Gd10 O75 2.30(2) . ?
Gd10 O78 2.33(2) . ?
Gd10 O85 2.33(3) . ?
Gd10 N24 2.481(14) . ?
Gd10 O87 2.32(3) . ?
Gd10 O64A 2.45(3) . ?
Gd10 O73A 2.37(3) . ?
Gd11 O31 2.32(2) . ?
Gd11 O49 2.40(2) . ?
Gd11 O51 2.44(2) . ?
Gd11 O52 2.33(2) . ?
Gd11 N36 2.384(13) . ?
Gd11 O81 2.39(2) . ?
Gd11 O84 2.30(2) . ?
Gd11 N47 2.515(15) . ?
Gd12 O35 2.35(2) . ?
Gd12 O56 2.43(3) . ?
Gd12 O57 2.30(2) . ?
Gd12 O67 2.33(2) . ?
Gd12 O77 2.48(2) . ?
Gd12 O86 2.32(2) . ?
Gd12 N40 2.503(14) . ?
Gd12 N45 2.392(13) 2_756 ?
O1 C305 1.17(3) . ?
F1 C16 1.371(15) . ?
F2 C103 1.372(14) . ?
O2 N9 1.34(3) . ?
F3 C1 1.365(14) . ?
F4 C78 1.377(15) . ?
O3 C43 1.18(3) . ?
F5 C140 1.367(15) . ?
O4 C2 1.23(3) . ?
O5 C53 1.20(3) . ?
O6 C10 1.19(3) . ?
O7 C117 1.23(3) . ?
O8 C72 1.34(3) . ?
O9 C181 1.14(3) . ?
F6 C1 1.367(15) . ?
O10 C11 1.27(3) . ?
O11 C3 1.22(3) . ?
O12 C166 1.24(3) . ?
F7 C58 1.358(15) . ?
O13 C307 1.27(3) . ?
F8 C42 1.375(14) . ?
F9 C16 1.382(15) . ?
O14 C14 1.26(3) . ?
O15 N15 1.29(3) . ?
O16 C8 1.20(3) . ?
O17 N4 1.35(3) . ?
O18 C65 1.27(3) . ?
F10 C42 1.364(15) . ?
F11 C1 1.353(14) . ?
O19 C164 1.26(3) . ?
O20 C217 1.26(3) . ?
N2 C52 1.37(3) . ?
N2 C120 1.31(3) . ?
N2 C192 1.41(3) . ?
O21 N17 1.33(3) . ?
O22 C55 1.21(3) . ?
F12 C113 1.366(15) . ?
F13 C171 1.371(15) . ?
O23 C249 1.24(3) . ?
O24 C63 1.32(3) . ?
O25 C146 1.19(3) . ?
O26 C173 1.17(3) . ?
O27 C205 1.23(3) . ?
C1 C8 1.485(15) . ?
F14 C103 1.375(14) . ?
C2 C9 1.409(15) . ?
C2 C74 1.478(15) . ?
F15 C111 1.375(15) . ?
F16 C193 1.367(15) . ?
O28 C187 1.20(4) . ?
O29 C312 1.22(3) . ?
F17 C171 1.377(14) . ?
F18 C111 1.378(15) . ?
O30 C60 1.22(3) . ?
O31 C298 1.26(4) . ?
O32 C107 1.21(3) . ?
O33 C170 1.22(3) . ?
O34 C40 1.30(3) . ?
F19 C57 1.377(15) . ?
C3 C7 1.405(15) . ?
C3 C35 1.496(15) . ?
F20 C64 1.376(15) . ?
F21 C57 1.386(15) . ?
F22 C35 1.372(15) . ?
N4 C4 1.52(4) . ?
N4 C6 1.36(4) . ?
C4 C5 1.43(5) . ?
C4 C250 1.57(5) . ?
C4 C279 1.50(4) . ?
C5 N32 1.50(4) . ?
C5 C267 1.51(5) . ?
C5 C308 1.63(4) . ?
N32 C6 1.30(4) . ?
N32 O70 1.31(3) . ?
C6 C177 1.45(3) . ?
O35 C102 1.27(4) . ?
F23 C113 1.383(15) . ?
F24 C140 1.372(15) . ?
F25 C35 1.359(15) . ?
F26 C244 1.387(14) . ?
O36 C41 1.16(3) . ?
F27 C73 1.382(15) . ?
F28 C103 1.375(14) . ?
O37 C265 1.26(3) . ?
F29 C78 1.360(15) . ?
C7 H7 0.9500 . ?
C7 C166 1.401(15) . ?
F30 C153 1.388(15) . ?
O38 C263 1.32(3) . ?
N12 O60 1.19(3) . ?
N12 C54 1.37(4) . ?
N12 C209 1.52(4) . ?
O39 C154 1.24(3) . ?
C8 C116 1.397(15) . ?
F31 C1A 1.371(15) . ?
F32 C253 1.376(15) . ?
O40 N25 1.28(3) . ?
O41 C248 1.18(3) . ?
O42 C114 1.24(3) . ?
C9 H9 0.9500 . ?
C9 C53 1.401(15) . ?
F33 C16 1.366(14) . ?
O43 C157 1.24(3) . ?
O44 C280 1.24(3) . ?
O1A C119 1.20(3) . ?
F34 C253 1.371(15) . ?
F35 C253 1.364(15) . ?
N13 C62 1.37(3) . ?
N13 C120 1.30(4) . ?
O45 C81 1.27(3) . ?
C10 C61 1.384(15) . ?
C10 C78 1.483(15) . ?
O46 C144 1.33(3) . ?
F36 C152 1.396(15) . ?
F37 C150 1.394(14) . ?
F38 C140 1.379(14) . ?
F39 C351 1.384(13) . ?
O47 C186 1.23(3) . ?
C11 C56 1.408(15) . ?
C11 C1A 1.481(15) . ?
C12 F40 1.377(14) . ?
C12 F53 1.376(14) . ?
C12 C117 1.505(14) . ?
C12 F141 1.382(14) . ?
O48 C262 1.18(3) . ?
O49 C276 1.23(4) . ?
C13 H13 0.9500 . ?
C13 C14 1.414(15) . ?
C13 C41 1.419(15) . ?
F41 C208 1.362(15) . ?
N17 C202 1.55(4) . ?
N17 C218 1.24(4) . ?
F42 C78 1.376(15) . ?
F43 C239 1.379(14) . ?
F44 C147 1.380(14) . ?
F45 C73 1.379(15) . ?
O51 C301 1.33(7) . ?
O51 C340 1.14(6) . ?
O52 C203 1.22(4) . ?
F46 C147 1.384(15) . ?
O53 C198 1.22(3) . ?
O54 N46 1.29(3) . ?
C14 C42 1.493(15) . ?
F47 C57 1.371(15) . ?
F48 C147 1.380(15) . ?
F49 C216 1.382(14) . ?
F50 C79 1.385(14) . ?
F51 C334 1.364(15) . ?
F52 C85 1.374(14) . ?
C15 H15 0.9500 . ?
C15 C55 1.403(15) . ?
C15 C164 1.394(15) . ?
C16 C53 1.510(15) . ?
F54 C35 1.352(15) . ?
F55 C113 1.379(15) . ?
F56 C216 1.379(14) . ?
F57 C193 1.363(15) . ?
N20 C17 1.52(4) . ?
N20 C19 1.37(4) . ?
N20 O72 1.28(3) . ?
C17 C18 1.67(5) . ?
C17 C275 1.47(5) . ?
C17 C283 1.51(4) . ?
C18 N9 1.53(4) . ?
C18 C80 1.52(4) . ?
C18 C257 1.49(4) . ?
N9 C19 1.36(4) . ?
C19 C67 1.37(3) . ?
N21 C20 1.4200 . ?
N21 C22 1.4200 . ?
C20 H20 0.9500 . ?
C20 C21 1.4200 . ?
C21 H21 0.9500 . ?
C21 N30 1.4200 . ?
N30 C22 1.4200 . ?
N30 C132 1.348(18) . ?
C22 H22 0.9500 . ?
F58 C334 1.376(15) . ?
F59 C183 1.388(14) . ?
F60 C73 1.389(15) . ?
O55 C121 1.31(3) . ?
C23 C24 1.3900 . ?
C23 C28 1.3900 . ?
C23 N7 1.413(17) . ?
C24 H24 0.9500 . ?
C24 C25 1.3900 . ?
C25 C26 1.3900 . ?
C25 N8 1.379(15) . ?
C26 H26 0.9500 . ?
C26 C27 1.3900 . ?
C27 C28 1.3900 . ?
C27 C37 1.42(3) . ?
C28 H28 0.9500 . ?
F61 C268 1.379(14) . ?
C29 H29 0.9500 . ?
C29 N3 1.4200 . ?
C29 C31 1.4200 . ?
N3 C30 1.4200 . ?
N3 C97 1.348(17) . ?
C30 H30 0.9500 . ?
C30 N6 1.4200 . ?
N6 C31 1.4200 . ?
C31 H31 0.9500 . ?
F62 C59 1.384(14) . ?
F63 C171 1.358(14) . ?
F64 C244 1.384(14) . ?
O56 C149 1.31(4) . ?
O57 C300 1.28(5) . ?
O57 C357 1.29(8) . ?
F65 C150 1.387(14) . ?
O58 N26 1.26(3) . ?
F66 C152 1.374(15) . ?
N1A C32 1.4200 . ?
N1A C34 1.4200 . ?
C32 H32 0.9500 . ?
C32 C33 1.4200 . ?
C33 H33 0.9500 . ?
C33 N8 1.4200 . ?
N8 C34 1.4200 . ?
C34 H34 0.9500 . ?
F67 C36 1.382(14) . ?
F68 C156 1.388(14) . ?
F69 C150 1.391(15) . ?
F70 C193 1.372(15) . ?
N25 C143 1.33(4) . ?
N25 C182 1.46(4) . ?
F71 C208 1.360(15) . ?
F72 C208 1.366(15) . ?
F73 C125 1.380(15) . ?
O59 N33 1.34(3) . ?
F74 C115 1.382(14) . ?
F75 C58 1.378(15) . ?
C36 F77 1.379(14) . ?
C36 F86 1.380(14) . ?
C36 C60 1.496(15) . ?
C36 F261 1.388(14) . ?
C36 F262 1.380(15) . ?
C36 F263 1.384(14) . ?
F76 C289 1.366(15) . ?
N26 C37 1.31(4) . ?
N26 C39 1.47(4) . ?
C37 N15 1.42(4) . ?
N15 C38 1.59(3) . ?
C38 C39 1.44(4) . ?
C38 C199 1.52(4) . ?
C38 C214 1.57(4) . ?
C39 C118 1.63(4) . ?
C39 C296 1.41(4) . ?
F78 C289 1.354(15) . ?
F79 C152 1.384(15) . ?
C40 C59 1.497(14) . ?
C40 C221 1.417(15) . ?
C40 C378 1.500(14) . ?
F80 C59 1.384(14) . ?
F81 C125 1.375(15) . ?
F82 C268 1.383(14) . ?
C41 C113 1.490(15) . ?
O61 C215 1.20(4) . ?
C42 F206 1.372(15) . ?
F83 C74 1.359(15) . ?
C43 C151 1.492(14) . ?
C43 C168 1.405(15) . ?
C43 C363 1.499(15) . ?
F84 C125 1.379(15) . ?
O62 C281 1.28(3) . ?
F85 C79 1.386(14) . ?
O63 C139 1.31(3) . ?
N29 C44 1.4200 . ?
N29 C46 1.4200 . ?
C44 H44 0.9500 . ?
C44 C45 1.4200 . ?
C45 H45 0.9500 . ?
C45 N7 1.4200 . ?
N7 C46 1.4200 . ?
C46 H46 0.9500 . ?
C47 H47 0.9500 . ?
C47 C48 1.3900 . ?
C47 C52 1.3900 . ?
C48 C49 1.3900 . ?
C48 N10 1.393(17) . ?
C49 H49 0.9500 . ?
C49 C50 1.3900 . ?
C50 C51 1.3900 . ?
C50 C319 1.514(14) . ?
C51 H51 0.9500 . ?
C51 C52 1.3900 . ?
F87 C79 1.382(14) . ?
C54 C101 1.49(3) . ?
C54 N46 1.27(3) . ?
O65 N44 1.34(3) . ?
O66 C237 1.13(4) . ?
O67 C188 1.31(5) . ?
O67 C343 1.22(7) . ?
F88 C210 1.383(14) . ?
N31 O74 1.21(3) . ?
N31 C185 1.46(4) . ?
N31 C224 1.53(5) . ?
C55 C147 1.493(15) . ?
C56 H56 0.9500 . ?
C56 C249 1.398(15) . ?
F89 C153 1.386(14) . ?
O68 C255 1.25(3) . ?
C57 C119 1.500(15) . ?
C58 F135 1.363(15) . ?
C58 C154 1.480(15) . ?
F90 C183 1.390(14) . ?
O69 C127 1.20(4) . ?
F91 C289 1.372(15) . ?
F92 C85 1.375(14) . ?
F93 C64 1.378(15) . ?
O71 C160 1.20(4) . ?
F94 C240 1.377(15) . ?
C59 F203 1.379(14) . ?
C60 C167 1.420(15) . ?
C61 H61 0.9500 . ?
C61 C181 1.392(15) . ?
C62 H62 0.9500 . ?
C62 C192 1.24(4) . ?
F95 C317 1.389(14) . ?
C63 C103 1.481(15) . ?
C63 C169 1.399(15) . ?
C64 C65 1.500(15) . ?
C64 F101 1.379(15) . ?
C65 C159 1.402(15) . ?
F96 C183 1.387(14) . ?
F97 C351 1.377(13) . ?
C66 H66 0.9500 . ?
C66 C67 1.3900 . ?
C66 C71 1.3900 . ?
C67 C68 1.3900 . ?
C68 H68 0.9500 . ?
C68 C69 1.3900 . ?
C69 C70 1.3900 . ?
C69 N18 1.323(17) . ?
C70 H70 0.9500 . ?
C70 C71 1.3900 . ?
C71 N16 1.423(18) . ?
F98 C239 1.384(14) . ?
C72 C79 1.497(14) . ?
C72 C168 1.400(15) . ?
C72 C362 1.499(14) . ?
N34 O80 1.26(3) . ?
N34 C165 1.57(4) . ?
N34 C218 1.33(4) . ?
C73 C181 1.501(15) . ?
C74 F103 1.353(15) . ?
C74 F119 1.372(15) . ?
N35 C75 1.4200 . ?
N35 C77 1.4200 . ?
N35 C179 1.352(19) . ?
C75 H75 0.9500 . ?
C75 N19 1.4200 . ?
N19 C76 1.4200 . ?
C76 H76 0.9500 . ?
C76 C77 1.4200 . ?
C77 H77 0.9500 . ?
F99 C373 1.393(14) . ?
F100 C115 1.386(14) . ?
F102 C219 1.381(14) . ?
C80 H80A 0.9800 . ?
C80 H80B 0.9800 . ?
C80 H80C 0.9800 . ?
C81 C86 1.406(15) . ?
C81 C278 1.496(14) . ?
C81 C375 1.498(14) . ?
N36 C82 1.4200 . ?
N36 C84 1.4200 . ?
C82 H82 0.9500 . ?
C82 C83 1.4200 . ?
C83 H83 0.9500 . ?
C83 N38 1.4200 . ?
N38 C84 1.4200 . ?
N38 C236 1.355(16) . ?
C84 H84 0.9500 . ?
C85 C157 1.486(15) . ?
C85 F195 1.387(14) . ?
C85 F311 1.387(15) . ?
C85 F312 1.386(15) . ?
C85 F313 1.380(15) . ?
C86 H86 0.9500 . ?
C86 C139 1.402(15) . ?
O75 C315 1.2602(17) . ?
O88 C190 1.31(4) . ?
F104 C290 1.388(14) . ?
C87 H87 0.9500 . ?
C87 C88 1.3900 . ?
C87 C92 1.3900 . ?
C88 C89 1.3900 . ?
C88 N23 1.366(19) . ?
C89 H89 0.9500 . ?
C89 C90 1.3900 . ?
C90 C91 1.3900 . ?
C90 C185 1.42(4) . ?
C91 H91 0.9500 . ?
C91 C92 1.3900 . ?
C92 N27 1.386(17) . ?
N37 C93 1.4200 . ?
N37 C95 1.4200 . ?
C93 H93 0.9500 . ?
C93 C94 1.4200 . ?
C94 H94 0.9500 . ?
C94 N10 1.4200 . ?
N10 C95 1.4200 . ?
C95 H95 0.9500 . ?
F105 C111 1.376(15) . ?
C96 H96 0.9500 . ?
C96 C97 1.3900 . ?
C96 C101 1.3900 . ?
C97 C98 1.3900 . ?
C98 H98 0.9500 . ?
C98 C99 1.3900 . ?
C99 C100 1.3900 . ?
C99 N1 1.373(16) . ?
C100 H100 0.9500 . ?
C100 C101 1.3900 . ?
F106 C309 1.383(14) . ?
C102 C156 1.500(14) . ?
C102 C256 1.412(15) . ?
C102 C359 1.499(14) . ?
F107 C299 1.386(14) . ?
F108 C266 1.373(15) . ?
C104 H104 0.9500 . ?
C104 N41 1.4200 . ?
C104 N1 1.4200 . ?
N41 C105 1.4200 . ?
C105 H105 0.9500 . ?
C105 C106 1.4200 . ?
C106 H106 0.9500 . ?
C106 N1 1.4200 . ?
F109 C363 1.392(16) . ?
C107 C206 1.398(15) . ?
C107 C323 1.502(14) . ?
C107 C364 1.502(14) . ?
C108 H108 0.9500 . ?
C108 N11 1.4200 . ?
C108 N39 1.4200 . ?
N11 C109 1.4200 . ?
C109 H109 0.9500 . ?
C109 C110 1.4200 . ?
C110 H110 0.9500 . ?
C110 N39 1.4200 . ?
N39 C175 1.341(16) . ?
C111 C203 1.497(15) . ?
C112 H11A 0.9800 . ?
C112 H11B 0.9800 . ?
C112 H11C 0.9800 . ?
C112 C318 1.59(4) . ?
F110 C1A 1.371(15) . ?
F111 C313 1.377(14) . ?
O76 C316 1.23(3) . ?
O77 C251 1.37(5) . ?
O77 C345 1.17(8) . ?
C114 C158 1.389(15) . ?
C114 C239 1.492(14) . ?
C114 C383 1.492(14) . ?
C115 F115 1.376(14) . ?
C115 C248 1.489(15) . ?
C115 F246 1.379(14) . ?
C115 F247 1.380(14) . ?
C115 F248 1.384(14) . ?
C116 H116 0.9500 . ?
C116 C307 1.404(15) . ?
F112 C286 1.390(15) . ?
O78 C194 1.29(7) . ?
O78 C327 1.27(5) . ?
F113 C271 1.384(14) . ?
F113 C371 1.389(14) . ?
C117 C221 1.408(15) . ?
C117 C377 1.502(14) . ?
F114 C323 1.391(14) . ?
F116 C322 1.386(15) . ?
C118 H11D 0.9800 . ?
C118 H11E 0.9800 . ?
C118 H11F 0.9800 . ?
C119 C169 1.405(15) . ?
C120 H120 0.9500 . ?
F117 C313 1.375(14) . ?
C121 C140 1.494(15) . ?
C121 C200 1.404(15) . ?
F118 C322 1.384(14) . ?
O79 C172 1.18(6) . ?
O79 C366 1.36(6) . ?
C122 H12A 0.9800 . ?
C122 H12B 0.9800 . ?
C122 H12C 0.9800 . ?
C122 C165 1.67(5) . ?
O81 C297 1.29(6) . ?
O81 C339 1.24(6) . ?
C123 H12D 0.9800 . ?
C123 H12E 0.9800 . ?
C123 H12F 0.9800 . ?
C123 C320 1.59(4) . ?
F120 C153 1.388(14) . ?
C124 H124 0.9500 . ?
C124 C144 1.407(15) . ?
C124 C248 1.400(15) . ?
O82 N43 1.30(3) . ?
C125 C276 1.481(15) . ?
F121 C219 1.384(14) . ?
C126 N43 1.45(4) . ?
C126 C182 1.58(5) . ?
C126 C270 1.52(5) . ?
C126 C291 1.39(4) . ?
F122 C260 1.387(14) . ?
C127 C142 1.400(15) . ?
C127 C193 1.488(15) . ?
O83 N28 1.23(3) . ?
C128 H128 0.9500 . ?
C128 C157 1.403(15) . ?
C128 C316 1.407(15) . ?
F123 C290 1.383(14) . ?
F124 C310 1.390(13) . ?
C129 H129 0.9500 . ?
C129 C130 1.3900 . ?
C129 C134 1.3900 . ?
C130 C131 1.3900 . ?
C130 C218 1.54(3) . ?
C131 H131 0.9500 . ?
C131 C132 1.3900 . ?
C132 C133 1.3900 . ?
C133 H133 0.9500 . ?
C133 C134 1.3900 . ?
C134 N5 1.352(19) . ?
N42 C135 1.4200 . ?
N42 C137 1.4200 . ?
C135 H135 0.9500 . ?
C135 C136 1.4200 . ?
C136 H136 0.9500 . ?
C136 N14 1.4200 . ?
N14 C137 1.4200 . ?
N14 C234 1.358(16) . ?
C137 H137 0.9500 . ?
F125 C138 1.387(14) . ?
C138 C186 1.504(14) . ?
C138 F155 1.386(14) . ?
C138 F174 1.387(14) . ?
F126 C210 1.380(14) . ?
C139 C268 1.502(15) . ?
C139 C374 1.51(3) . ?
F127 C271 1.379(14) . ?
F128 C258 1.380(14) . ?
O84 C293 1.17(4) . ?
C141 H141 0.9500 . ?
C141 C160 1.424(16) . ?
C141 C237 1.400(16) . ?
F129 C351 1.385(13) . ?
C142 H142 0.9500 . ?
C142 C154 1.398(15) . ?
F130 C151 1.386(15) . ?
C143 N43 1.42(4) . ?
C143 C232 1.45(3) . ?
F131 C197 1.376(14) . ?
F132 C195 1.28(4) . ?
F133 C325 1.389(15) . ?
F134 C195 1.41(4) . ?
F136 C240 1.373(15) . ?
C144 C150 1.494(15) . ?
F137 C261 1.388(14) . ?
C145 H14A 0.9800 . ?
C145 H14B 0.9800 . ?
C145 H14C 0.9800 . ?
C145 C202 1.54(5) . ?
F138 C271 1.377(14) . ?
C146 C238 1.405(15) . ?
C146 C271 1.497(14) . ?
C146 C371 1.502(14) . ?
C148 H148 0.9500 . ?
C148 C203 1.406(15) . ?
C148 C276 1.405(15) . ?
F139 C239 1.380(14) . ?
C149 C256 1.405(16) . ?
C149 C260 1.496(14) . ?
C149 C360 1.498(14) . ?
F140 C299 1.385(14) . ?
C150 F249 1.389(14) . ?
C150 F250 1.389(14) . ?
C150 F251 1.393(14) . ?
C151 F294 1.373(16) . ?
C151 F296 1.383(15) . ?
C152 C173 1.499(15) . ?
C153 C198 1.499(14) . ?
C155 F163 1.396(15) . ?
C155 F168 1.391(15) . ?
C155 C315 1.504(16) . ?
C155 F212 1.391(15) . ?
C156 F145 1.390(14) . ?
C156 F160 1.388(14) . ?
F142 C269 1.392(14) . ?
F143 C260 1.385(14) . ?
F144 C269 1.391(14) . ?
C158 H158 0.9500 . ?
C158 C280 1.402(15) . ?
C159 H159 0.9500 . ?
C159 C170 1.403(15) . ?
C160 C299 1.48(3) . ?
C160 C380 1.495(16) . ?
N44 C185 1.29(4) . ?
N44 C259 1.55(4) . ?
C161 C187 1.498(15) . ?
C161 F159 1.384(16) . ?
C161 F200 1.386(16) . ?
C161 F317 1.384(16) . ?
C162 H16A 0.9800 . ?
C162 H16B 0.9800 . ?
C162 H16C 0.9800 . ?
C162 C163 1.55(4) . ?
C163 C207 1.44(4) . ?
C163 C209 1.57(4) . ?
C163 N46 1.48(4) . ?
C164 C253 1.486(15) . ?
C165 C202 1.41(5) . ?
C165 C272 1.67(5) . ?
F146 C191 1.388(14) . ?
F147 C197 1.379(14) . ?
C166 C289 1.493(15) . ?
C167 H167 0.9500 . ?
C167 C205 1.423(15) . ?
C168 H168 0.9500 . ?
F148 C334 1.385(16) . ?
C169 H169 0.9500 . ?
F149 C266 1.382(14) . ?
C170 C290 1.499(14) . ?
C170 C353 1.501(14) . ?
C171 C307 1.495(15) . ?
C172 C184 1.407(15) . ?
C172 C197 1.493(14) . ?
C173 C223 1.397(15) . ?
C174 H174 0.9500 . ?
C174 C175 1.3900 . ?
C174 C179 1.3900 . ?
C175 C176 1.3900 . ?
C176 H176 0.9500 . ?
C176 C177 1.3900 . ?
C177 C178 1.3900 . ?
C178 H178 0.9500 . ?
C178 C179 1.3900 . ?
F150 C191 1.385(14) . ?
C180 H18A 0.9800 . ?
C180 H18B 0.9800 . ?
C180 H18C 0.9800 . ?
C180 C259 1.40(5) . ?
F151 C216 1.387(14) . ?
F152 C244 1.387(14) . ?
C182 C284 1.47(4) . ?
C182 C304 1.62(4) . ?
O85 C294 1.33(8) . ?
O85 C329 1.34(6) . ?
C183 C217 1.494(14) . ?
C184 H184 0.9500 . ?
C184 C255 1.412(16) . ?
F153 C269 1.386(14) . ?
C186 C282 1.409(15) . ?
C186 C350 1.500(14) . ?
F154 C313 1.384(14) . ?
C187 C220 1.407(15) . ?
C187 C373 1.503(15) . ?
F156 C258 1.388(14) . ?
C188 C196 1.405(15) . ?
C188 C254 1.500(14) . ?
C189 H18D 0.9800 . ?
C189 H18E 0.9800 . ?
C189 H18F 0.9800 . ?
C189 C209 1.65(4) . ?
C190 C220 1.406(16) . ?
C190 C286 1.50(3) . ?
C190 C381 1.503(16) . ?
C191 F169 1.389(14) . ?
C191 C255 1.498(15) . ?
F157 C363 1.386(16) . ?
F158 C260 1.386(14) . ?
C192 H192 0.9500 . ?
C1A F178 1.359(15) . ?
C194 C264 1.407(15) . ?
C194 C322 1.494(14) . ?
C195 C205 1.505(15) . ?
C195 F185 1.28(4) . ?
C195 F264 1.41(5) . ?
C195 F265 1.29(5) . ?
C195 F266 1.27(4) . ?
C196 H196 0.9500 . ?
C196 C251 1.404(14) . ?
O86 C277 1.30(4) . ?
C197 F186 1.381(14) . ?
C198 C295 1.411(15) . ?
C198 C379 1.500(14) . ?
C199 H19A 0.9800 . ?
C199 H19B 0.9800 . ?
C199 H19C 0.9800 . ?
C200 H200 0.9500 . ?
C200 C281 1.412(15) . ?
C201 H20A 0.9800 . ?
C201 H20B 0.9800 . ?
C201 H20C 0.9800 . ?
C201 C318 1.51(4) . ?
C202 C302 1.71(4) . ?
C204 H20D 0.9800 . ?
C204 H20E 0.9800 . ?
C204 H20F 0.9800 . ?
C204 C320 1.52(4) . ?
C206 H206 0.9500 . ?
C206 C217 1.398(15) . ?
F161 C309 1.379(14) . ?
C207 H20G 0.9800 . ?
C207 H20H 0.9800 . ?
C207 H20I 0.9800 . ?
F162 C326 1.385(14) . ?
C208 C249 1.497(15) . ?
C209 C222 1.47(4) . ?
C210 F177 1.379(14) . ?
C210 C297 1.492(14) . ?
F164 C261 1.390(14) . ?
F165 C278 1.383(14) . ?
F166 C326 1.385(14) . ?
F167 C286 1.389(14) . ?
C211 H211 0.9500 . ?
C211 N18 1.4200 . ?
C211 N40 1.4200 . ?
N18 C212 1.4200 . ?
C212 H212 0.9500 . ?
C212 C213 1.4200 . ?
C213 H213 0.9500 . ?
C213 N40 1.4200 . ?
C214 H21A 0.9800 . ?
C214 H21B 0.9800 . ?
C214 H21C 0.9800 . ?
C215 C295 1.410(15) . ?
C215 C311 1.487(15) . ?
C216 C265 1.490(14) . ?
C217 C365 1.494(14) . ?
F170 C219 1.387(14) . ?
F171 C252 1.392(14) . ?
F172 C268 1.372(14) . ?
C219 C263 1.496(14) . ?
C220 H220 0.9500 . ?
C221 H221 0.9500 . ?
C222 H22A 0.9800 . ?
C222 H22B 0.9800 . ?
C222 H22C 0.9800 . ?
C223 H223 0.9500 . ?
C223 C312 1.410(15) . ?
C224 C259 1.53(5) . ?
C224 C287 1.61(5) . ?
C224 C303 1.49(5) . ?
F173 C286 1.387(14) . ?
C225 H225 0.9500 . ?
C225 N24 1.4200 . ?
C225 N5 1.4200 . ?
N24 C226 1.4200 . ?
C226 H226 0.9500 . ?
C226 C227 1.4200 . ?
C227 H227 0.9500 . ?
C227 N5 1.4200 . ?
C228 H228 0.9500 . ?
C228 C229 1.4200 . ?
C228 N27 1.4200 . ?
C229 H229 0.9500 . ?
C229 N22 1.4200 . ?
N22 C230 1.4200 . ?
C230 H230 0.9500 . ?
C230 N27 1.4200 . ?
C231 H231 0.9500 . ?
C231 C232 1.3900 . ?
C231 C236 1.3900 . ?
C232 C233 1.3900 . ?
C233 H233 0.9500 . ?
C233 C234 1.3900 . ?
C234 C235 1.3900 . ?
C235 H235 0.9500 . ?
C235 C236 1.3900 . ?
C237 C309 1.496(16) . ?
C238 H238 0.9500 . ?
C238 C305 1.405(15) . ?
F175 C317 1.387(14) . ?
F176 C325 1.391(14) . ?
C240 F181 1.373(15) . ?
C240 C280 1.486(15) . ?
F1A C254 1.385(14) . ?
C241 H241 0.9500 . ?
C241 C242 1.4200 . ?
C241 N23 1.4200 . ?
C242 H242 0.9500 . ?
C242 N47 1.4200 . ?
N47 C243 1.4200 . ?
C243 H243 0.9500 . ?
C243 N23 1.4200 . ?
C244 C281 1.499(14) . ?
N45 C245 1.4200 . ?
N45 C247 1.4200 . ?
C245 H245 0.9500 . ?
C245 N16 1.4200 . ?
N16 C246 1.4200 . ?
C246 H246 0.9500 . ?
C246 C247 1.4200 . ?
C247 H247 0.9500 . ?
C250 H25A 0.9800 . ?
C250 H25B 0.9800 . ?
C250 H25C 0.9800 . ?
C251 C326 1.496(14) . ?
C252 F189 1.387(14) . ?
C252 F190 1.390(14) . ?
C252 C288 1.503(16) . ?
C254 F179 1.387(14) . ?
C254 F192 1.385(14) . ?
C255 C367 1.55(7) . ?
C255 C368 1.54(6) . ?
C256 H256 0.9500 . ?
C257 H25D 0.9800 . ?
C257 H25E 0.9800 . ?
C257 H25F 0.9800 . ?
C258 C262 1.497(14) . ?
C258 F191 1.387(14) . ?
F180 C278 1.378(14) . ?
C259 C273 1.53(5) . ?
F182 C317 1.387(14) . ?
F183 C290 1.386(14) . ?
F184 C278 1.377(14) . ?
C261 F187 1.387(14) . ?
C261 C277 1.500(14) . ?
C262 C282 1.409(15) . ?
C262 C349 1.497(14) . ?
C263 C285 1.408(15) . ?
C263 C382 1.499(14) . ?
C264 H264 0.9500 . ?
C264 C294 1.412(15) . ?
C265 C285 1.402(15) . ?
C265 C361 1.494(14) . ?
C266 F196 1.379(15) . ?
C266 C305 1.496(14) . ?
C267 H26A 0.9800 . ?
C267 H26B 0.9800 . ?
C267 H26C 0.9800 . ?
F188 C321 1.384(14) . ?
C269 C298 1.497(14) . ?
C270 H27A 0.9800 . ?
C270 H27B 0.9800 . ?
C270 H27C 0.9800 . ?
C272 H27D 0.9800 . ?
C272 H27E 0.9800 . ?
C272 H27F 0.9800 . ?
C273 H27G 0.9800 . ?
C273 H27H 0.9800 . ?
C273 H27I 0.9800 . ?
C274 H274 0.9500 . ?
C274 H27J 0.9500 . ?
C274 C277 1.405(15) . ?
C274 C300 1.413(16) . ?
C274 C357 1.44(7) . ?
C275 H27K 0.9800 . ?
C275 H27L 0.9800 . ?
C275 H27M 0.9800 . ?
C277 C355 1.502(14) . ?
F193 C326 1.389(14) . ?
C279 H27N 0.9800 . ?
C279 H27O 0.9800 . ?
C279 H27P 0.9800 . ?
F194 C323 1.392(14) . ?
C281 C354 1.495(14) . ?
C282 H282 0.9500 . ?
C283 H28A 0.9800 . ?
C283 H28B 0.9800 . ?
C283 H28C 0.9800 . ?
C284 H28D 0.9800 . ?
C284 H28E 0.9800 . ?
C284 H28F 0.9800 . ?
C285 H285 0.9500 . ?
F197 C299 1.382(14) . ?
C287 H28G 0.9800 . ?
C287 H28H 0.9800 . ?
C287 H28I 0.9800 . ?
F198 C321 1.384(14) . ?
C288 O64A 1.27(4) . ?
C288 C335 1.498(16) . ?
C288 C337 1.408(16) . ?
C291 H29A 0.9800 . ?
C291 H29B 0.9800 . ?
C291 H29C 0.9800 . ?
C292 H292 0.9500 . ?
C292 C293 1.407(15) . ?
C292 C298 1.412(16) . ?
C293 C351 1.496(15) . ?
C294 C325 1.500(14) . ?
C295 H295 0.9500 . ?
C296 H29D 0.9800 . ?
C296 H29E 0.9800 . ?
C296 H29F 0.9800 . ?
C297 C306 1.408(15) . ?
F199 C309 1.385(14) . ?
C298 C352 1.498(14) . ?
F201 C310 1.388(13) . ?
C300 C321 1.501(14) . ?
C301 C306 1.412(15) . ?
C301 C310 1.497(14) . ?
C302 H30A 0.9800 . ?
C302 H30B 0.9800 . ?
C302 H30C 0.9800 . ?
F202 C325 1.390(15) . ?
F204 C321 1.391(15) . ?
C303 H30D 0.9800 . ?
C303 H30E 0.9800 . ?
C303 H30F 0.9800 . ?
F205 C323 1.387(14) . ?
C304 H30G 0.9800 . ?
C304 H30H 0.9800 . ?
C304 H30I 0.9800 . ?
C305 C348 1.498(14) . ?
C306 H306 0.9500 . ?
C308 H30J 0.9800 . ?
C308 H30K 0.9800 . ?
C308 H30L 0.9800 . ?
C309 F338 1.378(14) . ?
C309 F339 1.382(14) . ?
C309 F340 1.385(14) . ?
C310 F215 1.388(13) . ?
F207 C311 1.376(15) . ?
C311 F208 1.377(15) . ?
C311 F211 1.370(15) . ?
C312 C313 1.490(14) . ?
C312 C376 1.498(14) . ?
F209 C324 1.385(15) . ?
F210 C324 1.390(15) . ?
C314 H314 0.9500 . ?
C314 C315 1.418(16) . ?
C314 C384 1.417(16) . ?
C315 C332 1.50(6) . ?
O87 C384 1.2602(17) . ?
C316 C317 1.501(14) . ?
C316 C372 1.500(14) . ?
C318 N28 1.47(4) . ?
C318 C320 1.54(4) . ?
N28 C319 1.38(4) . ?
C319 N33 1.22(3) . ?
N33 C320 1.45(4) . ?
C322 F213 1.391(15) . ?
C324 F214 1.394(14) . ?
C324 C384 1.505(16) . ?
F216 C330 1.381(14) . ?
F217 C330 1.382(14) . ?
F218 C331 1.387(14) . ?
C327 C328 1.409(15) . ?
C327 C330 1.495(14) . ?
F219 C331 1.390(14) . ?
C328 H328 0.9500 . ?
C328 C329 1.410(15) . ?
C329 C331 1.502(14) . ?
F220 C331 1.389(14) . ?
C330 F221 1.386(14) . ?
C332 F222 1.388(15) . ?
C332 F223 1.388(15) . ?
C332 F226 1.392(15) . ?
F224 C333 1.390(15) . ?
F225 C333 1.390(15) . ?
C333 F227 1.397(15) . ?
C333 C384 1.507(16) . ?
F228 C334 1.391(16) . ?
F229 C334 1.386(16) . ?
O73A C336 1.25(4) . ?
F230 C334 1.390(16) . ?
C334 C336 1.489(15) . ?
F231 C335 1.388(14) . ?
C335 F232 1.386(14) . ?
C335 F233 1.385(14) . ?
C336 C337 1.397(16) . ?
C337 H337 0.9500 . ?
F234 C338 1.381(14) . ?
F235 C342 1.382(13) . ?
F236 C338 1.377(14) . ?
C338 F237 1.380(14) . ?
C338 C339 1.494(14) . ?
C339 C341 1.406(15) . ?
F238 C342 1.387(13) . ?
C340 C341 1.411(15) . ?
C340 C342 1.500(14) . ?
C341 H341 0.9500 . ?
C342 F239 1.388(13) . ?
C343 C344 1.408(15) . ?
C343 C346 1.499(14) . ?
C344 H344 0.9500 . ?
C344 C345 1.405(15) . ?
F240 C347 1.386(14) . ?
F241 C347 1.386(14) . ?
F242 C346 1.388(14) . ?
C345 C347 1.495(14) . ?
C346 F243 1.387(14) . ?
C346 F244 1.386(14) . ?
F245 C347 1.389(14) . ?
F252 C348 1.385(15) . ?
C348 F253 1.385(15) . ?
C348 F254 1.386(15) . ?
F255 C349 1.383(15) . ?
F256 C349 1.383(14) . ?
C349 F257 1.382(14) . ?
F258 C350 1.386(14) . ?
C350 F259 1.386(14) . ?
C350 F260 1.386(14) . ?
F267 C352 1.392(14) . ?
F268 C352 1.391(14) . ?
C352 F269 1.388(14) . ?
F270 C353 1.389(15) . ?
C353 F271 1.389(15) . ?
C353 F272 1.388(15) . ?
C354 F273 1.384(14) . ?
C354 F274 1.384(14) . ?
C354 F275 1.379(14) . ?
F276 C355 1.386(15) . ?
F277 C355 1.385(14) . ?
C355 F278 1.388(14) . ?
F279 C358 1.386(14) . ?
F280 C358 1.384(14) . ?
C357 C358 1.500(14) . ?
F281 C358 1.390(15) . ?
F282 C359 1.388(14) . ?
F283 C359 1.389(14) . ?
F284 C359 1.387(14) . ?
F285 C360 1.389(15) . ?
F286 C360 1.389(14) . ?
C360 F287 1.388(15) . ?
C361 F288 1.384(14) . ?
C361 F289 1.383(14) . ?
C361 F290 1.383(14) . ?
F291 C362 1.381(14) . ?
F292 C362 1.387(14) . ?
C362 F293 1.384(14) . ?
C363 F295 1.386(15) . ?
F297 C364 1.389(15) . ?
F298 C364 1.389(15) . ?
F299 C364 1.391(14) . ?
F300 C365 1.387(14) . ?
C365 F301 1.388(14) . ?
C365 F302 1.386(14) . ?
F303 C369 1.383(14) . ?
F304 C368 1.388(15) . ?
F305 C369 1.381(14) . ?
C366 C367 1.406(15) . ?
C366 C369 1.495(14) . ?
F306 C368 1.390(15) . ?
C367 H367 0.9500 . ?
C368 F307 1.388(15) . ?
C369 F308 1.379(14) . ?
C371 F309 1.382(15) . ?
C371 F310 1.384(14) . ?
F314 C372 1.386(14) . ?
F315 C372 1.387(14) . ?
C372 F316 1.385(14) . ?
F318 C373 1.389(16) . ?
F319 C373 1.390(14) . ?
F320 C374 1.380(14) . ?
F321 C374 1.379(14) . ?
C374 F322 1.386(15) . ?
F323 C375 1.381(14) . ?
F324 C375 1.383(14) . ?
C375 F325 1.378(14) . ?
F326 C376 1.387(15) . ?
C376 F327 1.384(14) . ?
C376 F328 1.388(14) . ?
F329 C377 1.383(14) . ?
C377 F330 1.383(14) . ?
C377 F331 1.383(14) . ?
F332 C378 1.386(14) . ?
F333 C378 1.385(14) . ?
F334 C378 1.383(14) . ?
F335 C379 1.387(14) . ?
C379 F336 1.386(14) . ?
C379 F337 1.391(14) . ?
F341 C380 1.386(15) . ?
C380 F342 1.387(15) . ?
C380 F343 1.387(15) . ?
F344 C381 1.394(15) . ?
F345 C381 1.393(15) . ?
F346 C381 1.391(14) . ?
F347 C382 1.386(14) . ?
F348 C382 1.385(15) . ?
F349 C382 1.390(14) . ?
F350 C383 1.382(14) . ?
F351 C383 1.381(14) . ?
C383 F352 1.381(14) . ?

loop_
_geom_torsion_atom_site_label_1
_geom_torsion_atom_site_label_2
_geom_torsion_atom_site_label_3
_geom_torsion_atom_site_label_4
_geom_torsion
_geom_torsion_site_symmetry_1
_geom_torsion_site_symmetry_2
_geom_torsion_site_symmetry_3
_geom_torsion_site_symmetry_4
_geom_torsion_publ_flag
Gd1 O6 C10 C61 -3(5) . . . . ?
Gd1 O6 C10 C78 176.2(17) . . . . ?
Gd1 O9 C181 C61 1(6) . . . . ?
Gd1 O9 C181 C73 -173.7(17) . . . . ?
Gd1 O11 C3 C7 33(5) . . . . ?
Gd1 O11 C3 C35 -162.3(16) . . . . ?
Gd1 O12 C166 C7 -23(5) . . . . ?
Gd1 O12 C166 C289 166.6(16) . . . . ?
Gd1 O21 N17 C202 -92(3) . . . . ?
Gd1 O21 N17 C218 94(4) . . . . ?
Gd1 O26 C173 C152 -173.6(18) . . . . ?
Gd1 O26 C173 C223 -2(6) . . . . ?
Gd1 O29 C312 C223 -20(5) . . . . ?
Gd1 O29 C312 C313 157(2) . . . . ?
Gd1 O29 C312 C376 157(2) . . . . ?
Gd1 O54 N46 C54 105(3) . . . . ?
Gd1 O54 N46 C163 -86(3) . . . . ?
Gd2 O2 N9 C18 -95(3) . . . . ?
Gd2 O2 N9 C19 90(3) . . . . ?
Gd2 O10 C11 C56 -2(5) . . . . ?
Gd2 O10 C11 C1A -162.3(16) . . . . ?
Gd2 O23 C249 C56 -25(5) . . . . ?
Gd2 O23 C249 C208 161.7(15) . . . . ?
Gd2 O37 C265 C216 173(2) . . . . ?
Gd2 O37 C265 C285 2(5) . . . . ?
Gd2 O37 C265 C361 -160(3) . . . . ?
Gd2 O38 C263 C219 -173(2) . . . . ?
Gd2 O38 C263 C285 9(5) . . . . ?
Gd2 O38 C263 C382 162(3) . . . . ?
Gd2 O42 C114 C158 -11(5) . . . . ?
Gd2 O42 C114 C239 155(2) . . . . ?
Gd2 O42 C114 C383 154(2) . . . . ?
Gd2 O44 C280 C158 12(5) . . . . ?
Gd2 O44 C280 C240 -158.5(16) . . . . ?
Gd2 O59 N33 C319 95(3) . . . . ?
Gd2 O59 N33 C320 -94(3) . . . . ?
Gd3 O4 C2 C9 -16(5) . . . . ?
Gd3 O4 C2 C74 164.6(16) . . . . ?
Gd3 O5 C53 C9 28(5) . . . . ?
Gd3 O5 C53 C16 -162.3(15) . . . . ?
Gd3 O13 C307 C116 -12(4) . . . . ?
Gd3 O13 C307 C171 165.0(14) . . . . ?
Gd3 O15 N15 C37 -103(3) . . . . ?
Gd3 O15 N15 C38 92(2) . . . . ?
Gd3 O16 C8 C1 -158.7(15) . . . . ?
Gd3 O16 C8 C116 22(4) . . . . ?
Gd3 O40 N25 C143 -84(4) . . . . ?
Gd3 O40 N25 C182 96(3) . . . . ?
Gd3 O55 C121 C140 169.8(17) . . . . ?
Gd3 O55 C121 C200 -4(6) . . . . ?
Gd3 O62 C281 C200 3(6) . . . . ?
Gd3 O62 C281 C244 178(3) . . . . ?
Gd3 O62 C281 C354 -161(2) . . . . ?
Gd4 O3 C43 C151 -178(2) . . . . ?
Gd4 O3 C43 C168 17(6) . . . . ?
Gd4 O3 C43 C363 -167(2) . . . . ?
Gd4 O8 C72 C79 156(3) . . . . ?
Gd4 O8 C72 C168 -20(5) . . . . ?
Gd4 O8 C72 C362 171(2) . . . . ?
Gd4 O14 C14 C13 -17(4) . . . . ?
Gd4 O14 C14 C42 165.0(15) . . . . ?
Gd4 O20 C217 C183 180(2) . . . . ?
Gd4 O20 C217 C206 -9(5) . . . . ?
Gd4 O20 C217 C365 159(2) . . . . ?
Gd4 O32 C107 C206 -6(5) . . . . ?
Gd4 O32 C107 C323 -179.0(19) . . . . ?
Gd4 O32 C107 C364 168(3) . . . . ?
Gd4 O36 C41 C13 8(5) . . . . ?
Gd4 O36 C41 C113 -174.7(15) . . . . ?
Gd4 N13 C62 C192 172(2) . . . . ?
Gd4 N13 C120 N2 -174.3(18) . . . . ?
Gd4 N1A C32 C33 -165.9(13) . . . . ?
Gd4 N1A C34 N8 165.6(13) . . . . ?
Gd5 O7 C117 C12 -154.1(18) . . . . ?
Gd5 O7 C117 C221 21(5) . . . . ?
Gd5 O7 C117 C377 -159(2) . . . . ?
Gd5 O17 N4 C4 97(3) . . . . ?
Gd5 O17 N4 C6 -96(3) . . . . ?
Gd5 O27 C205 C167 -17(5) . . . . ?
Gd5 O27 C205 C195 166.3(19) . . . . ?
Gd5 O30 C60 C36 -156.5(17) . . . . ?
Gd5 O30 C60 C167 23(5) . . . . ?
Gd5 O34 C40 C59 171(2) . . . . ?
Gd5 O34 C40 C221 -3(5) . . . . ?
Gd5 O34 C40 C378 167(2) . . . . ?
Gd5 O47 C186 C138 -171(3) . . . . ?
Gd5 O47 C186 C282 -6(7) . . . . ?
Gd5 O47 C186 C350 161(3) . . . . ?
Gd5 O48 C262 C258 -158(2) . . . . ?
Gd5 O48 C262 C282 -5(7) . . . . ?
Gd5 O48 C262 C349 168(3) . . . . ?
Gd5 O65 N44 C185 -95(4) . . . . ?
Gd5 O65 N44 C259 106(3) . . . . ?
Gd6 O1 C305 C238 1(7) . . . . ?
Gd6 O1 C305 C266 159(2) . . . . ?
Gd6 O1 C305 C348 -172(3) . . . . ?
Gd6 O19 C164 C15 -12(5) . . . . ?
Gd6 O19 C164 C253 164.2(15) . . . . ?
Gd6 O22 C55 C15 7(5) . . . . ?
Gd6 O22 C55 C147 -171.1(15) . . . . ?
Gd6 O25 C146 C238 17(7) . . . . ?
Gd6 O25 C146 C271 -161(2) . . . . ?
Gd6 O25 C146 C371 180(2) . . . . ?
Gd6 O41 C248 C115 -176.5(18) . . . . ?
Gd6 O41 C248 C124 -3(6) . . . . ?
Gd6 O46 C144 C124 -17(4) . . . . ?
Gd6 O46 C144 C150 152.6(17) . . . . ?
Gd6 N6 C31 C29 177.8(14) . . . . ?
Gd6 N11 C109 C110 -162.8(14) . . . . ?
Gd7 O24 C63 C103 168.7(15) . . . . ?
Gd7 O24 C63 C169 0(4) . . . . ?
Gd7 O43 C157 C85 172.0(17) . . . . ?
Gd7 O43 C157 C128 1(6) . . . . ?
Gd7 O1A C119 C57 -161.0(17) . . . . ?
Gd7 O1A C119 C169 16(5) . . . . ?
Gd7 N29 C44 C45 -162.4(13) . . . . ?
Gd7 N29 C46 N7 163.9(12) . . . . ?
Gd7 O68 C255 C184 5(5) . . . . ?
Gd7 O68 C255 C191 -159(2) . . . . ?
Gd7 O68 C255 C367 23(6) . . . . ?
Gd7 O68 C255 C368 -160(3) . . . . ?
Gd7 N41 C105 C106 165.7(14) 2_847 . . . ?
Gd7 O76 C316 C128 13(6) . . . . ?
Gd7 O76 C316 C317 -173(2) . . . . ?
Gd7 O76 C316 C372 -167(2) . . . . ?
Gd7 O79 C172 C184 28(9) . . . . ?
Gd7 O79 C172 C197 171(2) . . . . ?
Gd7 O79 C366 C367 -22(12) . . . . ?
Gd7 O79 C366 C369 178(3) . . . . ?
Gd8 O28 C187 C161 178(3) . . . . ?
Gd8 O28 C187 C220 4(6) . . . . ?
Gd8 O28 C187 C373 159(2) . . . . ?
Gd8 O39 C154 C58 176.8(17) . . . . ?
Gd8 O39 C154 C142 -3(5) . . . . ?
Gd8 O66 C237 C141 27(8) . . . . ?
Gd8 O66 C237 C309 179(2) . . . . ?
Gd8 O69 C127 C142 12(6) . . . . ?
Gd8 O69 C127 C193 -164.0(18) . . . . ?
Gd8 O71 C160 C141 16(7) . . . . ?
Gd8 O71 C160 C299 -167(2) . . . . ?
Gd8 O71 C160 C380 -160(3) . . . . ?
Gd8 N19 C76 C77 -167.5(14) . . . . ?
Gd8 O88 C190 C220 10(6) . . . . ?
Gd8 O88 C190 C286 -178(2) . . . . ?
Gd8 O88 C190 C381 -165(3) . . . . ?
Gd8 N37 C93 C94 171.3(15) 2_756 . . . ?
Gd8 N37 C95 N10 -171.3(15) 2_756 . . . ?
Gd9 O18 C65 C64 -170.7(19) . . . . ?
Gd9 O18 C65 C159 20(6) . . . . ?
Gd9 O33 C170 C159 -7(6) . . . . ?
Gd9 O33 C170 C290 162.8(18) . . . . ?
Gd9 O33 C170 C353 157(3) . . . . ?
Gd9 O45 C81 C86 -19(5) . . . . ?
Gd9 O45 C81 C278 163(2) . . . . ?
Gd9 O45 C81 C375 168(2) . . . . ?
Gd9 O53 C198 C153 -168(3) . . . . ?
Gd9 O53 C198 C295 9(7) . . . . ?
Gd9 O53 C198 C379 179(3) . . . . ?
Gd9 O61 C215 C295 22(8) . . . . ?
Gd9 O61 C215 C311 -167(2) . . . . ?
Gd9 O63 C139 C86 1(5) . . . . ?
Gd9 O63 C139 C268 -173(2) . . . . ?
Gd9 O63 C139 C374 -177(2) . . . . ?
Gd9 N42 C135 C136 178.7(14) 1_565 . . . ?
Gd9 N42 C137 N14 -178.7(15) 1_565 . . . ?
Gd9 N22 C230 N27 169.0(13) . . . . ?
Gd10 N21 C20 C21 165.3(16) 2_847 . . . ?
Gd10 N21 C22 N30 -165.8(16) 2_847 . . . ?
Gd10 O75 C315 C155 174(3) . . . . ?
Gd10 O75 C315 C314 20(8) . . . . ?
Gd10 O75 C315 C332 -179(3) . . . . ?
Gd10 O78 C194 C264 -2(17) . . . . ?
Gd10 O78 C194 C322 172(3) . . . . ?
Gd10 O78 C327 C328 15(13) . . . . ?
Gd10 O78 C327 C330 179(3) . . . . ?
Gd10 O85 C294 C264 -52(10) . . . . ?
Gd10 O85 C294 C325 171(3) . . . . ?
Gd10 O85 C329 C328 -3(11) . . . . ?
Gd10 O85 C329 C331 -160(3) . . . . ?
Gd10 N24 C226 C227 172.0(18) . . . . ?
Gd10 O87 C384 C314 -19(9) . . . . ?
Gd10 O87 C384 C324 165(3) . . . . ?
Gd10 O87 C384 C333 -173(4) . . . . ?
Gd10 O73A C336 C334 -162.9(19) . . . . ?
Gd10 O73A C336 C337 20(7) . . . . ?
Gd11 O31 C298 C269 -176(3) . . . . ?
Gd11 O31 C298 C292 9(7) . . . . ?
Gd11 O31 C298 C352 -170(3) . . . . ?
Gd11 O49 C276 C125 167.4(17) . . . . ?
Gd11 O49 C276 C148 -16(6) . . . . ?
Gd11 O51 C301 C306 -29(10) . . . . ?
Gd11 O51 C301 C310 -164(3) . . . . ?
Gd11 O51 C340 C341 1(16) . . . . ?
Gd11 O51 C340 C342 168(3) . . . . ?
Gd11 O52 C203 C111 -165.4(18) . . . . ?
Gd11 O52 C203 C148 23(6) . . . . ?
Gd11 N36 C82 C83 -156.3(15) . . . . ?
Gd11 N36 C84 N38 160.0(14) . . . . ?
Gd11 O81 C297 C210 164(3) . . . . ?
Gd11 O81 C297 C306 -15(14) . . . . ?
Gd11 O81 C339 C338 168(3) . . . . ?
Gd11 O81 C339 C341 -33(14) . . . . ?
Gd11 O84 C293 C292 -22(6) . . . . ?
Gd11 O84 C293 C351 153.7(19) . . . . ?
Gd11 N47 C243 N23 179.8(17) . . . . ?
Gd12 O35 C102 C156 -165.8(19) . . . . ?
Gd12 O35 C102 C256 19(6) . . . . ?
Gd12 O35 C102 C359 -169(2) . . . . ?
Gd12 O56 C149 C256 3(6) . . . . ?
Gd12 O56 C149 C260 174(2) . . . . ?
Gd12 O56 C149 C360 177(3) . . . . ?
Gd12 O57 C300 C274 6(11) . . . . ?
Gd12 O57 C300 C321 170(3) . . . . ?
Gd12 O57 C357 C274 8(13) . . . . ?
Gd12 O57 C357 C358 -169(3) . . . . ?
Gd12 O67 C188 C196 -21(10) . . . . ?
Gd12 O67 C188 C254 173(3) . . . . ?
Gd12 O67 C343 C344 15(17) . . . . ?
Gd12 O67 C343 C346 175(3) . . . . ?
Gd12 O77 C251 C196 8(12) . . . . ?
Gd12 O77 C251 C326 -166(3) . . . . ?
Gd12 O77 C345 C344 29(17) . . . . ?
Gd12 O77 C345 C347 -171(3) . . . . ?
Gd12 O86 C277 C261 179(2) . . . . ?
Gd12 O86 C277 C274 -2(5) . . . . ?
Gd12 O86 C277 C355 -160(2) . . . . ?
Gd12 N45 C245 N16 -179.9(17) 2_746 . . . ?
Gd12 N45 C247 C246 179.9(15) 2_746 . . . ?
O1 C305 C348 F252 -177(5) . . . . ?
O1 C305 C348 F253 -58(5) . . . . ?
O1 C305 C348 F254 71(6) . . . . ?
F1 C16 C53 O5 90(3) . . . . ?
F1 C16 C53 C9 -99(3) . . . . ?
O2 N9 C19 N20 -179(2) . . . . ?
O2 N9 C19 C67 7(5) . . . . ?
F3 C1 C8 O16 23(3) . . . . ?
F3 C1 C8 C116 -158(2) . . . . ?
O3 C43 C151 F130 -50(5) . . . . ?
O3 C43 C151 F294 56(4) . . . . ?
O3 C43 C151 F296 173(3) . . . . ?
O3 C43 C168 C72 -2(6) . . . . ?
O3 C43 C363 F109 -109(5) . . . . ?
O3 C43 C363 F157 7(5) . . . . ?
O3 C43 C363 F295 104(5) . . . . ?
O4 C2 C9 C53 6(5) . . . . ?
O4 C2 C74 F83 -46(4) . . . . ?
O4 C2 C74 F103 -174(2) . . . . ?
O4 C2 C74 F119 71(3) . . . . ?
O6 C10 C61 C181 -6(6) . . . . ?
O6 C10 C78 F4 40(4) . . . . ?
O6 C10 C78 F29 168(3) . . . . ?
O6 C10 C78 F42 -69(4) . . . . ?
O7 C117 C221 C40 4(5) . . . . ?
O7 C117 C377 F329 -5(5) . . . . ?
O7 C117 C377 F330 118(4) . . . . ?
O7 C117 C377 F331 -120(4) . . . . ?
O8 C72 C79 F50 46(5) . . . . ?
O8 C72 C79 F85 -73(4) . . . . ?
O8 C72 C79 F87 180(3) . . . . ?
O8 C72 C168 C43 3(5) . . . . ?
O8 C72 C362 F291 163(3) . . . . ?
O8 C72 C362 F292 -75(4) . . . . ?
O8 C72 C362 F293 56(4) . . . . ?
F6 C1 C8 O16 -90(3) . . . . ?
F6 C1 C8 C116 89(3) . . . . ?
O10 C11 C56 C249 16(5) . . . . ?
O10 C11 C1A F31 5(3) . . . . ?
O10 C11 C1A F110 133(3) . . . . ?
O10 C11 C1A F178 -109(3) . . . . ?
O11 C3 C7 C166 -14(6) . . . . ?
O11 C3 C35 F22 161(3) . . . . ?
O11 C3 C35 F25 34(4) . . . . ?
O11 C3 C35 F54 -84(3) . . . . ?
O12 C166 C289 F76 94(3) . . . . ?
O12 C166 C289 F78 -30(4) . . . . ?
O12 C166 C289 F91 -146(3) . . . . ?
F7 C58 C154 O39 52(4) . . . . ?
F7 C58 C154 C142 -128(3) . . . . ?
F9 C16 C53 O5 -22(3) . . . . ?
F9 C16 C53 C9 149(2) . . . . ?
O14 C14 C42 F8 48(3) . . . . ?
O14 C14 C42 F10 -68(3) . . . . ?
O14 C14 C42 F206 169(2) . . . . ?
O15 N15 C38 C39 -178(2) . . . . ?
O15 N15 C38 C199 -53(3) . . . . ?
O15 N15 C38 C214 65(3) . . . . ?
O16 C8 C116 C307 4(5) . . . . ?
O17 N4 C4 C5 -169(2) . . . . ?
O17 N4 C4 C250 73(3) . . . . ?
O17 N4 C4 C279 -43(4) . . . . ?
O17 N4 C6 N32 -174(3) . . . . ?
O17 N4 C6 C177 4(5) . . . . ?
O18 C65 C159 C170 -9(6) . . . . ?
F11 C1 C8 O16 150(2) . . . . ?
F11 C1 C8 C116 -31(3) . . . . ?
O19 C164 C253 F32 -69(3) . . . . ?
O19 C164 C253 F34 47(3) . . . . ?
O19 C164 C253 F35 166(2) . . . . ?
O20 C217 C365 F300 -167(3) . . . . ?
O20 C217 C365 F301 63(4) . . . . ?
O20 C217 C365 F302 -44(4) . . . . ?
O21 N17 C202 C145 79(3) . . . . ?
O21 N17 C202 C165 -157(3) . . . . ?
O21 N17 C202 C302 -41(4) . . . . ?
O21 N17 C218 N34 175(3) . . . . ?
O21 N17 C218 C130 -12(6) . . . . ?
O22 C55 C147 F44 -172(2) . . . . ?
O22 C55 C147 F46 -52(3) . . . . ?
O22 C55 C147 F48 61(3) . . . . ?
F13 C171 C307 O13 88(3) . . . . ?
F13 C171 C307 C116 -95(3) . . . . ?
O24 C63 C103 F2 59(3) . . . . ?
O24 C63 C103 F14 -63(3) . . . . ?
O24 C63 C103 F28 171(2) . . . . ?
O24 C63 C169 C119 -9(4) . . . . ?
O25 C146 C238 C305 4(7) . . . . ?
O25 C146 C271 F113 -175(3) . . . . ?
O25 C146 C271 F127 81(4) . . . . ?
O25 C146 C271 F138 -50(5) . . . . ?
O25 C146 C371 F113 164(4) . . . . ?
O25 C146 C371 F309 56(5) . . . . ?
O25 C146 C371 F310 -71(5) . . . . ?
O26 C173 C223 C312 16(6) . . . . ?
C1 C8 C116 C307 -175(2) . . . . ?
C2 C9 C53 O5 -11(5) . . . . ?
C2 C9 C53 C16 179(3) . . . . ?
F15 C111 C203 O52 -169(3) . . . . ?
F15 C111 C203 C148 4(4) . . . . ?
O28 C187 C220 C190 -15(7) . . . . ?
O28 C187 C373 F99 -72(4) . . . . ?
O28 C187 C373 F318 162(4) . . . . ?
O28 C187 C373 F319 52(4) . . . . ?
O29 C312 C313 F111 70(4) . . . . ?
O29 C312 C313 F117 -51(4) . . . . ?
O29 C312 C313 F154 -166(3) . . . . ?
O29 C312 C376 F326 -118(4) . . . . ?
O29 C312 C376 F327 2(5) . . . . ?
O29 C312 C376 F328 120(4) . . . . ?
F17 C171 C307 O13 -24(3) . . . . ?
F17 C171 C307 C116 153(2) . . . . ?
F18 C111 C203 O52 68(4) . . . . ?
F18 C111 C203 C148 -119(3) . . . . ?
O30 C60 C167 C205 0(5) . . . . ?
O31 C298 C352 F267 97(5) . . . . ?
O31 C298 C352 F268 -143(4) . . . . ?
O31 C298 C352 F269 -21(6) . . . . ?
O32 C107 C206 C217 8(5) . . . . ?
O32 C107 C323 F114 -103(3) . . . . ?
O32 C107 C323 F194 7(4) . . . . ?
O32 C107 C323 F205 132(3) . . . . ?
O32 C107 C364 F297 87(5) . . . . ?
O32 C107 C364 F298 -167(4) . . . . ?
O32 C107 C364 F299 -39(5) . . . . ?
O33 C170 C290 F104 -63(4) . . . . ?
O33 C170 C290 F123 177(3) . . . . ?
O33 C170 C290 F183 60(4) . . . . ?
O33 C170 C353 F270 -107(5) . . . . ?
O33 C170 C353 F271 11(6) . . . . ?
O33 C170 C353 F272 129(5) . . . . ?
O34 C40 C59 F62 35(4) . . . . ?
O34 C40 C59 F80 154(3) . . . . ?
O34 C40 C59 F203 -77(4) . . . . ?
O34 C40 C221 C117 -14(5) . . . . ?
O34 C40 C378 F332 78(4) . . . . ?
O34 C40 C378 F333 -171(4) . . . . ?
O34 C40 C378 F334 -50(4) . . . . ?
F19 C57 C119 O1A 75(3) . . . . ?
F19 C57 C119 C169 -102(3) . . . . ?
C3 C7 C166 O12 8(6) . . . . ?
C3 C7 C166 C289 179(3) . . . . ?
F20 C64 C65 O18 8(4) . . . . ?
F20 C64 C65 C159 178(3) . . . . ?
F21 C57 C119 O1A -168(2) . . . . ?
F21 C57 C119 C169 14(3) . . . . ?
N4 C4 C5 N32 -26(3) . . . . ?
N4 C4 C5 C267 91(3) . . . . ?
N4 C4 C5 C308 -139(2) . . . . ?
N4 C6 C177 C176 -30(4) . . . . ?
N4 C6 C177 C178 151(3) . . . . ?
C4 N4 C6 N32 -7(4) . . . . ?
C4 N4 C6 C177 171(3) . . . . ?
C4 C5 N32 C6 27(4) . . . . ?
C4 C5 N32 O70 -166(3) . . . . ?
C5 N32 C6 N4 -12(4) . . . . ?
C5 N32 C6 C177 170(3) . . . . ?
N32 C6 C177 C176 147(3) . . . . ?
N32 C6 C177 C178 -31(4) . . . . ?
C6 N4 C4 C5 23(3) . . . . ?
C6 N4 C4 C250 -95(3) . . . . ?
C6 N4 C4 C279 149(3) . . . . ?
C6 C177 C178 C179 178.6(19) . . . . ?
O35 C102 C156 F68 49(4) . . . . ?
O35 C102 C156 F145 -66(4) . . . . ?
O35 C102 C156 F160 168(3) . . . . ?
O35 C102 C256 C149 1(6) . . . . ?
O35 C102 C359 F282 -159(4) . . . . ?
O35 C102 C359 F283 -36(5) . . . . ?
O35 C102 C359 F284 86(5) . . . . ?
F26 C244 C281 O62 -42(5) . . . . ?
F26 C244 C281 C200 134(4) . . . . ?
O36 C41 C113 F12 68(3) . . . . ?
O36 C41 C113 F23 -42(3) . . . . ?
O36 C41 C113 F55 -172(2) . . . . ?
F27 C73 C181 O9 54(4) . . . . ?
F27 C73 C181 C61 -121(3) . . . . ?
O37 C265 C285 C263 6(6) . . . . ?
O37 C265 C361 F288 154(4) . . . . ?
O37 C265 C361 F289 -86(4) . . . . ?
O37 C265 C361 F290 21(5) . . . . ?
C7 C3 C35 F22 -33(4) . . . . ?
C7 C3 C35 F25 -159(3) . . . . ?
C7 C3 C35 F54 82(3) . . . . ?
C7 C166 C289 F76 -78(3) . . . . ?
C7 C166 C289 F78 158(3) . . . . ?
C7 C166 C289 F91 42(4) . . . . ?
F30 C153 C198 O53 -80(6) . . . . ?
F30 C153 C198 C295 103(6) . . . . ?
O38 C263 C285 C265 -11(5) . . . . ?
O38 C263 C382 F347 64(4) . . . . ?
O38 C263 C382 F348 174(4) . . . . ?
O38 C263 C382 F349 -64(5) . . . . ?
N12 C54 C101 C96 17(3) . . . . ?
N12 C54 C101 C100 -162(2) . . . . ?
N12 C54 N46 O54 -178(2) . . . . ?
N12 C54 N46 C163 13(3) . . . . ?
C8 C116 C307 O13 -10(4) . . . . ?
C8 C116 C307 C171 173(2) . . . . ?
O40 N25 C143 N43 172(3) . . . . ?
O40 N25 C143 C232 -13(5) . . . . ?
O40 N25 C182 C126 -160(3) . . . . ?
O40 N25 C182 C284 -32(4) . . . . ?
O40 N25 C182 C304 89(3) . . . . ?
O42 C114 C158 C280 -11(5) . . . . ?
O42 C114 C239 F43 -55(4) . . . . ?
O42 C114 C239 F98 -172(3) . . . . ?
O42 C114 C239 F139 74(4) . . . . ?
O42 C114 C383 F350 -68(4) . . . . ?
O42 C114 C383 F351 42(5) . . . . ?
O42 C114 C383 F352 165(4) . . . . ?
C9 C2 C74 F83 135(3) . . . . ?
C9 C2 C74 F103 7(4) . . . . ?
C9 C2 C74 F119 -108(3) . . . . ?
F33 C16 C53 O5 -154(2) . . . . ?
F33 C16 C53 C9 17(3) . . . . ?
O1A C119 C169 C63 2(5) . . . . ?
N13 C62 C192 N2 3(4) . . . . ?
O45 C81 C86 C139 -5(5) . . . . ?
O45 C81 C278 F165 21(4) . . . . ?
O45 C81 C278 F180 136(4) . . . . ?
O45 C81 C278 F184 -98(4) . . . . ?
O45 C81 C375 F323 -60(4) . . . . ?
O45 C81 C375 F324 56(4) . . . . ?
O45 C81 C375 F325 -176(3) . . . . ?
C10 C61 C181 O9 7(6) . . . . ?
C10 C61 C181 C73 -179(3) . . . . ?
O46 C144 C150 F37 -31(5) . . . . ?
O46 C144 C150 F65 149(5) . . . . ?
O46 C144 C150 F69 57(5) . . . . ?
O46 C144 C150 F249 178(3) . . . . ?
O46 C144 C150 F250 -58(4) . . . . ?
O46 C144 C150 F251 60(4) . . . . ?
F36 C152 C173 O26 -58(4) . . . . ?
F36 C152 C173 C223 129(3) . . . . ?
O47 C186 C282 C262 6(7) . . . . ?
O47 C186 C350 F258 -33(5) . . . . ?
O47 C186 C350 F259 81(5) . . . . ?
O47 C186 C350 F260 -162(4) . . . . ?
C11 C56 C249 O23 -1(5) . . . . ?
C11 C56 C249 C208 171(2) . . . . ?
C12 C117 C221 C40 180(3) . . . . ?
F40 C12 C117 O7 -38(4) . . . . ?
F40 C12 C117 C221 146(3) . . . . ?
O48 C262 C282 C186 -1(7) . . . . ?
O48 C262 C349 F255 80(5) . . . . ?
O48 C262 C349 F256 -170(4) . . . . ?
O48 C262 C349 F257 -38(6) . . . . ?
C13 C14 C42 F8 -131(2) . . . . ?
C13 C14 C42 F10 113(2) . . . . ?
C13 C14 C42 F206 -9(3) . . . . ?
C13 C41 C113 F12 -114(2) . . . . ?
C13 C41 C113 F23 136(2) . . . . ?
C13 C41 C113 F55 6(3) . . . . ?
F41 C208 C249 O23 97(3) . . . . ?
F41 C208 C249 C56 -77(3) . . . . ?
F45 C73 C181 O9 -68(4) . . . . ?
F45 C73 C181 C61 117(3) . . . . ?
O51 C301 C306 C297 21(13) . . . . ?
O51 C301 C310 F124 66(5) . . . . ?
O51 C301 C310 F201 -59(5) . . . . ?
O51 C301 C310 F215 -170(4) . . . . ?
O51 C340 C341 C339 3(17) . . . . ?
O51 C340 C342 F235 -15(10) . . . . ?
O51 C340 C342 F238 -144(7) . . . . ?
O51 C340 C342 F239 104(8) . . . . ?
O53 C198 C295 C215 -13(6) . . . . ?
O53 C198 C379 F335 -165(3) . . . . ?
O53 C198 C379 F336 -32(6) . . . . ?
O53 C198 C379 F337 72(5) . . . . ?
C14 C13 C41 O36 2(5) . . . . ?
C14 C13 C41 C113 -176(2) . . . . ?
F47 C57 C119 O1A -45(3) . . . . ?
F47 C57 C119 C169 137(2) . . . . ?
F49 C216 C265 O37 -61(4) . . . . ?
F49 C216 C265 C285 112(4) . . . . ?
F51 C334 C336 O73A -88(4) . . . . ?
F51 C334 C336 C337 89(4) . . . . ?
F52 C85 C157 O43 167(3) . . . . ?
F52 C85 C157 C128 -20(4) . . . . ?
C15 C55 C147 F44 10(3) . . . . ?
C15 C55 C147 F46 130(2) . . . . ?
C15 C55 C147 F48 -117(2) . . . . ?
C15 C164 C253 F32 108(3) . . . . ?
C15 C164 C253 F34 -136(2) . . . . ?
C15 C164 C253 F35 -17(3) . . . . ?
F53 C12 C117 O7 -161(3) . . . . ?
F53 C12 C117 C221 23(4) . . . . ?
F56 C216 C265 O37 56(4) . . . . ?
F56 C216 C265 C285 -131(3) . . . . ?
N20 C17 C18 N9 26(3) . . . . ?
N20 C17 C18 C80 -82(3) . . . . ?
N20 C17 C18 C257 145(3) . . . . ?
N20 C19 C67 C66 31(4) . . . . ?
N20 C19 C67 C68 -156(3) . . . . ?
C17 N20 C19 N9 15(4) . . . . ?
C17 N20 C19 C67 -170(3) . . . . ?
C17 C18 N9 O2 163(2) . . . . ?
C17 C18 N9 C19 -22(3) . . . . ?
C18 N9 C19 N20 7(4) . . . . ?
C18 N9 C19 C67 -168(3) . . . . ?
N9 C19 C67 C66 -156(3) . . . . ?
N9 C19 C67 C68 18(4) . . . . ?
C19 N20 C17 C18 -28(3) . . . . ?
C19 N20 C17 C275 93(3) . . . . ?
C19 N20 C17 C283 -147(3) . . . . ?
C19 C67 C68 C69 -173(2) . . . . ?
N21 C20 C21 N30 0.0 . . . . ?
C20 N21 C22 N30 0.0 . . . . ?
C20 C21 N30 C22 0.0 . . . . ?
C20 C21 N30 C132 -173(2) . . . . ?
C21 N30 C22 N21 0.0 . . . . ?
C21 N30 C132 C131 -141.4(16) . . . . ?
C21 N30 C132 C133 33(3) . . . . ?
N30 C132 C133 C134 -174(2) . . . . ?
C22 N21 C20 C21 0.0 . . . . ?
C22 N30 C132 C131 47(3) . . . . ?
C22 N30 C132 C133 -138.7(16) . . . . ?
F58 C334 C336 O73A 42(5) . . . . ?
F58 C334 C336 C337 -140(4) . . . . ?
F59 C183 C217 O20 177(4) . . . . ?
F59 C183 C217 C206 5(5) . . . . ?
F60 C73 C181 O9 179(3) . . . . ?
F60 C73 C181 C61 4(4) . . . . ?
O55 C121 C140 F5 72(3) . . . . ?
O55 C121 C140 F24 -48(3) . . . . ?
O55 C121 C140 F38 -167(2) . . . . ?
O55 C121 C200 C281 -11(6) . . . . ?
C23 C24 C25 C26 0.0 . . . . ?
C23 C24 C25 N8 -178.5(16) . . . . ?
C23 N7 C46 N29 -178.0(17) . . . . ?
C24 C23 C28 C27 0.0 . . . . ?
C24 C23 N7 C45 -35(2) . . . . ?
C24 C23 N7 C46 142.6(11) . . . . ?
C24 C25 C26 C27 0.0 . . . . ?
C24 C25 N8 C33 -150.5(13) . . . . ?
C24 C25 N8 C34 22.8(19) . . . . ?
C25 C26 C27 C28 0.0 . . . . ?
C25 C26 C27 C37 179.4(18) . . . . ?
C25 N8 C34 N1A -174.4(18) . . . . ?
C26 C25 N8 C33 31(2) . . . . ?
C26 C25 N8 C34 -155.7(12) . . . . ?
C26 C27 C28 C23 0.0 . . . . ?
C26 C27 C37 N26 150(2) . . . . ?
C26 C27 C37 N15 -23(3) . . . . ?
C27 C37 N15 O15 6(4) . . . . ?
C27 C37 N15 C38 173(2) . . . . ?
C28 C23 C24 C25 0.0 . . . . ?
C28 C23 N7 C45 143.3(14) . . . . ?
C28 C23 N7 C46 -39.2(18) . . . . ?
C28 C27 C37 N26 -31(3) . . . . ?
C28 C27 C37 N15 156.0(19) . . . . ?
C29 N3 C30 N6 0.0 . . . . ?
C29 N3 C97 C96 -141.9(13) . . . . ?
C29 N3 C97 C98 39(2) . . . . ?
N3 C29 C31 N6 0.0 . . . . ?
N3 C30 N6 Gd6 -178.1(12) . . . . ?
N3 C30 N6 C31 0.0 . . . . ?
N3 C97 C98 C99 179.5(17) . . . . ?
C30 N3 C97 C96 44.0(19) . . . . ?
C30 N3 C97 C98 -135.5(13) . . . . ?
C30 N6 C31 C29 0.0 . . . . ?
C31 C29 N3 C30 0.0 . . . . ?
C31 C29 N3 C97 -174.9(19) . . . . ?
F63 C171 C307 O13 -148(2) . . . . ?
F63 C171 C307 C116 29(3) . . . . ?
F64 C244 C281 O62 82(5) . . . . ?
F64 C244 C281 C200 -102(4) . . . . ?
O56 C149 C256 C102 -12(5) . . . . ?
O56 C149 C260 F122 -175(3) . . . . ?
O56 C149 C260 F143 72(4) . . . . ?
O56 C149 C260 F158 -43(5) . . . . ?
O56 C149 C360 F285 37(6) . . . . ?
O56 C149 C360 F286 168(6) . . . . ?
O56 C149 C360 F287 -75(7) . . . . ?
O57 C300 C321 F188 -65(8) . . . . ?
O57 C300 C321 F198 137(6) . . . . ?
O57 C300 C321 F204 34(8) . . . . ?
O57 C357 C358 F279 -153(8) . . . . ?
O57 C357 C358 F280 43(10) . . . . ?
O57 C357 C358 F281 -59(8) . . . . ?
O58 N26 C37 C27 3(4) . . . . ?
O58 N26 C37 N15 177(2) . . . . ?
O58 N26 C39 C38 -168(3) . . . . ?
O58 N26 C39 C118 79(3) . . . . ?
O58 N26 C39 C296 -34(4) . . . . ?
F66 C152 C173 O26 64(4) . . . . ?
F66 C152 C173 C223 -109(4) . . . . ?
N1A C32 C33 N8 0.0 . . . . ?
C32 N1A C34 N8 0.0 . . . . ?
C32 C33 N8 C25 174.2(19) . . . . ?
C32 C33 N8 C34 0.0 . . . . ?
C33 N8 C34 N1A 0.0 . . . . ?
N8 C25 C26 C27 178.4(16) . . . . ?
C34 N1A C32 C33 0.0 . . . . ?
F67 C36 C60 O30 132(4) . . . . ?
F67 C36 C60 C167 -47(4) . . . . ?
N25 C143 N43 O82 170(3) . . . . ?
N25 C143 N43 C126 -9(4) . . . . ?
N25 C143 C232 C231 -20(4) . . . . ?
N25 C143 C232 C233 154(3) . . . . ?
C35 C3 C7 C166 -178(3) . . . . ?
F71 C208 C249 O23 -142(3) . . . . ?
F71 C208 C249 C56 43(3) . . . . ?
F72 C208 C249 O23 -22(4) . . . . ?
F72 C208 C249 C56 164(3) . . . . ?
F73 C125 C276 O49 -48(4) . . . . ?
F73 C125 C276 C148 136(3) . . . . ?
O59 N33 C320 C123 -73(3) . . . . ?
O59 N33 C320 C204 45(3) . . . . ?
O59 N33 C320 C318 168(2) . . . . ?
F74 C115 C248 O41 91(4) . . . . ?
F74 C115 C248 C124 -84(4) . . . . ?
F75 C58 C154 O39 -66(3) . . . . ?
F75 C58 C154 C142 114(3) . . . . ?
C36 C60 C167 C205 179(3) . . . . ?
F77 C36 C60 O30 17(4) . . . . ?
F77 C36 C60 C167 -163(3) . . . . ?
N26 C37 N15 O15 -169(2) . . . . ?
N26 C37 N15 C38 -2(3) . . . . ?
C37 C27 C28 C23 -179.5(17) . . . . ?
C37 N26 C39 C38 20(3) . . . . ?
C37 N26 C39 C118 -93(3) . . . . ?
C37 N26 C39 C296 154(3) . . . . ?
C37 N15 C38 C39 14(3) . . . . ?
C37 N15 C38 C199 139(2) . . . . ?
C37 N15 C38 C214 -103(2) . . . . ?
N15 C38 C39 N26 -18(3) . . . . ?
N15 C38 C39 C118 91(3) . . . . ?
N15 C38 C39 C296 -147(3) . . . . ?
C39 N26 C37 C27 175(3) . . . . ?
C39 N26 C37 N15 -11(3) . . . . ?
F79 C152 C173 O26 -173(3) . . . . ?
F79 C152 C173 C223 14(4) . . . . ?
F81 C125 C276 O49 65(4) . . . . ?
F81 C125 C276 C148 -112(3) . . . . ?
O60 N12 C54 C101 12(5) . . . . ?
O60 N12 C54 N46 -175(3) . . . . ?
O60 N12 C209 C163 162(3) . . . . ?
O60 N12 C209 C189 -84(3) . . . . ?
O60 N12 C209 C222 41(4) . . . . ?
C41 C13 C14 O14 3(4) . . . . ?
C41 C13 C14 C42 -179(2) . . . . ?
O61 C215 C295 C198 0(7) . . . . ?
O61 C215 C311 F207 -175(4) . . . . ?
O61 C215 C311 F208 -58(5) . . . . ?
O61 C215 C311 F211 64(5) . . . . ?
F84 C125 C276 O49 -175(3) . . . . ?
F84 C125 C276 C148 8(4) . . . . ?
O62 C281 C354 F273 -171(3) . . . . ?
O62 C281 C354 F274 -59(4) . . . . ?
O62 C281 C354 F275 65(4) . . . . ?
O63 C139 C268 F61 49(4) . . . . ?
O63 C139 C268 F82 -71(4) . . . . ?
O63 C139 C268 F172 169(3) . . . . ?
O63 C139 C374 F320 81(4) . . . . ?
O63 C139 C374 F321 -153(4) . . . . ?
O63 C139 C374 F322 -34(5) . . . . ?
N29 C44 C45 N7 0.0 . . . . ?
C44 N29 C46 N7 0.0 . . . . ?
C44 C45 N7 C23 178(2) . . . . ?
C44 C45 N7 C46 0.0 . . . . ?
C45 N7 C46 N29 0.0 . . . . ?
N7 C23 C24 C25 178.2(15) . . . . ?
N7 C23 C28 C27 -178.1(16) . . . . ?
C46 N29 C44 C45 0.0 . . . . ?
C47 C48 C49 C50 0.0 . . . . ?
C47 C48 N10 C94 154.0(14) . . . . ?
C47 C48 N10 C95 -22(2) . . . . ?
C48 C47 C52 N2 177.4(18) . . . . ?
C48 C47 C52 C51 0.0 . . . . ?
C48 C49 C50 C51 0.0 . . . . ?
C48 C49 C50 C319 -174.9(18) . . . . ?
C48 N10 C95 N37 176(2) . . . . ?
C49 C48 N10 C94 -30(2) . . . . ?
C49 C48 N10 C95 154.6(13) . . . . ?
C49 C50 C51 C52 0.0 . . . . ?
C49 C50 C319 N28 -153(2) . . . . ?
C49 C50 C319 N33 22(4) . . . . ?
C50 C51 C52 N2 -177.3(19) . . . . ?
C50 C51 C52 C47 0.0 . . . . ?
C50 C319 N33 O59 2(5) . . . . ?
C50 C319 N33 C320 -169(2) . . . . ?
C51 C50 C319 N28 33(3) . . . . ?
C51 C50 C319 N33 -153(3) . . . . ?
C52 N2 C120 N13 179(2) . . . . ?
C52 N2 C192 C62 180(3) . . . . ?
C52 C47 C48 C49 0.0 . . . . ?
C52 C47 C48 N10 176.4(17) . . . . ?
F86 C36 C60 O30 -96(4) . . . . ?
F86 C36 C60 C167 85(4) . . . . ?
C54 N12 C209 C163 -17(3) . . . . ?
C54 N12 C209 C189 97(3) . . . . ?
C54 N12 C209 C222 -138(3) . . . . ?
O65 N44 C185 N31 -180(3) . . . . ?
O65 N44 C185 C90 7(7) . . . . ?
O65 N44 C259 C180 78(4) . . . . ?
O65 N44 C259 C224 -163(3) . . . . ?
O65 N44 C259 C273 -45(4) . . . . ?
O66 C237 C309 F106 -91(6) . . . . ?
O66 C237 C309 F161 128(5) . . . . ?
O66 C237 C309 F199 24(6) . . . . ?
O66 C237 C309 F338 -41(7) . . . . ?
O66 C237 C309 F339 75(5) . . . . ?
O66 C237 C309 F340 163(5) . . . . ?
O67 C188 C196 C251 8(13) . . . . ?
O67 C188 C254 F1A 3(7) . . . . ?
O67 C188 C254 F179 129(6) . . . . ?
O67 C188 C254 F192 -101(6) . . . . ?
O67 C343 C344 C345 -18(23) . . . . ?
O67 C343 C346 F242 51(8) . . . . ?
O67 C343 C346 F243 172(7) . . . . ?
O67 C343 C346 F244 -55(8) . . . . ?
F88 C210 C297 O81 -108(6) . . . . ?
F88 C210 C297 C306 71(7) . . . . ?
N31 C224 C259 N44 -32(3) . . . . ?
N31 C224 C259 C180 86(4) . . . . ?
N31 C224 C259 C273 -142(3) . . . . ?
C55 C15 C164 O19 0(5) . . . . ?
C55 C15 C164 C253 -177(2) . . . . ?
C56 C11 C1A F31 -159(2) . . . . ?
C56 C11 C1A F110 -32(4) . . . . ?
C56 C11 C1A F178 86(3) . . . . ?
F89 C153 C198 O53 46(5) . . . . ?
F89 C153 C198 C295 -131(6) . . . . ?
O68 C255 C367 C366 -23(9) . . . . ?
O68 C255 C368 F304 166(4) . . . . ?
O68 C255 C368 F306 54(5) . . . . ?
O68 C255 C368 F307 -64(5) . . . . ?
C57 C119 C169 C63 179(2) . . . . ?
F90 C183 C217 O20 51(4) . . . . ?
F90 C183 C217 C206 -120(5) . . . . ?
O69 C127 C142 C154 3(6) . . . . ?
O69 C127 C193 F16 60(4) . . . . ?
O69 C127 C193 F57 -56(4) . . . . ?
O69 C127 C193 F70 -178(3) . . . . ?
O70 N32 C6 N4 -180(3) . . . . ?
O70 N32 C6 C177 2(5) . . . . ?
F92 C85 C157 O43 36(4) . . . . ?
F92 C85 C157 C128 -151(3) . . . . ?
F93 C64 C65 O18 131(4) . . . . ?
F93 C64 C65 C159 -59(4) . . . . ?
O71 C160 C299 F107 58(5) . . . . ?
O71 C160 C299 F140 -64(5) . . . . ?
O71 C160 C299 F197 175(4) . . . . ?
O71 C160 C380 F341 103(6) . . . . ?
O71 C160 C380 F342 -22(6) . . . . ?
O71 C160 C380 F343 -137(5) . . . . ?
F94 C240 C280 O44 27(4) . . . . ?
F94 C240 C280 C158 -145(3) . . . . ?
C59 C40 C221 C117 172(3) . . . . ?
C60 C167 C205 O27 -2(5) . . . . ?
C60 C167 C205 C195 175(3) . . . . ?
C61 C10 C78 F4 -141(3) . . . . ?
C61 C10 C78 F29 -13(4) . . . . ?
C61 C10 C78 F42 110(3) . . . . ?
C62 N13 C120 N2 -1(3) . . . . ?
C64 C65 C159 C170 -178(3) . . . . ?
C65 C159 C170 O33 2(7) . . . . ?
C65 C159 C170 C290 -167(3) . . . . ?
C65 C159 C170 C353 -163(4) . . . . ?
F96 C183 C217 O20 -76(5) . . . . ?
F96 C183 C217 C206 112(4) . . . . ?
C66 C67 C68 C69 0.0 . . . . ?
C66 C71 N16 C245 27(2) . . . . ?
C66 C71 N16 C246 -155.2(15) . . . . ?
C67 C66 C71 C70 0.0 . . . . ?
C67 C66 C71 N16 177(2) . . . . ?
C67 C68 C69 C70 0.0 . . . . ?
C67 C68 C69 N18 -179(2) . . . . ?
C68 C69 C70 C71 0.0 . . . . ?
C68 C69 N18 C211 159.8(15) . . . . ?
C68 C69 N18 C212 -33(3) . . . . ?
C69 C70 C71 C66 0.0 . . . . ?
C69 C70 C71 N16 -178(2) . . . . ?
C69 N18 C212 C213 -169(3) . . . . ?
C70 C69 N18 C211 -19(3) . . . . ?
C70 C69 N18 C212 147.8(18) . . . . ?
C70 C71 N16 C245 -155.1(14) . . . . ?
C70 C71 N16 C246 22(3) . . . . ?
C71 C66 C67 C19 173(2) . . . . ?
C71 C66 C67 C68 0.0 . . . . ?
C71 N16 C246 C247 -178(2) . . . . ?
N34 C165 C202 N17 -26(3) . . . . ?
N34 C165 C202 C145 79(4) . . . . ?
N34 C165 C202 C302 -137(3) . . . . ?
C74 C2 C9 C53 -175(3) . . . . ?
N35 C75 N19 Gd8 168.1(13) . . . . ?
N35 C75 N19 C76 0.0 . . . . ?
C75 N35 C77 C76 0.0 . . . . ?
C75 N35 C179 C174 140.6(13) . . . . ?
C75 N35 C179 C178 -37(2) . . . . ?
C75 N19 C76 C77 0.0 . . . . ?
N19 C76 C77 N35 0.0 . . . . ?
C77 N35 C75 N19 0.0 . . . . ?
C77 N35 C179 C174 -37(2) . . . . ?
C77 N35 C179 C178 145.0(14) . . . . ?
C78 C10 C61 C181 175(3) . . . . ?
O72 N20 C17 C18 163(3) . . . . ?
O72 N20 C17 C275 -77(3) . . . . ?
O72 N20 C17 C283 44(4) . . . . ?
O72 N20 C19 N9 -176(3) . . . . ?
O72 N20 C19 C67 -2(5) . . . . ?
C79 C72 C168 C43 -173(3) . . . . ?
F100 C115 C248 O41 -31(5) . . . . ?
F100 C115 C248 C124 155(4) . . . . ?
F101 C64 C65 O18 -107(4) . . . . ?
F101 C64 C65 C159 64(4) . . . . ?
F102 C219 C263 O38 33(4) . . . . ?
F102 C219 C263 C285 -148(3) . . . . ?
C80 C18 N9 O2 -82(3) . . . . ?
C80 C18 N9 C19 93(3) . . . . ?
C81 C86 C139 O63 14(5) . . . . ?
C81 C86 C139 C268 -173(3) . . . . ?
C81 C86 C139 C374 -168(3) . . . . ?
N36 C82 C83 N38 0.0 . . . . ?
C82 N36 C84 N38 0.0 . . . . ?
C82 C83 N38 C84 0.0 . . . . ?
C82 C83 N38 C236 173(2) . . . . ?
C83 N38 C84 N36 0.0 . . . . ?
C83 N38 C236 C231 27(3) . . . . ?
C83 N38 C236 C235 -148.9(15) . . . . ?
C84 N36 C82 C83 0.0 . . . . ?
C84 N38 C236 C231 -161.2(13) . . . . ?
C84 N38 C236 C235 23(2) . . . . ?
C86 C81 C278 F165 -158(3) . . . . ?
C86 C81 C278 F180 -43(4) . . . . ?
C86 C81 C278 F184 84(4) . . . . ?
C86 C81 C375 F323 126(4) . . . . ?
C86 C81 C375 F324 -119(4) . . . . ?
C86 C81 C375 F325 9(5) . . . . ?
C86 C139 C268 F61 -126(4) . . . . ?
C86 C139 C268 F82 114(4) . . . . ?
C86 C139 C268 F172 -5(5) . . . . ?
C86 C139 C374 F320 -98(4) . . . . ?
C86 C139 C374 F321 28(5) . . . . ?
C86 C139 C374 F322 148(4) . . . . ?
O74 N31 C185 C90 -6(6) . . . . ?
O74 N31 C185 N44 179(3) . . . . ?
O74 N31 C224 C259 -157(3) . . . . ?
O74 N31 C224 C287 81(4) . . . . ?
O74 N31 C224 C303 -36(5) . . . . ?
O75 C315 C332 F222 55(6) . . . . ?
O75 C315 C332 F223 159(5) . . . . ?
O75 C315 C332 F226 -55(8) . . . . ?
O88 C190 C220 C187 9(7) . . . . ?
O88 C190 C286 F112 53(5) . . . . ?
O88 C190 C286 F167 -62(4) . . . . ?
O88 C190 C286 F173 167(4) . . . . ?
O88 C190 C381 F344 -111(6) . . . . ?
O88 C190 C381 F345 1(6) . . . . ?
O88 C190 C381 F346 136(5) . . . . ?
C87 C88 C89 C90 0.0 . . . . ?
C87 C88 N23 C241 -36(3) . . . . ?
C87 C88 N23 C243 132.4(16) . . . . ?
C87 C92 N27 C228 -163.4(15) . . . . ?
C87 C92 N27 C230 6(2) . . . . ?
C88 C87 C92 C91 0.0 . . . . ?
C88 C87 C92 N27 -180(2) . . . . ?
C88 C89 C90 C91 0.0 . . . . ?
C88 C89 C90 C185 -179(3) . . . . ?
C89 C88 N23 C241 140.1(16) . . . . ?
C89 C88 N23 C243 -52(3) . . . . ?
C89 C90 C91 C92 0.0 . . . . ?
C89 C90 C185 N31 -19(4) . . . . ?
C89 C90 C185 N44 153(4) . . . . ?
C90 C91 C92 C87 0.0 . . . . ?
C90 C91 C92 N27 180(2) . . . . ?
C91 C90 C185 N31 162(3) . . . . ?
C91 C90 C185 N44 -26(5) . . . . ?
C91 C92 N27 C228 17(3) . . . . ?
C91 C92 N27 C230 -173.3(12) . . . . ?
C92 C87 C88 C89 0.0 . . . . ?
C92 C87 C88 N23 176(2) . . . . ?
N37 C93 C94 N10 0.0 . . . . ?
C93 N37 C95 N10 0.0 . . . . ?
C93 C94 N10 C48 -176(2) . . . . ?
C93 C94 N10 C95 0.0 . . . . ?
C94 N10 C95 N37 0.0 . . . . ?
N10 C48 C49 C50 -176.3(18) . . . . ?
C95 N37 C93 C94 0.0 . . . . ?
F105 C111 C203 O52 -49(4) . . . . ?
F105 C111 C203 C148 124(3) . . . . ?
C96 C97 C98 C99 0.0 . . . . ?
C97 N3 C30 N6 175.2(18) . . . . ?
C97 C96 C101 C54 -178.8(19) . . . . ?
C97 C96 C101 C100 0.0 . . . . ?
C97 C98 C99 C100 0.0 . . . . ?
C97 C98 C99 N1 178.5(17) . . . . ?
C98 C99 C100 C101 0.0 . . . . ?
C98 C99 N1 C104 -24(2) . . . . ?
C98 C99 N1 C106 149.6(14) . . . . ?
C99 C100 C101 C54 178.9(18) . . . . ?
C99 C100 C101 C96 0.0 . . . . ?
C100 C99 N1 C104 154.4(12) . . . . ?
C100 C99 N1 C106 -32(2) . . . . ?
C101 C54 N46 O54 -6(4) . . . . ?
C101 C54 N46 C163 -175(2) . . . . ?
C101 C96 C97 N3 -179.5(18) . . . . ?
C101 C96 C97 C98 0.0 . . . . ?
F108 C266 C305 O1 65(4) . . . . ?
F108 C266 C305 C238 -134(3) . . . . ?
C103 C63 C169 C119 -177(2) . . . . ?
C104 N41 C105 C106 0.0 . . . . ?
N41 C104 N1 C99 174.9(19) . . . . ?
N41 C104 N1 C106 0.0 . . . . ?
N41 C105 C106 N1 0.0 . . . . ?
C105 C106 N1 C99 -174(2) . . . . ?
C105 C106 N1 C104 0.0 . . . . ?
N1 C99 C100 C101 -178.4(18) . . . . ?
N1 C104 N41 Gd7 -166.7(13) . . . 2_847 ?
N1 C104 N41 C105 0.0 . . . . ?
C107 C206 C217 O20 -1(6) . . . . ?
C107 C206 C217 C183 169(3) . . . . ?
C107 C206 C217 C365 -169(3) . . . . ?
C108 N11 C109 C110 0.0 . . . . ?
C108 N39 C175 C174 28(2) . . . . ?
C108 N39 C175 C176 -148.6(13) . . . . ?
N11 C108 N39 C110 0.0 . . . . ?
N11 C108 N39 C175 -178(2) . . . . ?
N11 C109 C110 N39 0.0 . . . . ?
C109 C110 N39 C108 0.0 . . . . ?
C109 C110 N39 C175 178(2) . . . . ?
C110 N39 C175 C174 -149.8(14) . . . . ?
C110 N39 C175 C176 34(2) . . . . ?
N39 C108 N11 Gd6 163.3(13) . . . . ?
N39 C108 N11 C109 0.0 . . . . ?
N39 C175 C176 C177 176.5(18) . . . . ?
C112 C318 N28 O83 42(4) . . . . ?
C112 C318 N28 C319 -151(3) . . . . ?
C112 C318 C320 C123 24(4) . . . . ?
C112 C318 C320 C204 -100(3) . . . . ?
C112 C318 C320 N33 136(3) . . . . ?
O76 C316 C317 F95 168(4) . . . . ?
O76 C316 C317 F175 57(5) . . . . ?
O76 C316 C317 F182 -55(5) . . . . ?
O76 C316 C372 F314 90(5) . . . . ?
O76 C316 C372 F315 -155(4) . . . . ?
O76 C316 C372 F316 -25(5) . . . . ?
O77 C251 C326 F162 73(6) . . . . ?
O77 C251 C326 F166 -59(6) . . . . ?
O77 C251 C326 F193 -170(5) . . . . ?
O77 C345 C347 F240 -44(8) . . . . ?
O77 C345 C347 F241 -175(7) . . . . ?
O77 C345 C347 F245 72(8) . . . . ?
C114 C158 C280 O44 9(5) . . . . ?
C114 C158 C280 C240 180(3) . . . . ?
O78 C194 C264 C294 -24(24) . . . . ?
O78 C194 C322 F116 -83(9) . . . . ?
O78 C194 C322 F118 145(7) . . . . ?
O78 C194 C322 F213 32(8) . . . . ?
O78 C327 C328 C329 -29(18) . . . . ?
O78 C327 C330 F216 -120(6) . . . . ?
O78 C327 C330 F217 112(6) . . . . ?
O78 C327 C330 F221 -5(8) . . . . ?
F115 C115 C248 O41 -138(4) . . . . ?
F115 C115 C248 C124 48(5) . . . . ?
C120 N2 C52 C47 -135(2) . . . . ?
C120 N2 C52 C51 42(3) . . . . ?
C120 N2 C192 C62 -3(3) . . . . ?
C120 N13 C62 C192 -1(3) . . . . ?
C121 C200 C281 O62 11(6) . . . . ?
C121 C200 C281 C244 -164(4) . . . . ?
C121 C200 C281 C354 176(3) . . . . ?
O79 C172 C184 C255 -43(10) . . . . ?
O79 C172 C197 F131 55(7) . . . . ?
O79 C172 C197 F147 -59(7) . . . . ?
O79 C172 C197 F186 171(5) . . . . ?
O79 C366 C367 C255 23(12) . . . . ?
O79 C366 C369 F303 -112(7) . . . . ?
O79 C366 C369 F305 130(6) . . . . ?
O79 C366 C369 F308 -1(8) . . . . ?
O80 N34 C165 C122 -55(4) . . . . ?
O80 N34 C165 C202 -175(3) . . . . ?
O80 N34 C165 C272 54(4) . . . . ?
O80 N34 C218 N17 -168(4) . . . . ?
O80 N34 C218 C130 18(6) . . . . ?
C122 C165 C202 N17 -138(3) . . . . ?
C122 C165 C202 C145 -33(4) . . . . ?
C122 C165 C202 C302 111(3) . . . . ?
O81 C297 C306 C301 0(15) . . . . ?
O81 C339 C341 C340 14(17) . . . . ?
F120 C153 C198 O53 178(5) . . . . ?
F120 C153 C198 C295 1(7) . . . . ?
C124 C144 C150 F37 139(5) . . . . ?
C124 C144 C150 F65 -42(5) . . . . ?
C124 C144 C150 F69 -133(5) . . . . ?
C124 C144 C150 F249 -13(4) . . . . ?
C124 C144 C150 F250 112(4) . . . . ?
C124 C144 C150 F251 -131(4) . . . . ?
F121 C219 C263 O38 -78(3) . . . . ?
F121 C219 C263 C285 100(3) . . . . ?
C127 C142 C154 O39 -8(5) . . . . ?
C127 C142 C154 C58 173(3) . . . . ?
O83 N28 C319 C50 -5(4) . . . . ?
O83 N28 C319 N33 179(3) . . . . ?
C128 C316 C317 F95 -17(5) . . . . ?
C128 C316 C317 F175 -128(4) . . . . ?
C128 C316 C317 F182 119(4) . . . . ?
C128 C316 C372 F314 -90(5) . . . . ?
C128 C316 C372 F315 25(6) . . . . ?
C128 C316 C372 F316 155(5) . . . . ?
C129 C130 C131 C132 0.0 . . . . ?
C129 C130 C218 N17 34(5) . . . . ?
C129 C130 C218 N34 -153(3) . . . . ?
C129 C134 N5 C225 168.9(15) . . . . ?
C129 C134 N5 C227 -18(3) . . . . ?
C130 C129 C134 C133 0.0 . . . . ?
C130 C129 C134 N5 175(2) . . . . ?
C130 C131 C132 N30 174(2) . . . . ?
C130 C131 C132 C133 0.0 . . . . ?
C131 C130 C218 N17 -145(3) . . . . ?
C131 C130 C218 N34 28(4) . . . . ?
C131 C132 C133 C134 0.0 . . . . ?
C132 N30 C22 N21 173(2) . . . . ?
C132 C133 C134 C129 0.0 . . . . ?
C132 C133 C134 N5 -175(2) . . . . ?
C133 C134 N5 C225 -16(3) . . . . ?
C133 C134 N5 C227 157.2(17) . . . . ?
C134 C129 C130 C131 0.0 . . . . ?
C134 C129 C130 C218 -179(2) . . . . ?
N42 C135 C136 N14 0.0 . . . . ?
C135 N42 C137 N14 0.0 . . . . ?
C135 C136 N14 C137 0.0 . . . . ?
C135 C136 N14 C234 174(2) . . . . ?
C136 N14 C137 N42 0.0 . . . . ?
C136 N14 C234 C233 159.2(14) . . . . ?
C136 N14 C234 C235 -21(2) . . . . ?
N14 C234 C235 C236 179.9(19) . . . . ?
C137 N42 C135 C136 0.0 . . . . ?
C137 N14 C234 C233 -27(2) . . . . ?
C137 N14 C234 C235 152.6(14) . . . . ?
F125 C138 C186 O47 66(5) . . . . ?
F125 C138 C186 C282 -102(4) . . . . ?
C138 C186 C282 C262 172(4) . . . . ?
F126 C210 C297 O81 4(7) . . . . ?
F126 C210 C297 C306 -177(7) . . . . ?
C140 C121 C200 C281 175(3) . . . . ?
F128 C258 C262 O48 41(5) . . . . ?
F128 C258 C262 C282 -117(4) . . . . ?
O84 C293 C351 F39 -175(3) . . . . ?
O84 C293 C351 F97 63(4) . . . . ?
O84 C293 C351 F129 -57(4) . . . . ?
C141 C160 C299 F107 -125(4) . . . . ?
C141 C160 C299 F140 112(4) . . . . ?
C141 C160 C299 F197 -9(5) . . . . ?
C141 C160 C380 F341 -73(6) . . . . ?
C141 C160 C380 F342 162(6) . . . . ?
C141 C160 C380 F343 47(6) . . . . ?
C141 C237 C309 F106 67(6) . . . . ?
C141 C237 C309 F161 -75(6) . . . . ?
C141 C237 C309 F199 -179(4) . . . . ?
C141 C237 C309 F338 117(5) . . . . ?
C141 C237 C309 F339 -128(5) . . . . ?
C141 C237 C309 F340 -39(5) . . . . ?
C142 C127 C193 F16 -116(3) . . . . ?
C142 C127 C193 F57 127(3) . . . . ?
C142 C127 C193 F70 6(4) . . . . ?
C143 N25 C182 C126 20(4) . . . . ?
C143 N25 C182 C284 148(3) . . . . ?
C143 N25 C182 C304 -90(3) . . . . ?
C143 C232 C233 C234 -173(2) . . . . ?
F132 C195 C205 O27 -63(4) . . . . ?
F132 C195 C205 C167 120(4) . . . . ?
F134 C195 C205 O27 168(3) . . . . ?
F134 C195 C205 C167 -9(4) . . . . ?
F135 C58 C154 O39 -174(3) . . . . ?
F135 C58 C154 C142 5(4) . . . . ?
F136 C240 C280 O44 -86(3) . . . . ?
F136 C240 C280 C158 103(3) . . . . ?
C144 C124 C248 O41 13(6) . . . . ?
C144 C124 C248 C115 -174(3) . . . . ?
F137 C261 C277 O86 75(4) . . . . ?
F137 C261 C277 C274 -104(4) . . . . ?
C146 C238 C305 O1 -12(6) . . . . ?
C146 C238 C305 C266 -172(3) . . . . ?
C146 C238 C305 C348 159(4) . . . . ?
C151 C43 C168 C72 -168(3) . . . . ?
C152 C173 C223 C312 -173(3) . . . . ?
C153 C198 C295 C215 164(4) . . . . ?
F141 C12 C117 O7 86(3) . . . . ?
F141 C12 C117 C221 -89(3) . . . . ?
N43 C126 C182 N25 -23(3) . . . . ?
N43 C126 C182 C284 -146(3) . . . . ?
N43 C126 C182 C304 85(3) . . . . ?
N43 C143 C232 C231 155(3) . . . . ?
N43 C143 C232 C233 -32(4) . . . . ?
C156 C102 C256 C149 -174(3) . . . . ?
F142 C269 C298 O31 -173(4) . . . . ?
F142 C269 C298 C292 3(6) . . . . ?
F144 C269 C298 O31 70(5) . . . . ?
F144 C269 C298 C292 -114(5) . . . . ?
C157 C128 C316 O76 4(6) . . . . ?
C157 C128 C316 C317 -170(3) . . . . ?
C157 C128 C316 C372 -176(3) . . . . ?
C158 C114 C239 F43 114(4) . . . . ?
C158 C114 C239 F98 -4(5) . . . . ?
C158 C114 C239 F139 -118(4) . . . . ?
C158 C114 C383 F350 100(4) . . . . ?
C158 C114 C383 F351 -150(4) . . . . ?
C158 C114 C383 F352 -27(5) . . . . ?
C159 C170 C290 F104 108(4) . . . . ?
C159 C170 C290 F123 -11(5) . . . . ?
C159 C170 C290 F183 -129(3) . . . . ?
C159 C170 C353 F270 60(5) . . . . ?
C159 C170 C353 F271 178(5) . . . . ?
C159 C170 C353 F272 -64(6) . . . . ?
C160 C141 C237 O66 -20(8) . . . . ?
C160 C141 C237 C309 -174(4) . . . . ?
C161 C187 C220 C190 171(4) . . . . ?
C162 C163 C209 N12 143(2) . . . . ?
C162 C163 C209 C189 38(3) . . . . ?
C162 C163 C209 C222 -97(3) . . . . ?
C162 C163 N46 O54 44(3) . . . . ?
C162 C163 N46 C54 -146(3) . . . . ?
C164 C15 C55 O22 3(4) . . . . ?
C164 C15 C55 C147 -179(2) . . . . ?
C165 N34 C218 N17 -18(4) . . . . ?
C165 N34 C218 C130 169(3) . . . . ?
F146 C191 C255 O68 -49(4) . . . . ?
F146 C191 C255 C184 149(4) . . . . ?
C168 C43 C151 F130 118(4) . . . . ?
C168 C43 C151 F294 -136(3) . . . . ?
C168 C43 C151 F296 -19(4) . . . . ?
C168 C43 C363 F109 68(6) . . . . ?
C168 C43 C363 F157 -176(5) . . . . ?
C168 C43 C363 F295 -80(5) . . . . ?
C168 C72 C79 F50 -138(4) . . . . ?
C168 C72 C79 F85 103(4) . . . . ?
C168 C72 C79 F87 -4(5) . . . . ?
C168 C72 C362 F291 -4(5) . . . . ?
C168 C72 C362 F292 119(4) . . . . ?
C168 C72 C362 F293 -111(5) . . . . ?
F148 C334 C336 O73A 157(3) . . . . ?
F148 C334 C336 C337 -25(4) . . . . ?
C169 C63 C103 F2 -131(3) . . . . ?
C169 C63 C103 F14 107(3) . . . . ?
C169 C63 C103 F28 -19(3) . . . . ?
F149 C266 C305 O1 -174(3) . . . . ?
F149 C266 C305 C238 -13(4) . . . . ?
C172 C184 C255 O68 26(8) . . . . ?
C172 C184 C255 C191 -173(6) . . . . ?
C173 C223 C312 O29 -5(6) . . . . ?
C173 C223 C312 C313 177(3) . . . . ?
C173 C223 C312 C376 177(3) . . . . ?
C174 C175 C176 C177 0.0 . . . . ?
C175 C174 C179 N35 -178.0(17) . . . . ?
C175 C174 C179 C178 0.0 . . . . ?
C175 C176 C177 C6 -178.6(19) . . . . ?
C175 C176 C177 C178 0.0 . . . . ?
C176 C177 C178 C179 0.0 . . . . ?
C177 C178 C179 N35 177.9(18) . . . . ?
C177 C178 C179 C174 0.0 . . . . ?
C179 N35 C75 N19 -178.1(19) . . . . ?
C179 N35 C77 C76 178(2) . . . . ?
C179 C174 C175 N39 -176.7(17) . . . . ?
C179 C174 C175 C176 0.0 . . . . ?
F150 C191 C255 O68 -163(3) . . . . ?
F150 C191 C255 C184 35(6) . . . . ?
F151 C216 C265 O37 164(3) . . . . ?
F151 C216 C265 C285 -24(4) . . . . ?
F152 C244 C281 O62 -154(4) . . . . ?
F152 C244 C281 C200 22(6) . . . . ?
C182 N25 C143 N43 -8(4) . . . . ?
C182 N25 C143 C232 167(3) . . . . ?
C182 C126 N43 O82 -159(3) . . . . ?
C182 C126 N43 C143 21(4) . . . . ?
O85 C294 C325 F133 29(7) . . . . ?
O85 C294 C325 F176 148(6) . . . . ?
O85 C294 C325 F202 -86(7) . . . . ?
O85 C329 C331 F218 50(7) . . . . ?
O85 C329 C331 F219 173(5) . . . . ?
O85 C329 C331 F220 -64(6) . . . . ?
C184 C172 C197 F131 -159(5) . . . . ?
C184 C172 C197 F147 87(6) . . . . ?
C184 C172 C197 F186 -43(7) . . . . ?
F153 C269 C298 O31 -54(6) . . . . ?
F153 C269 C298 C292 122(5) . . . . ?
C185 N31 C224 C259 26(4) . . . . ?
C185 N31 C224 C287 -96(3) . . . . ?
C185 N31 C224 C303 147(3) . . . . ?
C185 C90 C91 C92 179(2) . . . . ?
C185 N44 C259 C180 -82(4) . . . . ?
C185 N44 C259 C224 37(4) . . . . ?
C185 N44 C259 C273 156(3) . . . . ?
F155 C138 C186 O47 -52(4) . . . . ?
F155 C138 C186 C282 141(4) . . . . ?
F156 C258 C262 O48 -66(4) . . . . ?
F156 C258 C262 C282 136(3) . . . . ?
C188 C196 C251 O77 -4(15) . . . . ?
C188 C196 C251 C326 169(8) . . . . ?
F159 C161 C187 O28 -154(4) . . . . ?
F159 C161 C187 C220 21(5) . . . . ?
C192 N2 C52 C47 42(3) . . . . ?
C192 N2 C52 C51 -141(2) . . . . ?
C192 N2 C120 N13 2(3) . . . . ?
C193 C127 C142 C154 179(3) . . . . ?
C1A C11 C56 C249 177(3) . . . . ?
C194 C264 C294 O85 47(18) . . . . ?
C194 C264 C294 C325 -180(11) . . . . ?
C196 C188 C254 F1A -165(6) . . . . ?
C196 C188 C254 F179 -39(7) . . . . ?
C196 C188 C254 F192 91(7) . . . . ?
C196 C251 C326 F162 -102(8) . . . . ?
C196 C251 C326 F166 126(7) . . . . ?
C196 C251 C326 F193 15(9) . . . . ?
O86 C277 C355 F276 -143(4) . . . . ?
O86 C277 C355 F277 89(4) . . . . ?
O86 C277 C355 F278 -49(4) . . . . ?
C197 C172 C184 C255 173(5) . . . . ?
C199 C38 C39 N26 -136(2) . . . . ?
C199 C38 C39 C118 -26(4) . . . . ?
C199 C38 C39 C296 96(4) . . . . ?
C200 C121 C140 F5 -113(3) . . . . ?
C200 C121 C140 F24 126(3) . . . . ?
C200 C121 C140 F38 8(4) . . . . ?
C200 C281 C354 F273 21(4) . . . . ?
C200 C281 C354 F274 134(3) . . . . ?
C200 C281 C354 F275 -102(4) . . . . ?
C201 C318 N28 O83 -72(4) . . . . ?
C201 C318 N28 C319 95(3) . . . . ?
C201 C318 C320 C123 159(3) . . . . ?
C201 C318 C320 C204 36(4) . . . . ?
C201 C318 C320 N33 -89(3) . . . . ?
C202 N17 C218 N34 1(5) . . . . ?
C202 N17 C218 C130 174(3) . . . . ?
C203 C148 C276 O49 -2(6) . . . . ?
C203 C148 C276 C125 174(3) . . . . ?
C206 C107 C323 F114 84(4) . . . . ?
C206 C107 C323 F194 -167(3) . . . . ?
C206 C107 C323 F205 -42(4) . . . . ?
C206 C107 C364 F297 -99(5) . . . . ?
C206 C107 C364 F298 7(5) . . . . ?
C206 C107 C364 F299 135(4) . . . . ?
C206 C217 C365 F300 3(5) . . . . ?
C206 C217 C365 F301 -128(3) . . . . ?
C206 C217 C365 F302 125(4) . . . . ?
C207 C163 C209 N12 -90(3) . . . . ?
C207 C163 C209 C189 165(3) . . . . ?
C207 C163 C209 C222 30(4) . . . . ?
C207 C163 N46 O54 -78(3) . . . . ?
C207 C163 N46 C54 93(3) . . . . ?
F163 C155 C315 O75 -67(6) . . . . ?
F163 C155 C315 C314 92(5) . . . . ?
C209 N12 C54 C101 -168(2) . . . . ?
C209 N12 C54 N46 4(3) . . . . ?
C209 C163 N46 O54 167(2) . . . . ?
C209 C163 N46 C54 -23(3) . . . . ?
C210 C297 C306 C301 -179(7) . . . . ?
F164 C261 C277 O86 -41(4) . . . . ?
F164 C261 C277 C274 140(4) . . . . ?
F168 C155 C315 O75 40(7) . . . . ?
F168 C155 C315 C314 -162(5) . . . . ?
F169 C191 C255 O68 81(4) . . . . ?
F169 C191 C255 C184 -81(5) . . . . ?
C211 N18 C212 C213 0.0 . . . . ?
N18 C69 C70 C71 179(2) . . . . ?
N18 C211 N40 Gd12 -160.9(18) . . . . ?
N18 C211 N40 C213 0.0 . . . . ?
N18 C212 C213 N40 0.0 . . . . ?
C212 C213 N40 Gd12 160.1(18) . . . . ?
C212 C213 N40 C211 0.0 . . . . ?
N40 C211 N18 C69 169(3) . . . . ?
N40 C211 N18 C212 0.0 . . . . ?
C214 C38 C39 N26 91(3) . . . . ?
C214 C38 C39 C118 -160(2) . . . . ?
C214 C38 C39 C296 -37(4) . . . . ?
C216 C265 C285 C263 -165(3) . . . . ?
F170 C219 C263 O38 152(3) . . . . ?
F170 C219 C263 C285 -30(4) . . . . ?
F171 C252 C288 O64A 57(5) . . . . ?
F171 C252 C288 C337 -128(4) . . . . ?
C218 N17 C202 C145 -106(3) . . . . ?
C218 N17 C202 C165 18(4) . . . . ?
C218 N17 C202 C302 134(3) . . . . ?
C218 N34 C165 C122 150(3) . . . . ?
C218 N34 C165 C202 30(4) . . . . ?
C218 N34 C165 C272 -101(3) . . . . ?
C218 C130 C131 C132 179(2) . . . . ?
C219 C263 C285 C265 170(3) . . . . ?
C220 C187 C373 F99 86(4) . . . . ?
C220 C187 C373 F318 -39(5) . . . . ?
C220 C187 C373 F319 -150(4) . . . . ?
C220 C190 C286 F112 -134(4) . . . . ?
C220 C190 C286 F167 111(4) . . . . ?
C220 C190 C286 F173 -19(5) . . . . ?
C220 C190 C381 F344 75(6) . . . . ?
C220 C190 C381 F345 -174(5) . . . . ?
C220 C190 C381 F346 -39(6) . . . . ?
C221 C40 C59 F62 -150(4) . . . . ?
C221 C40 C59 F80 -31(5) . . . . ?
C221 C40 C59 F203 98(4) . . . . ?
C221 C40 C378 F332 -112(4) . . . . ?
C221 C40 C378 F333 -1(5) . . . . ?
C221 C40 C378 F334 120(4) . . . . ?
C221 C117 C377 F329 175(4) . . . . ?
C221 C117 C377 F330 -62(5) . . . . ?
C221 C117 C377 F331 60(5) . . . . ?
C223 C312 C313 F111 -112(4) . . . . ?
C223 C312 C313 F117 126(3) . . . . ?
C223 C312 C313 F154 11(4) . . . . ?
C223 C312 C376 F326 60(5) . . . . ?
C223 C312 C376 F327 -180(4) . . . . ?
C223 C312 C376 F328 -62(5) . . . . ?
C224 N31 C185 C90 170(3) . . . . ?
C224 N31 C185 N44 -4(4) . . . . ?
C225 N24 C226 C227 0.0 . . . . ?
N24 C225 N5 C134 175(3) . . . . ?
N24 C225 N5 C227 0.0 . . . . ?
N24 C226 C227 N5 0.0 . . . . ?
C226 C227 N5 C134 -174(3) . . . . ?
C226 C227 N5 C225 0.0 . . . . ?
N5 C225 N24 Gd10 -172.2(17) . . . . ?
N5 C225 N24 C226 0.0 . . . . ?
C228 C229 N22 Gd9 -167.8(15) . . . . ?
C228 C229 N22 C230 0.0 . . . . ?
C229 C228 N27 C92 171(2) . . . . ?
C229 C228 N27 C230 0.0 . . . . ?
C229 N22 C230 N27 0.0 . . . . ?
N22 C230 N27 C92 -172(2) . . . . ?
N22 C230 N27 C228 0.0 . . . . ?
N27 C228 C229 N22 0.0 . . . . ?
C231 C232 C233 C234 0.0 . . . . ?
C232 C143 N43 O82 -5(5) . . . . ?
C232 C143 N43 C126 175(3) . . . . ?
C232 C231 C236 N38 -176(2) . . . . ?
C232 C231 C236 C235 0.0 . . . . ?
C232 C233 C234 N14 -180(2) . . . . ?
C232 C233 C234 C235 0.0 . . . . ?
C233 C234 C235 C236 0.0 . . . . ?
C234 N14 C137 N42 -174(2) . . . . ?
C234 C235 C236 N38 176.2(19) . . . . ?
C234 C235 C236 C231 0.0 . . . . ?
C236 N38 C84 N36 -173(2) . . . . ?
C236 C231 C232 C143 173(2) . . . . ?
C236 C231 C232 C233 0.0 . . . . ?
C237 C141 C160 O71 -2(7) . . . . ?
C237 C141 C160 C299 -179(4) . . . . ?
C237 C141 C160 C380 174(4) . . . . ?
C238 C146 C271 F113 7(5) . . . . ?
C238 C146 C271 F127 -97(4) . . . . ?
C238 C146 C271 F138 132(4) . . . . ?
C238 C146 C371 F113 -31(5) . . . . ?
C238 C146 C371 F309 -139(4) . . . . ?
C238 C146 C371 F310 95(5) . . . . ?
C238 C305 C348 F252 10(6) . . . . ?
C238 C305 C348 F253 129(6) . . . . ?
C238 C305 C348 F254 -102(6) . . . . ?
F174 C138 C186 O47 -168(4) . . . . ?
F174 C138 C186 C282 24(5) . . . . ?
C239 C114 C158 C280 -177(3) . . . . ?
F177 C210 C297 O81 121(6) . . . . ?
F177 C210 C297 C306 -60(8) . . . . ?
C241 C242 N47 Gd11 -179.8(15) . . . . ?
C241 C242 N47 C243 0.0 . . . . ?
C242 C241 N23 C88 170(2) . . . . ?
C242 C241 N23 C243 0.0 . . . . ?
C242 N47 C243 N23 0.0 . . . . ?
N47 C243 N23 C88 -170(2) . . . . ?
N47 C243 N23 C241 0.0 . . . . ?
N23 C88 C89 C90 -176(2) . . . . ?
N23 C241 C242 N47 0.0 . . . . ?
N45 C245 N16 C71 178(2) . . . . ?
N45 C245 N16 C246 0.0 . . . . ?
C245 N45 C247 C246 0.0 . . . . ?
C245 N16 C246 C247 0.0 . . . . ?
N16 C246 C247 N45 0.0 . . . . ?
C247 N45 C245 N16 0.0 . . . . ?
C248 C124 C144 O46 -2(5) . . . . ?
C248 C124 C144 C150 -171(3) . . . . ?
C250 C4 C5 N32 85(3) . . . . ?
C250 C4 C5 C267 -158(3) . . . . ?
C250 C4 C5 C308 -28(4) . . . . ?
C252 C288 O64A Gd10 166(2) . . . . ?
C252 C288 C337 C336 177(4) . . . . ?
C254 C188 C196 C251 176(7) . . . . ?
C256 C102 C156 F68 -134(4) . . . . ?
C256 C102 C156 F145 110(4) . . . . ?
C256 C102 C156 F160 -16(4) . . . . ?
C256 C102 C359 F282 14(5) . . . . ?
C256 C102 C359 F283 138(4) . . . . ?
C256 C102 C359 F284 -101(4) . . . . ?
C256 C149 C260 F122 -2(5) . . . . ?
C256 C149 C260 F143 -115(4) . . . . ?
C256 C149 C260 F158 129(4) . . . . ?
C256 C149 C360 F285 -148(5) . . . . ?
C256 C149 C360 F286 -17(6) . . . . ?
C256 C149 C360 F287 100(6) . . . . ?
C257 C18 N9 O2 39(4) . . . . ?
C257 C18 N9 C19 -147(3) . . . . ?
C258 C262 C282 C186 153(4) . . . . ?
C259 N44 C185 N31 -21(4) . . . . ?
C259 N44 C185 C90 166(4) . . . . ?
F181 C240 C280 O44 149(3) . . . . ?
F181 C240 C280 C158 -23(4) . . . . ?
C260 C149 C256 C102 177(3) . . . . ?
F185 C195 C205 O27 57(4) . . . . ?
F185 C195 C205 C167 -120(3) . . . . ?
F187 C261 C277 O86 173(3) . . . . ?
F187 C261 C277 C274 -6(5) . . . . ?
C264 C194 C322 F116 92(11) . . . . ?
C264 C194 C322 F118 -40(13) . . . . ?
C264 C194 C322 F213 -154(12) . . . . ?
C264 C294 C325 F133 -105(11) . . . . ?
C264 C294 C325 F176 15(12) . . . . ?
C264 C294 C325 F202 140(11) . . . . ?
C267 C5 N32 C6 -98(3) . . . . ?
C267 C5 N32 O70 69(4) . . . . ?
C270 C126 N43 O82 89(3) . . . . ?
C270 C126 N43 C143 -91(3) . . . . ?
C270 C126 C182 N25 88(3) . . . . ?
C270 C126 C182 C284 -36(4) . . . . ?
C270 C126 C182 C304 -165(2) . . . . ?
F189 C252 C288 O64A 178(4) . . . . ?
F189 C252 C288 C337 -7(6) . . . . ?
F190 C252 C288 O64A -64(5) . . . . ?
F190 C252 C288 C337 112(5) . . . . ?
C271 C146 C238 C305 -178(4) . . . . ?
C272 C165 C202 N17 98(3) . . . . ?
C272 C165 C202 C145 -157(3) . . . . ?
C272 C165 C202 C302 -13(4) . . . . ?
F191 C258 C262 O48 178(4) . . . . ?
F191 C258 C262 C282 20(5) . . . . ?
C274 C277 C355 F276 58(5) . . . . ?
C274 C277 C355 F277 -70(5) . . . . ?
C274 C277 C355 F278 152(4) . . . . ?
C274 C300 C321 F188 101(6) . . . . ?
C274 C300 C321 F198 -56(7) . . . . ?
C274 C300 C321 F204 -160(5) . . . . ?
C274 C357 C358 F279 30(8) . . . . ?
C274 C357 C358 F280 -134(7) . . . . ?
C274 C357 C358 F281 124(7) . . . . ?
C275 C17 C18 N9 -93(3) . . . . ?
C275 C17 C18 C80 159(3) . . . . ?
C275 C17 C18 C257 27(4) . . . . ?
C276 C148 C203 O52 -1(6) . . . . ?
C276 C148 C203 C111 -172(3) . . . . ?
C277 C274 C300 O57 -13(11) . . . . ?
C277 C274 C300 C321 -178(4) . . . . ?
C277 C274 C357 O57 -15(12) . . . . ?
C277 C274 C357 C358 163(5) . . . . ?
C278 C81 C86 C139 174(3) . . . . ?
C279 C4 C5 N32 -145(3) . . . . ?
C279 C4 C5 C267 -27(4) . . . . ?
C279 C4 C5 C308 102(3) . . . . ?
F195 C85 C157 O43 -77(3) . . . . ?
F195 C85 C157 C128 96(4) . . . . ?
F196 C266 C305 O1 -44(5) . . . . ?
F196 C266 C305 C238 117(3) . . . . ?
C282 C186 C350 F258 135(5) . . . . ?
C282 C186 C350 F259 -111(4) . . . . ?
C282 C186 C350 F260 6(6) . . . . ?
C282 C262 C349 F255 -105(4) . . . . ?
C282 C262 C349 F256 4(5) . . . . ?
C282 C262 C349 F257 136(5) . . . . ?
C283 C17 C18 N9 147(3) . . . . ?
C283 C17 C18 C80 39(3) . . . . ?
C283 C17 C18 C257 -94(3) . . . . ?
C285 C263 C382 F347 -140(4) . . . . ?
C285 C263 C382 F348 -30(5) . . . . ?
C285 C263 C382 F349 91(5) . . . . ?
C285 C265 C361 F288 -10(5) . . . . ?
C285 C265 C361 F289 110(4) . . . . ?
C285 C265 C361 F290 -144(5) . . . . ?
C286 C190 C220 C187 -164(4) . . . . ?
C287 C224 C259 N44 77(3) . . . . ?
C287 C224 C259 C180 -165(3) . . . . ?
C287 C224 C259 C273 -33(4) . . . . ?
C291 C126 N43 O82 -30(5) . . . . ?
C291 C126 N43 C143 149(3) . . . . ?
C291 C126 C182 N25 -150(3) . . . . ?
C291 C126 C182 C284 87(4) . . . . ?
C291 C126 C182 C304 -42(4) . . . . ?
C292 C293 C351 F39 1(4) . . . . ?
C292 C293 C351 F97 -121(3) . . . . ?
C292 C293 C351 F129 119(3) . . . . ?
C292 C298 C352 F267 -82(5) . . . . ?
C292 C298 C352 F268 38(5) . . . . ?
C292 C298 C352 F269 160(4) . . . . ?
C293 C292 C298 O31 4(7) . . . . ?
C293 C292 C298 C269 -172(4) . . . . ?
C293 C292 C298 C352 -177(4) . . . . ?
C295 C198 C379 F335 6(5) . . . . ?
C295 C198 C379 F336 139(5) . . . . ?
C295 C198 C379 F337 -117(4) . . . . ?
C295 C215 C311 F207 -4(5) . . . . ?
C295 C215 C311 F208 113(4) . . . . ?
C295 C215 C311 F211 -124(4) . . . . ?
C298 C292 C293 O84 3(7) . . . . ?
C298 C292 C293 C351 -173(3) . . . . ?
F200 C161 C187 O28 -33(5) . . . . ?
F200 C161 C187 C220 142(4) . . . . ?
C300 C274 C277 O86 11(7) . . . . ?
C300 C274 C277 C261 -171(5) . . . . ?
N46 C54 C101 C96 -154(2) . . . . ?
N46 C54 C101 C100 27(4) . . . . ?
N46 C163 C209 N12 21(2) . . . . ?
N46 C163 C209 C189 -84(2) . . . . ?
N46 C163 C209 C222 141(3) . . . . ?
C303 C224 C259 N44 -147(3) . . . . ?
C303 C224 C259 C180 -29(5) . . . . ?
C303 C224 C259 C273 103(4) . . . . ?
C306 C301 C310 F124 -76(8) . . . . ?
C306 C301 C310 F201 160(7) . . . . ?
C306 C301 C310 F215 49(8) . . . . ?
C308 C5 N32 C6 145(3) . . . . ?
C308 C5 N32 O70 -48(5) . . . . ?
C310 C301 C306 C297 151(8) . . . . ?
C311 C215 C295 C198 -171(3) . . . . ?
F209 C324 C384 C314 19(7) . . . . ?
F209 C324 C384 O87 -165(5) . . . . ?
F210 C324 C384 C314 -92(6) . . . . ?
F210 C324 C384 O87 84(6) . . . . ?
C314 C315 C332 F222 -140(5) . . . . ?
C314 C315 C332 F223 -36(7) . . . . ?
C314 C315 C332 F226 110(7) . . . . ?
C315 C314 C384 O87 27(8) . . . . ?
C315 C314 C384 C324 -157(5) . . . . ?
C315 C314 C384 C333 179(5) . . . . ?
C316 C128 C157 O43 -11(6) . . . . ?
C316 C128 C157 C85 178(3) . . . . ?
C318 N28 C319 C50 -172(2) . . . . ?
C318 N28 C319 N33 12(3) . . . . ?
N28 C318 C320 C123 -88(3) . . . . ?
N28 C318 C320 C204 148(2) . . . . ?
N28 C318 C320 N33 24(2) . . . . ?
N28 C319 N33 O59 177(2) . . . . ?
N28 C319 N33 C320 5(3) . . . . ?
C319 C50 C51 C52 174.7(19) . . . . ?
C319 N33 C320 C123 99(3) . . . . ?
C319 N33 C320 C204 -143(3) . . . . ?
C319 N33 C320 C318 -19(3) . . . . ?
C320 C318 N28 O83 171(3) . . . . ?
C320 C318 N28 C319 -22(3) . . . . ?
C322 C194 C264 C294 162(11) . . . . ?
C323 C107 C206 C217 -178(3) . . . . ?
F212 C155 C315 O75 -173(5) . . . . ?
F212 C155 C315 C314 -14(8) . . . . ?
F214 C324 C384 C314 150(5) . . . . ?
F214 C324 C384 O87 -34(7) . . . . ?
C327 C328 C329 O85 21(15) . . . . ?
C327 C328 C329 C331 178(9) . . . . ?
C328 C327 C330 F216 46(10) . . . . ?
C328 C327 C330 F217 -82(9) . . . . ?
C328 C327 C330 F221 162(8) . . . . ?
C328 C329 C331 F218 -107(8) . . . . ?
C328 C329 C331 F219 16(9) . . . . ?
C328 C329 C331 F220 139(8) . . . . ?
C330 C327 C328 C329 167(8) . . . . ?
F224 C333 C384 C314 -38(7) . . . . ?
F224 C333 C384 O87 118(5) . . . . ?
F225 C333 C384 C314 73(6) . . . . ?
F225 C333 C384 O87 -131(5) . . . . ?
F227 C333 C384 C314 -169(5) . . . . ?
F227 C333 C384 O87 -13(7) . . . . ?
F228 C334 C336 O73A -52(5) . . . . ?
F228 C334 C336 C337 126(5) . . . . ?
F229 C334 C336 O73A 63(5) . . . . ?
F229 C334 C336 C337 -119(5) . . . . ?
O64A C288 C335 F231 15(7) . . . . ?
O64A C288 C335 F232 138(5) . . . . ?
O64A C288 C335 F233 -106(6) . . . . ?
O64A C288 C337 C336 -8(7) . . . . ?
O73A C336 C337 C288 4(7) . . . . ?
F230 C334 C336 O73A -172(5) . . . . ?
F230 C334 C336 C337 6(7) . . . . ?
C334 C336 C337 C288 -174(4) . . . . ?
C335 C288 O64A Gd10 167(3) . . . . ?
C335 C288 C337 C336 175(4) . . . . ?
C337 C288 O64A Gd10 -10(8) . . . . ?
C337 C288 C335 F231 -168(5) . . . . ?
C337 C288 C335 F232 -46(7) . . . . ?
C337 C288 C335 F233 70(6) . . . . ?
F234 C338 C339 O81 -96(8) . . . . ?
F234 C338 C339 C341 101(8) . . . . ?
F236 C338 C339 O81 14(8) . . . . ?
F236 C338 C339 C341 -149(7) . . . . ?
C338 C339 C341 C340 175(8) . . . . ?
F237 C338 C339 O81 131(7) . . . . ?
F237 C338 C339 C341 -32(8) . . . . ?
C341 C340 C342 F235 154(7) . . . . ?
C341 C340 C342 F238 26(9) . . . . ?
C341 C340 C342 F239 -87(8) . . . . ?
C342 C340 C341 C339 -165(9) . . . . ?
C343 C344 C345 O77 -6(22) . . . . ?
C343 C344 C345 C347 -162(12) . . . . ?
C344 C343 C346 F242 -145(10) . . . . ?
C344 C343 C346 F243 -25(11) . . . . ?
C344 C343 C346 F244 109(10) . . . . ?
C344 C345 C347 F240 116(12) . . . . ?
C344 C345 C347 F241 -15(14) . . . . ?
C344 C345 C347 F245 -128(12) . . . . ?
C346 C343 C344 C345 -178(11) . . . . ?
F246 C115 C248 O41 -56(5) . . . . ?
F246 C115 C248 C124 129(4) . . . . ?
F247 C115 C248 O41 55(5) . . . . ?
F247 C115 C248 C124 -120(4) . . . . ?
F248 C115 C248 O41 175(3) . . . . ?
F248 C115 C248 C124 0(4) . . . . ?
C349 C262 C282 C186 -174(4) . . . . ?
C350 C186 C282 C262 -160(4) . . . . ?
F261 C36 C60 O30 -25(5) . . . . ?
F261 C36 C60 C167 155(4) . . . . ?
F262 C36 C60 O30 91(4) . . . . ?
F262 C36 C60 C167 -88(4) . . . . ?
F263 C36 C60 O30 -137(4) . . . . ?
F263 C36 C60 C167 44(4) . . . . ?
F264 C195 C205 O27 -116(4) . . . . ?
F264 C195 C205 C167 67(4) . . . . ?
F265 C195 C205 O27 137(5) . . . . ?
F265 C195 C205 C167 -40(6) . . . . ?
F266 C195 C205 O27 -19(6) . . . . ?
F266 C195 C205 C167 164(5) . . . . ?
C357 C274 C277 O86 12(8) . . . . ?
C357 C274 C277 C355 167(6) . . . . ?
C359 C102 C256 C149 -170(3) . . . . ?
C360 C149 C256 C102 174(3) . . . . ?
C361 C265 C285 C263 167(4) . . . . ?
C362 C72 C168 C43 168(4) . . . . ?
C363 C43 C168 C72 -177(3) . . . . ?
C364 C107 C206 C217 -166(3) . . . . ?
C367 C255 C368 F304 -17(6) . . . . ?
C367 C255 C368 F306 -128(5) . . . . ?
C367 C255 C368 F307 113(5) . . . . ?
C367 C366 C369 F303 86(7) . . . . ?
C367 C366 C369 F305 -33(8) . . . . ?
C367 C366 C369 F308 -163(6) . . . . ?
C368 C255 C367 C366 160(6) . . . . ?
C369 C366 C367 C255 -177(5) . . . . ?
C371 C146 C238 C305 -159(4) . . . . ?
F311 C85 C157 O43 -35(5) . . . . ?
F311 C85 C157 C128 138(5) . . . . ?
F312 C85 C157 O43 77(5) . . . . ?
F312 C85 C157 C128 -111(5) . . . . ?
F313 C85 C157 O43 -163(4) . . . . ?
F313 C85 C157 C128 10(6) . . . . ?
F317 C161 C187 O28 88(4) . . . . ?
F317 C161 C187 C220 -98(5) . . . . ?
C373 C187 C220 C190 -171(4) . . . . ?
C375 C81 C86 C139 169(3) . . . . ?
C377 C117 C221 C40 -176(3) . . . . ?
C378 C40 C221 C117 178(3) . . . . ?
C379 C198 C295 C215 176(4) . . . . ?
C381 C190 C220 C187 -177(4) . . . . ?
C382 C263 C285 C265 -164(3) . . . . ?
C383 C114 C158 C280 -176(3) . . . . ?
C384 C314 C315 O75 -30(8) . . . . ?
C384 C314 C315 C155 178(5) . . . . ?
C384 C314 C315 C332 168(5) . . . . ?

loop_
_twin_individual_id
_twin_individual_mass_fraction_refined
1 0.486(4)
2 0.514(4)

loop_
_smtbx_masks_void_nr
_smtbx_masks_void_average_x
_smtbx_masks_void_average_y
_smtbx_masks_void_average_z
_smtbx_masks_void_volume
_smtbx_masks_void_count_electrons
_smtbx_masks_void_content
1 -0.958 -0.843 0.131 1655.8 195.3 '4 C6H14'
2 -0.567 0.046 0.619 1409.8 174.1 '3.5 C6H14'
3 -0.602 0.546 0.381 1409.8 172.5 '3.5 C6H14'
4 -0.915 -0.006 0.869 1655.8 195.2 '4 C6H14'
5 0.105 0.716 0.498 22.8 0.0 ?
6 0.194 0.283 0.750 7.2 0.0 ?
7 0.328 0.830 0.738 24.4 0.0 ?
8 0.354 0.737 0.301 8.1 1.0 ?
9 0.456 0.246 0.020 16.9 0.0 ?
10 0.544 0.746 0.980 16.9 1.0 ?
11 0.646 0.238 0.699 8.1 1.0 ?
12 0.672 0.330 0.262 24.4 0.0 ?
13 0.806 0.783 0.250 7.2 0.6 ?
14 0.895 0.216 0.502 22.8 0.0 ?
